data_1548313
loop_
_publ_author_name
'Hong-Ying Zang'
'Andreu Ruiz de la Oliva'
'Haralampos N. Miras'
'De-Liang Long'
'Roy T. McBurney'
'Leroy Cronin'

_publ_section_title
;
 Discovery of gigantic molecular nanostructures using a flow reaction
 array as a search engine
;
_journal_name_full 'Nature Communications'
_journal_page_first 3715
_journal_paper_doi 10.1038/ncomms4715
_journal_volume 5
_journal_year 2014
_chemical_formula_sum 'C56 H236 K18 Mo60 N4 O261 S36'
_chemical_formula_weight 12756.85
_space_group_IT_number 11
_symmetry_cell_setting monoclinic
_symmetry_space_group_name_Hall '-P 2yb'
_symmetry_space_group_name_H-M 'P 1 21/m 1'
_atom_sites_solution_hydrogens none
_atom_sites_solution_primary direct
_atom_sites_solution_secondary difmap
_cell_angle_alpha 90.00
_cell_angle_beta 104.7930(10)
_cell_angle_gamma 90.00
_cell_formula_units_Z 2
_cell_length_a 20.8518(5)
_cell_length_b 28.0652(6)
_cell_length_c 32.4150(8)
_cell_measurement_reflns_used 9011
_cell_measurement_temperature 150(2)
_cell_measurement_theta_max 27.3
_cell_measurement_theta_min 2.28
_cell_volume 18340.8(7)
_computing_cell_refinement Apex2
_computing_data_collection Apex2
_computing_data_reduction Apex2
_computing_molecular_graphics Diamond3
_computing_publication_material WinGX
_computing_structure_refinement 'SHELXL-97 (Sheldrick, 1997)'
_computing_structure_solution 'SHELXS-97 (Sheldrick, 1990)'
_diffrn_ambient_temperature 150(2)
_diffrn_measured_fraction_theta_full 0.996
_diffrn_measured_fraction_theta_max 0.996
_diffrn_measurement_device_type 'Bruker Apex Quasar CCD'
_diffrn_measurement_method '\w & \p scans'
_diffrn_radiation_monochromator graphite
_diffrn_radiation_source 'fine-focus sealed tube'
_diffrn_radiation_type MoK\a
_diffrn_radiation_wavelength 0.71073
_diffrn_reflns_av_R_equivalents 0.0421
_diffrn_reflns_av_sigmaI/netI 0.0540
_diffrn_reflns_limit_h_max 25
_diffrn_reflns_limit_h_min -22
_diffrn_reflns_limit_k_max 34
_diffrn_reflns_limit_k_min -30
_diffrn_reflns_limit_l_max 39
_diffrn_reflns_limit_l_min -39
_diffrn_reflns_number 129553
_diffrn_reflns_theta_full 26.00
_diffrn_reflns_theta_max 26.00
_diffrn_reflns_theta_min 1.01
_diffrn_standards_decay_% none
_exptl_absorpt_coefficient_mu 2.480
_exptl_absorpt_correction_T_max 0.9073
_exptl_absorpt_correction_T_min 0.7721
_exptl_absorpt_correction_type empirical
_exptl_absorpt_process_details SADABS
_exptl_crystal_colour orange
_exptl_crystal_density_diffrn 2.310
_exptl_crystal_density_meas ?
_exptl_crystal_density_method 'not measured'
_exptl_crystal_description bloxk
_exptl_crystal_F_000 12252
_exptl_crystal_size_max 0.11
_exptl_crystal_size_mid 0.05
_exptl_crystal_size_min 0.04
_refine_diff_density_max 2.35
_refine_diff_density_min -1.88
_refine_diff_density_rms 0.21
_refine_ls_extinction_coef 0.000066(8)
_refine_ls_extinction_expression Fc^*^=kFc[1+0.001xFc^2^\l^3^/sin(2\q)]^-1/4^
_refine_ls_extinction_method SHELXL
_refine_ls_goodness_of_fit_ref 1.056
_refine_ls_hydrogen_treatment none
_refine_ls_matrix_type full
_refine_ls_number_parameters 1976
_refine_ls_number_reflns 36677
_refine_ls_number_restraints 0
_refine_ls_restrained_S_all 1.056
_refine_ls_R_factor_all 0.0783
_refine_ls_R_factor_gt 0.0507
_refine_ls_shift/su_max 0.002
_refine_ls_shift/su_mean 0.000
_refine_ls_structure_factor_coef Fsqd
_refine_ls_weighting_details 'calc w=1/[\s^2^(Fo^2^)+(0.0705P)^2^+185.2995P] where P=(Fo^2^+2Fc^2^)/3'
_refine_ls_weighting_scheme calc
_refine_ls_wR_factor_gt 0.1351
_refine_ls_wR_factor_ref 0.1562
_reflns_number_gt 26853
_reflns_number_total 36677
_reflns_threshold_expression >2sigma(I)
_cod_data_source_file ncomms4715-s5.cif
_cod_data_source_block hz3194
_cod_depositor_comments
;
The following automatic conversions were performed:

'_exptl_crystal_density_meas' value 'none' was changed to '?' - the
value is perceived as not measured.

Automatic conversion script
Id: cif_fix_values 5376 2017-05-30 11:51:03Z andrius 
;
_cod_original_sg_symbol_H-M P2(1)/m
_cod_database_code 1548313

loop_
_symmetry_equiv_pos_as_xyz
'x, y, z'
'-x, y+1/2, -z'
'-x, -y, -z'
'x, -y-1/2, z'

loop_
_atom_site_label
_atom_site_type_symbol
_atom_site_fract_x
_atom_site_fract_y
_atom_site_fract_z
_atom_site_U_iso_or_equiv
_atom_site_adp_type
_atom_site_occupancy
_atom_site_symmetry_multiplicity
_atom_site_calc_flag
_atom_site_refinement_flags
_atom_site_disorder_assembly
_atom_site_disorder_group
Mo1 Mo 0.41048(4) 0.31914(2) 1.13475(2) 0.01726(15) Uani 1 1 d . . .
Mo2 Mo 0.23093(5) 0.2500 0.99114(3) 0.0188(2) Uani 1 2 d S . .
Mo3 Mo 0.35925(4) 0.32347(3) 1.02147(2) 0.01857(16) Uani 1 1 d . . .
Mo4 Mo 0.26100(5) 0.2500 0.75306(3) 0.0220(2) Uani 1 2 d S . .
Mo5 Mo 0.30022(4) 0.45274(3) 1.01445(2) 0.02293(17) Uani 1 1 d . . .
Mo6 Mo 0.38992(4) 0.32253(3) 0.78278(2) 0.02266(17) Uani 1 1 d . . .
Mo7 Mo 0.38714(4) 0.39145(3) 1.19240(2) 0.02022(16) Uani 1 1 d . . .
Mo8 Mo 0.18072(4) 0.35933(3) 0.95783(2) 0.02250(17) Uani 1 1 d . . .
Mo9 Mo 0.36632(4) 0.62985(3) 0.85756(2) 0.02176(17) Uani 1 1 d . . .
Mo10 Mo 0.35709(4) 0.55154(3) 0.78170(2) 0.02308(17) Uani 1 1 d . . .
Mo11 Mo 0.35520(4) 0.62969(3) 0.94319(2) 0.02210(17) Uani 1 1 d . . .
Mo12 Mo 0.07260(5) 0.2500 0.95480(3) 0.0224(2) Uani 1 2 d S . .
Mo13 Mo 0.33441(4) 0.45236(3) 0.76739(2) 0.02467(17) Uani 1 1 d . . .
Mo14 Mo 0.03762(4) 0.37142(3) 0.99291(3) 0.02476(17) Uani 1 1 d . . .
Mo15 Mo 0.10343(5) 0.2500 0.71473(4) 0.0239(2) Uani 1 2 d S . .
Mo16 Mo 0.02517(4) 0.43019(3) 1.06199(3) 0.02377(17) Uani 1 1 d . . .
Mo17 Mo 0.32557(4) 0.55246(3) 1.01105(2) 0.02236(17) Uani 1 1 d . . .
Mo18 Mo 0.20483(4) 0.35822(3) 0.76540(2) 0.02261(17) Uani 1 1 d . . .
Mo19 Mo 0.10090(4) 0.44097(3) 0.60490(3) 0.02649(18) Uani 1 1 d . . .
Mo20 Mo 0.36117(4) 0.46144(3) 0.57836(2) 0.02859(19) Uani 1 1 d . . .
Mo21 Mo 0.47621(4) 0.31838(3) 0.70142(2) 0.02547(18) Uani 1 1 d . . .
Mo22 Mo 0.47311(4) 0.39087(3) 0.63873(3) 0.02833(19) Uani 1 1 d . . .
Mo23 Mo -0.04472(4) 0.31625(3) 0.19027(2) 0.02554(18) Uani 1 1 d . . .
Mo24 Mo 0.12211(4) 0.46879(3) 1.15247(3) 0.02662(18) Uani 1 1 d . . .
Mo25 Mo 0.08710(4) 0.37517(3) 0.66939(3) 0.02501(17) Uani 1 1 d . . .
Mo26 Mo 0.31156(4) 0.31518(3) 0.33210(3) 0.02792(18) Uani 1 1 d . . .
Mo27 Mo 0.25730(4) 0.45587(3) 1.19977(3) 0.02580(18) Uani 1 1 d . . .
Mo28 Mo -0.09408(4) 0.39046(3) 0.25762(3) 0.03009(19) Uani 1 1 d . . .
Mo29 Mo 0.22219(4) 0.48010(3) 0.56597(3) 0.02862(19) Uani 1 1 d . . .
Mo30 Mo -0.04190(5) 0.38596(3) 0.36515(3) 0.0355(2) Uani 1 1 d . . .
Mo31 Mo 0.27090(5) 0.38901(4) 0.40281(3) 0.0446(2) Uani 1 1 d . . .
Mo32 Mo 0.12906(5) 0.38548(4) 0.43363(3) 0.0441(2) Uani 1 1 d . . .
S1 S 0.09007(12) 0.35826(8) 0.59968(7) 0.0299(5) Uani 1 1 d . . .
S2 S 0.16585(13) 0.40938(9) 1.20178(8) 0.0349(6) Uani 1 1 d . . .
S3 S 0.36041(11) 0.31103(7) 1.19022(7) 0.0220(4) Uani 1 1 d . . .
S4 S 0.06881(12) 0.44991(8) 1.00549(8) 0.0286(5) Uani 1 1 d . . .
S5 S 0.27045(11) 0.62937(8) 0.88121(7) 0.0233(5) Uani 1 1 d . . .
S6 S 0.41561(11) 0.40180(7) 1.12807(7) 0.0219(4) Uani 1 1 d . . .
S7 S 0.40298(12) 0.49088(8) 1.02763(8) 0.0305(5) Uani 1 1 d . . .
S8 S 0.22773(11) 0.51229(8) 0.98123(7) 0.0261(5) Uani 1 1 d . . .
S9 S 0.44823(11) 0.61238(9) 0.91909(7) 0.0264(5) Uani 1 1 d . . .
S10 S 0.02124(12) 0.34733(8) 1.05782(8) 0.0274(5) Uani 1 1 d . . .
S11 S 0.44364(13) 0.31119(9) 0.62793(8) 0.0329(6) Uani 1 1 d . . .
S12 S 0.25694(11) 0.51132(8) 0.76896(7) 0.0247(5) Uani 1 1 d . . .
S13 S 0.12518(12) 0.45280(8) 0.67770(8) 0.0297(5) Uani 1 1 d . . .
S14 S 0.47835(12) 0.40048(8) 0.71058(7) 0.0285(5) Uani 1 1 d . . .
S15 S 0.43487(12) 0.49063(9) 0.79849(8) 0.0304(5) Uani 1 1 d . . .
S16 S 0.21668(12) 0.50327(8) 1.14029(8) 0.0283(5) Uani 1 1 d . . .
S17 S 0.31000(12) 0.50946(9) 0.61864(8) 0.0306(5) Uani 1 1 d . . .
S18 S 0.27209(13) 0.41983(9) 0.53640(7) 0.0341(6) Uani 1 1 d . . .
K1 K 0.07886(14) 0.50713(10) 0.47414(8) 0.0519(7) Uani 1 1 d . . .
K2 K 0.4355(7) 0.6085(4) 0.6634(5) 0.088(4) Uani 0.30 1 d P . .
K2' K 0.3091(2) 0.62535(15) 0.65983(17) 0.0701(13) Uani 0.70 1 d P . .
K3 K 0.3236(2) 0.7500 0.89432(13) 0.0409(10) Uani 0.80 2 d SP . .
K3' K 0.4608(5) 0.7500 0.9121(3) 0.039(2) Uiso 0.40 2 d SP . .
K4 K 0.4736(3) 0.7500 1.00972(16) 0.0405(13) Uani 0.60 2 d SP . .
K5 K 0.4088(2) 0.7500 0.79042(12) 0.0507(9) Uani 1 2 d S . .
K6 K 0.3164(4) 0.3320(3) 0.8887(2) 0.077(2) Uani 0.50 1 d P . .
K7 K 0.0039(10) 0.2500 0.8163(6) 0.093(5) Uiso 0.30 2 d SP . .
K8 K 0.1380(3) 0.5493(2) 1.0486(2) 0.0534(17) Uani 0.40 1 d P . .
K9 K 0.5867(4) 0.4987(3) 0.7300(2) 0.066(2) Uani 0.40 1 d P . .
K10 K 0.3979(3) 0.4870(2) 0.45881(19) 0.0410(13) Uiso 0.40 1 d P . .
K11 K 0.1538(8) 0.6255(5) 0.9440(5) 0.100(4) Uiso 0.30 1 d P . .
K12 K -0.0762(6) 0.2500 1.0004(4) 0.083(4) Uani 0.40 2 d SP . .
K13 K 0.5685(7) 0.2500 0.8153(6) 0.108(5) Uani 0.40 2 d SP . .
K14 K 0.0117(5) 0.3657(5) 0.7694(4) 0.118(4) Uani 0.40 1 d P . .
K15 K 0.5273(5) 0.5769(5) 1.0308(4) 0.120(4) Uani 0.40 1 d P . .
K16 K 0.3904(4) 0.5225(3) 1.1346(2) 0.066(2) Uani 0.40 1 d P . .
K17 K 0.7445(9) 0.4735(7) 0.6779(6) 0.079(5) Uiso 0.20 1 d P . .
K18 K 0.4746(10) 0.3491(7) 0.4455(6) 0.108(5) Uiso 0.25 1 d P . .
O1 O -0.0826(4) 0.4498(3) 0.2627(3) 0.050(2) Uani 1 1 d . . .
O2 O 0.3497(4) 0.3818(3) 0.4342(3) 0.060(2) Uani 1 1 d . . .
O3 O 0.2605(4) 0.4488(3) 0.3988(3) 0.066(3) Uani 1 1 d . . .
O4 O 0.2840(4) 0.3772(2) 0.3474(2) 0.0385(17) Uani 1 1 d . . .
O5 O 0.2893(3) 0.3170(2) 0.76871(18) 0.0222(13) Uani 1 1 d . . .
O6 O 0.1518(3) 0.3487(2) 1.02353(17) 0.0203(12) Uani 1 1 d . . .
O7 O 0.3594(4) 0.2500 0.7680(3) 0.0223(18) Uani 1 2 d S . .
O8 O 0.2000(3) 0.3509(2) 0.69043(18) 0.0210(13) Uani 1 1 d . . .
O9 O 0.3730(4) 0.2500 1.1167(2) 0.0184(17) Uani 1 2 d S . .
O10 O 0.3400(3) 0.5472(2) 0.94398(18) 0.0222(13) Uani 1 1 d . . .
O11 O 0.3493(3) 0.3862(2) 1.02050(18) 0.0247(13) Uani 1 1 d . . .
O12 O -0.1255(4) 0.3148(3) 0.1630(2) 0.0457(19) Uani 1 1 d . . .
O13 O 0.2608(3) 0.3178(2) 0.99019(18) 0.0218(13) Uani 1 1 d . . .
O14 O 0.2914(4) 0.2500 0.3281(3) 0.028(2) Uani 1 2 d S . .
O15 O 0.3529(3) 0.54756(19) 0.85064(17) 0.0211(13) Uani 1 1 d . . .
O16 O 0.1551(3) 0.2899(2) 0.95699(18) 0.0230(13) Uani 1 1 d . . .
O17 O 0.1325(3) 0.4156(2) 1.09924(19) 0.0251(13) Uani 1 1 d . . .
O18 O 0.4352(4) 0.2500 0.7020(3) 0.0242(19) Uani 1 2 d S . .
O19 O 0.2783(3) 0.3983(2) 1.15206(19) 0.0226(13) Uani 1 1 d . . .
O20 O 0.3265(4) 0.2500 1.0199(2) 0.0202(18) Uani 1 2 d S . .
O21 O 0.1801(3) 0.2899(2) 0.75101(18) 0.0250(13) Uani 1 1 d . . .
O22 O 0.3176(3) 0.4329(2) 0.94268(19) 0.0239(13) Uani 1 1 d . . .
O23 O 0.3050(3) 0.3268(2) 1.08043(17) 0.0200(12) Uani 1 1 d . . .
O24 O 0.0427(3) 0.2987(2) 0.9797(2) 0.0321(15) Uani 1 1 d . . .
O25 O 0.4194(3) 0.31318(19) 1.07081(18) 0.0195(12) Uani 1 1 d . . .
O26 O 0.0858(3) 0.2998(2) 0.6794(2) 0.0289(14) Uani 1 1 d . . .
O27 O 0.2232(3) 0.4095(2) 0.98490(19) 0.0259(14) Uani 1 1 d . . .
O28 O 0.3320(3) 0.4327(2) 0.84291(18) 0.0247(13) Uani 1 1 d . . .
O29 O 0.4634(3) 0.3134(2) 0.76400(18) 0.0259(14) Uani 1 1 d . . .
O30 O 0.3225(3) 0.4027(2) 1.23190(19) 0.0265(14) Uani 1 1 d . . .
O31 O 0.4481(3) 0.4634(2) 0.6285(2) 0.0300(15) Uani 1 1 d . . .
O32 O 0.2624(3) 0.3078(2) 0.3898(2) 0.0322(15) Uani 1 1 d . . .
O33 O 0.2838(3) 0.6129(2) 0.97657(19) 0.0239(13) Uani 1 1 d . . .
O34 O 0.2589(5) 0.2500 0.9261(3) 0.034(2) Uani 1 2 d S . .
O35 O 0.3597(3) 0.3269(2) 0.70493(18) 0.0214(13) Uani 1 1 d . . .
O36 O 0.3610(3) 0.4015(2) 0.62913(18) 0.0255(14) Uani 1 1 d . . .
O37 O 0.3541(3) 0.4631(2) 1.19015(19) 0.0266(14) Uani 1 1 d . . .
O38 O 0.4607(3) 0.3942(2) 1.22886(19) 0.0295(14) Uani 1 1 d . . .
O39 O 0.3076(3) 0.6127(2) 0.79630(18) 0.0236(13) Uani 1 1 d . . .
O40 O 0.2508(5) 0.2500 0.6999(3) 0.027(2) Uani 1 2 d S . .
O41 O 0.4892(3) 0.3045(2) 1.15772(19) 0.0257(14) Uani 1 1 d . . .
O42 O 0.3761(3) 0.6881(2) 0.84982(19) 0.0292(15) Uani 1 1 d . . .
O43 O 0.2039(4) 0.2500 1.0356(3) 0.0217(18) Uani 1 2 d S . .
O44 O 0.0347(3) 0.4274(2) 1.1293(2) 0.0283(14) Uani 1 1 d . . .
O45 O 0.2862(3) 0.4527(2) 1.0628(2) 0.0311(15) Uani 1 1 d . . .
O46 O 0.1549(3) 0.5037(2) 0.6005(2) 0.0302(15) Uani 1 1 d . . .
O47 O -0.0295(4) 0.2500 0.1976(3) 0.028(2) Uani 1 2 d S . .
O48 O 0.3816(3) 0.3857(2) 0.7817(2) 0.0288(14) Uani 1 1 d . . .
O49 O 0.1298(3) 0.4439(2) 0.54651(19) 0.0306(15) Uani 1 1 d . . .
O50 O 0.3160(3) 0.5694(2) 1.0590(2) 0.0328(15) Uani 1 1 d . . .
O51 O 0.4004(3) 0.6003(2) 1.00396(19) 0.0284(14) Uani 1 1 d . . .
O52 O 0.2003(3) 0.3575(2) 0.8169(2) 0.0340(16) Uani 1 1 d . . .
O53 O 0.2028(3) 0.3145(2) 0.2952(2) 0.0349(16) Uani 1 1 d . . .
O54 O 0.0071(3) 0.3788(2) 0.3081(2) 0.0315(15) Uani 1 1 d . . .
O55 O 0.2535(3) 0.4087(2) 0.76221(19) 0.0267(14) Uani 1 1 d . . .
O56 O 0.3654(3) 0.6880(2) 0.9560(2) 0.0317(15) Uani 1 1 d . . .
O57 O 0.2116(3) 0.4235(2) 0.61613(19) 0.0269(14) Uani 1 1 d . . .
O58 O 0.3356(3) 0.4531(2) 0.7161(2) 0.0329(16) Uani 1 1 d . . .
O59 O 0.0685(3) 0.4925(2) 1.0918(2) 0.0279(14) Uani 1 1 d . . .
O60 O 0.4250(3) 0.6011(2) 0.81894(18) 0.0260(14) Uani 1 1 d . . .
O61 O 0.3815(4) 0.4998(3) 0.5440(2) 0.0401(17) Uani 1 1 d . . .
O62 O 0.1583(3) 0.3802(2) 0.3670(2) 0.0356(16) Uani 1 1 d . . .
O63 O -0.0793(3) 0.3076(2) 0.25455(19) 0.0298(15) Uani 1 1 d . . .
O64 O -0.0355(4) 0.4458(3) 0.3628(2) 0.049(2) Uani 1 1 d . . .
O65 O -0.0558(3) 0.4449(2) 1.0453(2) 0.0310(15) Uani 1 1 d . . .
O66 O 0.0940(3) 0.3742(2) 0.94798(18) 0.0261(14) Uani 1 1 d . . .
O67 O 0.4014(3) 0.3138(2) 0.98404(19) 0.0275(14) Uani 1 1 d . . .
O68 O 0.2670(5) 0.2500 0.8253(3) 0.033(2) Uani 1 2 d S . .
O69 O 0.0222(3) 0.4598(2) 0.5877(2) 0.0366(16) Uani 1 1 d . . .
O70 O 0.1948(3) 0.3616(2) 0.9085(2) 0.0340(16) Uani 1 1 d . . .
O71 O 0.0057(3) 0.3823(2) 0.6659(2) 0.0368(16) Uani 1 1 d . . .
O72 O 0.3607(3) 0.5676(2) 0.73224(19) 0.0317(15) Uani 1 1 d . . .
O73 O 0.1216(3) 0.3740(2) 0.73635(19) 0.0263(14) Uani 1 1 d . . .
O74 O 0.4149(3) 0.3103(2) 0.83544(19) 0.0336(16) Uani 1 1 d . . .
O75 O 0.1301(4) 0.3051(3) 0.4277(2) 0.0420(18) Uani 1 1 d . . .
O76 O 0.3876(4) 0.3129(3) 0.3675(2) 0.0423(18) Uani 1 1 d . . .
O77 O 0.1304(5) 0.4459(3) 0.4290(3) 0.063(3) Uani 1 1 d . . .
O78 O -0.1097(3) 0.3764(2) 0.3125(2) 0.0343(16) Uani 1 1 d . . .
O79 O -0.0435(3) 0.3773(2) 0.2181(2) 0.0337(16) Uani 1 1 d . . .
O80 O -0.0395(3) 0.3767(2) 0.9603(2) 0.0364(16) Uani 1 1 d . . .
O81 O 0.0567(3) 0.3125(2) 0.23869(19) 0.0322(15) Uani 1 1 d . . .
O82 O 0.0954(3) 0.5097(2) 1.1827(2) 0.0367(16) Uani 1 1 d . . .
O83 O 0.2611(3) 0.4947(2) 1.2398(2) 0.0364(16) Uani 1 1 d . . .
O84 O 0.5569(3) 0.3045(3) 0.7138(2) 0.0383(17) Uani 1 1 d . . .
O85 O 0.1177(4) 0.3768(3) 0.4837(2) 0.057(2) Uani 1 1 d . . .
O86 O -0.0363(4) 0.3054(2) 0.3596(2) 0.0407(18) Uani 1 1 d . . .
O87 O 0.5526(3) 0.3920(3) 0.6362(2) 0.0389(17) Uani 1 1 d . . .
O88 O 0.3294(4) 0.3275(2) 0.2850(2) 0.0379(17) Uani 1 1 d . . .
O89 O -0.0052(4) 0.3316(3) 0.1526(2) 0.0400(17) Uani 1 1 d . . .
O90 O 0.0454(5) 0.2500 0.7427(3) 0.038(2) Uani 1 2 d S . .
O91 O -0.1737(4) 0.3841(3) 0.2268(2) 0.0416(18) Uani 1 1 d . . .
O92 O 0.2074(4) 0.5226(2) 0.5280(2) 0.0369(16) Uani 1 1 d . . .
O93 O 0.0460(4) 0.3724(3) 0.3980(2) 0.0407(18) Uani 1 1 d . . .
O94 O 0.0290(5) 0.2500 0.9033(3) 0.045(3) Uani 1 2 d S . .
O95 O -0.0896(4) 0.3775(3) 0.4004(2) 0.049(2) Uani 1 1 d . . .
O96 O 0.2220(4) 0.3725(3) 0.4428(2) 0.050(2) Uani 1 1 d . . .
O97 O 0.4253(3) 0.4042(2) 0.5735(2) 0.0326(15) Uani 1 1 d . . .
O101 O 0.2183(12) 0.7500 0.8165(7) 0.062(7) Uiso 0.60 2 d SP . .
O102 O 0.2089(3) 0.5584(2) 0.6707(2) 0.0341(16) Uani 1 1 d . . .
O103 O 0.2147(11) 0.6245(7) 0.5761(8) 0.087(7) Uani 0.50 1 d P . .
O104 O 0.4680(9) 0.7500 0.9286(6) 0.029(4) Uiso 0.60 2 d SP . .
O105 O 0.4326(4) 0.3560(3) 0.9127(2) 0.051(2) Uani 1 1 d . . .
O106 O 0.0320(5) 0.5499(3) 0.5342(3) 0.063(2) Uani 1 1 d . . .
O107 O 0.0204(5) 0.5095(3) 0.3209(3) 0.067(3) Uani 1 1 d . . .
O108 O 0.4579(4) 0.5196(3) 0.6947(2) 0.0432(18) Uani 1 1 d . . .
O109 O 0.5864(9) 0.7500 1.0887(4) 0.082(5) Uani 1 2 d S . .
O110 O 0.2768(6) 0.5208(4) 0.4599(3) 0.095(4) Uani 1 1 d . . .
O111 O 0.2450(9) 0.7500 0.8547(9) 0.135(10) Uani 1 2 d S . .
O112 O 0.3817(7) 0.3337(3) 0.5168(3) 0.090(4) Uani 1 1 d . . .
O113 O 0.2053(6) 0.6225(4) 1.0966(4) 0.094(3) Uiso 1 1 d . . .
O114 O 0.1535(8) 0.2500 0.8532(5) 0.088(5) Uiso 1 2 d S . .
O115 O 0.5251(6) 0.6819(6) 0.7005(4) 0.124(5) Uani 1 1 d . . .
O116 O 0.4594(7) 0.4760(5) 0.3973(5) 0.077(4) Uiso 0.70 1 d P . .
O117 O 0.2135(7) 0.6841(4) 0.6821(6) 0.134(6) Uani 1 1 d . . .
O118 O 0.6466(5) 0.5397(3) 0.6720(3) 0.064(2) Uani 1 1 d . . .
O119 O 0.6496(9) 0.4119(7) 0.7245(6) 0.170(7) Uiso 1 1 d . . .
O120 O 0.2701(14) 0.7500 0.7545(9) 0.093(8) Uiso 0.60 2 d SP . .
O121 O 0.4938(12) 0.4291(8) 0.5113(7) 0.055(6) Uiso 0.40 1 d P . .
O122 O 0.0187(9) 0.6452(6) 0.5018(6) 0.042(4) Uiso 0.40 1 d P . .
O123 O 0.0632(9) 0.5273(6) 0.3620(5) 0.035(4) Uiso 0.40 1 d P . .
O124 O 0.0024(14) 0.2500 0.4356(9) 0.092(8) Uiso 0.60 2 d SP . .
O125 O 0.454(3) 0.5997(18) 0.5801(16) 0.072(14) Uiso 0.20 1 d P . .
O126 O 0.666(3) 0.2500 0.7780(17) 0.133(18) Uiso 0.40 2 d SP . .
O127 O 0.5830(13) 0.3296(9) 0.8642(8) 0.045(6) Uiso 0.30 1 d P . .
O128 O 0.3339(17) 0.5463(12) 0.3807(11) 0.075(9) Uiso 0.30 1 d P . .
O129 O 0.4306(19) 0.2500 0.4399(12) 0.111(12) Uiso 0.50 2 d SP . .
O130 O 0.3361(17) 0.2500 0.4896(10) 0.067(9) Uiso 0.40 2 d SP . .
O131 O 0.3072(11) 0.5951(8) 0.5211(7) 0.085(6) Uiso 0.50 1 d P . .
O132 O 0.5066(17) 0.7500 0.7467(10) 0.065(9) Uiso 0.40 2 d SP . .
O133 O 0.5164(19) 0.2500 0.3659(12) 0.080(10) Uiso 0.40 2 d SP . .
O134 O 0.4284(9) 0.6801(6) 1.0562(6) 0.082(5) Uiso 0.60 1 d P . .
O135 O 0.2825(10) 0.7268(6) 1.0121(6) 0.073(5) Uiso 0.50 1 d P . .
O136 O 0.2823(11) 0.6779(8) 1.0470(7) 0.083(6) Uiso 0.50 1 d P . .
O137 O 0.3296(13) 0.6066(9) 1.1553(8) 0.079(7) Uiso 0.40 1 d P . .
O138 O 0.1062(9) 0.7094(7) 0.9274(6) 0.044(5) Uiso 0.40 1 d P . .
O139 O 0.2140(11) 0.7332(7) 0.9266(6) 0.063(6) Uiso 0.40 1 d P . .
O140 O 0.1853(17) 0.7500 0.6242(10) 0.090(9) Uiso 0.50 2 d SP . .
O141 O 0.4105(19) 0.6060(12) 0.5692(11) 0.075(10) Uiso 0.30 1 d P . .
O142 O 0.1639(12) 0.6763(8) 1.0196(7) 0.069(6) Uiso 0.40 1 d P . .
O143 O 0.0806(10) 0.5604(7) 0.2700(6) 0.076(6) Uiso 0.50 1 d P . .
O144 O 0.1446(19) 0.5731(13) 0.4412(11) 0.086(10) Uiso 0.30 1 d P . .
O145 O 0.5239(14) 0.4368(9) 0.5309(8) 0.042(6) Uiso 0.30 1 d P . .
O146 O 0.613(3) 0.2876(17) 0.6319(16) 0.102(15) Uiso 0.25 1 d P . .
O147 O 0.908(2) 0.3043(15) 0.7243(13) 0.103(13) Uiso 0.30 1 d P . .
O148 O -0.0382(17) 0.3496(12) 0.8707(10) 0.072(9) Uiso 0.30 1 d P . .
O149 O 0.1445(16) 0.6072(11) 1.1772(10) 0.066(8) Uiso 0.30 1 d P . .
O150 O 0.5146(16) 0.3000(11) 0.5216(10) 0.066(8) Uiso 0.30 1 d P . .
O151 O 0.5044(13) 0.5861(9) 1.1250(8) 0.049(6) Uiso 0.30 1 d P . .
O152 O 0.0650(14) 0.4526(10) 0.2572(9) 0.055(7) Uiso 0.30 1 d P . .
O153 O 0.1542(17) 0.4818(12) 0.2973(10) 0.075(9) Uiso 0.30 1 d P . .
O154 O -0.1192(18) 0.2897(13) 0.9138(11) 0.083(10) Uiso 0.30 1 d P . .
O155 O 0.3190(14) 0.6849(10) 0.7386(8) 0.053(7) Uiso 0.30 1 d P . .
O156 O 0.4037(11) 0.6668(7) 0.7443(6) 0.068(6) Uiso 0.50 1 d P . .
O157 O 0.097(3) 0.604(2) 0.4446(17) 0.084(15) Uiso 0.20 1 d P . .
O158 O 0.1092(10) 0.5212(7) 0.3107(6) 0.049(5) Uiso 0.40 1 d P . .
O159 O 0.020(2) 0.3532(14) 0.8606(13) 0.094(12) Uiso 0.30 1 d P . .
O160 O 0.4373(10) 0.6750(6) 0.7556(6) 0.052(4) Uiso 0.50 1 d P . .
O161 O 0.0713(9) 0.3301(6) 0.8473(5) 0.059(4) Uiso 0.50 1 d P . .
O162 O -0.061(3) 0.289(2) 0.6191(19) 0.099(18) Uiso 0.20 1 d P . .
N1 N 0.2219(10) 0.2500 0.5611(5) 0.069(5) Uani 1 2 d S . .
N2 N 0.1709(5) 0.2500 0.1678(3) 0.028(2) Uani 1 2 d S . .
N3 N -0.1101(4) 0.5112(3) 1.1476(3) 0.0346(19) Uani 1 1 d . . .
C1 C 0.0825(5) 0.3319(3) 0.2730(3) 0.029(2) Uani 1 1 d . . .
C2 C 0.1511(5) 0.3327(3) 0.3001(3) 0.029(2) Uani 1 1 d . . .
C3 C 0.1291(5) 0.3620(4) 0.3314(3) 0.035(2) Uani 1 1 d . . .
C4 C 0.0625(5) 0.3610(3) 0.3050(3) 0.029(2) Uani 1 1 d . . .
C5 C -0.0673(5) 0.2759(3) 0.2832(3) 0.029(2) Uani 1 1 d . . .
C6 C -0.0489(5) 0.2762(3) 0.3296(3) 0.034(2) Uani 1 1 d . . .
C7 C 0.1680(5) 0.2761(4) 0.4168(3) 0.033(2) Uani 1 1 d . . .
C8 C 0.2264(5) 0.2761(4) 0.3999(3) 0.033(2) Uani 1 1 d . . .
C9 C 0.2496(5) 0.3952(3) 0.6399(3) 0.0236(19) Uani 1 1 d . . .
C10 C 0.3189(4) 0.3853(3) 0.6461(3) 0.0213(18) Uani 1 1 d . . .
C11 C 0.3173(4) 0.3518(3) 0.6802(3) 0.0209(18) Uani 1 1 d . . .
C12 C 0.2459(4) 0.3628(3) 0.6739(3) 0.0209(18) Uani 1 1 d . . .
C13 C 0.3442(4) 0.5140(3) 0.8748(3) 0.0201(18) Uani 1 1 d . . .
C14 C 0.3383(4) 0.5141(3) 0.9175(3) 0.0186(17) Uani 1 1 d . . .
C15 C 0.3274(4) 0.4630(3) 0.9166(3) 0.0214(18) Uani 1 1 d . . .
C16 C 0.3344(4) 0.4628(3) 0.8713(3) 0.0212(18) Uani 1 1 d . . .
C17 C 0.2449(4) 0.3825(3) 1.1169(3) 0.0191(17) Uani 1 1 d . . .
C18 C 0.1781(4) 0.3904(3) 1.0924(3) 0.0189(17) Uani 1 1 d . . .
C19 C 0.1875(4) 0.3602(3) 1.0588(3) 0.0201(18) Uani 1 1 d . . .
C20 C 0.2559(4) 0.3508(3) 1.0838(3) 0.0201(18) Uani 1 1 d . . .
C22 C 0.2058(16) 0.2500 0.6029(10) 0.120(10) Uiso 1 2 d S . .
C23 C 0.2361(13) 0.2960(9) 0.5466(8) 0.057(7) Uiso 0.50 1 d P . .
C24 C 0.146(2) 0.2500 0.5341(13) 0.155(14) Uiso 1 2 d S . .
C25 C 0.1634(10) 0.3062(7) 0.1734(6) 0.029(4) Uiso 0.50 1 d P . .
C26 C 0.2112(11) 0.2676(7) 0.2099(6) 0.043(6) Uani 0.50 1 d P . .
C26' C 0.1012(10) 0.2688(7) 0.1556(6) 0.037(5) Uiso 0.50 1 d P . .
C27 C 0.2039(8) 0.2500 0.1321(5) 0.045(4) Uani 1 2 d S . .
C28 C -0.1684(7) 0.5424(6) 1.1456(5) 0.073(4) Uani 1 1 d . . .
C29 C -0.0759(6) 0.5282(5) 1.1140(4) 0.052(3) Uani 1 1 d . . .
C30 C -0.0621(8) 0.5167(7) 1.1906(4) 0.087(5) Uani 1 1 d . . .
C31 C -0.1311(9) 0.4609(5) 1.1402(5) 0.083(5) Uani 1 1 d . . .

loop_
_atom_site_aniso_label
_atom_site_aniso_U_11
_atom_site_aniso_U_22
_atom_site_aniso_U_33
_atom_site_aniso_U_23
_atom_site_aniso_U_13
_atom_site_aniso_U_12
Mo1 0.0162(4) 0.0147(3) 0.0207(4) 0.0005(3) 0.0043(3) 0.0003(3)
Mo2 0.0196(5) 0.0215(5) 0.0161(5) 0.000 0.0059(4) 0.000
Mo3 0.0193(4) 0.0184(4) 0.0195(4) 0.0024(3) 0.0078(3) 0.0012(3)
Mo4 0.0200(6) 0.0250(6) 0.0226(5) 0.000 0.0082(4) 0.000
Mo5 0.0253(4) 0.0204(4) 0.0251(4) 0.0055(3) 0.0100(3) 0.0041(3)
Mo6 0.0196(4) 0.0286(4) 0.0208(4) -0.0025(3) 0.0068(3) -0.0005(3)
Mo7 0.0207(4) 0.0166(4) 0.0224(4) -0.0016(3) 0.0038(3) 0.0009(3)
Mo8 0.0233(4) 0.0255(4) 0.0196(4) 0.0067(3) 0.0072(3) 0.0022(3)
Mo9 0.0227(4) 0.0215(4) 0.0221(4) -0.0009(3) 0.0076(3) -0.0076(3)
Mo10 0.0226(4) 0.0271(4) 0.0210(4) -0.0015(3) 0.0082(3) -0.0049(3)
Mo11 0.0226(4) 0.0221(4) 0.0236(4) -0.0015(3) 0.0096(3) -0.0059(3)
Mo12 0.0206(6) 0.0270(6) 0.0185(5) 0.000 0.0030(4) 0.000
Mo13 0.0239(4) 0.0269(4) 0.0247(4) -0.0052(3) 0.0090(3) -0.0020(3)
Mo14 0.0200(4) 0.0250(4) 0.0296(4) 0.0044(3) 0.0068(3) 0.0042(3)
Mo15 0.0186(6) 0.0243(6) 0.0299(6) 0.000 0.0083(5) 0.000
Mo16 0.0188(4) 0.0211(4) 0.0325(4) 0.0049(3) 0.0086(3) 0.0047(3)
Mo17 0.0240(4) 0.0219(4) 0.0235(4) 0.0020(3) 0.0103(3) 0.0029(3)
Mo18 0.0216(4) 0.0264(4) 0.0216(4) -0.0048(3) 0.0087(3) -0.0004(3)
Mo19 0.0254(4) 0.0225(4) 0.0281(4) -0.0027(3) 0.0005(3) 0.0020(3)
Mo20 0.0340(5) 0.0306(4) 0.0230(4) 0.0004(3) 0.0107(4) -0.0012(4)
Mo21 0.0231(4) 0.0298(4) 0.0265(4) 0.0012(3) 0.0118(3) -0.0005(3)
Mo22 0.0284(4) 0.0325(5) 0.0285(4) 0.0022(3) 0.0153(4) -0.0004(4)
Mo23 0.0244(4) 0.0295(4) 0.0232(4) 0.0040(3) 0.0071(3) 0.0005(3)
Mo24 0.0244(4) 0.0253(4) 0.0317(4) 0.0013(3) 0.0101(3) 0.0059(3)
Mo25 0.0212(4) 0.0226(4) 0.0301(4) -0.0034(3) 0.0045(3) 0.0018(3)
Mo26 0.0281(4) 0.0295(4) 0.0259(4) 0.0012(3) 0.0064(3) -0.0013(3)
Mo27 0.0264(4) 0.0240(4) 0.0272(4) -0.0015(3) 0.0074(3) 0.0055(3)
Mo28 0.0284(5) 0.0269(4) 0.0356(5) 0.0006(4) 0.0094(4) 0.0053(4)
Mo29 0.0325(5) 0.0269(4) 0.0242(4) -0.0004(3) 0.0031(3) -0.0005(4)
Mo30 0.0405(5) 0.0332(5) 0.0349(5) -0.0109(4) 0.0135(4) 0.0057(4)
Mo31 0.0388(6) 0.0469(6) 0.0460(6) -0.0238(5) 0.0074(5) -0.0089(5)
Mo32 0.0444(6) 0.0524(6) 0.0353(5) -0.0244(4) 0.0098(4) 0.0025(5)
S1 0.0333(14) 0.0250(12) 0.0278(12) -0.0058(9) 0.0014(10) 0.0001(10)
S2 0.0282(13) 0.0403(14) 0.0382(14) 0.0140(11) 0.0121(11) 0.0072(11)
S3 0.0270(12) 0.0176(10) 0.0223(11) 0.0000(8) 0.0080(9) 0.0003(9)
S4 0.0295(13) 0.0248(12) 0.0325(13) 0.0075(10) 0.0100(10) 0.0042(10)
S5 0.0222(11) 0.0215(11) 0.0273(11) 0.0039(9) 0.0081(9) -0.0013(9)
S6 0.0221(11) 0.0165(10) 0.0271(11) 0.0020(8) 0.0065(9) 0.0006(9)
S7 0.0244(12) 0.0271(12) 0.0388(14) 0.0039(10) 0.0062(10) 0.0051(10)
S8 0.0216(12) 0.0223(11) 0.0364(13) 0.0083(9) 0.0109(10) 0.0029(9)
S9 0.0192(11) 0.0372(13) 0.0239(11) -0.0023(10) 0.0077(9) -0.0070(10)
S10 0.0279(13) 0.0227(11) 0.0349(13) 0.0051(9) 0.0142(10) 0.0032(9)
S11 0.0435(15) 0.0327(13) 0.0270(12) -0.0011(10) 0.0175(11) 0.0028(11)
S12 0.0227(12) 0.0254(12) 0.0264(11) -0.0034(9) 0.0066(9) -0.0029(9)
S13 0.0334(13) 0.0242(12) 0.0314(13) -0.0059(10) 0.0081(10) -0.0004(10)
S14 0.0286(13) 0.0306(12) 0.0280(12) -0.0008(10) 0.0104(10) -0.0041(10)
S15 0.0222(12) 0.0330(13) 0.0378(13) -0.0029(10) 0.0108(10) -0.0028(10)
S16 0.0255(12) 0.0234(12) 0.0350(13) 0.0033(10) 0.0057(10) 0.0035(10)
S17 0.0323(13) 0.0294(13) 0.0295(12) -0.0063(10) 0.0067(10) -0.0027(10)
S18 0.0412(15) 0.0371(14) 0.0234(12) -0.0065(10) 0.0067(11) -0.0014(11)
K1 0.0505(16) 0.0622(17) 0.0365(13) -0.0088(12) -0.0010(11) 0.0217(13)
K2 0.102(10) 0.042(6) 0.120(10) 0.014(6) 0.029(8) 0.009(6)
K2' 0.062(3) 0.051(2) 0.113(4) 0.020(2) 0.051(3) 0.005(2)
K3 0.052(3) 0.029(2) 0.043(2) 0.000 0.014(2) 0.000
K4 0.048(3) 0.039(3) 0.028(3) 0.000 -0.002(2) 0.000
K5 0.051(2) 0.044(2) 0.055(2) 0.000 0.0101(18) 0.000
K6 0.079(5) 0.093(5) 0.066(4) 0.013(4) 0.030(4) 0.033(4)
K8 0.050(4) 0.054(4) 0.058(4) 0.013(3) 0.017(3) 0.005(3)
K9 0.063(5) 0.069(5) 0.062(5) -0.010(4) 0.006(4) -0.007(4)
K12 0.060(7) 0.136(12) 0.060(7) 0.000 0.025(6) 0.000
K13 0.068(9) 0.093(10) 0.136(13) 0.000 -0.025(9) 0.000
K14 0.079(7) 0.182(12) 0.107(8) 0.022(8) 0.053(6) 0.031(8)
K15 0.046(5) 0.198(13) 0.107(8) -0.030(8) 0.006(5) 0.037(7)
K16 0.070(5) 0.063(5) 0.061(5) 0.014(4) 0.010(4) -0.000(4)
O1 0.052(5) 0.033(4) 0.067(5) 0.001(4) 0.018(4) 0.010(4)
O2 0.041(5) 0.087(7) 0.050(5) -0.029(5) 0.008(4) -0.014(5)
O3 0.053(6) 0.048(5) 0.099(7) -0.038(5) 0.020(5) -0.015(4)
O4 0.043(4) 0.032(4) 0.040(4) -0.004(3) 0.008(3) -0.002(3)
O5 0.019(3) 0.025(3) 0.023(3) -0.005(2) 0.008(3) 0.001(3)
O6 0.018(3) 0.025(3) 0.019(3) 0.001(2) 0.006(2) -0.001(2)
O7 0.023(5) 0.022(4) 0.022(4) 0.000 0.006(4) 0.000
O8 0.016(3) 0.025(3) 0.022(3) -0.002(2) 0.005(2) 0.002(2)
O9 0.019(4) 0.012(4) 0.024(4) 0.000 0.006(3) 0.000
O10 0.027(3) 0.019(3) 0.023(3) -0.001(2) 0.011(3) -0.004(3)
O11 0.028(3) 0.022(3) 0.023(3) 0.002(2) 0.003(3) 0.004(3)
O12 0.027(4) 0.057(5) 0.049(5) -0.012(4) 0.004(3) 0.004(4)
O13 0.023(3) 0.022(3) 0.021(3) 0.003(2) 0.006(3) -0.001(3)
O14 0.025(5) 0.031(5) 0.029(5) 0.000 0.010(4) 0.000
O15 0.026(3) 0.017(3) 0.021(3) 0.001(2) 0.008(3) -0.005(2)
O16 0.021(3) 0.029(3) 0.019(3) 0.005(2) 0.004(2) 0.003(3)
O17 0.023(3) 0.024(3) 0.029(3) 0.000(3) 0.008(3) 0.007(3)
O18 0.024(5) 0.026(5) 0.025(5) 0.000 0.008(4) 0.000
O19 0.019(3) 0.020(3) 0.030(3) 0.000(3) 0.008(3) 0.003(2)
O20 0.020(4) 0.020(4) 0.019(4) 0.000 0.002(3) 0.000
O21 0.021(3) 0.030(3) 0.025(3) 0.000(3) 0.010(3) -0.001(3)
O22 0.024(3) 0.020(3) 0.029(3) 0.002(3) 0.008(3) 0.001(3)
O23 0.019(3) 0.020(3) 0.022(3) 0.001(2) 0.007(2) 0.005(2)
O24 0.026(4) 0.031(4) 0.042(4) -0.000(3) 0.014(3) 0.004(3)
O25 0.017(3) 0.018(3) 0.025(3) 0.003(2) 0.007(2) -0.000(2)
O26 0.023(3) 0.026(3) 0.033(4) 0.001(3) -0.000(3) -0.002(3)
O27 0.025(3) 0.024(3) 0.030(3) 0.006(3) 0.008(3) -0.001(3)
O28 0.027(3) 0.026(3) 0.022(3) -0.001(3) 0.007(3) -0.002(3)
O29 0.023(3) 0.033(4) 0.022(3) -0.002(3) 0.005(3) -0.001(3)
O30 0.033(4) 0.022(3) 0.027(3) 0.002(3) 0.011(3) 0.005(3)
O31 0.032(4) 0.030(4) 0.032(4) 0.006(3) 0.015(3) 0.001(3)
O32 0.034(4) 0.032(4) 0.032(4) -0.005(3) 0.012(3) -0.003(3)
O33 0.026(3) 0.018(3) 0.032(3) 0.004(3) 0.016(3) 0.001(3)
O34 0.039(6) 0.047(6) 0.022(5) 0.000 0.016(4) 0.000
O35 0.019(3) 0.025(3) 0.021(3) -0.000(2) 0.007(3) -0.001(3)
O36 0.028(4) 0.027(3) 0.023(3) -0.002(3) 0.010(3) -0.003(3)
O37 0.027(4) 0.019(3) 0.033(3) -0.003(3) 0.005(3) -0.001(3)
O38 0.025(4) 0.032(4) 0.027(3) -0.007(3) -0.001(3) 0.001(3)
O39 0.026(3) 0.022(3) 0.023(3) -0.002(2) 0.007(3) -0.002(3)
O40 0.034(5) 0.023(5) 0.028(5) 0.000 0.014(4) 0.000
O41 0.027(4) 0.018(3) 0.030(3) 0.002(3) 0.005(3) 0.006(3)
O42 0.034(4) 0.026(3) 0.029(3) 0.001(3) 0.009(3) -0.014(3)
O43 0.021(5) 0.021(4) 0.025(4) 0.000 0.008(4) 0.000
O44 0.023(3) 0.029(3) 0.036(4) 0.004(3) 0.014(3) 0.005(3)
O45 0.038(4) 0.030(4) 0.030(4) 0.009(3) 0.017(3) 0.005(3)
O46 0.032(4) 0.022(3) 0.036(4) -0.003(3) 0.007(3) 0.000(3)
O47 0.028(5) 0.031(5) 0.027(5) 0.000 0.011(4) 0.000
O48 0.029(4) 0.028(3) 0.032(4) -0.009(3) 0.012(3) -0.001(3)
O49 0.031(4) 0.030(4) 0.025(3) -0.000(3) -0.003(3) 0.004(3)
O50 0.043(4) 0.030(4) 0.029(4) 0.003(3) 0.016(3) 0.009(3)
O51 0.031(4) 0.034(4) 0.021(3) -0.006(3) 0.008(3) -0.007(3)
O52 0.039(4) 0.039(4) 0.027(4) -0.006(3) 0.014(3) 0.001(3)
O53 0.032(4) 0.041(4) 0.029(4) -0.007(3) 0.005(3) 0.005(3)
O54 0.034(4) 0.031(4) 0.029(4) -0.003(3) 0.008(3) 0.003(3)
O55 0.022(3) 0.029(3) 0.029(3) -0.005(3) 0.005(3) -0.003(3)
O56 0.037(4) 0.025(3) 0.038(4) -0.008(3) 0.017(3) -0.010(3)
O57 0.026(3) 0.025(3) 0.028(3) 0.001(3) 0.003(3) 0.001(3)
O58 0.041(4) 0.035(4) 0.029(4) -0.008(3) 0.018(3) -0.001(3)
O59 0.028(4) 0.023(3) 0.034(4) 0.002(3) 0.011(3) 0.006(3)
O60 0.028(4) 0.030(3) 0.023(3) 0.001(3) 0.012(3) -0.010(3)
O61 0.049(5) 0.047(4) 0.027(4) 0.007(3) 0.014(3) -0.002(4)
O62 0.037(4) 0.036(4) 0.031(4) -0.013(3) 0.004(3) -0.001(3)
O63 0.042(4) 0.026(3) 0.027(3) 0.005(3) 0.018(3) 0.002(3)
O64 0.060(5) 0.033(4) 0.054(5) -0.014(4) 0.013(4) 0.015(4)
O65 0.026(4) 0.030(4) 0.038(4) 0.006(3) 0.009(3) 0.004(3)
O66 0.022(3) 0.032(3) 0.024(3) 0.010(3) 0.004(3) 0.004(3)
O67 0.032(4) 0.029(3) 0.026(3) -0.001(3) 0.017(3) -0.003(3)
O68 0.026(5) 0.046(6) 0.029(5) 0.000 0.008(4) 0.000
O69 0.034(4) 0.030(4) 0.040(4) -0.004(3) -0.000(3) 0.007(3)
O70 0.034(4) 0.044(4) 0.024(3) 0.007(3) 0.007(3) 0.003(3)
O71 0.021(4) 0.040(4) 0.047(4) 0.002(3) 0.004(3) 0.005(3)
O72 0.037(4) 0.037(4) 0.025(3) 0.003(3) 0.015(3) -0.004(3)
O73 0.020(3) 0.030(3) 0.031(3) -0.004(3) 0.010(3) 0.004(3)
O74 0.032(4) 0.046(4) 0.023(3) -0.001(3) 0.008(3) -0.002(3)
O75 0.045(5) 0.052(5) 0.034(4) -0.006(3) 0.018(3) 0.008(4)
O76 0.030(4) 0.050(5) 0.041(4) -0.005(3) -0.001(3) -0.002(3)
O77 0.069(6) 0.047(5) 0.081(6) -0.034(5) 0.034(5) -0.009(4)
O78 0.035(4) 0.037(4) 0.033(4) -0.007(3) 0.014(3) 0.005(3)
O79 0.036(4) 0.032(4) 0.035(4) 0.008(3) 0.013(3) 0.000(3)
O80 0.023(4) 0.042(4) 0.040(4) 0.002(3) 0.001(3) 0.006(3)
O81 0.032(4) 0.043(4) 0.021(3) -0.004(3) 0.004(3) 0.001(3)
O82 0.034(4) 0.036(4) 0.043(4) -0.005(3) 0.015(3) 0.008(3)
O83 0.039(4) 0.039(4) 0.032(4) -0.008(3) 0.009(3) 0.013(3)
O84 0.028(4) 0.044(4) 0.047(4) 0.005(3) 0.018(3) 0.002(3)
O85 0.042(5) 0.088(6) 0.041(4) -0.036(4) 0.011(4) -0.003(4)
O86 0.062(5) 0.032(4) 0.031(4) -0.003(3) 0.018(4) 0.001(4)
O87 0.033(4) 0.050(4) 0.040(4) 0.010(3) 0.021(3) -0.000(3)
O88 0.044(4) 0.035(4) 0.036(4) 0.007(3) 0.013(3) -0.001(3)
O89 0.046(5) 0.053(5) 0.024(4) 0.010(3) 0.015(3) 0.001(4)
O90 0.023(5) 0.045(6) 0.050(6) 0.000 0.019(5) 0.000
O91 0.035(4) 0.050(5) 0.041(4) -0.000(3) 0.011(3) 0.007(3)
O92 0.045(4) 0.035(4) 0.028(4) 0.006(3) 0.005(3) 0.003(3)
O93 0.040(4) 0.041(4) 0.038(4) -0.015(3) 0.004(3) 0.008(3)
O94 0.026(5) 0.080(8) 0.025(5) 0.000 0.000(4) 0.000
O95 0.053(5) 0.060(5) 0.036(4) -0.015(4) 0.017(4) 0.003(4)
O96 0.042(5) 0.076(6) 0.028(4) -0.029(4) 0.001(3) 0.002(4)
O97 0.037(4) 0.039(4) 0.026(3) 0.004(3) 0.014(3) 0.006(3)
O102 0.034(4) 0.038(4) 0.029(4) -0.010(3) 0.006(3) -0.006(3)
O103 0.095(17) 0.049(11) 0.14(2) -0.000(12) 0.075(15) 0.007(11)
O105 0.053(5) 0.079(6) 0.021(4) -0.023(4) 0.008(3) -0.024(4)
O106 0.086(7) 0.049(5) 0.053(5) -0.014(4) 0.015(5) 0.009(5)
O107 0.068(6) 0.037(5) 0.114(8) 0.026(5) 0.055(6) 0.004(4)
O108 0.043(5) 0.058(5) 0.034(4) -0.009(3) 0.018(3) -0.005(4)
O109 0.187(17) 0.036(7) 0.046(7) 0.000 0.069(9) 0.000
O110 0.127(10) 0.099(8) 0.078(7) -0.044(6) 0.063(7) -0.026(7)
O111 0.106(14) 0.029(7) 0.33(3) 0.000 0.17(2) 0.000
O112 0.155(11) 0.061(6) 0.049(6) -0.018(5) 0.019(6) -0.004(7)
O115 0.070(8) 0.180(14) 0.118(10) 0.066(10) 0.015(7) -0.011(9)
O117 0.125(11) 0.077(8) 0.238(17) -0.044(9) 0.116(12) -0.034(8)
O118 0.066(6) 0.066(6) 0.059(6) 0.013(5) 0.013(5) -0.021(5)
N1 0.130(16) 0.030(8) 0.040(8) 0.000 0.008(9) 0.000
N2 0.024(6) 0.037(6) 0.027(6) 0.000 0.017(5) 0.000
N3 0.031(5) 0.035(5) 0.039(5) 0.008(4) 0.010(4) 0.004(4)
C1 0.035(6) 0.026(5) 0.027(5) 0.007(4) 0.011(4) 0.001(4)
C2 0.030(5) 0.030(5) 0.028(5) -0.004(4) 0.012(4) -0.004(4)
C3 0.037(6) 0.031(5) 0.039(6) -0.002(4) 0.010(5) -0.008(5)
C4 0.035(6) 0.026(5) 0.030(5) -0.002(4) 0.011(4) 0.005(4)
C5 0.032(5) 0.029(5) 0.033(5) -0.002(4) 0.021(4) 0.001(4)
C6 0.046(6) 0.031(5) 0.032(5) -0.004(4) 0.024(5) -0.004(5)
C7 0.037(6) 0.042(6) 0.019(4) -0.001(4) 0.006(4) -0.000(5)
C8 0.039(6) 0.040(6) 0.021(5) -0.005(4) 0.011(4) 0.002(5)
C9 0.032(5) 0.019(4) 0.021(4) -0.004(4) 0.009(4) 0.001(4)
C10 0.029(5) 0.018(4) 0.019(4) -0.008(3) 0.008(4) -0.001(4)
C11 0.022(5) 0.022(4) 0.020(4) -0.007(3) 0.008(4) -0.004(4)
C12 0.027(5) 0.023(4) 0.014(4) -0.006(3) 0.007(4) 0.002(4)
C13 0.015(4) 0.023(4) 0.024(4) 0.001(4) 0.008(3) -0.003(3)
C14 0.011(4) 0.020(4) 0.026(4) 0.003(3) 0.007(3) 0.002(3)
C15 0.013(4) 0.026(5) 0.025(5) 0.002(4) 0.005(3) 0.001(4)
C16 0.017(4) 0.023(5) 0.025(5) 0.007(4) 0.007(4) 0.005(4)
C17 0.023(5) 0.014(4) 0.021(4) 0.002(3) 0.006(4) 0.002(3)
C18 0.020(4) 0.015(4) 0.022(4) 0.006(3) 0.005(3) 0.002(3)
C19 0.021(4) 0.021(4) 0.021(4) 0.004(3) 0.010(4) 0.001(4)
C20 0.022(5) 0.012(4) 0.027(5) 0.003(3) 0.007(4) -0.003(3)
C26 0.039(12) 0.053(14) 0.038(11) -0.012(9) 0.012(9) -0.018(9)
C27 0.042(10) 0.058(10) 0.043(9) 0.000 0.024(8) 0.000
C28 0.046(8) 0.094(11) 0.094(11) 0.018(9) 0.046(8) 0.026(8)
C29 0.049(7) 0.064(8) 0.057(7) 0.008(6) 0.039(6) 0.001(6)
C30 0.079(11) 0.127(14) 0.037(7) 0.022(8) -0.019(7) -0.038(10)
C31 0.118(15) 0.047(8) 0.080(11) 0.016(7) 0.018(10) -0.021(9)

loop_
_atom_type_symbol
_atom_type_description
_atom_type_scat_dispersion_real
_atom_type_scat_dispersion_imag
_atom_type_scat_source
Mo Mo -1.6832 0.6857 'International Tables Vol C Tables 4.2.6.8 and 6.1.1.4'
S S 0.1246 0.1234 'International Tables Vol C Tables 4.2.6.8 and 6.1.1.4'
K K 0.2009 0.2494 'International Tables Vol C Tables 4.2.6.8 and 6.1.1.4'
O O 0.0106 0.0060 'International Tables Vol C Tables 4.2.6.8 and 6.1.1.4'
N N 0.0061 0.0033 'International Tables Vol C Tables 4.2.6.8 and 6.1.1.4'
C C 0.0033 0.0016 'International Tables Vol C Tables 4.2.6.8 and 6.1.1.4'
H H 0.0000 0.0000 'International Tables Vol C Tables 4.2.6.8 and 6.1.1.4'

loop_
_geom_angle_atom_site_label_1
_geom_angle_atom_site_label_2
_geom_angle_atom_site_label_3
_geom_angle
_geom_angle_site_symmetry_1
_geom_angle_site_symmetry_3
O41 Mo1 O9 98.6(3) . .
O41 Mo1 O25 95.4(3) . .
O9 Mo1 O25 77.1(3) . .
O41 Mo1 S3 102.5(2) . .
O9 Mo1 S3 85.2(2) . .
O25 Mo1 S3 156.52(17) . .
O41 Mo1 S6 102.9(2) . .
O9 Mo1 S6 155.1(2) . .
O25 Mo1 S6 88.30(16) . .
S3 Mo1 S6 102.16(8) . .
O41 Mo1 O23 160.2(2) . .
O9 Mo1 O23 71.4(2) . .
O25 Mo1 O23 66.0(2) . .
S3 Mo1 O23 93.84(14) . .
S6 Mo1 O23 84.27(14) . .
O41 Mo1 Mo7 101.1(2) . .
O9 Mo1 Mo7 135.4(2) . .
O25 Mo1 Mo7 139.08(15) . .
S3 Mo1 Mo7 51.69(6) . .
S6 Mo1 Mo7 51.69(6) . .
O23 Mo1 Mo7 97.76(13) . .
O41 Mo1 K3' 50.2(3) . 3_667
O9 Mo1 K3' 71.4(2) . 3_667
O25 Mo1 K3' 49.2(2) . 3_667
S3 Mo1 K3' 138.04(13) . 3_667
S6 Mo1 K3' 113.82(9) . 3_667
O23 Mo1 K3' 110.0(2) . 3_667
Mo7 Mo1 K3' 147.72(14) . 3_667
O43 Mo2 O20 96.6(4) . .
O43 Mo2 O13 100.79(18) . 4_565
O20 Mo2 O13 74.17(17) . 4_565
O43 Mo2 O13 100.78(18) . .
O20 Mo2 O13 74.17(18) . .
O13 Mo2 O13 143.3(3) 4_565 .
O43 Mo2 O16 94.8(3) . .
O20 Mo2 O16 144.47(19) . .
O13 Mo2 O16 136.0(2) 4_565 .
O13 Mo2 O16 70.7(2) . .
O43 Mo2 O16 94.8(3) . 4_565
O20 Mo2 O16 144.47(18) . 4_565
O13 Mo2 O16 70.7(2) 4_565 4_565
O13 Mo2 O16 136.0(2) . 4_565
O16 Mo2 O16 67.2(3) . 4_565
O43 Mo2 O34 175.1(4) . .
O20 Mo2 O34 88.4(3) . .
O13 Mo2 O34 80.52(17) 4_565 .
O13 Mo2 O34 80.52(17) . .
O16 Mo2 O34 81.2(3) . .
O16 Mo2 O34 81.2(3) 4_565 .
O43 Mo2 Mo12 77.0(3) . .
O20 Mo2 Mo12 173.6(2) . .
O13 Mo2 Mo12 106.78(17) 4_565 .
O13 Mo2 Mo12 106.78(17) . .
O16 Mo2 Mo12 37.92(17) . .
O16 Mo2 Mo12 37.92(17) 4_565 .
O34 Mo2 Mo12 98.1(2) . .
O67 Mo3 O11 103.1(3) . .
O67 Mo3 O25 104.0(3) . .
O11 Mo3 O25 103.2(3) . .
O67 Mo3 O13 105.7(3) . .
O11 Mo3 O13 88.3(3) . .
O25 Mo3 O13 144.7(2) . .
O67 Mo3 O20 92.8(3) . .
O11 Mo3 O20 155.4(3) . .
O25 Mo3 O20 90.7(3) . .
O13 Mo3 O20 69.3(3) . .
O67 Mo3 O23 171.8(2) . .
O11 Mo3 O23 84.3(2) . .
O25 Mo3 O23 70.6(2) . .
O13 Mo3 O23 77.7(2) . .
O20 Mo3 O23 81.4(2) . .
O40 Mo4 O7 95.9(4) . .
O40 Mo4 O5 102.25(18) . .
O7 Mo4 O5 73.64(17) . .
O40 Mo4 O5 102.25(18) . 4_565
O7 Mo4 O5 73.64(17) . 4_565
O5 Mo4 O5 140.7(3) . 4_565
O40 Mo4 O21 94.6(3) . .
O7 Mo4 O21 144.49(19) . .
O5 Mo4 O21 71.0(2) . .
O5 Mo4 O21 136.3(2) 4_565 .
O40 Mo4 O21 94.6(3) . 4_565
O7 Mo4 O21 144.49(18) . 4_565
O5 Mo4 O21 136.3(2) . 4_565
O5 Mo4 O21 71.0(2) 4_565 4_565
O21 Mo4 O21 67.7(3) . 4_565
O40 Mo4 O68 175.9(4) . .
O7 Mo4 O68 88.1(3) . .
O5 Mo4 O68 78.86(18) . .
O5 Mo4 O68 78.86(18) 4_565 .
O21 Mo4 O68 82.0(3) . .
O21 Mo4 O68 82.0(3) 4_565 .
O40 Mo4 Mo15 75.7(3) . .
O7 Mo4 Mo15 171.6(2) . .
O5 Mo4 Mo15 107.78(17) . .
O5 Mo4 Mo15 107.78(17) 4_565 .
O21 Mo4 Mo15 38.61(17) . .
O21 Mo4 Mo15 38.61(17) 4_565 .
O68 Mo4 Mo15 100.2(2) . .
O45 Mo5 O27 97.7(3) . .
O45 Mo5 O11 96.2(3) . .
O27 Mo5 O11 79.8(2) . .
O45 Mo5 S8 100.8(2) . .
O27 Mo5 S8 82.54(18) . .
O11 Mo5 S8 156.90(17) . .
O45 Mo5 S7 101.7(2) . .
O27 Mo5 S7 158.71(18) . .
O11 Mo5 S7 89.33(18) . .
S8 Mo5 S7 102.30(9) . .
O45 Mo5 O22 167.0(3) . .
O27 Mo5 O22 73.5(2) . .
O11 Mo5 O22 73.0(2) . .
S8 Mo5 O22 87.78(15) . .
S7 Mo5 O22 85.89(15) . .
O45 Mo5 Mo17 96.7(2) . .
O27 Mo5 Mo17 134.00(17) . .
O11 Mo5 Mo17 141.20(17) . .
S8 Mo5 Mo17 51.87(6) . .
S7 Mo5 Mo17 52.23(6) . .
O22 Mo5 Mo17 96.32(13) . .
O74 Mo6 O48 103.0(3) . .
O74 Mo6 O29 104.1(3) . .
O48 Mo6 O29 102.9(3) . .
O74 Mo6 O5 104.2(3) . .
O48 Mo6 O5 88.9(3) . .
O29 Mo6 O5 145.9(2) . .
O74 Mo6 O7 91.7(3) . .
O48 Mo6 O7 156.4(3) . .
O29 Mo6 O7 91.0(3) . .
O5 Mo6 O7 69.5(3) . .
O74 Mo6 O35 170.6(3) . .
O48 Mo6 O35 86.1(2) . .
O29 Mo6 O35 71.1(2) . .
O5 Mo6 O35 78.1(2) . .
O7 Mo6 O35 80.5(2) . .
O74 Mo6 K6 41.7(2) . .
O48 Mo6 K6 84.0(2) . .
O29 Mo6 K6 145.1(2) . .
O5 Mo6 K6 67.00(19) . .
O7 Mo6 K6 95.5(2) . .
O35 Mo6 K6 143.76(17) . .
O38 Mo7 O30 100.1(3) . .
O38 Mo7 O37 102.1(3) . .
O30 Mo7 O37 68.1(2) . .
O38 Mo7 O19 167.8(3) . .
O30 Mo7 O19 69.2(2) . .
O37 Mo7 O19 68.9(2) . .
O38 Mo7 S3 103.6(2) . .
O30 Mo7 S3 88.71(17) . .
O37 Mo7 S3 147.94(18) . .
O19 Mo7 S3 82.54(15) . .
O38 Mo7 S6 103.2(2) . .
O30 Mo7 S6 151.06(18) . .
O37 Mo7 S6 90.32(18) . .
O19 Mo7 S6 85.49(15) . .
S3 Mo7 S6 102.02(8) . .
O38 Mo7 Mo1 102.3(2) . .
O30 Mo7 Mo1 137.66(17) . .
O37 Mo7 Mo1 138.78(17) . .
O19 Mo7 Mo1 89.74(14) . .
S3 Mo7 Mo1 51.31(5) . .
S6 Mo7 Mo1 51.92(5) . .
O38 Mo7 K9 63.9(2) . 3_667
O30 Mo7 K9 60.0(2) . 3_667
O37 Mo7 K9 43.0(2) . 3_667
O19 Mo7 K9 104.61(18) . 3_667
S3 Mo7 K9 140.86(13) . 3_667
S6 Mo7 K9 116.76(14) . 3_667
Mo1 Mo7 K9 161.58(13) . 3_667
O70 Mo8 O27 104.6(3) . .
O70 Mo8 O66 103.3(3) . .
O27 Mo8 O66 104.8(3) . .
O70 Mo8 O16 97.6(3) . .
O27 Mo8 O16 150.5(3) . .
O66 Mo8 O16 88.4(3) . .
O70 Mo8 O13 100.7(3) . .
O27 Mo8 O13 87.7(3) . .
O66 Mo8 O13 148.9(2) . .
O16 Mo8 O13 69.1(2) . .
O70 Mo8 O6 173.1(3) . .
O27 Mo8 O6 82.2(2) . .
O66 Mo8 O6 73.5(2) . .
O16 Mo8 O6 76.4(2) . .
O13 Mo8 O6 80.4(2) . .
O70 Mo8 K6 35.4(2) . .
O27 Mo8 K6 95.2(2) . .
O66 Mo8 K6 138.3(2) . .
O16 Mo8 K6 91.7(2) . .
O13 Mo8 K6 66.15(18) . .
O6 Mo8 K6 146.53(17) . .
O42 Mo9 O39 98.4(3) . .
O42 Mo9 O60 99.9(3) . .
O39 Mo9 O60 68.9(2) . .
O42 Mo9 S5 101.8(2) . .
O39 Mo9 S5 88.12(17) . .
O60 Mo9 S5 150.42(17) . .
O42 Mo9 S9 104.1(2) . .
O39 Mo9 S9 152.19(17) . .
O60 Mo9 S9 91.03(18) . .
S5 Mo9 S9 102.83(8) . .
O42 Mo9 O15 165.8(2) . .
O39 Mo9 O15 69.9(2) . .
O60 Mo9 O15 68.9(2) . .
S5 Mo9 O15 86.18(15) . .
S9 Mo9 O15 85.26(16) . .
O42 Mo9 Mo11 101.0(2) . .
O39 Mo9 Mo11 138.35(16) . .
O60 Mo9 Mo11 141.14(17) . .
S5 Mo9 Mo11 52.03(6) . .
S9 Mo9 Mo11 52.19(6) . .
O15 Mo9 Mo11 93.13(14) . .
O42 Mo9 K3 38.7(2) . .
O39 Mo9 K3 112.12(17) . .
O60 Mo9 K3 138.39(17) . .
S5 Mo9 K3 66.80(9) . .
S9 Mo9 K3 95.68(9) . .
O15 Mo9 K3 152.54(15) . .
Mo11 Mo9 K3 66.86(6) . .
O42 Mo9 K3' 36.2(3) . .
O39 Mo9 K3' 134.4(2) . .
O60 Mo9 K3' 106.5(2) . .
S5 Mo9 K3' 102.92(15) . .
S9 Mo9 K3' 68.52(14) . .
O15 Mo9 K3' 153.50(19) . .
Mo11 Mo9 K3' 74.24(14) . .
K3 Mo9 K3' 41.17(14) . .
O72 Mo10 O39 98.0(3) . .
O72 Mo10 O60 100.4(3) . .
O39 Mo10 O60 68.6(2) . .
O72 Mo10 O15 167.3(3) . .
O39 Mo10 O15 71.0(2) . .
O60 Mo10 O15 70.1(2) . .
O72 Mo10 S12 102.6(2) . .
O39 Mo10 S12 88.03(17) . .
O60 Mo10 S12 149.21(17) . .
O15 Mo10 S12 83.77(16) . .
O72 Mo10 S15 102.8(2) . .
O39 Mo10 S15 153.49(17) . .
O60 Mo10 S15 91.39(18) . .
O15 Mo10 S15 86.16(16) . .
S12 Mo10 S15 103.12(9) . .
O72 Mo10 Mo13 98.8(2) . .
O39 Mo10 Mo13 139.45(16) . .
O60 Mo10 Mo13 142.38(17) . .
O15 Mo10 Mo13 93.78(14) . .
S12 Mo10 Mo13 52.32(6) . .
S15 Mo10 Mo13 52.75(6) . .
O56 Mo11 O33 98.8(3) . .
O56 Mo11 O51 98.7(3) . .
O33 Mo11 O51 68.9(2) . .
O56 Mo11 S5 103.7(2) . .
O33 Mo11 S5 87.82(18) . .
O51 Mo11 S5 149.88(18) . .
O56 Mo11 S9 102.8(2) . .
O33 Mo11 S9 152.63(17) . .
O51 Mo11 S9 91.12(18) . .
S5 Mo11 S9 103.05(8) . .
O56 Mo11 O10 165.1(3) . .
O33 Mo11 O10 69.9(2) . .
O51 Mo11 O10 68.5(2) . .
S5 Mo11 O10 85.98(16) . .
S9 Mo11 O10 85.65(15) . .
O56 Mo11 Mo9 101.6(2) . .
O33 Mo11 Mo9 138.31(18) . .
O51 Mo11 Mo9 141.17(17) . .
S5 Mo11 Mo9 52.17(6) . .
S9 Mo11 Mo9 52.27(6) . .
O10 Mo11 Mo9 93.30(14) . .
O56 Mo11 K3 38.9(2) . .
O33 Mo11 K3 110.54(17) . .
O51 Mo11 K3 137.53(18) . .
S5 Mo11 K3 67.68(9) . .
S9 Mo11 K3 96.84(9) . .
O10 Mo11 K3 153.46(16) . .
Mo9 Mo11 K3 68.42(6) . .
O94 Mo12 O24 106.7(3) . 4_565
O94 Mo12 O24 106.7(3) . .
O24 Mo12 O24 100.3(4) 4_565 .
O94 Mo12 O16 105.8(3) . 4_565
O24 Mo12 O16 87.3(3) 4_565 4_565
O24 Mo12 O16 142.8(3) . 4_565
O94 Mo12 O16 105.8(3) . .
O24 Mo12 O16 142.8(3) 4_565 .
O24 Mo12 O16 87.3(3) . .
O16 Mo12 O16 66.6(3) 4_565 .
O94 Mo12 Mo2 127.5(3) . .
O24 Mo12 Mo2 106.3(2) 4_565 .
O24 Mo12 Mo2 106.3(2) . .
O16 Mo12 Mo2 37.56(16) 4_565 .
O16 Mo12 Mo2 37.56(16) . .
O94 Mo12 K12 95.6(4) . .
O24 Mo12 K12 53.2(2) 4_565 .
O24 Mo12 K12 53.2(2) . .
O16 Mo12 K12 139.4(2) 4_565 .
O16 Mo12 K12 139.44(19) . .
Mo2 Mo12 K12 136.90(19) . .
O58 Mo13 O55 98.5(3) . .
O58 Mo13 O48 96.1(3) . .
O55 Mo13 O48 79.4(2) . .
O58 Mo13 S12 101.5(2) . .
O55 Mo13 S12 82.29(18) . .
O48 Mo13 S12 156.21(18) . .
O58 Mo13 S15 100.6(2) . .
O55 Mo13 S15 159.01(18) . .
O48 Mo13 S15 89.79(19) . .
S12 Mo13 S15 102.39(9) . .
O58 Mo13 Mo10 96.0(2) . .
O55 Mo13 Mo10 134.09(17) . .
O48 Mo13 Mo10 141.62(18) . .
S12 Mo13 Mo10 52.12(6) . .
S15 Mo13 Mo10 52.19(6) . .
O80 Mo14 O24 92.8(3) . .
O80 Mo14 O66 100.1(3) . .
O24 Mo14 O66 80.1(2) . .
O80 Mo14 S4 101.9(2) . .
O24 Mo14 S4 160.36(19) . .
O66 Mo14 S4 84.49(18) . .
O80 Mo14 S10 104.9(2) . .
O24 Mo14 S10 85.83(19) . .
O66 Mo14 S10 151.86(17) . .
S4 Mo14 S10 102.63(9) . .
O80 Mo14 O6 163.6(3) . .
O24 Mo14 O6 74.4(2) . .
O66 Mo14 O6 68.1(2) . .
S4 Mo14 O6 88.58(15) . .
S10 Mo14 O6 84.75(14) . .
O80 Mo14 Mo16 100.2(2) . .
O24 Mo14 Mo16 138.16(18) . .
O66 Mo14 Mo16 134.89(18) . .
S4 Mo14 Mo16 52.03(6) . .
S10 Mo14 Mo16 52.44(6) . .
O6 Mo14 Mo16 96.18(13) . .
O90 Mo15 O26 106.6(3) . .
O90 Mo15 O26 106.6(3) . 4_565
O26 Mo15 O26 103.1(4) . 4_565
O90 Mo15 O21 104.6(3) . 4_565
O26 Mo15 O21 142.8(3) . 4_565
O26 Mo15 O21 86.8(3) 4_565 4_565
O90 Mo15 O21 104.6(3) . .
O26 Mo15 O21 86.8(3) . .
O26 Mo15 O21 142.8(3) 4_565 .
O21 Mo15 O21 66.0(3) 4_565 .
O90 Mo15 Mo4 126.7(4) . .
O26 Mo15 Mo4 105.8(2) . .
O26 Mo15 Mo4 105.8(2) 4_565 .
O21 Mo15 Mo4 37.60(17) 4_565 .
O21 Mo15 Mo4 37.60(17) . .
O65 Mo16 O59 102.8(3) . .
O65 Mo16 O44 99.2(3) . .
O59 Mo16 O44 69.1(2) . .
O65 Mo16 O17 167.2(3) . .
O59 Mo16 O17 69.9(2) . .
O44 Mo16 O17 68.5(2) . .
O65 Mo16 S4 104.5(2) . .
O59 Mo16 S4 87.39(18) . .
O44 Mo16 S4 149.72(18) . .
O17 Mo16 S4 86.05(16) . .
O65 Mo16 S10 102.0(2) . .
O59 Mo16 S10 150.18(18) . .
O44 Mo16 S10 90.91(18) . .
O17 Mo16 S10 82.41(16) . .
S4 Mo16 S10 102.01(8) . .
O65 Mo16 Mo14 100.0(2) . .
O59 Mo16 Mo14 137.18(17) . .
O44 Mo16 Mo14 141.04(17) . .
O17 Mo16 Mo14 92.20(15) . .
S4 Mo16 Mo14 51.80(6) . .
S10 Mo16 Mo14 52.02(6) . .
O65 Mo16 K11 40.2(3) . 3_567
O59 Mo16 K11 129.6(3) . 3_567
O44 Mo16 K11 83.0(3) . 3_567
O17 Mo16 K11 136.8(3) . 3_567
S4 Mo16 K11 127.3(2) . 3_567
S10 Mo16 K11 65.7(2) . 3_567
Mo14 Mo16 K11 90.4(2) . 3_567
O50 Mo17 O33 97.6(3) . .
O50 Mo17 O51 100.7(3) . .
O33 Mo17 O51 69.3(2) . .
O50 Mo17 O10 167.3(3) . .
O33 Mo17 O10 71.4(2) . .
O51 Mo17 O10 69.9(2) . .
O50 Mo17 S8 102.9(3) . .
O33 Mo17 S8 88.27(18) . .
O51 Mo17 S8 149.28(18) . .
O10 Mo17 S8 83.49(16) . .
O50 Mo17 S7 103.6(2) . .
O33 Mo17 S7 153.13(17) . .
O51 Mo17 S7 90.49(19) . .
O10 Mo17 S7 85.40(16) . .
S8 Mo17 S7 102.69(9) . .
O50 Mo17 Mo5 100.1(2) . .
O33 Mo17 Mo5 139.34(17) . .
O51 Mo17 Mo5 140.81(18) . .
O10 Mo17 Mo5 92.54(14) . .
S8 Mo17 Mo5 52.18(6) . .
S7 Mo17 Mo5 52.32(6) . .
O50 Mo17 K16 38.8(2) . .
O33 Mo17 K16 134.2(2) . .
O51 Mo17 K16 100.0(2) . .
O10 Mo17 K16 148.8(2) . .
S8 Mo17 K16 110.73(13) . .
S7 Mo17 K16 64.77(14) . .
Mo5 Mo17 K16 76.84(12) . .
O52 Mo18 O55 104.1(3) . .
O52 Mo18 O73 103.2(3) . .
O55 Mo18 O73 105.3(3) . .
O52 Mo18 O21 98.2(3) . .
O55 Mo18 O21 150.6(3) . .
O73 Mo18 O21 87.5(3) . .
O52 Mo18 O5 101.6(3) . .
O55 Mo18 O5 87.5(3) . .
O73 Mo18 O5 148.1(2) . .
O21 Mo18 O5 69.3(2) . .
O52 Mo18 O8 172.3(3) . .
O55 Mo18 O8 83.4(2) . .
O73 Mo18 O8 73.1(2) . .
O21 Mo18 O8 75.1(2) . .
O5 Mo18 O8 79.8(2) . .
O52 Mo18 K14 70.4(3) . .
O55 Mo18 K14 123.4(3) . .
O73 Mo18 K14 34.5(3) . .
O21 Mo18 K14 81.9(3) . .
O5 Mo18 K14 148.9(3) . .
O8 Mo18 K14 104.4(2) . .
O69 Mo19 O46 102.0(3) . .
O69 Mo19 O49 99.6(3) . .
O46 Mo19 O49 68.4(2) . .
O69 Mo19 O57 168.0(3) . .
O46 Mo19 O57 70.0(2) . .
O49 Mo19 O57 69.4(2) . .
O69 Mo19 S13 103.6(2) . .
O46 Mo19 S13 88.10(18) . .
O49 Mo19 S13 149.93(19) . .
O57 Mo19 S13 85.38(16) . .
O69 Mo19 S1 102.7(2) . .
O46 Mo19 S1 150.09(19) . .
O49 Mo19 S1 91.05(18) . .
O57 Mo19 S1 82.76(16) . .
S13 Mo19 S1 102.07(9) . .
O69 Mo19 Mo25 100.0(2) . .
O46 Mo19 Mo25 137.88(18) . .
O49 Mo19 Mo25 141.20(17) . .
O57 Mo19 Mo25 91.77(15) . .
S13 Mo19 Mo25 51.82(6) . .
S1 Mo19 Mo25 52.02(6) . .
O61 Mo20 O31 100.5(3) . .
O61 Mo20 O97 99.5(3) . .
O31 Mo20 O97 69.1(2) . .
O61 Mo20 S17 103.4(3) . .
O31 Mo20 S17 88.77(18) . .
O97 Mo20 S17 150.65(18) . .
O61 Mo20 S18 103.5(3) . .
O31 Mo20 S18 150.43(18) . .
O97 Mo20 S18 90.0(2) . .
S17 Mo20 S18 102.02(9) . .
O61 Mo20 O36 165.4(3) . .
O31 Mo20 O36 68.5(2) . .
O97 Mo20 O36 67.9(2) . .
S17 Mo20 O36 86.49(16) . .
S18 Mo20 O36 84.60(16) . .
O61 Mo20 Mo29 101.9(3) . .
O31 Mo20 Mo29 137.97(17) . .
O97 Mo20 Mo29 139.51(19) . .
S17 Mo20 Mo29 51.62(7) . .
S18 Mo20 Mo29 51.73(7) . .
O36 Mo20 Mo29 92.66(15) . .
O84 Mo21 O18 99.9(3) . .
O84 Mo21 O29 96.9(3) . .
O18 Mo21 O29 77.3(3) . .
O84 Mo21 S11 103.9(2) . .
O18 Mo21 S11 85.2(2) . .
O29 Mo21 S11 154.83(18) . .
O84 Mo21 S14 102.4(3) . .
O18 Mo21 S14 154.0(2) . .
O29 Mo21 S14 86.94(18) . .
S11 Mo21 S14 102.08(9) . .
O84 Mo21 O35 162.1(3) . .
O18 Mo21 O35 71.4(2) . .
O29 Mo21 O35 66.2(2) . .
S11 Mo21 O35 91.27(15) . .
S14 Mo21 O35 83.40(15) . .
O84 Mo21 Mo22 100.0(2) . .
O18 Mo21 Mo22 135.9(2) . .
O29 Mo21 Mo22 137.85(17) . .
S11 Mo21 Mo22 51.96(7) . .
S14 Mo21 Mo22 51.85(6) . .
O35 Mo21 Mo22 96.85(13) . .
O87 Mo22 O31 100.5(3) . .
O87 Mo22 O97 99.5(3) . .
O31 Mo22 O97 68.9(2) . .
O87 Mo22 O36 166.6(3) . .
O31 Mo22 O36 69.6(2) . .
O97 Mo22 O36 68.9(2) . .
O87 Mo22 S14 104.7(2) . .
O31 Mo22 S14 89.50(18) . .
O97 Mo22 S14 150.12(19) . .
O36 Mo22 S14 84.62(16) . .
O87 Mo22 S11 103.7(3) . .
O31 Mo22 S11 149.5(2) . .
O97 Mo22 S11 88.90(19) . .
O36 Mo22 S11 83.30(16) . .
S14 Mo22 S11 101.90(9) . .
O87 Mo22 Mo21 101.8(2) . .
O31 Mo22 Mo21 139.23(17) . .
O97 Mo22 Mo21 138.57(19) . .
O36 Mo22 Mo21 91.48(15) . .
S14 Mo22 Mo21 51.93(6) . .
S11 Mo22 Mo21 51.69(6) . .
O12 Mo23 O89 103.5(4) . .
O12 Mo23 O47 98.9(4) . .
O89 Mo23 O47 104.1(4) . .
O12 Mo23 O79 99.1(3) . .
O89 Mo23 O79 99.3(3) . .
O47 Mo23 O79 146.2(3) . .
O12 Mo23 O81 168.1(3) . .
O89 Mo23 O81 88.4(3) . .
O47 Mo23 O81 76.9(3) . .
O79 Mo23 O81 79.7(3) . .
O12 Mo23 O63 88.3(3) . .
O89 Mo23 O63 165.3(3) . .
O47 Mo23 O63 82.4(3) . .
O79 Mo23 O63 69.7(2) . .
O81 Mo23 O63 80.1(2) . .
O82 Mo24 O59 98.7(3) . .
O82 Mo24 O44 101.2(3) . .
O59 Mo24 O44 68.9(2) . .
O82 Mo24 S16 103.6(2) . .
O59 Mo24 S16 88.90(18) . .
O44 Mo24 S16 148.88(18) . .
O82 Mo24 S2 102.6(2) . .
O59 Mo24 S2 152.68(18) . .
O44 Mo24 S2 90.09(18) . .
S16 Mo24 S2 102.39(9) . .
O82 Mo24 O17 165.5(3) . .
O59 Mo24 O17 68.8(2) . .
O44 Mo24 O17 67.9(2) . .
S16 Mo24 O17 84.12(16) . .
S2 Mo24 O17 87.47(16) . .
O82 Mo24 Mo27 101.5(2) . .
O59 Mo24 Mo27 138.95(17) . .
O44 Mo24 Mo27 139.09(17) . .
S16 Mo24 Mo27 51.78(6) . .
S2 Mo24 Mo27 51.91(7) . .
O17 Mo24 Mo27 92.90(15) . .
O71 Mo25 O73 98.3(3) . .
O71 Mo25 O26 94.4(3) . .
O73 Mo25 O26 80.9(2) . .
O71 Mo25 S13 101.9(2) . .
O73 Mo25 S13 82.99(18) . .
O26 Mo25 S13 158.59(18) . .
O71 Mo25 S1 103.6(3) . .
O73 Mo25 S1 155.78(17) . .
O26 Mo25 S1 87.18(18) . .
S13 Mo25 S1 102.24(9) . .
O71 Mo25 O8 163.9(3) . .
O73 Mo25 O8 69.4(2) . .
O26 Mo25 O8 74.0(2) . .
S13 Mo25 O8 87.19(15) . .
S1 Mo25 O8 87.14(15) . .
O71 Mo25 Mo19 99.3(2) . .
O73 Mo25 Mo19 133.83(17) . .
O26 Mo25 Mo19 139.20(17) . .
S13 Mo25 Mo19 51.71(6) . .
S1 Mo25 Mo19 52.30(6) . .
O8 Mo25 Mo19 96.75(14) . .
O71 Mo25 K14 57.3(3) . .
O73 Mo25 K14 42.0(2) . .
O26 Mo25 K14 77.6(3) . .
S13 Mo25 K14 99.5(2) . .
S1 Mo25 K14 153.8(2) . .
O8 Mo25 K14 108.5(2) . .
Mo19 Mo25 K14 141.1(2) . .
O88 Mo26 O76 103.5(4) . .
O88 Mo26 O14 103.6(3) . .
O76 Mo26 O14 99.4(4) . .
O88 Mo26 O4 101.2(3) . .
O76 Mo26 O4 98.4(3) . .
O14 Mo26 O4 145.0(3) . .
O88 Mo26 O53 86.9(3) . .
O76 Mo26 O53 169.6(3) . .
O14 Mo26 O53 77.3(3) . .
O4 Mo26 O53 79.7(3) . .
O88 Mo26 O32 166.0(3) . .
O76 Mo26 O32 88.9(3) . .
O14 Mo26 O32 80.4(3) . .
O4 Mo26 O32 70.1(3) . .
O53 Mo26 O32 80.8(2) . .
O83 Mo27 O30 100.4(3) . .
O83 Mo27 O37 101.0(3) . .
O30 Mo27 O37 67.9(2) . .
O83 Mo27 S16 101.9(2) . .
O30 Mo27 S16 150.55(17) . .
O37 Mo27 S16 88.97(18) . .
O83 Mo27 S2 102.7(3) . .
O30 Mo27 S2 91.05(18) . .
O37 Mo27 S2 150.76(17) . .
S16 Mo27 S2 102.55(9) . .
O83 Mo27 O19 166.5(3) . .
O30 Mo27 O19 68.5(2) . .
O37 Mo27 O19 68.1(2) . .
S16 Mo27 O19 86.42(15) . .
S2 Mo27 O19 85.67(16) . .
O83 Mo27 Mo24 100.2(2) . .
O30 Mo27 Mo24 140.88(18) . .
O37 Mo27 Mo24 138.49(17) . .
S16 Mo27 Mo24 51.83(6) . .
S2 Mo27 Mo24 52.02(6) . .
O19 Mo27 Mo24 93.33(15) . .
O83 Mo27 K9 55.9(3) . 3_667
O30 Mo27 K9 65.4(2) . 3_667
O37 Mo27 K9 48.5(2) . 3_667
S16 Mo27 K9 113.10(15) . 3_667
S2 Mo27 K9 140.99(15) . 3_667
O19 Mo27 K9 111.08(19) . 3_667
Mo24 Mo27 K9 151.40(13) . 3_667
O1 Mo28 O91 104.7(4) . .
O1 Mo28 O79 99.8(3) . .
O91 Mo28 O79 102.0(3) . .
O1 Mo28 O78 99.5(3) . .
O91 Mo28 O78 98.6(3) . .
O79 Mo28 O78 147.0(3) . .
O1 Mo28 O54 89.4(3) . .
O91 Mo28 O54 163.6(3) . .
O79 Mo28 O54 83.5(3) . .
O78 Mo28 O54 70.2(3) . .
O1 Mo28 O63 164.8(3) . .
O91 Mo28 O63 89.4(3) . .
O79 Mo28 O63 71.1(2) . .
O78 Mo28 O63 83.8(2) . .
O54 Mo28 O63 77.7(2) . .
O92 Mo29 O46 98.2(3) . .
O92 Mo29 O49 98.0(3) . .
O46 Mo29 O49 68.5(2) . .
O92 Mo29 S17 104.4(3) . .
O46 Mo29 S17 90.24(19) . .
O49 Mo29 S17 151.13(18) . .
O92 Mo29 S18 103.5(2) . .
O46 Mo29 S18 151.31(18) . .
O49 Mo29 S18 89.85(19) . .
S17 Mo29 S18 102.17(9) . .
O92 Mo29 O57 164.3(3) . .
O46 Mo29 O57 69.4(2) . .
O49 Mo29 O57 68.9(2) . .
S17 Mo29 O57 85.74(16) . .
S18 Mo29 O57 85.60(16) . .
O92 Mo29 Mo20 102.8(3) . .
O46 Mo29 Mo20 140.00(18) . .
O49 Mo29 Mo20 139.51(17) . .
S17 Mo29 Mo20 51.76(6) . .
S18 Mo29 Mo20 51.75(7) . .
O57 Mo29 Mo20 92.88(16) . .
O92 Mo29 K1 46.5(3) . .
O46 Mo29 K1 81.60(18) . .
O49 Mo29 K1 51.51(17) . .
S17 Mo29 K1 147.27(8) . .
S18 Mo29 K1 99.90(8) . .
O57 Mo29 K1 119.95(16) . .
Mo20 Mo29 K1 136.52(5) . .
O64 Mo30 O95 103.6(4) . .
O64 Mo30 O93 98.5(4) . .
O95 Mo30 O93 103.8(4) . .
O64 Mo30 O78 98.5(3) . .
O95 Mo30 O78 98.6(3) . .
O93 Mo30 O78 147.7(3) . .
O64 Mo30 O86 168.4(3) . .
O95 Mo30 O86 88.0(3) . .
O93 Mo30 O86 77.6(3) . .
O78 Mo30 O86 80.4(3) . .
O64 Mo30 O54 89.7(3) . .
O95 Mo30 O54 164.0(3) . .
O93 Mo30 O54 82.7(3) . .
O78 Mo30 O54 70.1(2) . .
O86 Mo30 O54 79.0(2) . .
O3 Mo31 O2 104.4(4) . .
O3 Mo31 O96 102.3(4) . .
O2 Mo31 O96 99.6(4) . .
O3 Mo31 O4 98.3(4) . .
O2 Mo31 O4 101.1(3) . .
O96 Mo31 O4 146.0(3) . .
O3 Mo31 O32 163.5(4) . .
O2 Mo31 O32 90.5(3) . .
O96 Mo31 O32 81.7(3) . .
O4 Mo31 O32 71.5(3) . .
O3 Mo31 O62 88.5(3) . .
O2 Mo31 O62 165.5(4) . .
O96 Mo31 O62 70.7(3) . .
O4 Mo31 O62 83.2(3) . .
O32 Mo31 O62 77.7(2) . .
O3 Mo31 K10 53.1(3) . .
O2 Mo31 K10 51.4(3) . .
O96 Mo31 K10 105.7(2) . .
O4 Mo31 K10 108.3(2) . .
O32 Mo31 K10 141.68(19) . .
O62 Mo31 K10 140.58(19) . .
O77 Mo32 O85 103.6(4) . .
O77 Mo32 O93 100.1(4) . .
O85 Mo32 O93 103.2(4) . .
O77 Mo32 O96 99.4(4) . .
O85 Mo32 O96 101.8(4) . .
O93 Mo32 O96 143.5(3) . .
O77 Mo32 O75 169.5(3) . .
O85 Mo32 O75 86.9(3) . .
O93 Mo32 O75 77.2(3) . .
O96 Mo32 O75 78.1(3) . .
O77 Mo32 O62 88.1(3) . .
O85 Mo32 O62 166.6(3) . .
O93 Mo32 O62 80.7(3) . .
O96 Mo32 O62 69.4(3) . .
O75 Mo32 O62 81.4(2) . .
O77 Mo32 K1 33.9(3) . .
O85 Mo32 K1 72.1(3) . .
O93 Mo32 K1 95.4(2) . .
O96 Mo32 K1 117.5(2) . .
O75 Mo32 K1 155.63(18) . .
O62 Mo32 K1 120.70(17) . .
Mo25 S1 Mo19 75.68(7) . .
Mo27 S2 Mo24 76.07(8) . .
Mo1 S3 Mo7 77.00(7) . .
Mo14 S4 Mo16 76.17(7) . .
Mo14 S4 K8 163.95(16) . .
Mo16 S4 K8 94.89(14) . .
Mo11 S5 Mo9 75.81(7) . .
Mo11 S5 K11 89.2(3) . .
Mo9 S5 K11 164.9(3) . .
Mo11 S5 K3 75.31(9) . .
Mo9 S5 K3 76.40(9) . .
K11 S5 K3 101.5(3) . .
Mo7 S6 Mo1 76.39(7) . .
Mo7 S6 K16 89.42(14) . .
Mo1 S6 K16 163.85(16) . .
Mo17 S7 Mo5 75.45(8) . .
Mo17 S7 K15 132.9(2) . 3_667
Mo5 S7 K15 98.6(2) . 3_667
Mo17 S7 K15 87.7(2) . .
Mo5 S7 K15 162.4(2) . .
K15 S7 K15 89.0(3) 3_667 .
Mo17 S7 K16 79.95(14) . .
Mo5 S7 K16 89.99(15) . .
K15 S7 K16 147.1(3) 3_667 .
K15 S7 K16 92.1(2) . .
Mo17 S8 Mo5 75.95(8) . .
Mo17 S8 K8 98.91(15) . .
Mo5 S8 K8 108.85(14) . .
Mo17 S8 K11 88.1(3) . .
Mo5 S8 K11 164.0(3) . .
K8 S8 K11 71.7(3) . .
Mo11 S9 Mo9 75.54(7) . .
Mo11 S9 K15 85.94(16) . .
Mo9 S9 K15 160.15(19) . .
Mo14 S10 Mo16 75.54(7) . .
Mo14 S10 K12 86.95(18) . .
Mo16 S10 K12 142.11(18) . .
Mo14 S10 K11 107.3(2) . 3_567
Mo16 S10 K11 79.4(2) . 3_567
K12 S10 K11 74.1(3) . 3_567
Mo21 S11 Mo22 76.35(8) . .
Mo10 S12 Mo13 75.56(7) . .
Mo19 S13 Mo25 76.47(8) . .
Mo22 S14 Mo21 76.22(8) . .
Mo22 S14 K9 97.74(15) . .
Mo21 S14 K9 142.29(17) . .
Mo10 S15 Mo13 75.07(8) . .
Mo10 S15 K16 136.41(16) . 3_667
Mo13 S15 K16 146.51(15) . 3_667
Mo27 S16 Mo24 76.40(8) . .
Mo27 S16 K8 167.01(17) . .
Mo24 S16 K8 93.93(15) . .
Mo27 S16 K16 88.33(14) . .
Mo24 S16 K16 162.13(15) . .
K8 S16 K16 99.59(18) . .
Mo29 S17 Mo20 76.62(8) . .
Mo29 S17 K2' 121.98(13) . .
Mo20 S17 K2' 143.07(12) . .
Mo29 S18 Mo20 76.52(8) . .
O77 K1 O106 165.0(3) . .
O77 K1 O69 99.4(3) . 3_566
O106 K1 O69 91.5(3) . 3_566
O77 K1 O144 84.7(8) . .
O106 K1 O144 107.4(8) . .
O69 K1 O144 81.2(8) 3_566 .
O77 K1 O106 91.0(3) . 3_566
O106 K1 O106 83.1(3) . 3_566
O69 K1 O106 69.4(2) 3_566 3_566
O144 K1 O106 149.2(8) . 3_566
O77 K1 O92 89.2(3) . .
O106 K1 O92 86.9(3) . .
O69 K1 O92 148.0(2) 3_566 .
O144 K1 O92 68.9(8) . .
O106 K1 O92 141.6(2) 3_566 .
O77 K1 O49 86.2(3) . .
O106 K1 O49 79.2(2) . .
O69 K1 O49 150.3(2) 3_566 .
O144 K1 O49 128.4(8) . .
O106 K1 O49 81.4(2) 3_566 .
O92 K1 O49 60.32(19) . .
O77 K1 O157 108.3(11) . .
O106 K1 O157 85.6(11) . .
O69 K1 O157 65.1(11) 3_566 .
O144 K1 O157 27.1(12) . .
O106 K1 O157 132.7(11) 3_566 .
O92 K1 O157 82.9(11) . .
O49 K1 O157 140.6(11) . .
O77 K1 Mo29 87.3(2) . .
O106 K1 Mo29 82.9(2) . .
O69 K1 Mo29 171.31(17) 3_566 .
O144 K1 Mo29 94.1(8) . .
O106 K1 Mo29 116.2(2) 3_566 .
O92 K1 Mo29 25.53(13) . .
O49 K1 Mo29 34.79(13) . .
O157 K1 Mo29 107.7(11) . .
O77 K1 Mo32 20.9(2) . .
O106 K1 Mo32 144.9(2) . .
O69 K1 Mo32 106.25(16) 3_566 .
O144 K1 Mo32 105.2(8) . .
O106 K1 Mo32 75.52(18) 3_566 .
O92 K1 Mo32 92.80(15) . .
O49 K1 Mo32 70.37(13) . .
O157 K1 Mo32 129.2(11) . .
Mo29 K1 Mo32 82.00(5) . .
O77 K1 K1 130.3(2) . 3_566
O106 K1 K1 42.4(2) . 3_566
O69 K1 K1 77.18(18) 3_566 3_566
O144 K1 K1 141.2(8) . 3_566
O106 K1 K1 40.69(17) 3_566 3_566
O92 K1 K1 119.81(17) . 3_566
O49 K1 K1 77.03(16) . 3_566
O157 K1 K1 114.3(11) . 3_566
Mo29 K1 K1 102.64(9) . 3_566
Mo32 K1 K1 111.54(11) . 3_566
K2' K2 O108 104.8(5) . .
K2' K2 O115 115.4(5) . .
O108 K2 O115 118.8(6) . .
K2' K2 O125 110.7(13) . .
O108 K2 O125 103.0(11) . .
O115 K2 O125 103.4(12) . .
K2' K2 O141 92.8(9) . .
O108 K2 O141 109.6(8) . .
O115 K2 O141 112.2(8) . .
O125 K2 O141 17.9(11) . .
K2' K2 O72 56.3(3) . .
O108 K2 O72 58.6(3) . .
O115 K2 O72 110.2(5) . .
O125 K2 O72 146.3(12) . .
O141 K2 O72 135.4(9) . .
K2' K2 O156 63.1(5) . .
O108 K2 O156 102.1(6) . .
O115 K2 O156 63.0(5) . .
O125 K2 O156 154.9(12) . .
O141 K2 O156 144.4(9) . .
O72 K2 O156 53.0(4) . .
K2' K2 K9 134.7(4) . .
O108 K2 K9 32.7(3) . .
O115 K2 K9 89.3(4) . .
O125 K2 K9 98.3(12) . .
O141 K2 K9 113.1(8) . .
O72 K2 K9 80.2(3) . .
O156 K2 K9 102.3(5) . .
K2' K2 K18 121.4(5) . 3_666
O108 K2 K18 117.9(5) . 3_666
O115 K2 K18 77.5(5) . 3_666
O125 K2 K18 26.0(11) . 3_666
O141 K2 K18 37.6(8) . 3_666
O72 K2 K18 172.3(5) . 3_666
O156 K2 K18 133.9(5) . 3_666
K9 K2 K18 99.9(4) . 3_666
K2 K2' O117 148.6(4) . .
K2 K2' O72 72.5(3) . .
O117 K2' O72 105.5(4) . .
K2 K2' O102 128.2(3) . .
O117 K2' O102 76.7(3) . .
O72 K2' O102 70.2(2) . .
K2 K2' O103 117.7(5) . .
O117 K2' O103 83.7(5) . .
O72 K2' O103 142.2(4) . .
O102 K2' O103 76.8(4) . .
K2 K2' O155 102.1(6) . .
O117 K2' O155 50.1(6) . .
O72 K2' O155 71.7(5) . .
O102 K2' O155 98.8(5) . .
O103 K2' O155 132.6(7) . .
K2 K2' O156 68.5(5) . .
O117 K2' O156 83.7(5) . .
O72 K2' O156 58.0(4) . .
O102 K2' O156 116.4(4) . .
O103 K2' O156 158.9(5) . .
O155 K2' O156 33.9(6) . .
K2 K2' S17 75.5(3) . .
O117 K2' S17 135.3(3) . .
O72 K2' S17 75.37(17) . .
O102 K2' S17 61.33(16) . .
O103 K2' S17 73.0(4) . .
O155 K2' S17 145.9(5) . .
O156 K2' S17 127.3(4) . .
O111 K3 O56 127.3(4) . 4_575
O111 K3 O56 127.3(4) . .
O56 K3 O56 83.1(3) 4_575 .
O111 K3 O42 92.2(5) . .
O56 K3 O42 137.9(3) 4_575 .
O56 K3 O42 83.0(2) . .
O111 K3 O42 92.2(5) . 4_575
O56 K3 O42 83.0(2) 4_575 4_575
O56 K3 O42 137.9(3) . 4_575
O42 K3 O42 81.3(3) . 4_575
O111 K3 K3' 148.2(7) . .
O56 K3 K3' 73.6(2) 4_575 .
O56 K3 K3' 73.6(2) . .
O42 K3 K3' 64.4(2) . .
O42 K3 K3' 64.4(2) 4_575 .
O111 K3 O139 65.4(7) . 4_575
O56 K3 O139 75.3(4) 4_575 4_575
O56 K3 O139 88.4(4) . 4_575
O42 K3 O139 143.4(4) . 4_575
O42 K3 O139 125.6(4) 4_575 4_575
K3' K3 O139 145.5(5) . 4_575
O111 K3 O139 65.4(7) . .
O56 K3 O139 88.4(4) 4_575 .
O56 K3 O139 75.3(4) . .
O42 K3 O139 125.6(4) . .
O42 K3 O139 143.4(4) 4_575 .
K3' K3 O139 145.5(5) . .
O139 K3 O139 19.5(8) 4_575 .
O111 K3 O101 14.0(7) . .
O56 K3 O101 134.0(2) 4_575 .
O56 K3 O101 134.0(3) . .
O42 K3 O101 81.6(4) . .
O42 K3 O101 81.6(4) 4_575 .
K3' K3 O101 134.1(6) . .
O139 K3 O101 79.3(7) 4_575 .
O139 K3 O101 79.3(7) . .
O111 K3 O104 158.0(7) . .
O56 K3 O104 66.6(3) 4_575 .
O56 K3 O104 66.6(3) . .
O42 K3 O104 71.4(3) . .
O42 K3 O104 71.4(3) 4_575 .
K3' K3 O104 9.9(4) . .
O139 K3 O104 136.1(6) 4_575 .
O139 K3 O104 136.0(6) . .
O101 K3 O104 144.0(6) . .
O111 K3 S5 73.51(11) . .
O56 K3 S5 139.07(19) 4_575 .
O56 K3 S5 59.48(14) . .
O42 K3 S5 58.20(13) . .
O42 K3 S5 135.62(18) 4_575 .
K3' K3 S5 107.40(8) . .
O139 K3 S5 86.9(4) 4_575 .
O139 K3 S5 67.8(4) . .
O101 K3 S5 75.60(12) . .
O104 K3 S5 107.71(8) . .
O111 K3 S5 73.51(11) . 4_575
O56 K3 S5 59.48(14) 4_575 4_575
O56 K3 S5 139.07(19) . 4_575
O42 K3 S5 135.63(18) . 4_575
O42 K3 S5 58.21(13) 4_575 4_575
K3' K3 S5 107.40(8) . 4_575
O139 K3 S5 67.8(4) 4_575 4_575
O139 K3 S5 86.9(4) . 4_575
O101 K3 S5 75.60(12) . 4_575
O104 K3 S5 107.71(8) . 4_575
S5 K3 S5 144.57(16) . 4_575
O104 K3' K3 103(3) . .
O104 K3' O42 133.4(15) . .
K3 K3' O42 56.0(2) . .
O104 K3' O42 133.4(15) . 4_575
K3 K3' O42 56.0(2) . 4_575
O42 K3' O42 73.7(4) . 4_575
O104 K3' O25 78(2) . 2_657
K3 K3' O25 143.71(15) . 2_657
O42 K3' O25 144.5(4) . 2_657
O42 K3' O25 96.0(2) 4_575 2_657
O104 K3' O25 78(2) . 3_667
K3 K3' O25 143.71(15) . 3_667
O42 K3' O25 96.0(2) . 3_667
O42 K3' O25 144.5(4) 4_575 3_667
O25 K3' O25 72.5(3) 2_657 3_667
O104 K3' K4 12(2) . .
K3 K3' K4 91.6(3) . .
O42 K3' K4 126.1(3) . .
O42 K3' K4 126.1(3) 4_575 .
O25 K3' K4 87.8(3) 2_657 .
O25 K3' K4 87.8(3) 3_667 .
O104 K3' O41 133(2) . 3_667
K3 K3' O41 111.5(3) . 3_667
O42 K3' O41 57.2(2) . 3_667
O42 K3' O41 92.6(3) 4_575 3_667
O25 K3' O41 90.4(3) 2_657 3_667
O25 K3' O41 55.1(2) 3_667 3_667
K4 K3' O41 141.3(3) . 3_667
O104 K3' O41 133(2) . 2_657
K3 K3' O41 111.5(3) . 2_657
O42 K3' O41 92.6(3) . 2_657
O42 K3' O41 57.2(2) 4_575 2_657
O25 K3' O41 55.1(2) 2_657 2_657
O25 K3' O41 90.4(3) 3_667 2_657
K4 K3' O41 141.3(3) . 2_657
O41 K3' O41 58.6(3) 3_667 2_657
O104 K3' O56 66(2) . .
K3 K3' O56 51.2(2) . .
O42 K3' O56 69.5(2) . .
O42 K3' O56 107.2(3) 4_575 .
O25 K3' O56 144.6(4) 2_657 .
O25 K3' O56 100.2(2) 3_667 .
K4 K3' O56 57.0(2) . .
O41 K3' O56 114.30(19) 3_667 .
O41 K3' O56 159.9(4) 2_657 .
O104 K3' O56 66(2) . 4_575
K3 K3' O56 51.2(2) . 4_575
O42 K3' O56 107.2(3) . 4_575
O42 K3' O56 69.5(2) 4_575 4_575
O25 K3' O56 100.2(2) 2_657 4_575
O25 K3' O56 144.6(4) 3_667 4_575
K4 K3' O56 57.0(2) . 4_575
O41 K3' O56 159.9(4) 3_667 4_575
O41 K3' O56 114.30(18) 2_657 4_575
O56 K3' O56 65.2(3) . 4_575
O104 K3' K5 179(3) . .
K3 K3' K5 77.2(3) . .
O42 K3' K5 46.9(2) . .
O42 K3' K5 46.9(2) 4_575 .
O25 K3' K5 101.2(3) 2_657 .
O25 K3' K5 101.2(3) 3_667 .
K4 K3' K5 168.8(3) . .
O41 K3' K5 46.36(18) 3_667 .
O41 K3' K5 46.36(19) 2_657 .
O56 K3' K5 114.2(3) . .
O56 K3' K5 114.2(3) 4_575 .
O104 K4 O134 127.8(4) . 4_575
O104 K4 O134 127.8(4) . .
O134 K4 O134 89.8(8) 4_575 .
O104 K4 O109 133.3(5) . .
O134 K4 O109 80.7(4) 4_575 .
O134 K4 O109 80.7(4) . .
O104 K4 O56 65.4(3) . .
O134 K4 O56 114.3(5) 4_575 .
O134 K4 O56 66.4(4) . .
O109 K4 O56 142.94(17) . .
O104 K4 O56 65.4(3) . 4_575
O134 K4 O56 66.4(4) 4_575 4_575
O134 K4 O56 114.3(4) . 4_575
O109 K4 O56 142.94(17) . 4_575
O56 K4 O56 70.3(3) . 4_575
O104 K4 K3' 2.3(5) . .
O134 K4 K3' 126.8(4) 4_575 .
O134 K4 K3' 126.8(4) . .
O109 K4 K3' 135.6(4) . .
O56 K4 K3' 63.6(2) . .
O56 K4 K3' 63.6(2) 4_575 .
O104 K4 O67 83.5(4) . 2_657
O134 K4 O67 87.3(4) 4_575 2_657
O134 K4 O67 139.6(4) . 2_657
O109 K4 O67 59.1(2) . 2_657
O56 K4 O67 148.6(3) . 2_657
O56 K4 O67 101.23(18) 4_575 2_657
K3' K4 O67 85.4(2) . 2_657
O104 K4 O67 83.5(4) . 3_667
O134 K4 O67 139.6(4) 4_575 3_667
O134 K4 O67 87.3(4) . 3_667
O109 K4 O67 59.1(2) . 3_667
O56 K4 O67 101.23(18) . 3_667
O56 K4 O67 148.6(3) 4_575 3_667
K3' K4 O67 85.4(2) . 3_667
O67 K4 O67 69.9(3) 2_657 3_667
O104 K4 K3 43.3(4) . .
O134 K4 K3 101.7(4) 4_575 .
O134 K4 K3 101.7(4) . .
O109 K4 K3 176.6(3) . .
O56 K4 K3 38.20(14) . .
O56 K4 K3 38.20(14) 4_575 .
K3' K4 K3 41.0(2) . .
O67 K4 K3 118.33(17) 2_657 .
O67 K4 K3 118.33(17) 3_667 .
O104 K4 K15 95.08(17) . 4_575
O134 K4 K15 48.3(4) 4_575 4_575
O134 K4 K15 135.1(4) . 4_575
O109 K4 K15 77.52(14) . 4_575
O56 K4 K15 138.3(2) . 4_575
O56 K4 K15 68.11(18) 4_575 4_575
K3' K4 K15 95.57(15) . 4_575
O67 K4 K15 43.91(17) 2_657 4_575
O67 K4 K15 113.2(2) 3_667 4_575
K3 K4 K15 102.17(13) . 4_575
O104 K4 K15 95.09(17) . .
O134 K4 K15 135.1(4) 4_575 .
O134 K4 K15 48.3(4) . .
O109 K4 K15 77.52(14) . .
O56 K4 K15 68.11(17) . .
O56 K4 K15 138.3(2) 4_575 .
K3' K4 K15 95.57(15) . .
O67 K4 K15 113.2(2) 2_657 .
O67 K4 K15 43.91(17) 3_667 .
K3 K4 K15 102.17(14) . .
K15 K4 K15 153.3(3) 4_575 .
O160 K5 O160 112.7(8) . 4_575
O160 K5 O156 15.3(5) . .
O160 K5 O156 116.3(5) 4_575 .
O160 K5 O156 116.3(5) . 4_575
O160 K5 O156 15.3(5) 4_575 4_575
O156 K5 O156 115.6(8) . 4_575
O160 K5 O132 58.9(5) . .
O160 K5 O132 58.9(5) 4_575 .
O156 K5 O132 69.7(5) . .
O156 K5 O132 69.7(5) 4_575 .
O160 K5 O42 161.4(4) . 4_575
O160 K5 O42 85.2(4) 4_575 4_575
O156 K5 O42 156.1(5) . 4_575
O156 K5 O42 82.3(4) 4_575 4_575
O132 K5 O42 133.8(4) . 4_575
O160 K5 O42 85.2(4) . .
O160 K5 O42 161.4(4) 4_575 .
O156 K5 O42 82.3(4) . .
O156 K5 O42 156.1(5) 4_575 .
O132 K5 O42 133.8(4) . .
O42 K5 O42 76.6(3) 4_575 .
O160 K5 O41 119.5(5) . 2_657
O160 K5 O41 65.5(4) 4_575 2_657
O156 K5 O41 134.8(5) . 2_657
O156 K5 O41 77.4(5) 4_575 2_657
O132 K5 O41 76.2(6) . 2_657
O42 K5 O41 62.0(2) 4_575 2_657
O42 K5 O41 101.9(2) . 2_657
O160 K5 O41 65.5(4) . 3_667
O160 K5 O41 119.5(5) 4_575 3_667
O156 K5 O41 77.4(5) . 3_667
O156 K5 O41 134.8(5) 4_575 3_667
O132 K5 O41 76.2(6) . 3_667
O42 K5 O41 101.9(2) 4_575 3_667
O42 K5 O41 62.01(19) . 3_667
O41 K5 O41 66.1(3) 2_657 3_667
O160 K5 O120 98.5(6) . .
O160 K5 O120 98.5(6) 4_575 .
O156 K5 O120 83.3(6) . .
O156 K5 O120 83.3(6) 4_575 .
O132 K5 O120 126.8(9) . .
O42 K5 O120 83.1(5) 4_575 .
O42 K5 O120 83.1(5) . .
O41 K5 O120 141.8(3) 2_657 .
O41 K5 O120 141.8(3) 3_667 .
O160 K5 O155 52.8(7) . .
O160 K5 O155 117.8(7) 4_575 .
O156 K5 O155 37.5(7) . .
O156 K5 O155 107.2(7) 4_575 .
O132 K5 O155 99.1(8) . .
O42 K5 O155 124.5(6) 4_575 .
O42 K5 O155 76.6(6) . .
O41 K5 O155 172.1(6) 2_657 .
O41 K5 O155 106.8(6) 3_667 .
O120 K5 O155 46.0(6) . .
O160 K5 O155 117.8(7) . 4_575
O160 K5 O155 52.8(7) 4_575 4_575
O156 K5 O155 107.2(7) . 4_575
O156 K5 O155 37.5(7) 4_575 4_575
O132 K5 O155 99.1(8) . 4_575
O42 K5 O155 76.6(6) 4_575 4_575
O42 K5 O155 124.5(6) . 4_575
O41 K5 O155 106.8(6) 2_657 4_575
O41 K5 O155 172.1(6) 3_667 4_575
O120 K5 O155 46.0(6) . 4_575
O155 K5 O155 80.1(11) . 4_575
O105 K6 O70 134.9(4) . .
O105 K6 O52 136.3(4) . .
O70 K6 O52 61.4(2) . .
O105 K6 O34 123.3(4) . .
O70 K6 O34 70.5(3) . .
O52 K6 O34 99.9(3) . .
O105 K6 O109 65.4(4) . 3_667
O70 K6 O109 137.2(4) . 3_667
O52 K6 O109 136.8(4) . 3_667
O34 K6 O109 68.3(3) . 3_667
O105 K6 O74 58.7(2) . .
O70 K6 O74 159.1(3) . .
O52 K6 O74 97.8(3) . .
O34 K6 O74 118.1(3) . .
O109 K6 O74 58.8(3) 3_667 .
O105 K6 O68 123.6(3) . .
O70 K6 O68 101.5(3) . .
O52 K6 O68 66.0(2) . .
O34 K6 O68 66.1(3) . .
O109 K6 O68 71.5(3) 3_667 .
O74 K6 O68 68.5(3) . .
O105 K6 O67 58.3(3) . .
O70 K6 O67 97.6(2) . .
O52 K6 O67 159.1(3) . .
O34 K6 O67 70.4(3) . .
O109 K6 O67 58.1(3) 3_667 .
O74 K6 O67 103.2(3) . .
O68 K6 O67 122.3(3) . .
O105 K6 O28 72.5(3) . .
O70 K6 O28 92.7(2) . .
O52 K6 O28 65.9(2) . .
O34 K6 O28 162.3(3) . .
O109 K6 O28 129.3(3) 3_667 .
O74 K6 O28 75.9(2) . .
O68 K6 O28 113.7(3) . .
O67 K6 O28 119.2(3) . .
O105 K6 O22 74.0(3) . .
O70 K6 O22 61.9(2) . .
O52 K6 O22 95.9(2) . .
O34 K6 O22 113.0(2) . .
O109 K6 O22 127.2(4) 3_667 .
O74 K6 O22 123.4(3) . .
O68 K6 O22 160.6(3) . .
O67 K6 O22 72.5(2) . .
O28 K6 O22 60.8(2) . .
O105 K6 Mo8 122.7(3) . .
O70 K6 Mo8 19.89(13) . .
O52 K6 Mo8 81.17(19) . .
O34 K6 Mo8 61.23(17) . .
O109 K6 Mo8 121.4(3) 3_667 .
O74 K6 Mo8 178.5(3) . .
O68 K6 Mo8 110.1(3) . .
O67 K6 Mo8 77.90(17) . .
O28 K6 Mo8 104.52(19) . .
O22 K6 Mo8 57.82(14) . .
O105 K6 Mo6 74.5(2) . .
O70 K6 Mo6 137.7(2) . .
O52 K6 Mo6 76.43(18) . .
O34 K6 Mo6 124.2(2) . .
O109 K6 Mo6 77.5(2) 3_667 .
O74 K6 Mo6 21.49(13) . .
O68 K6 Mo6 61.82(19) . .
O67 K6 Mo6 124.5(2) . .
O28 K6 Mo6 64.70(15) . .
O22 K6 Mo6 122.7(2) . .
Mo8 K6 Mo6 157.54(19) . .
O161 K7 O161 112.4(10) 4_565 .
O161 K7 O94 70.9(6) 4_565 .
O161 K7 O94 70.9(6) . .
O161 K7 O90 94.2(6) 4_565 .
O161 K7 O90 94.2(6) . .
O94 K7 O90 151.5(9) . .
O161 K7 O114 58.0(5) 4_565 .
O161 K7 O114 58.0(5) . .
O94 K7 O114 71.8(6) . .
O90 K7 O114 79.7(6) . .
O161 K7 O159 126.8(11) 4_565 .
O161 K7 O159 25.9(8) . .
O94 K7 O159 64.4(8) . .
O90 K7 O159 111.7(8) . .
O114 K7 O159 81.2(8) . .
O161 K7 O159 25.9(8) 4_565 4_565
O161 K7 O159 126.8(11) . 4_565
O94 K7 O159 64.4(8) . 4_565
O90 K7 O159 111.7(8) . 4_565
O114 K7 O159 81.2(8) . 4_565
O159 K7 O159 128.7(15) . 4_565
O161 K7 K14 48.2(4) 4_565 4_565
O161 K7 K14 146.0(8) . 4_565
O94 K7 K14 114.7(4) . 4_565
O90 K7 K14 64.8(3) . 4_565
O114 K7 K14 90.8(4) . 4_565
O159 K7 K14 171.8(10) . 4_565
O159 K7 K14 50.7(7) 4_565 4_565
O161 K7 K14 146.0(8) 4_565 .
O161 K7 K14 48.2(4) . .
O94 K7 K14 114.7(4) . .
O90 K7 K14 64.8(3) . .
O114 K7 K14 90.8(4) . .
O159 K7 K14 50.7(7) . .
O159 K7 K14 171.8(10) 4_565 .
K14 K7 K14 128.4(7) 4_565 .
O113 K8 O59 113.8(4) . .
O113 K8 O80 76.4(3) . 3_567
O59 K8 O80 90.8(3) . 3_567
O113 K8 O65 126.5(4) . 3_567
O59 K8 O65 107.3(3) . 3_567
O80 K8 O65 70.3(2) 3_567 3_567
O113 K8 S16 73.4(3) . .
O59 K8 S16 61.23(19) . .
O80 K8 S16 123.7(3) 3_567 .
O65 K8 S16 159.8(3) 3_567 .
O113 K8 S4 170.0(4) . .
O59 K8 S4 59.69(19) . .
O80 K8 S4 110.2(3) 3_567 .
O65 K8 S4 63.44(19) 3_567 .
S16 K8 S4 96.62(18) . .
O113 K8 S8 108.1(3) . .
O59 K8 S8 126.8(3) . .
O80 K8 S8 130.9(3) 3_567 .
O65 K8 S8 68.87(19) 3_567 .
S16 K8 S8 103.53(19) . .
S4 K8 S8 73.74(16) . .
O113 K8 K11 86.6(4) . .
O59 K8 K11 152.2(4) . .
O80 K8 K11 75.3(3) 3_567 .
O65 K8 K11 45.5(3) 3_567 .
S16 K8 K11 146.2(3) . .
S4 K8 K11 102.2(3) . .
S8 K8 K11 56.7(2) . .
O108 K9 O118 101.2(4) . .
O108 K9 O37 117.9(3) . 3_667
O118 K9 O37 107.7(3) . 3_667
O108 K9 O119 126.4(5) . .
O118 K9 O119 91.0(5) . .
O37 K9 O119 107.0(5) 3_667 .
O108 K9 O83 162.6(4) . 3_667
O118 K9 O83 65.3(3) . 3_667
O37 K9 O83 60.3(2) 3_667 3_667
O119 K9 O83 67.1(5) . 3_667
O108 K9 O30 112.2(3) . 3_667
O118 K9 O30 66.5(3) . 3_667
O37 K9 O30 43.60(19) 3_667 3_667
O119 K9 O30 120.4(5) . 3_667
O83 K9 O30 53.3(2) 3_667 3_667
O108 K9 S14 64.6(2) . .
O118 K9 S14 125.8(3) . .
O37 K9 S14 125.5(3) 3_667 .
O119 K9 S14 66.1(4) . .
O83 K9 S14 131.8(3) 3_667 .
O30 K9 S14 167.2(3) 3_667 .
O108 K9 Mo27 144.2(3) . 3_667
O118 K9 Mo27 78.2(3) . 3_667
O37 K9 Mo27 35.02(16) 3_667 3_667
O119 K9 Mo27 89.2(4) . 3_667
O83 K9 Mo27 26.89(13) 3_667 3_667
O30 K9 Mo27 34.28(13) 3_667 3_667
S14 K9 Mo27 143.7(3) . 3_667
O108 K9 Mo7 93.5(3) . 3_667
O118 K9 Mo7 95.6(3) . 3_667
O37 K9 Mo7 31.35(15) 3_667 3_667
O119 K9 Mo7 137.3(5) . 3_667
O83 K9 Mo7 77.66(19) 3_667 3_667
O30 K9 Mo7 32.43(12) 3_667 3_667
S14 K9 Mo7 135.1(2) . 3_667
Mo27 K9 Mo7 51.50(10) 3_667 3_667
O108 K9 K17 132.4(4) . .
O118 K9 K17 41.0(3) . .
O37 K9 K17 103.7(4) 3_667 .
O119 K9 K17 52.3(5) . .
O83 K9 K17 43.5(3) 3_667 .
O30 K9 K17 81.9(3) 3_667 .
S14 K9 K17 109.6(3) . .
Mo27 K9 K17 69.0(3) 3_667 .
Mo7 K9 K17 113.7(3) 3_667 .
O108 K9 K16 107.4(3) . 3_667
O118 K9 K16 142.7(3) . 3_667
O37 K9 K16 37.10(19) 3_667 3_667
O119 K9 K16 90.8(4) . 3_667
O83 K9 K16 81.3(2) 3_667 3_667
O30 K9 K16 80.6(2) 3_667 3_667
S14 K9 K16 88.5(2) . 3_667
Mo27 K9 K16 64.57(16) 3_667 3_667
Mo7 K9 K16 59.86(15) 3_667 3_667
K17 K9 K16 119.9(3) . 3_667
O108 K9 K2 32.5(3) . .
O118 K9 K2 76.9(3) . .
O37 K9 K2 105.7(3) 3_667 .
O119 K9 K2 147.2(5) . .
O83 K9 K2 130.1(3) 3_667 .
O30 K9 K2 82.8(3) 3_667 .
S14 K9 K2 96.3(2) . .
Mo27 K9 K2 117.1(3) 3_667 .
Mo7 K9 K2 74.8(2) 3_667 .
K17 K9 K2 116.8(4) . .
K16 K9 K2 117.3(3) 3_667 .
O116 K10 O145 77.8(6) . 3_666
O116 K10 O110 133.1(5) . .
O145 K10 O110 105.1(6) 3_666 .
O116 K10 O121 89.0(6) . .
O145 K10 O121 94.0(6) 3_666 .
O110 K10 O121 136.2(5) . .
O116 K10 O61 158.7(4) . .
O145 K10 O61 89.9(6) 3_666 .
O110 K10 O61 66.8(3) . .
O121 K10 O61 74.4(5) . .
O116 K10 O128 68.3(7) . .
O145 K10 O128 77.8(9) 3_666 .
O110 K10 O128 66.8(7) . .
O121 K10 O128 156.9(8) . .
O61 K10 O128 126.5(7) . .
O116 K10 O2 83.4(4) . .
O145 K10 O2 158.5(6) 3_666 .
O110 K10 O2 95.4(3) . .
O121 K10 O2 75.0(5) . .
O61 K10 O2 104.5(3) . .
O128 K10 O2 105.0(7) . .
O116 K10 O3 91.9(4) . .
O145 K10 O3 140.3(6) 3_666 .
O110 K10 O3 55.5(3) . .
O121 K10 O3 124.4(5) . .
O61 K10 O3 108.4(3) . .
O128 K10 O3 62.8(7) . .
O2 K10 O3 50.0(2) . .
O116 K10 O121 82.8(5) . 3_666
O145 K10 O121 10.8(7) 3_666 3_666
O110 K10 O121 108.8(5) . 3_666
O121 K10 O121 84.5(6) . 3_666
O61 K10 O121 82.4(4) . 3_666
O128 K10 O121 88.6(8) . 3_666
O2 K10 O121 155.5(5) . 3_666
O3 K10 O121 150.6(5) . 3_666
O116 K10 O145 91.8(6) . .
O145 K10 O145 84.5(7) 3_666 .
O110 K10 O145 135.0(5) . .
O121 K10 O145 10.8(6) . .
O61 K10 O145 69.5(5) . .
O128 K10 O145 155.6(8) . .
O2 K10 O145 85.7(5) . .
O3 K10 O145 134.6(5) . .
O121 K10 O145 74.6(5) 3_666 .
O116 K10 Mo31 88.3(4) . .
O145 K10 Mo31 160.3(6) 3_666 .
O110 K10 Mo31 74.4(3) . .
O121 K10 Mo31 99.7(5) . .
O61 K10 Mo31 107.4(2) . .
O128 K10 Mo31 84.1(7) . .
O2 K10 Mo31 25.05(17) . .
O3 K10 Mo31 24.94(17) . .
O121 K10 Mo31 170.1(4) 3_666 .
O145 K10 Mo31 110.1(5) . .
O116 K10 K18 63.3(4) . .
O145 K10 K18 120.7(6) 3_666 .
O110 K10 K18 134.2(4) . .
O121 K10 K18 45.8(5) . .
O61 K10 K18 110.5(3) . .
O128 K10 K18 120.7(7) . .
O2 K10 K18 39.3(3) . .
O3 K10 K18 86.3(3) . .
O121 K10 K18 116.2(5) 3_666 .
O145 K10 K18 55.9(5) . .
Mo31 K10 K18 62.8(3) . .
O138 K11 O33 120.3(7) . .
O138 K11 O142 69.7(7) . .
O33 K11 O142 83.1(7) . .
O138 K11 O65 113.7(7) . 3_567
O33 K11 O65 122.2(6) . 3_567
O142 K11 O65 98.0(7) . 3_567
O138 K11 O139 44.1(6) . .
O33 K11 O139 78.5(5) . .
O142 K11 O139 75.1(7) . .
O65 K11 O139 157.7(7) 3_567 .
O138 K11 S5 97.8(6) . .
O33 K11 S5 57.0(3) . .
O142 K11 S5 125.3(7) . .
O65 K11 S5 133.6(5) 3_567 .
O139 K11 S5 62.5(4) . .
O138 K11 S8 172.8(7) . .
O33 K11 S8 56.4(3) . .
O142 K11 S8 103.1(7) . .
O65 K11 S8 67.5(3) 3_567 .
O139 K11 S8 134.4(6) . .
S5 K11 S8 85.5(3) . .
O138 K11 S10 58.7(5) . 3_567
O33 K11 S10 158.2(5) . 3_567
O142 K11 S10 76.3(6) . 3_567
O65 K11 S10 55.1(3) 3_567 3_567
O139 K11 S10 102.7(5) . 3_567
S5 K11 S10 143.0(4) . 3_567
S8 K11 S10 121.4(4) . 3_567
O138 K11 Mo16 92.4(6) . 3_567
O33 K11 Mo16 143.9(5) . 3_567
O142 K11 Mo16 95.9(6) . 3_567
O65 K11 Mo16 21.88(18) 3_567 3_567
O139 K11 Mo16 136.3(6) . 3_567
S5 K11 Mo16 138.6(4) . 3_567
S8 K11 Mo16 89.2(3) . 3_567
S10 K11 Mo16 34.88(14) 3_567 3_567
O138 K11 K8 123.2(6) . .
O33 K11 K8 83.8(4) . .
O142 K11 K8 62.9(6) . .
O65 K11 K8 48.9(3) 3_567 .
O139 K11 K8 136.0(6) . .
S5 K11 K8 134.7(4) . .
S8 K11 K8 51.7(2) . .
S10 K11 K8 80.5(3) 3_567 .
Mo16 K11 K8 64.2(2) 3_567 .
O138 K11 K12 36.5(5) . 3_567
O33 K11 K12 112.6(5) . 3_567
O142 K11 K12 36.2(6) . 3_567
O65 K11 K12 98.4(4) 3_567 3_567
O139 K11 K12 63.3(4) . 3_567
S5 K11 K12 125.8(4) . 3_567
S8 K11 K12 136.9(4) . 3_567
S10 K11 K12 52.0(2) 3_567 3_567
Mo16 K11 K12 84.0(3) 3_567 3_567
K8 K11 K12 87.7(3) . 3_567
O142 K12 O142 98.7(11) 2_547 3_567
O142 K12 O138 103.1(7) 2_547 3_567
O142 K12 O138 67.2(6) 3_567 3_567
O142 K12 O138 67.2(6) 2_547 2_547
O142 K12 O138 103.1(7) 3_567 2_547
O138 K12 O138 47.8(8) 3_567 2_547
O142 K12 O154 92.2(9) 2_547 .
O142 K12 O154 57.6(9) 3_567 .
O138 K12 O154 124.3(8) 3_567 .
O138 K12 O154 150.4(10) 2_547 .
O142 K12 O154 57.6(9) 2_547 4_565
O142 K12 O154 92.2(9) 3_567 4_565
O138 K12 O154 150.4(10) 3_567 4_565
O138 K12 O154 124.3(8) 2_547 4_565
O154 K12 O154 44.5(14) . 4_565
O142 K12 O24 98.1(5) 2_547 4_565
O142 K12 O24 145.2(6) 3_567 4_565
O138 K12 O24 136.9(6) 3_567 4_565
O138 K12 O24 111.5(5) 2_547 4_565
O154 K12 O24 91.5(8) . 4_565
O154 K12 O24 71.8(8) 4_565 4_565
O142 K12 O24 145.2(6) 2_547 .
O142 K12 O24 98.1(5) 3_567 .
O138 K12 O24 111.5(5) 3_567 .
O138 K12 O24 136.9(6) 2_547 .
O154 K12 O24 71.8(8) . .
O154 K12 O24 91.5(8) 4_565 .
O24 K12 O24 53.2(3) 4_565 .
O142 K12 S10 78.7(5) 2_547 4_565
O142 K12 S10 161.5(6) 3_567 4_565
O138 K12 S10 95.3(5) 3_567 4_565
O138 K12 S10 58.8(4) 2_547 4_565
O154 K12 S10 140.4(8) . 4_565
O154 K12 S10 101.5(7) 4_565 4_565
O24 K12 S10 52.73(19) 4_565 4_565
O24 K12 S10 94.0(3) . 4_565
O142 K12 S10 161.5(6) 2_547 .
O142 K12 S10 78.7(5) 3_567 .
O138 K12 S10 58.8(4) 3_567 .
O138 K12 S10 95.3(5) 2_547 .
O154 K12 S10 101.5(7) . .
O154 K12 S10 140.4(8) 4_565 .
O24 K12 S10 94.0(3) 4_565 .
O24 K12 S10 52.73(19) . .
S10 K12 S10 97.9(3) 4_565 .
O142 K12 Mo12 118.5(6) 2_547 .
O142 K12 Mo12 118.5(6) 3_567 .
O138 K12 Mo12 135.0(5) 3_567 .
O138 K12 Mo12 135.0(5) 2_547 .
O154 K12 Mo12 72.9(7) . .
O154 K12 Mo12 72.9(7) 4_565 .
O24 K12 Mo12 27.86(15) 4_565 .
O24 K12 Mo12 27.86(15) . .
S10 K12 Mo12 77.9(2) 4_565 .
S10 K12 Mo12 77.9(2) . .
O142 K12 K11 113.8(6) 2_547 3_567
O142 K12 K11 37.3(5) 3_567 3_567
O138 K12 K11 32.7(4) 3_567 3_567
O138 K12 K11 78.4(5) 2_547 3_567
O154 K12 K11 92.1(7) . 3_567
O154 K12 K11 129.4(8) 4_565 3_567
O24 K12 K11 147.7(4) 4_565 3_567
O24 K12 K11 97.9(2) . 3_567
S10 K12 K11 127.0(4) 4_565 3_567
S10 K12 K11 53.9(2) . 3_567
Mo12 K12 K11 125.7(2) . 3_567
O126 K13 O127 106.6(9) . .
O126 K13 O127 106.6(9) . 4_565
O127 K13 O127 111.0(12) . 4_565
O126 K13 O29 106.8(11) . .
O127 K13 O29 77.9(6) . .
O127 K13 O29 140.8(8) 4_565 .
O126 K13 O29 106.8(11) . 4_565
O127 K13 O29 140.8(8) . 4_565
O127 K13 O29 77.9(6) 4_565 4_565
O29 K13 O29 73.3(4) . 4_565
O161 K14 O73 99.4(5) . .
O161 K14 O147 111.2(10) . 1_455
O73 K14 O147 116.3(10) . 1_455
O161 K14 O143 140.5(7) . 3_566
O73 K14 O143 106.9(6) . 3_566
O147 K14 O143 82.9(10) 1_455 3_566
O161 K14 O159 28.7(8) . .
O73 K14 O159 123.9(9) . .
O147 K14 O159 106.5(12) 1_455 .
O143 K14 O159 112.9(10) 3_566 .
O161 K14 O71 151.1(5) . .
O73 K14 O71 55.0(2) . .
O147 K14 O71 75.0(9) 1_455 .
O143 K14 O71 66.9(5) 3_566 .
O159 K14 O71 178.4(10) . .
O161 K14 K7 48.2(5) . .
O73 K14 K7 111.7(5) . .
O147 K14 K7 64.1(9) 1_455 .
O143 K14 K7 137.2(6) 3_566 .
O159 K14 K7 57.7(9) . .
O71 K14 K7 123.5(5) . .
O161 K14 Mo25 127.3(5) . .
O73 K14 Mo25 30.49(17) . .
O147 K14 Mo25 91.6(9) 1_455 .
O143 K14 Mo25 87.1(5) 3_566 .
O159 K14 Mo25 154.2(9) . .
O71 K14 Mo25 24.93(13) . .
K7 K14 Mo25 118.4(4) . .
O161 K14 Mo18 77.8(5) . .
O73 K14 Mo18 21.66(17) . .
O147 K14 Mo18 125.3(9) 1_455 .
O143 K14 Mo18 125.1(6) 3_566 .
O159 K14 Mo18 102.9(9) . .
O71 K14 Mo18 76.1(2) . .
K7 K14 Mo18 96.8(4) . .
Mo25 K14 Mo18 51.22(12) . .
O105 K15 O51 99.5(4) 3_667 .
O105 K15 O22 75.4(3) 3_667 3_667
O51 K15 O22 170.1(6) . 3_667
O105 K15 O151 51.3(5) 3_667 .
O51 K15 O151 85.0(6) . .
O22 K15 O151 98.0(6) 3_667 .
O105 K15 C15 78.1(4) 3_667 3_667
O51 K15 C15 166.0(6) . 3_667
O22 K15 C15 22.32(19) 3_667 3_667
O151 K15 C15 82.8(6) . 3_667
O105 K15 S7 135.7(4) 3_667 3_667
O51 K15 S7 120.5(4) . 3_667
O22 K15 S7 61.9(2) 3_667 3_667
O151 K15 S7 142.2(6) . 3_667
C15 K15 S7 67.3(2) 3_667 3_667
O105 K15 S7 127.9(4) 3_667 .
O51 K15 S7 59.6(3) . .
O22 K15 S7 130.3(5) 3_667 .
O151 K15 S7 78.2(6) . .
C15 K15 S7 110.9(4) 3_667 .
S7 K15 S7 91.0(3) 3_667 .
O105 K15 S9 118.3(5) 3_667 .
O51 K15 S9 57.0(2) . .
O22 K15 S9 117.5(4) 3_667 .
O151 K15 S9 140.1(6) . .
C15 K15 S9 136.3(4) 3_667 .
S7 K15 S9 75.2(2) 3_667 .
S7 K15 S9 90.9(2) . .
O105 K15 K6 27.8(2) 3_667 3_667
O51 K15 K6 125.0(4) . 3_667
O22 K15 K6 48.5(2) 3_667 3_667
O151 K15 K6 70.1(5) . 3_667
C15 K15 K6 56.4(2) 3_667 3_667
S7 K15 K6 107.9(3) 3_667 3_667
S7 K15 K6 146.8(4) . 3_667
S9 K15 K6 119.8(4) . 3_667
O105 K15 K15 161.0(6) 3_667 3_667
O51 K15 K15 88.5(4) . 3_667
O22 K15 K15 98.9(4) 3_667 3_667
O151 K15 K15 113.0(7) . 3_667
C15 K15 K15 89.9(4) 3_667 3_667
S7 K15 K15 47.6(2) 3_667 3_667
S7 K15 K15 43.3(2) . 3_667
S9 K15 K15 80.5(3) . 3_667
K6 K15 K15 146.1(4) 3_667 3_667
O105 K15 K4 54.2(3) 3_667 .
O51 K15 K4 62.9(3) . .
O22 K15 K4 107.6(4) 3_667 .
O151 K15 K4 88.3(5) . .
C15 K15 K4 123.4(4) 3_667 .
S7 K15 K4 127.1(4) 3_667 .
S7 K15 K4 121.7(2) . .
S9 K15 K4 65.0(2) . .
K6 K15 K4 68.0(2) 3_667 .
K15 K15 K4 143.3(4) 3_667 .
O37 K16 O137 97.9(6) . .
O37 K16 O50 132.2(4) . .
O137 K16 O50 69.1(6) . .
O37 K16 O151 141.9(6) . .
O137 K16 O151 86.8(8) . .
O50 K16 O151 84.8(5) . .
O37 K16 O45 82.0(3) . .
O137 K16 O45 113.5(6) . .
O50 K16 O45 64.2(2) . .
O151 K16 O45 130.6(5) . .
O37 K16 S6 60.5(2) . .
O137 K16 S6 156.5(6) . .
O50 K16 S6 117.3(3) . .
O151 K16 S6 115.7(6) . .
O45 K16 S6 57.88(17) . .
O37 K16 S7 125.7(3) . .
O137 K16 S7 124.8(6) . .
O50 K16 S7 56.95(18) . .
O151 K16 S7 78.4(5) . .
O45 K16 S7 52.71(16) . .
S6 K16 S7 69.74(16) . .
O37 K16 S16 55.5(2) . .
O137 K16 S16 67.0(6) . .
O50 K16 S16 77.7(2) . .
O151 K16 S16 152.3(6) . .
O45 K16 S16 59.07(17) . .
S6 K16 S16 91.53(19) . .
S7 K16 S16 108.7(2) . .
O37 K16 S15 87.1(2) . 3_667
O137 K16 S15 111.7(6) . 3_667
O50 K16 S15 140.7(3) . 3_667
O151 K16 S15 56.6(5) . 3_667
O45 K16 S15 134.5(3) . 3_667
S6 K16 S15 78.34(17) . 3_667
S7 K16 S15 103.3(2) . 3_667
S16 K16 S15 140.6(2) . 3_667
O37 K16 Mo17 136.2(3) . .
O137 K16 Mo17 90.3(6) . .
O50 K16 Mo17 21.67(14) . .
O151 K16 Mo17 81.2(5) . .
O45 K16 Mo17 55.59(15) . .
S6 K16 Mo17 99.5(2) . .
S7 K16 Mo17 35.28(8) . .
S16 K16 Mo17 89.78(17) . .
S15 K16 Mo17 129.3(2) 3_667 .
O37 K16 K9 38.4(2) . 3_667
O137 K16 K9 79.3(6) . 3_667
O50 K16 K9 145.6(3) . 3_667
O151 K16 K9 107.2(5) . 3_667
O45 K16 K9 120.3(2) . 3_667
S6 K16 K9 87.01(19) . 3_667
S7 K16 K9 155.8(3) . 3_667
S16 K16 K9 77.66(18) . 3_667
S15 K16 K9 63.97(16) 3_667 3_667
Mo17 K16 K9 166.1(3) . 3_667
O128 K17 O153 143.2(14) 3_666 3_666
O128 K17 O118 74.8(10) 3_666 .
O153 K17 O118 104.2(10) 3_666 .
O128 K17 O83 132.7(12) 3_666 3_667
O153 K17 O83 76.5(9) 3_666 3_667
O118 K17 O83 69.1(5) . 3_667
O128 K17 O158 128.4(12) 3_666 3_666
O153 K17 O158 31.9(9) 3_666 3_666
O118 K17 O158 134.3(8) . 3_666
O83 K17 O158 98.8(7) 3_667 3_666
O128 K17 O119 82.1(11) 3_666 .
O153 K17 O119 134.6(11) 3_666 .
O118 K17 O119 82.1(6) . .
O83 K17 O119 63.8(5) 3_667 .
O158 K17 O119 133.5(8) 3_666 .
O128 K17 O3 69.4(10) 3_666 3_666
O153 K17 O3 76.3(9) 3_666 3_666
O118 K17 O3 67.5(5) . 3_666
O83 K17 O3 120.0(6) 3_667 3_666
O158 K17 O3 84.0(6) 3_666 3_666
O119 K17 O3 142.5(7) . 3_666
O128 K17 K9 84.5(10) 3_666 .
O153 K17 K9 119.8(10) 3_666 .
O118 K17 K9 41.6(3) . .
O83 K17 K9 48.2(3) 3_667 .
O158 K17 K9 147.0(7) 3_666 .
O119 K17 K9 42.5(4) . .
O3 K17 K9 108.7(5) 3_666 .
O128 K17 K10 29.1(9) 3_666 3_666
O153 K17 K10 118.1(10) 3_666 3_666
O118 K17 K10 60.1(4) . 3_666
O83 K17 K10 129.1(6) 3_667 3_666
O158 K17 K10 118.5(6) 3_666 3_666
O119 K17 K10 104.1(6) . 3_666
O3 K17 K10 41.8(3) 3_666 3_666
K9 K17 K10 88.2(4) . 3_666
O125 K18 O2 114.6(15) 3_666 .
O125 K18 O150 123.0(17) 3_666 .
O2 K18 O150 110.5(9) . .
O125 K18 O141 17.0(14) 3_666 3_666
O2 K18 O141 130.6(10) . 3_666
O150 K18 O141 107.2(12) . 3_666
O125 K18 O76 102.5(14) 3_666 .
O2 K18 O76 68.4(5) . .
O150 K18 O76 125.7(10) . .
O141 K18 O76 112.0(9) 3_666 .
O125 K18 O129 140.7(16) 3_666 .
O2 K18 O129 92.2(9) . .
O150 K18 O129 66.3(11) . .
O141 K18 O129 132.4(12) 3_666 .
O76 K18 O129 59.6(8) . .
O125 K18 O121 79.3(14) 3_666 .
O2 K18 O121 78.1(7) . .
O150 K18 O121 77.7(9) . .
O141 K18 O121 80.0(9) 3_666 .
O76 K18 O121 144.1(8) . .
O129 K18 O121 136.6(11) . .
O125 K18 O112 146.4(14) 3_666 .
O2 K18 O112 55.7(4) . .
O150 K18 O112 54.8(8) . .
O141 K18 O112 144.9(10) 3_666 .
O76 K18 O112 102.1(6) . .
O129 K18 O112 72.4(9) . .
O121 K18 O112 67.3(6) . .
O125 K18 K10 76.5(14) 3_666 .
O2 K18 K10 47.8(4) . .
O150 K18 K10 113.5(8) . .
O141 K18 K10 88.2(9) 3_666 .
O76 K18 K10 103.9(5) . .
O129 K18 K10 138.8(9) . .
O121 K18 K10 41.0(5) . .
O112 K18 K10 75.6(4) . .
O125 K18 K2 31.8(13) 3_666 3_666
O2 K18 K2 112.4(6) . 3_666
O150 K18 K2 137.1(9) . 3_666
O141 K18 K2 39.3(8) 3_666 3_666
O76 K18 K2 72.8(4) . 3_666
O129 K18 K2 112.6(9) . 3_666
O121 K18 K2 110.1(7) . 3_666
O112 K18 K2 167.9(6) . 3_666
K10 K18 K2 94.7(4) . 3_666
Mo31 O2 K18 150.3(6) . .
Mo31 O2 K10 103.6(4) . .
K18 O2 K10 92.8(5) . .
Mo31 O3 K10 101.9(4) . .
Mo31 O3 K17 134.0(5) . 3_666
K10 O3 K17 95.1(4) . 3_666
Mo31 O4 Mo26 121.2(4) . .
Mo4 O5 Mo6 110.4(3) . .
Mo4 O5 Mo18 108.6(3) . .
Mo6 O5 Mo18 141.0(3) . .
C19 O6 Mo8 124.5(5) . .
C19 O6 Mo14 127.3(5) . .
Mo8 O6 Mo14 92.73(19) . .
Mo4 O7 Mo6 106.4(2) . 4_565
Mo4 O7 Mo6 106.4(2) . .
Mo6 O7 Mo6 142.5(4) 4_565 .
C12 O8 Mo25 127.5(5) . .
C12 O8 Mo18 124.5(5) . .
Mo25 O8 Mo18 92.74(19) . .
Mo1 O9 Mo1 132.8(4) 4_565 .
C14 O10 Mo17 135.4(5) . .
C14 O10 Mo11 134.6(5) . .
Mo17 O10 Mo11 89.9(2) . .
Mo3 O11 Mo5 158.6(4) . .
Mo2 O13 Mo3 110.0(3) . .
Mo2 O13 Mo8 109.0(3) . .
Mo3 O13 Mo8 141.0(3) . .
Mo26 O14 Mo26 154.9(5) . 4_565
C13 O15 Mo10 134.1(5) . .
C13 O15 Mo9 135.2(5) . .
Mo10 O15 Mo9 90.69(19) . .
Mo8 O16 Mo2 111.1(3) . .
Mo8 O16 Mo12 138.5(3) . .
Mo2 O16 Mo12 104.5(3) . .
C18 O17 Mo16 133.8(6) . .
C18 O17 Mo24 135.4(6) . .
Mo16 O17 Mo24 90.8(2) . .
Mo21 O18 Mo21 131.7(4) 4_565 .
C17 O19 Mo7 136.0(5) . .
C17 O19 Mo27 133.3(5) . .
Mo7 O19 Mo27 90.3(2) . .
Mo2 O20 Mo3 106.5(2) . .
Mo2 O20 Mo3 106.5(2) . 4_565
Mo3 O20 Mo3 143.9(4) . 4_565
Mo18 O21 Mo4 111.1(3) . .
Mo18 O21 Mo15 140.2(3) . .
Mo4 O21 Mo15 103.8(3) . .
C15 O22 Mo5 124.4(5) . .
C15 O22 K15 84.9(5) . 3_667
Mo5 O22 K15 98.5(3) . 3_667
C15 O22 K6 101.6(5) . .
Mo5 O22 K6 134.0(2) . .
K15 O22 K6 86.5(3) 3_667 .
C20 O23 Mo1 125.9(5) . .
C20 O23 Mo3 129.6(5) . .
Mo1 O23 Mo3 92.80(19) . .
Mo12 O24 Mo14 152.0(4) . .
Mo12 O24 K12 98.9(3) . .
Mo14 O24 K12 107.8(3) . .
Mo3 O25 Mo1 129.9(3) . .
Mo3 O25 K3' 128.5(3) . 3_667
Mo1 O25 K3' 98.2(3) . 3_667
Mo15 O26 Mo25 149.6(4) . .
Mo8 O27 Mo5 159.5(4) . .
C16 O28 K6 104.1(5) . .
Mo6 O29 Mo21 129.8(3) . .
Mo6 O29 K13 117.6(5) . .
Mo21 O29 K13 108.6(4) . .
Mo27 O30 Mo7 103.7(2) . .
Mo27 O30 K9 80.3(2) . 3_667
Mo7 O30 K9 87.6(2) . 3_667
Mo20 O31 Mo22 103.0(3) . .
C8 O32 Mo31 132.1(6) . .
C8 O32 Mo26 132.5(6) . .
Mo31 O32 Mo26 91.6(2) . .
Mo17 O33 Mo11 101.7(2) . .
Mo17 O33 K11 124.0(4) . .
Mo11 O33 K11 123.2(4) . .
Mo2 O34 K6 125.9(2) . 4_565
Mo2 O34 K6 125.9(2) . .
K6 O34 K6 100.6(4) 4_565 .
C11 O35 Mo6 130.3(5) . .
C11 O35 Mo21 124.7(5) . .
Mo6 O35 Mo21 92.6(2) . .
C10 O36 Mo22 134.9(6) . .
C10 O36 Mo20 134.7(6) . .
Mo22 O36 Mo20 90.2(2) . .
Mo7 O37 Mo27 102.5(3) . .
Mo7 O37 K16 117.7(3) . .
Mo27 O37 K16 126.4(3) . .
Mo7 O37 K9 105.7(3) . 3_667
Mo27 O37 K9 96.5(3) . 3_667
K16 O37 K9 104.5(3) . 3_667
Mo9 O39 Mo10 101.3(3) . .
Mo1 O41 K5 155.5(3) . 3_667
Mo1 O41 K3' 105.6(3) . 3_667
K5 O41 K3' 79.9(2) 3_667 3_667
Mo9 O42 K3 118.2(3) . .
Mo9 O42 K5 140.2(3) . .
K3 O42 K5 100.0(2) . .
Mo9 O42 K3' 123.8(3) . .
K3 O42 K3' 59.5(2) . .
K5 O42 K3' 84.0(2) . .
Mo24 O44 Mo16 100.8(2) . .
Mo5 O45 K16 114.3(3) . .
Mo29 O46 Mo19 102.2(3) . .
Mo23 O47 Mo23 159.1(5) . 4_565
Mo6 O48 Mo13 157.7(4) . .
Mo29 O49 Mo19 101.3(3) . .
Mo29 O49 K1 93.7(2) . .
Mo19 O49 K1 127.7(3) . .
Mo17 O50 K16 119.5(3) . .
Mo17 O51 Mo11 100.5(3) . .
Mo17 O51 K15 120.7(4) . .
Mo11 O51 K15 124.8(4) . .
Mo18 O52 K6 122.2(3) . .
C2 O53 Mo26 135.2(6) . .
C4 O54 Mo28 132.0(6) . .
C4 O54 Mo30 132.5(6) . .
Mo28 O54 Mo30 92.5(2) . .
Mo18 O55 Mo13 161.3(4) . .
Mo11 O56 K3 117.4(3) . .
Mo11 O56 K4 136.7(4) . .
K3 O56 K4 96.3(2) . .
Mo11 O56 K3' 117.9(3) . .
K3 O56 K3' 55.3(2) . .
K4 O56 K3' 59.4(2) . .
C9 O57 Mo19 133.7(6) . .
C9 O57 Mo29 135.5(6) . .
Mo19 O57 Mo29 90.8(2) . .
Mo16 O59 Mo24 103.3(3) . .
Mo16 O59 K8 118.0(3) . .
Mo24 O59 K8 115.6(3) . .
Mo9 O60 Mo10 100.6(2) . .
Mo20 O61 K10 131.7(4) . .
C3 O62 Mo31 132.8(6) . .
C3 O62 Mo32 132.2(6) . .
Mo31 O62 Mo32 90.0(2) . .
C5 O63 Mo28 131.9(6) . .
C5 O63 Mo23 131.9(6) . .
Mo28 O63 Mo23 90.5(2) . .
Mo16 O65 K11 117.9(4) . 3_567
Mo16 O65 K8 125.9(3) . 3_567
K11 O65 K8 85.6(4) 3_567 3_567
Mo8 O66 Mo14 125.7(3) . .
Mo3 O67 K4 128.5(3) . 3_667
Mo3 O67 K6 114.1(3) . .
K4 O67 K6 113.8(2) 3_667 .
Mo4 O68 K6 126.6(2) . 4_565
Mo4 O68 K6 126.6(2) . .
K6 O68 K6 96.7(4) 4_565 .
Mo19 O69 K1 151.0(4) . 3_566
Mo8 O70 K6 124.7(3) . .
Mo25 O71 K14 97.8(3) . .
Mo10 O72 K2' 147.4(4) . .
Mo10 O72 K2 153.6(4) . .
K2' O72 K2 51.2(3) . .
Mo18 O73 Mo25 124.8(3) . .
Mo18 O73 K14 123.8(4) . .
Mo25 O73 K14 107.5(4) . .
Mo6 O74 K6 116.9(3) . .
C7 O75 Mo32 134.1(7) . .
Mo26 O76 K18 147.5(5) . .
Mo32 O77 K1 125.2(4) . .
Mo28 O78 Mo30 121.8(4) . .
Mo28 O79 Mo23 123.1(3) . .
Mo14 O80 K8 131.7(4) . 3_567
C1 O81 Mo23 135.5(6) . .
Mo27 O83 K17 157.4(5) . 3_667
Mo27 O83 K9 97.2(3) . 3_667
K17 O83 K9 88.3(4) 3_667 3_667
C6 O86 Mo30 135.2(7) . .
Mo15 O90 K7 153.9(7) . .
Mo29 O92 K1 108.0(3) . .
Mo32 O93 Mo30 156.7(4) . .
Mo12 O94 K7 159.2(7) . .
Mo31 O96 Mo32 123.0(4) . .
Mo20 O97 Mo22 101.8(3) . .
O111 O101 K3 21.1(10) . .
K3' O104 K4 166(3) . .
K3' O104 K3 67(2) . .
K4 O104 K3 99.2(6) . .
K6 O105 K15 122.4(4) . 3_667
K1 O106 K1 96.9(3) . 3_566
K2 O108 K9 114.8(4) . .
K4 O109 K6 122.4(3) . 2_657
K4 O109 K6 122.4(3) . 3_667
K6 O109 K6 98.9(6) 2_657 3_667
O101 O111 K3 144.9(17) . .
K17 O118 K9 97.4(5) . .
K9 O119 K17 85.3(6) . .
O145 O121 K10 128(3) . .
O145 O121 K18 134(3) . .
K10 O121 K18 93.2(8) . .
O145 O121 K10 39(2) . 3_666
K10 O121 K10 95.5(6) . 3_666
K18 O121 K10 134.6(8) . 3_666
O141 O125 K18 114(5) . 3_666
O141 O125 K2 89(4) . .
K18 O125 K2 122(2) 3_666 .
K17 O128 K10 129.9(14) 3_666 .
K18 O129 K18 144.6(16) . 4_565
O135 O135 O136 140.4(9) 4_575 .
K11 O138 K12 110.7(7) . 3_567
O139 O139 K3 80.2(4) 4_575 .
O139 O139 K11 153.6(4) 4_575 .
K3 O139 K11 126.2(7) . .
O125 O141 K18 49(4) . 3_666
O125 O141 K2 73(4) . .
K18 O141 K2 103.2(12) 3_666 .
K12 O142 K11 106.5(9) 3_567 .
O158 O143 K14 150.0(13) . 3_566
O157 O144 K1 87(3) . .
O121 O145 K10 130(3) . 3_666
O121 O145 K10 41(2) . .
K10 O145 K10 95.5(7) 3_666 .
K16 O151 K15 111.0(8) . .
O158 O153 K17 94.4(17) . 3_666
O156 O155 K5 68.9(11) . .
O156 O155 K2' 77.5(11) . .
K5 O155 K2' 138.6(10) . .
O160 O156 O155 138(3) . .
O160 O156 K5 64(2) . .
O155 O156 K5 73.6(11) . .
O160 O156 K2' 148(3) . .
O155 O156 K2' 68.7(11) . .
K5 O156 K2' 135.2(8) . .
O160 O156 K2 101(2) . .
O155 O156 K2 116.7(13) . .
K5 O156 K2 149.6(8) . .
K2' O156 K2 48.4(4) . .
O144 O157 K1 66(3) . .
O153 O158 O143 110.8(17) . .
O153 O158 K17 53.7(14) . 3_666
O143 O158 K17 102.1(11) . 3_666
O148 O159 O161 148(4) . .
O148 O159 K14 116(3) . .
O161 O159 K14 66.4(17) . .
O148 O159 K7 93(2) . .
O161 O159 K7 56.6(16) . .
K14 O159 K7 71.6(10) . .
O156 O160 K5 101(2) . .
O159 O161 K14 84.9(18) . .
O159 O161 K7 97.5(19) . .
K14 O161 K7 83.6(7) . .
C23 N1 C23 129(2) 4_565 .
C23 N1 C22 114.5(12) 4_565 .
C23 N1 C22 114.5(12) . .
C23 N1 C24 94.5(14) 4_565 .
C23 N1 C24 94.5(14) . .
C22 N1 C24 94(2) . .
C27 N2 C26 116.6(12) . 4_565
C27 N2 C26 116.6(12) . .
C26 N2 C26 38.7(17) 4_565 .
C27 N2 C26' 113.8(12) . .
C26 N2 C26' 129.6(13) 4_565 .
C26 N2 C26' 113.9(12) . .
C27 N2 C26' 113.8(12) . 4_565
C26 N2 C26' 113.9(12) 4_565 4_565
C26 N2 C26' 129.6(13) . 4_565
C26' N2 C26' 41.1(15) . 4_565
C27 N2 C25 99.5(7) . .
C26 N2 C25 105.8(12) 4_565 .
C26 N2 C25 67.6(11) . .
C26' N2 C25 64.3(10) . .
C26' N2 C25 105.0(11) 4_565 .
C27 N2 C25 99.5(7) . 4_565
C26 N2 C25 67.6(11) 4_565 4_565
C26 N2 C25 105.8(12) . 4_565
C26' N2 C25 105.0(11) . 4_565
C26' N2 C25 64.3(10) 4_565 4_565
C25 N2 C25 160.7(15) . 4_565
C31 N3 C28 110.5(11) . .
C31 N3 C30 110.3(11) . .
C28 N3 C30 108.9(11) . .
C31 N3 C29 110.9(10) . .
C28 N3 C29 108.2(9) . .
C30 N3 C29 108.0(10) . .
O81 C1 C4 138.4(9) . .
O81 C1 C2 132.8(9) . .
C4 C1 C2 88.7(8) . .
O53 C2 C3 139.1(9) . .
O53 C2 C1 131.2(8) . .
C3 C2 C1 89.7(8) . .
O62 C3 C4 136.0(9) . .
O62 C3 C2 133.9(10) . .
C4 C3 C2 90.1(8) . .
O54 C4 C3 134.4(9) . .
O54 C4 C1 134.1(9) . .
C3 C4 C1 91.5(8) . .
O63 C5 C5 134.7(5) . 4_565
O63 C5 C6 134.9(9) . .
C5 C5 C6 90.4(5) 4_565 .
O86 C6 C5 139.3(9) . .
O86 C6 C6 131.0(6) . 4_565
C5 C6 C6 89.6(5) . 4_565
O75 C7 C8 139.2(10) . .
O75 C7 C7 130.8(6) . 4_565
C8 C7 C7 90.1(6) . 4_565
O32 C8 C7 135.1(9) . .
O32 C8 C8 134.9(5) . 4_565
C7 C8 C8 90.0(6) . 4_565
O57 C9 C10 132.1(8) . .
O57 C9 C12 136.5(9) . .
C10 C9 C12 91.2(7) . .
O36 C10 C9 132.2(8) . .
O36 C10 C11 137.0(9) . .
C9 C10 C11 90.7(7) . .
O35 C11 C10 134.4(8) . .
O35 C11 C12 136.7(8) . .
C10 C11 C12 88.8(7) . .
O8 C12 C9 133.5(8) . .
O8 C12 C11 137.3(8) . .
C9 C12 C11 89.3(7) . .
O15 C13 C14 131.5(8) . .
O15 C13 C16 136.5(8) . .
C14 C13 C16 92.0(7) . .
O10 C14 C13 132.3(8) . .
O10 C14 C15 136.0(8) . .
C13 C14 C15 91.7(7) . .
O22 C15 C14 135.0(8) . .
O22 C15 C16 136.8(8) . .
C14 C15 C16 88.2(7) . .
O22 C15 K15 72.8(5) . 3_667
C14 C15 K15 102.0(6) . 3_667
C16 C15 K15 101.5(5) . 3_667
O28 C16 C13 135.3(8) . .
O28 C16 C15 136.6(8) . .
C13 C16 C15 88.1(7) . .
O19 C17 C18 133.3(8) . .
O19 C17 C20 136.8(8) . .
C18 C17 C20 89.9(7) . .
O17 C18 C19 136.7(8) . .
O17 C18 C17 131.6(8) . .
C19 C18 C17 91.7(7) . .
O6 C19 C18 133.7(8) . .
O6 C19 C20 136.9(8) . .
C18 C19 C20 89.4(7) . .
O23 C20 C17 132.8(8) . .
O23 C20 C19 138.2(8) . .
C17 C20 C19 89.0(7) . .
N2 C25 C26' 55.0(10) . .
N2 C25 C26 53.2(10) . .
C26' C25 C26 96.0(13) . .
C26 C26 N2 70.6(8) 4_565 .
C26 C26 C25 129.0(9) 4_565 .
N2 C26 C25 59.2(10) . .
C26' C26' N2 69.4(7) 4_565 .
C26' C26' C25 129.4(10) 4_565 .
N2 C26' C25 60.7(10) . .

loop_
_geom_bond_atom_site_label_1
_geom_bond_atom_site_label_2
_geom_bond_distance
_geom_bond_site_symmetry_2
Mo1 O41 1.671(6) .
Mo1 O9 2.118(3) .
Mo1 O25 2.134(5) .
Mo1 S3 2.310(2) .
Mo1 S6 2.335(2) .
Mo1 O23 2.450(6) .
Mo1 Mo7 2.8831(10) .
Mo1 K3' 3.920(8) 3_667
Mo2 O43 1.678(8) .
Mo2 O20 1.973(8) .
Mo2 O13 2.006(6) 4_565
Mo2 O13 2.006(6) .
Mo2 O16 2.021(6) .
Mo2 O16 2.021(6) 4_565
Mo2 O34 2.326(8) .
Mo2 Mo12 3.2096(15) .
Mo3 O67 1.692(6) .
Mo3 O11 1.773(6) .
Mo3 O25 1.786(6) .
Mo3 O13 2.051(6) .
Mo3 O20 2.168(3) .
Mo3 O23 2.458(5) .
Mo4 O40 1.682(8) .
Mo4 O7 1.985(8) .
Mo4 O5 1.998(6) .
Mo4 O5 1.998(6) 4_565
Mo4 O21 2.012(6) .
Mo4 O21 2.012(6) 4_565
Mo4 O68 2.315(9) .
Mo4 Mo15 3.2022(16) .
Mo5 O45 1.665(6) .
Mo5 O27 2.046(6) .
Mo5 O11 2.114(6) .
Mo5 S8 2.325(2) .
Mo5 S7 2.335(3) .
Mo5 O22 2.507(6) .
Mo5 Mo17 2.8553(11) .
Mo6 O74 1.688(6) .
Mo6 O48 1.782(6) .
Mo6 O29 1.805(6) .
Mo6 O5 2.037(6) .
Mo6 O7 2.150(3) .
Mo6 O35 2.443(6) .
Mo6 K6 4.110(6) .
Mo7 O38 1.682(6) .
Mo7 O30 2.107(6) .
Mo7 O37 2.121(6) .
Mo7 O19 2.320(6) .
Mo7 S3 2.322(2) .
Mo7 S6 2.327(2) .
Mo7 K9 3.926(8) 3_667
Mo8 O70 1.700(6) .
Mo8 O27 1.771(6) .
Mo8 O66 1.803(6) .
Mo8 O16 2.020(6) .
Mo8 O13 2.086(6) .
Mo8 O6 2.375(5) .
Mo8 K6 4.106(6) .
Mo9 O42 1.675(6) .
Mo9 O39 2.106(6) .
Mo9 O60 2.120(6) .
Mo9 S5 2.317(2) .
Mo9 S9 2.323(2) .
Mo9 O15 2.330(5) .
Mo9 Mo11 2.8437(10) .
Mo9 K3 3.758(2) .
Mo9 K3' 4.075(6) .
Mo10 O72 1.685(6) .
Mo10 O39 2.117(6) .
Mo10 O60 2.127(6) .
Mo10 O15 2.262(5) .
Mo10 S12 2.316(2) .
Mo10 S15 2.323(3) .
Mo10 Mo13 2.8416(11) .
Mo11 O56 1.687(6) .
Mo11 O33 2.104(6) .
Mo11 O51 2.122(6) .
Mo11 S5 2.312(2) .
Mo11 S9 2.320(2) .
Mo11 O10 2.338(6) .
Mo11 K3 3.716(2) .
Mo12 O94 1.684(9) .
Mo12 O24 1.780(6) 4_565
Mo12 O24 1.780(6) .
Mo12 O16 2.037(6) 4_565
Mo12 O16 2.038(6) .
Mo12 K12 3.762(11) .
Mo13 O58 1.669(6) .
Mo13 O55 2.057(6) .
Mo13 O48 2.108(6) .
Mo13 S12 2.322(2) .
Mo13 S15 2.341(3) .
Mo14 O80 1.691(7) .
Mo14 O24 2.094(6) .
Mo14 O66 2.094(6) .
Mo14 S4 2.303(3) .
Mo14 S10 2.317(2) .
Mo14 O6 2.420(6) .
Mo14 Mo16 2.8461(11) .
Mo15 O90 1.685(9) .
Mo15 O26 1.783(6) .
Mo15 O26 1.783(6) 4_565
Mo15 O21 2.058(6) 4_565
Mo15 O21 2.058(6) .
Mo16 O65 1.688(6) .
Mo16 O59 2.088(6) .
Mo16 O44 2.142(6) .
Mo16 O17 2.291(6) .
Mo16 S4 2.311(2) .
Mo16 S10 2.330(2) .
Mo16 K11 4.004(15) 3_567
Mo17 O50 1.687(6) .
Mo17 O33 2.095(6) .
Mo17 O51 2.115(6) .
Mo17 O10 2.274(5) .
Mo17 S8 2.315(3) .
Mo17 S7 2.332(2) .
Mo17 K16 3.975(8) .
Mo18 O52 1.695(6) .
Mo18 O55 1.761(6) .
Mo18 O73 1.806(6) .
Mo18 O21 2.009(6) .
Mo18 O5 2.086(6) .
Mo18 O8 2.415(6) .
Mo18 K14 4.067(10) .
Mo19 O69 1.677(7) .
Mo19 O46 2.115(6) .
Mo19 O49 2.129(6) .
Mo19 O57 2.296(6) .
Mo19 S13 2.308(2) .
Mo19 S1 2.334(2) .
Mo19 Mo25 2.8586(11) .
Mo20 O61 1.678(7) .
Mo20 O31 2.104(7) .
Mo20 O97 2.121(6) .
Mo20 S17 2.318(2) .
Mo20 S18 2.318(3) .
Mo20 O36 2.355(6) .
Mo20 Mo29 2.8706(12) .
Mo21 O84 1.672(7) .
Mo21 O18 2.103(4) .
Mo21 O29 2.118(6) .
Mo21 S11 2.313(3) .
Mo21 S14 2.322(3) .
Mo21 O35 2.473(6) .
Mo21 Mo22 2.8646(11) .
Mo22 O87 1.681(7) .
Mo22 O31 2.107(6) .
Mo22 O97 2.128(6) .
Mo22 O36 2.298(6) .
Mo22 S14 2.319(2) .
Mo22 S11 2.322(3) .
Mo23 O12 1.691(7) .
Mo23 O89 1.694(6) .
Mo23 O47 1.8907(18) .
Mo23 O79 1.932(7) .
Mo23 O81 2.291(7) .
Mo23 O63 2.385(6) .
Mo24 O82 1.693(6) .
Mo24 O59 2.108(6) .
Mo24 O44 2.130(6) .
Mo24 S16 2.319(3) .
Mo24 S2 2.329(3) .
Mo24 O17 2.332(6) .
Mo24 Mo27 2.8673(12) .
Mo25 O71 1.683(7) .
Mo25 O73 2.105(6) .
Mo25 O26 2.142(6) .
Mo25 S13 2.311(2) .
Mo25 S1 2.325(2) .
Mo25 O8 2.378(6) .
Mo25 K14 3.956(10) .
Mo26 O88 1.695(7) .
Mo26 O76 1.705(7) .
Mo26 O14 1.874(2) .
Mo26 O4 1.937(7) .
Mo26 O53 2.277(7) .
Mo26 O32 2.362(6) .
Mo27 O83 1.681(6) .
Mo27 O30 2.107(6) .
Mo27 O37 2.130(6) .
Mo27 S16 2.318(2) .
Mo27 S2 2.325(3) .
Mo27 O19 2.354(6) .
Mo27 K9 3.688(8) 3_667
Mo28 O1 1.684(7) .
Mo28 O91 1.715(7) .
Mo28 O79 1.893(6) .
Mo28 O78 1.931(6) .
Mo28 O54 2.339(7) .
Mo28 O63 2.353(6) .
Mo29 O92 1.685(6) .
Mo29 O46 2.113(6) .
Mo29 O49 2.126(7) .
Mo29 S17 2.313(3) .
Mo29 S18 2.318(3) .
Mo29 O57 2.323(6) .
Mo29 K1 3.718(3) .
Mo30 O64 1.689(7) .
Mo30 O95 1.711(7) .
Mo30 O93 1.908(7) .
Mo30 O78 1.936(7) .
Mo30 O86 2.275(7) .
Mo30 O54 2.339(6) .
Mo31 O3 1.692(9) .
Mo31 O2 1.710(8) .
Mo31 O96 1.899(8) .
Mo31 O4 1.915(7) .
Mo31 O32 2.317(6) .
Mo31 O62 2.351(7) .
Mo31 K10 3.926(6) .
Mo32 O77 1.704(8) .
Mo32 O85 1.716(8) .
Mo32 O93 1.857(7) .
Mo32 O96 1.919(8) .
Mo32 O75 2.265(8) .
Mo32 O62 2.394(7) .
Mo32 K1 3.896(3) .
S4 K8 3.284(8) .
S5 K11 3.551(15) .
S5 K3 3.554(3) .
S6 K16 3.442(8) .
S7 K15 3.274(11) 3_667
S7 K15 3.526(14) .
S7 K16 3.652(8) .
S8 K8 3.381(7) .
S8 K11 3.602(15) .
S9 K15 3.710(12) .
S10 K12 3.623(9) .
S10 K11 3.714(16) 3_567
S14 K9 3.519(8) .
S15 K16 3.753(9) 3_667
S16 K8 3.271(7) .
S16 K16 3.712(9) .
S17 K2' 3.518(5) .
K1 O77 2.656(8) .
K1 O106 2.676(9) .
K1 O69 2.677(7) 3_566
K1 O144 2.68(4) .
K1 O106 2.768(10) 3_566
K1 O92 2.834(8) .
K1 O49 2.917(7) .
K1 O157 2.94(5) .
K1 K1 4.075(6) 3_566
K2 K2' 2.652(14) .
K2 O108 2.689(13) .
K2 O115 2.83(2) .
K2 O125 2.84(5) .
K2 O141 2.96(4) .
K2 O72 3.243(15) .
K2 O156 3.30(2) .
K2 K9 4.542(15) .
K2 K18 4.55(2) 3_666
K2' O117 2.819(13) .
K2' O72 2.829(8) .
K2' O102 2.898(8) .
K2' O103 2.92(3) .
K2' O155 3.02(3) .
K2' O156 3.16(2) .
K3 O111 1.81(3) .
K3 O56 2.625(7) 4_575
K3 O56 2.625(7) .
K3 O42 2.665(7) .
K3 O42 2.665(7) 4_575
K3 K3' 2.770(11) .
K3 O139 2.79(2) 4_575
K3 O139 2.79(2) .
K3 O101 2.89(2) .
K3 O104 2.932(18) .
K3 S5 3.554(3) 4_575
K3' O104 0.515(18) .
K3' O42 2.898(10) .
K3' O42 2.898(10) 4_575
K3' O25 2.997(10) 2_657
K3' O25 2.997(10) 3_667
K3' K4 3.105(12) .
K3' O41 3.125(11) 3_667
K3' O41 3.125(11) 2_657
K3' O56 3.232(10) .
K3' O56 3.232(10) 4_575
K3' K5 3.816(11) .
K4 O104 2.602(19) .
K4 O134 2.780(18) 4_575
K4 O134 2.780(18) .
K4 O109 3.002(17) .
K4 O56 3.025(8) .
K4 O56 3.025(8) 4_575
K4 O67 3.125(8) 2_657
K4 O67 3.125(8) 3_667
K4 K15 4.992(14) 4_575
K4 K15 4.992(14) .
K5 O160 2.529(17) .
K5 O160 2.529(17) 4_575
K5 O156 2.76(2) .
K5 O156 2.76(2) 4_575
K5 O132 2.76(3) .
K5 O42 2.803(7) 4_575
K5 O42 2.803(7) .
K5 O41 2.805(7) 2_657
K5 O41 2.805(7) 3_667
K5 O120 2.83(3) .
K5 O155 2.84(3) .
K5 O155 2.84(3) 4_575
K6 O105 2.442(11) .
K6 O70 2.892(9) .
K6 O52 2.985(10) .
K6 O34 2.993(9) .
K6 O109 3.031(14) 3_667
K6 O74 3.061(9) .
K6 O68 3.082(10) .
K6 O67 3.188(9) .
K6 O28 3.246(9) .
K6 O22 3.324(9) .
K7 O161 2.71(2) 4_565
K7 O161 2.71(2) .
K7 O94 2.73(2) .
K7 O90 2.74(2) .
K7 O114 3.04(3) .
K7 O159 3.21(4) .
K7 O159 3.21(4) 4_565
K7 K14 3.605(16) 4_565
K7 K14 3.605(16) .
K8 O113 2.738(14) .
K8 O59 2.763(9) .
K8 O80 2.882(10) 3_567
K8 O65 3.092(10) 3_567
K8 K11 4.091(16) .
K9 O108 2.702(11) .
K9 O118 2.761(12) .
K9 O37 2.780(10) 3_667
K9 O119 2.80(2) .
K9 O83 3.078(11) 3_667
K9 O30 3.402(10) 3_667
K9 Mo27 3.688(8) 3_667
K9 Mo7 3.926(8) 3_667
K9 K17 4.13(2) .
K9 K16 4.333(11) 3_667
K10 O116 2.649(15) .
K10 O145 2.66(3) 3_666
K10 O110 2.707(13) .
K10 O121 2.79(2) .
K10 O61 2.891(9) .
K10 O128 3.04(3) .
K10 O2 3.155(11) .
K10 O3 3.209(11) .
K10 O121 3.24(2) 3_666
K10 O145 3.35(3) .
K10 K18 4.25(2) .
K11 O138 2.56(2) .
K11 O33 2.670(17) .
K11 O142 2.79(3) .
K11 O65 2.926(16) 3_567
K11 O139 3.37(2) .
K11 S10 3.714(15) 3_567
K11 Mo16 4.004(15) 3_567
K11 K12 4.422(16) 3_567
K12 O142 2.73(3) 2_547
K12 O142 2.73(3) 3_567
K12 O138 2.81(2) 3_567
K12 O138 2.81(2) 2_547
K12 O154 2.94(4) .
K12 O154 2.94(4) 4_565
K12 O24 3.051(12) 4_565
K12 O24 3.051(12) .
K12 S10 3.623(9) 4_565
K12 K11 4.422(16) 3_567
K13 O126 2.62(6) .
K13 O127 2.71(3) .
K13 O127 2.71(3) 4_565
K13 O29 2.978(12) .
K13 O29 2.978(12) 4_565
K14 O161 2.70(2) .
K14 O73 2.775(11) .
K14 O147 2.85(5) 1_455
K14 O143 2.90(2) 3_566
K14 O159 2.94(4) .
K14 O71 3.359(13) .
K15 O105 2.613(14) 3_667
K15 O51 2.648(11) .
K15 O22 3.138(11) 3_667
K15 O151 3.22(3) .
K15 C15 3.272(13) 3_667
K15 S7 3.274(11) 3_667
K15 K6 4.429(15) 3_667
K15 K15 4.77(3) 3_667
K16 O37 2.699(10) .
K16 O137 2.84(3) .
K16 O50 2.863(10) .
K16 O151 3.05(3) .
K16 O45 3.375(11) .
K16 S15 3.753(8) 3_667
K16 K9 4.333(11) 3_667
K17 O128 2.24(4) 3_666
K17 O153 2.41(4) 3_666
K17 O118 2.73(2) .
K17 O83 2.843(19) 3_667
K17 O158 2.98(3) 3_666
K17 O119 3.27(3) .
K17 O3 3.29(2) 3_666
K17 K10 4.792(19) 3_666
K18 O125 2.36(5) 3_666
K18 O2 2.70(2) .
K18 O150 2.76(4) .
K18 O141 2.85(4) 3_666
K18 O76 2.89(2) .
K18 O129 2.92(2) .
K18 O121 3.05(3) .
K18 O112 3.40(2) .
K18 K2 4.55(2) 3_666
O3 K17 3.29(2) 3_666
O6 C19 1.238(10) .
O7 Mo6 2.149(3) 4_565
O8 C12 1.254(10) .
O9 Mo1 2.118(3) 4_565
O10 C14 1.258(10) .
O14 Mo26 1.874(2) 4_565
O15 C13 1.267(10) .
O17 C18 1.252(10) .
O18 Mo21 2.103(4) 4_565
O19 C17 1.254(10) .
O20 Mo3 2.168(3) 4_565
O22 C15 1.248(10) .
O22 K15 3.138(11) 3_667
O23 C20 1.253(10) .
O25 K3' 2.997(10) 3_667
O28 C16 1.241(10) .
O30 K9 3.402(10) 3_667
O32 C8 1.259(12) .
O34 K6 2.993(9) 4_565
O35 C11 1.245(10) .
O36 C10 1.235(10) .
O37 K9 2.780(10) 3_667
O41 K5 2.805(7) 3_667
O41 K3' 3.125(11) 3_667
O47 Mo23 1.8907(18) 4_565
O53 C2 1.242(11) .
O54 C4 1.285(11) .
O57 C9 1.242(10) .
O62 C3 1.266(12) .
O63 C5 1.264(11) .
O65 K11 2.926(17) 3_567
O65 K8 3.092(10) 3_567
O67 K4 3.125(8) 3_667
O68 K6 3.082(10) 4_565
O69 K1 2.677(7) 3_566
O75 C7 1.248(12) .
O80 K8 2.882(10) 3_567
O81 C1 1.232(11) .
O83 K17 2.843(19) 3_667
O83 K9 3.078(11) 3_667
O86 C6 1.246(11) .
O101 O111 1.22(3) .
O105 K15 2.613(14) 3_667
O106 K1 2.768(10) 3_566
O107 O123 1.490(19) .
O109 K6 3.031(14) 2_657
O109 K6 3.031(14) 3_667
O121 O145 0.80(3) .
O121 K10 3.24(2) 3_666
O125 O141 0.91(5) .
O125 K18 2.36(5) 3_666
O128 K17 2.24(4) 3_666
O129 K18 2.92(2) 4_565
O135 O135 1.30(4) 4_575
O135 O136 1.78(3) .
O138 K12 2.81(2) 3_567
O139 O139 0.95(4) 4_575
O141 K18 2.85(4) 3_666
O142 K12 2.73(3) 3_567
O143 O158 1.70(3) .
O143 K14 2.90(2) 3_566
O144 O157 1.34(6) .
O145 K10 2.66(3) 3_666
O147 K14 2.85(4) 1_655
O148 O159 1.33(5) .
O153 O158 1.58(4) .
O153 K17 2.41(4) 3_666
O155 O156 1.80(3) .
O156 O160 0.74(2) .
O158 K17 2.98(3) 3_666
O159 O161 1.42(4) .
N1 C23 1.43(3) 4_565
N1 C23 1.43(3) .
N1 C22 1.48(3) .
N1 C24 1.60(4) .
N2 C27 1.489(17) .
N2 C26 1.49(2) 4_565
N2 C26 1.49(2) .
N2 C26' 1.50(2) .
N2 C26' 1.50(2) 4_565
N2 C25 1.600(19) .
N2 C25 1.600(19) 4_565
N3 C31 1.479(16) .
N3 C28 1.487(14) .
N3 C30 1.502(15) .
N3 C29 1.522(12) .
C1 C4 1.463(13) .
C1 C2 1.474(13) .
C2 C3 1.467(13) .
C3 C4 1.434(14) .
C5 C5 1.452(18) 4_565
C5 C6 1.452(13) .
C6 C6 1.471(19) 4_565
C7 C8 1.456(13) .
C7 C7 1.46(2) 4_565
C8 C8 1.47(2) 4_565
C9 C10 1.435(12) .
C9 C12 1.446(12) .
C10 C11 1.457(12) .
C11 C12 1.484(12) .
C13 C14 1.420(11) .
C13 C16 1.451(12) .
C14 C15 1.453(12) .
C15 C16 1.513(12) .
C15 K15 3.272(13) 3_667
C17 C18 1.434(12) .
C17 C20 1.457(11) .
C18 C19 1.430(11) .
C19 C20 1.474(12) .
C25 C26' 1.65(3) .
C25 C26 1.72(3) .
C26 C26 0.99(4) 4_565
C26' C26' 1.06(4) 4_565

loop_
_geom_torsion_atom_site_label_1
_geom_torsion_atom_site_label_2
_geom_torsion_atom_site_label_3
_geom_torsion_atom_site_label_4
_geom_torsion
_geom_torsion_site_symmetry_1
_geom_torsion_site_symmetry_2
_geom_torsion_site_symmetry_3
_geom_torsion_site_symmetry_4
O41 Mo1 Mo7 O38 0.5(3) . . . .
O9 Mo1 Mo7 O38 115.1(4) . . . .
O25 Mo1 Mo7 O38 -111.5(3) . . . .
S3 Mo1 Mo7 O38 97.7(2) . . . .
S6 Mo1 Mo7 O38 -97.2(2) . . . .
O23 Mo1 Mo7 O38 -173.6(3) . . . .
K3' Mo1 Mo7 O38 -23.9(3) 3_667 . . .
O41 Mo1 Mo7 O30 -120.1(3) . . . .
O9 Mo1 Mo7 O30 -5.4(4) . . . .
O25 Mo1 Mo7 O30 128.0(3) . . . .
S3 Mo1 Mo7 O30 -22.9(3) . . . .
S6 Mo1 Mo7 O30 142.3(3) . . . .
O23 Mo1 Mo7 O30 65.9(3) . . . .
K3' Mo1 Mo7 O30 -144.4(3) 3_667 . . .
O41 Mo1 Mo7 O37 125.6(3) . . . .
O9 Mo1 Mo7 O37 -119.8(4) . . . .
O25 Mo1 Mo7 O37 13.6(4) . . . .
S3 Mo1 Mo7 O37 -137.2(3) . . . .
S6 Mo1 Mo7 O37 27.9(3) . . . .
O23 Mo1 Mo7 O37 -48.4(3) . . . .
K3' Mo1 Mo7 O37 101.2(3) 3_667 . . .
O41 Mo1 Mo7 O19 -177.9(3) . . . .
O9 Mo1 Mo7 O19 -63.2(3) . . . .
O25 Mo1 Mo7 O19 70.2(3) . . . .
S3 Mo1 Mo7 O19 -80.64(16) . . . .
S6 Mo1 Mo7 O19 84.48(16) . . . .
O23 Mo1 Mo7 O19 8.13(19) . . . .
K3' Mo1 Mo7 O19 157.8(3) 3_667 . . .
O41 Mo1 Mo7 S3 -97.2(2) . . . .
O9 Mo1 Mo7 S3 17.4(3) . . . .
O25 Mo1 Mo7 S3 150.8(2) . . . .
S6 Mo1 Mo7 S3 165.12(11) . . . .
O23 Mo1 Mo7 S3 88.77(15) . . . .
K3' Mo1 Mo7 S3 -121.6(2) 3_667 . . .
O41 Mo1 Mo7 S6 97.7(2) . . . .
O9 Mo1 Mo7 S6 -147.7(3) . . . .
O25 Mo1 Mo7 S6 -14.3(2) . . . .
S3 Mo1 Mo7 S6 -165.12(11) . . . .
O23 Mo1 Mo7 S6 -76.35(15) . . . .
K3' Mo1 Mo7 S6 73.3(2) 3_667 . . .
O41 Mo1 Mo7 K9 40.5(4) . . . 3_667
O9 Mo1 Mo7 K9 155.1(5) . . . 3_667
O25 Mo1 Mo7 K9 -71.4(5) . . . 3_667
S3 Mo1 Mo7 K9 137.7(4) . . . 3_667
S6 Mo1 Mo7 K9 -57.2(4) . . . 3_667
O23 Mo1 Mo7 K9 -133.5(4) . . . 3_667
K3' Mo1 Mo7 K9 16.1(5) 3_667 . . 3_667
O42 Mo9 Mo11 O56 -2.1(3) . . . .
O39 Mo9 Mo11 O56 -118.4(3) . . . .
O60 Mo9 Mo11 O56 119.4(4) . . . .
S5 Mo9 Mo11 O56 -98.5(3) . . . .
S9 Mo9 Mo11 O56 97.3(3) . . . .
O15 Mo9 Mo11 O56 178.8(3) . . . .
K3 Mo9 Mo11 O56 -20.6(3) . . . .
K3' Mo9 Mo11 O56 22.5(3) . . . .
O42 Mo9 Mo11 O33 115.6(3) . . . .
O39 Mo9 Mo11 O33 -0.7(3) . . . .
O60 Mo9 Mo11 O33 -123.0(3) . . . .
S5 Mo9 Mo11 O33 19.2(2) . . . .
S9 Mo9 Mo11 O33 -145.0(2) . . . .
O15 Mo9 Mo11 O33 -63.5(3) . . . .
K3 Mo9 Mo11 O33 97.1(2) . . . .
K3' Mo9 Mo11 O33 140.2(3) . . . .
O42 Mo9 Mo11 O51 -122.2(4) . . . .
O39 Mo9 Mo11 O51 121.5(4) . . . .
O60 Mo9 Mo11 O51 -0.7(4) . . . .
S5 Mo9 Mo11 O51 141.4(3) . . . .
S9 Mo9 Mo11 O51 -22.8(3) . . . .
O15 Mo9 Mo11 O51 58.7(3) . . . .
K3 Mo9 Mo11 O51 -140.7(3) . . . .
K3' Mo9 Mo11 O51 -97.6(3) . . . .
O42 Mo9 Mo11 S5 96.4(2) . . . .
O39 Mo9 Mo11 S5 -19.9(3) . . . .
O60 Mo9 Mo11 S5 -142.2(3) . . . .
S9 Mo9 Mo11 S5 -164.22(11) . . . .
O15 Mo9 Mo11 S5 -82.68(16) . . . .
K3 Mo9 Mo11 S5 77.89(10) . . . .
K3' Mo9 Mo11 S5 121.00(14) . . . .
O42 Mo9 Mo11 S9 -99.4(2) . . . .
O39 Mo9 Mo11 S9 144.3(3) . . . .
O60 Mo9 Mo11 S9 22.1(3) . . . .
S5 Mo9 Mo11 S9 164.22(11) . . . .
O15 Mo9 Mo11 S9 81.54(17) . . . .
K3 Mo9 Mo11 S9 -117.89(11) . . . .
K3' Mo9 Mo11 S9 -74.78(14) . . . .
O42 Mo9 Mo11 O10 178.7(3) . . . .
O39 Mo9 Mo11 O10 62.4(3) . . . .
O60 Mo9 Mo11 O10 -59.8(3) . . . .
S5 Mo9 Mo11 O10 82.31(17) . . . .
S9 Mo9 Mo11 O10 -81.91(17) . . . .
O15 Mo9 Mo11 O10 -0.4(2) . . . .
K3 Mo9 Mo11 O10 160.20(17) . . . .
K3' Mo9 Mo11 O10 -156.7(2) . . . .
O42 Mo9 Mo11 K3 18.5(2) . . . .
O39 Mo9 Mo11 K3 -97.8(3) . . . .
O60 Mo9 Mo11 K3 140.0(3) . . . .
S5 Mo9 Mo11 K3 -77.89(10) . . . .
S9 Mo9 Mo11 K3 117.89(11) . . . .
O15 Mo9 Mo11 K3 -160.57(17) . . . .
K3' Mo9 Mo11 K3 43.11(15) . . . .
O43 Mo2 Mo12 O94 180.000(3) . . . .
O20 Mo2 Mo12 O94 180.000(3) . . . .
O13 Mo2 Mo12 O94 -82.47(17) 4_565 . . .
O13 Mo2 Mo12 O94 82.47(17) . . . .
O16 Mo2 Mo12 O94 64.2(3) . . . .
O16 Mo2 Mo12 O94 -64.2(3) 4_565 . . .
O34 Mo2 Mo12 O94 0.000(3) . . . .
O43 Mo2 Mo12 O24 -53.1(2) . . . 4_565
O20 Mo2 Mo12 O24 -53.1(2) . . . 4_565
O13 Mo2 Mo12 O24 44.4(3) 4_565 . . 4_565
O13 Mo2 Mo12 O24 -150.6(3) . . . 4_565
O16 Mo2 Mo12 O24 -168.9(3) . . . 4_565
O16 Mo2 Mo12 O24 62.7(3) 4_565 . . 4_565
O34 Mo2 Mo12 O24 126.9(2) . . . 4_565
O43 Mo2 Mo12 O24 53.1(2) . . . .
O20 Mo2 Mo12 O24 53.1(2) . . . .
O13 Mo2 Mo12 O24 150.6(3) 4_565 . . .
O13 Mo2 Mo12 O24 -44.4(3) . . . .
O16 Mo2 Mo12 O24 -62.6(3) . . . .
O16 Mo2 Mo12 O24 168.9(3) 4_565 . . .
O34 Mo2 Mo12 O24 -126.9(2) . . . .
O43 Mo2 Mo12 O16 -115.8(3) . . . 4_565
O20 Mo2 Mo12 O16 -115.8(3) . . . 4_565
O13 Mo2 Mo12 O16 -18.2(3) 4_565 . . 4_565
O13 Mo2 Mo12 O16 146.7(3) . . . 4_565
O16 Mo2 Mo12 O16 128.5(5) . . . 4_565
O34 Mo2 Mo12 O16 64.2(3) . . . 4_565
O43 Mo2 Mo12 O16 115.8(3) . . . .
O20 Mo2 Mo12 O16 115.8(3) . . . .
O13 Mo2 Mo12 O16 -146.7(3) 4_565 . . .
O13 Mo2 Mo12 O16 18.2(3) . . . .
O16 Mo2 Mo12 O16 -128.5(5) 4_565 . . .
O34 Mo2 Mo12 O16 -64.2(3) . . . .
O43 Mo2 Mo12 K12 0.000(3) . . . .
O20 Mo2 Mo12 K12 -0.000(4) . . . .
O13 Mo2 Mo12 K12 97.53(17) 4_565 . . .
O13 Mo2 Mo12 K12 -97.53(17) . . . .
O16 Mo2 Mo12 K12 -115.8(3) . . . .
O16 Mo2 Mo12 K12 115.8(3) 4_565 . . .
O34 Mo2 Mo12 K12 180.000(2) . . . .
O72 Mo10 Mo13 O58 0.7(3) . . . .
O39 Mo10 Mo13 O58 114.1(3) . . . .
O60 Mo10 Mo13 O58 -119.2(3) . . . .
O15 Mo10 Mo13 O58 179.0(3) . . . .
S12 Mo10 Mo13 O58 99.9(3) . . . .
S15 Mo10 Mo13 O58 -98.7(3) . . . .
O72 Mo10 Mo13 O55 -107.2(3) . . . .
O39 Mo10 Mo13 O55 6.1(3) . . . .
O60 Mo10 Mo13 O55 132.8(3) . . . .
O15 Mo10 Mo13 O55 71.1(3) . . . .
S12 Mo10 Mo13 O55 -8.1(2) . . . .
S15 Mo10 Mo13 O55 153.3(3) . . . .
O72 Mo10 Mo13 O48 108.6(4) . . . .
O39 Mo10 Mo13 O48 -138.1(4) . . . .
O60 Mo10 Mo13 O48 -11.4(4) . . . .
O15 Mo10 Mo13 O48 -73.1(3) . . . .
S12 Mo10 Mo13 O48 -152.3(3) . . . .
S15 Mo10 Mo13 O48 9.1(3) . . . .
O72 Mo10 Mo13 S12 -99.2(2) . . . .
O39 Mo10 Mo13 S12 14.2(3) . . . .
O60 Mo10 Mo13 S12 140.9(3) . . . .
O15 Mo10 Mo13 S12 79.13(17) . . . .
S15 Mo10 Mo13 S12 161.39(11) . . . .
O72 Mo10 Mo13 S15 99.4(2) . . . .
O39 Mo10 Mo13 S15 -147.2(3) . . . .
O60 Mo10 Mo13 S15 -20.5(3) . . . .
O15 Mo10 Mo13 S15 -82.26(17) . . . .
S12 Mo10 Mo13 S15 -161.39(11) . . . .
O40 Mo4 Mo15 O90 180.000(2) . . . .
O7 Mo4 Mo15 O90 180.000(3) . . . .
O5 Mo4 Mo15 O90 -81.47(17) . . . .
O5 Mo4 Mo15 O90 81.47(17) 4_565 . . .
O21 Mo4 Mo15 O90 -63.2(3) . . . .
O21 Mo4 Mo15 O90 63.2(3) 4_565 . . .
O68 Mo4 Mo15 O90 0.000(2) . . . .
O40 Mo4 Mo15 O26 -54.5(2) . . . .
O7 Mo4 Mo15 O26 -54.5(2) . . . .
O5 Mo4 Mo15 O26 44.0(3) . . . .
O5 Mo4 Mo15 O26 -153.0(3) 4_565 . . .
O21 Mo4 Mo15 O26 62.4(3) . . . .
O21 Mo4 Mo15 O26 -171.3(3) 4_565 . . .
O68 Mo4 Mo15 O26 125.5(2) . . . .
O40 Mo4 Mo15 O26 54.5(2) . . . 4_565
O7 Mo4 Mo15 O26 54.5(2) . . . 4_565
O5 Mo4 Mo15 O26 153.0(3) . . . 4_565
O5 Mo4 Mo15 O26 -44.0(3) 4_565 . . 4_565
O21 Mo4 Mo15 O26 171.3(3) . . . 4_565
O21 Mo4 Mo15 O26 -62.4(3) 4_565 . . 4_565
O68 Mo4 Mo15 O26 -125.5(2) . . . 4_565
O40 Mo4 Mo15 O21 116.8(3) . . . 4_565
O7 Mo4 Mo15 O21 116.8(3) . . . 4_565
O5 Mo4 Mo15 O21 -144.6(3) . . . 4_565
O5 Mo4 Mo15 O21 18.3(3) 4_565 . . 4_565
O21 Mo4 Mo15 O21 -126.3(5) . . . 4_565
O68 Mo4 Mo15 O21 -63.2(3) . . . 4_565
O40 Mo4 Mo15 O21 -116.8(3) . . . .
O7 Mo4 Mo15 O21 -116.8(3) . . . .
O5 Mo4 Mo15 O21 -18.3(3) . . . .
O5 Mo4 Mo15 O21 144.6(3) 4_565 . . .
O21 Mo4 Mo15 O21 126.3(5) 4_565 . . .
O68 Mo4 Mo15 O21 63.2(3) . . . .
O80 Mo14 Mo16 O65 3.5(3) . . . .
O24 Mo14 Mo16 O65 -102.5(3) . . . .
O66 Mo14 Mo16 O65 119.0(3) . . . .
S4 Mo14 Mo16 O65 100.7(2) . . . .
S10 Mo14 Mo16 O65 -97.5(2) . . . .
O6 Mo14 Mo16 O65 -176.0(3) . . . .
O80 Mo14 Mo16 O59 -118.1(3) . . . .
O24 Mo14 Mo16 O59 136.0(4) . . . .
O66 Mo14 Mo16 O59 -2.5(3) . . . .
S4 Mo14 Mo16 O59 -20.9(3) . . . .
S10 Mo14 Mo16 O59 141.0(3) . . . .
O6 Mo14 Mo16 O59 62.5(3) . . . .
O80 Mo14 Mo16 O44 122.0(4) . . . .
O24 Mo14 Mo16 O44 16.1(4) . . . .
O66 Mo14 Mo16 O44 -122.5(4) . . . .
S4 Mo14 Mo16 O44 -140.8(3) . . . .
S10 Mo14 Mo16 O44 21.1(3) . . . .
O6 Mo14 Mo16 O44 -57.4(3) . . . .
O80 Mo14 Mo16 O17 179.5(3) . . . .
O24 Mo14 Mo16 O17 73.6(3) . . . .
O66 Mo14 Mo16 O17 -64.9(3) . . . .
S4 Mo14 Mo16 O17 -83.23(17) . . . .
S10 Mo14 Mo16 O17 78.60(17) . . . .
O6 Mo14 Mo16 O17 0.1(2) . . . .
O80 Mo14 Mo16 S4 -97.2(3) . . . .
O24 Mo14 Mo16 S4 156.8(3) . . . .
O66 Mo14 Mo16 S4 18.3(2) . . . .
S10 Mo14 Mo16 S4 161.83(11) . . . .
O6 Mo14 Mo16 S4 83.33(15) . . . .
O80 Mo14 Mo16 S10 100.9(3) . . . .
O24 Mo14 Mo16 S10 -5.0(3) . . . .
O66 Mo14 Mo16 S10 -143.5(2) . . . .
S4 Mo14 Mo16 S10 -161.83(11) . . . .
O6 Mo14 Mo16 S10 -78.50(15) . . . .
O80 Mo14 Mo16 K11 42.7(3) . . . 3_567
O24 Mo14 Mo16 K11 -63.2(3) . . . 3_567
O66 Mo14 Mo16 K11 158.2(3) . . . 3_567
S4 Mo14 Mo16 K11 139.9(2) . . . 3_567
S10 Mo14 Mo16 K11 -58.2(2) . . . 3_567
O6 Mo14 Mo16 K11 -136.7(3) . . . 3_567
O45 Mo5 Mo17 O50 0.2(3) . . . .
O27 Mo5 Mo17 O50 107.6(3) . . . .
O11 Mo5 Mo17 O50 -108.5(3) . . . .
S8 Mo5 Mo17 O50 98.6(3) . . . .
S7 Mo5 Mo17 O50 -99.4(3) . . . .
O22 Mo5 Mo17 O50 -179.2(3) . . . .
O45 Mo5 Mo17 O33 -114.2(3) . . . .
O27 Mo5 Mo17 O33 -6.7(3) . . . .
O11 Mo5 Mo17 O33 137.1(3) . . . .
S8 Mo5 Mo17 O33 -15.8(2) . . . .
S7 Mo5 Mo17 O33 146.2(3) . . . .
O22 Mo5 Mo17 O33 66.4(3) . . . .
O45 Mo5 Mo17 O51 121.2(3) . . . .
O27 Mo5 Mo17 O51 -131.3(3) . . . .
O11 Mo5 Mo17 O51 12.5(4) . . . .
S8 Mo5 Mo17 O51 -140.4(3) . . . .
S7 Mo5 Mo17 O51 21.6(3) . . . .
O22 Mo5 Mo17 O51 -58.2(3) . . . .
O45 Mo5 Mo17 O10 -178.2(3) . . . .
O27 Mo5 Mo17 O10 -70.7(3) . . . .
O11 Mo5 Mo17 O10 73.1(3) . . . .
S8 Mo5 Mo17 O10 -79.74(17) . . . .
S7 Mo5 Mo17 O10 82.21(17) . . . .
O22 Mo5 Mo17 O10 2.4(2) . . . .
O45 Mo5 Mo17 S8 -98.5(2) . . . .
O27 Mo5 Mo17 S8 9.0(2) . . . .
O11 Mo5 Mo17 S8 152.9(3) . . . .
S7 Mo5 Mo17 S8 161.95(11) . . . .
O22 Mo5 Mo17 S8 82.15(16) . . . .
O45 Mo5 Mo17 S7 99.6(2) . . . .
O27 Mo5 Mo17 S7 -152.9(2) . . . .
O11 Mo5 Mo17 S7 -9.1(3) . . . .
S8 Mo5 Mo17 S7 -161.95(11) . . . .
O22 Mo5 Mo17 S7 -79.80(16) . . . .
O45 Mo5 Mo17 K16 31.5(3) . . . .
O27 Mo5 Mo17 K16 138.9(3) . . . .
O11 Mo5 Mo17 K16 -77.2(3) . . . .
S8 Mo5 Mo17 K16 129.92(15) . . . .
S7 Mo5 Mo17 K16 -68.13(15) . . . .
O22 Mo5 Mo17 K16 -147.93(19) . . . .
O84 Mo21 Mo22 O87 1.5(4) . . . .
O18 Mo21 Mo22 O87 -114.2(4) . . . .
O29 Mo21 Mo22 O87 113.7(4) . . . .
S11 Mo21 Mo22 O87 -98.3(3) . . . .
S14 Mo21 Mo22 O87 99.5(3) . . . .
O35 Mo21 Mo22 O87 175.5(3) . . . .
O84 Mo21 Mo22 O31 -120.3(4) . . . .
O18 Mo21 Mo22 O31 124.0(4) . . . .
O29 Mo21 Mo22 O31 -8.1(4) . . . .
S11 Mo21 Mo22 O31 139.9(3) . . . .
S14 Mo21 Mo22 O31 -22.3(3) . . . .
O35 Mo21 Mo22 O31 53.7(3) . . . .
O84 Mo21 Mo22 O97 121.1(4) . . . .
O18 Mo21 Mo22 O97 5.3(4) . . . .
O29 Mo21 Mo22 O97 -126.7(4) . . . .
S11 Mo21 Mo22 O97 21.3(3) . . . .
S14 Mo21 Mo22 O97 -141.0(3) . . . .
O35 Mo21 Mo22 O97 -65.0(3) . . . .
O84 Mo21 Mo22 O36 -179.9(3) . . . .
O18 Mo21 Mo22 O36 64.3(3) . . . .
O29 Mo21 Mo22 O36 -67.7(3) . . . .
S11 Mo21 Mo22 O36 80.26(17) . . . .
S14 Mo21 Mo22 O36 -81.99(17) . . . .
O35 Mo21 Mo22 O36 -6.0(2) . . . .
O84 Mo21 Mo22 S14 -97.9(3) . . . .
O18 Mo21 Mo22 S14 146.3(3) . . . .
O29 Mo21 Mo22 S14 14.3(3) . . . .
S11 Mo21 Mo22 S14 162.25(12) . . . .
O35 Mo21 Mo22 S14 76.01(15) . . . .
O84 Mo21 Mo22 S11 99.8(3) . . . .
O18 Mo21 Mo22 S11 -15.9(3) . . . .
O29 Mo21 Mo22 S11 -148.0(3) . . . .
S14 Mo21 Mo22 S11 -162.25(12) . . . .
O35 Mo21 Mo22 S11 -86.24(16) . . . .
O69 Mo19 Mo25 O71 -1.7(3) . . . .
O46 Mo19 Mo25 O71 119.0(4) . . . .
O49 Mo19 Mo25 O71 -121.0(4) . . . .
O57 Mo19 Mo25 O71 -179.4(3) . . . .
S13 Mo19 Mo25 O71 97.9(3) . . . .
S1 Mo19 Mo25 O71 -100.0(3) . . . .
O69 Mo19 Mo25 O73 -112.8(3) . . . .
O46 Mo19 Mo25 O73 7.9(3) . . . .
O49 Mo19 Mo25 O73 127.9(4) . . . .
O57 Mo19 Mo25 O73 69.5(3) . . . .
S13 Mo19 Mo25 O73 -13.2(2) . . . .
S1 Mo19 Mo25 O73 148.8(2) . . . .
O69 Mo19 Mo25 O26 106.2(3) . . . .
O46 Mo19 Mo25 O26 -133.1(4) . . . .
O49 Mo19 Mo25 O26 -13.1(4) . . . .
O57 Mo19 Mo25 O26 -71.5(3) . . . .
S13 Mo19 Mo25 O26 -154.2(3) . . . .
S1 Mo19 Mo25 O26 7.8(3) . . . .
O69 Mo19 Mo25 S13 -99.5(2) . . . .
O46 Mo19 Mo25 S13 21.2(3) . . . .
O49 Mo19 Mo25 S13 141.2(3) . . . .
O57 Mo19 Mo25 S13 82.71(17) . . . .
S1 Mo19 Mo25 S13 162.09(12) . . . .
O69 Mo19 Mo25 S1 98.4(2) . . . .
O46 Mo19 Mo25 S1 -140.9(3) . . . .
O49 Mo19 Mo25 S1 -20.9(3) . . . .
O57 Mo19 Mo25 S1 -79.38(17) . . . .
S13 Mo19 Mo25 S1 -162.09(12) . . . .
O69 Mo19 Mo25 O8 179.5(3) . . . .
O46 Mo19 Mo25 O8 -59.8(3) . . . .
O49 Mo19 Mo25 O8 60.2(3) . . . .
O57 Mo19 Mo25 O8 1.7(2) . . . .
S13 Mo19 Mo25 O8 -81.01(16) . . . .
S1 Mo19 Mo25 O8 81.08(16) . . . .
O69 Mo19 Mo25 K14 -49.6(4) . . . .
O46 Mo19 Mo25 K14 71.1(4) . . . .
O49 Mo19 Mo25 K14 -168.9(4) . . . .
O57 Mo19 Mo25 K14 132.6(3) . . . .
S13 Mo19 Mo25 K14 49.9(3) . . . .
S1 Mo19 Mo25 K14 -148.0(3) . . . .
O82 Mo24 Mo27 O83 -1.1(3) . . . .
O59 Mo24 Mo27 O83 116.9(4) . . . .
O44 Mo24 Mo27 O83 -123.8(4) . . . .
S16 Mo24 Mo27 O83 97.2(3) . . . .
S2 Mo24 Mo27 O83 -98.2(3) . . . .
O17 Mo24 Mo27 O83 177.4(3) . . . .
O82 Mo24 Mo27 O30 119.6(4) . . . .
O59 Mo24 Mo27 O30 -122.4(4) . . . .
O44 Mo24 Mo27 O30 -3.0(4) . . . .
S16 Mo24 Mo27 O30 -142.1(3) . . . .
S2 Mo24 Mo27 O30 22.6(3) . . . .
O17 Mo24 Mo27 O30 -61.9(3) . . . .
O82 Mo24 Mo27 O37 -120.9(3) . . . .
O59 Mo24 Mo27 O37 -2.9(4) . . . .
O44 Mo24 Mo27 O37 116.4(3) . . . .
S16 Mo24 Mo27 O37 -22.6(2) . . . .
S2 Mo24 Mo27 O37 142.0(3) . . . .
O17 Mo24 Mo27 O37 57.5(3) . . . .
O82 Mo24 Mo27 S16 -98.3(3) . . . .
O59 Mo24 Mo27 S16 19.7(3) . . . .
O44 Mo24 Mo27 S16 139.0(3) . . . .
S2 Mo24 Mo27 S16 164.67(12) . . . .
O17 Mo24 Mo27 S16 80.18(17) . . . .
O82 Mo24 Mo27 S2 97.0(3) . . . .
O59 Mo24 Mo27 S2 -145.0(3) . . . .
O44 Mo24 Mo27 S2 -25.6(3) . . . .
S16 Mo24 Mo27 S2 -164.67(12) . . . .
O17 Mo24 Mo27 S2 -84.50(17) . . . .
O82 Mo24 Mo27 O19 178.9(3) . . . .
O59 Mo24 Mo27 O19 -63.1(3) . . . .
O44 Mo24 Mo27 O19 56.2(3) . . . .
S16 Mo24 Mo27 O19 -82.80(16) . . . .
S2 Mo24 Mo27 O19 81.87(16) . . . .
O17 Mo24 Mo27 O19 -2.6(2) . . . .
O82 Mo24 Mo27 K9 -31.8(4) . . . 3_667
O59 Mo24 Mo27 K9 86.2(4) . . . 3_667
O44 Mo24 Mo27 K9 -154.5(4) . . . 3_667
S16 Mo24 Mo27 K9 66.5(3) . . . 3_667
S2 Mo24 Mo27 K9 -128.9(3) . . . 3_667
O17 Mo24 Mo27 K9 146.6(3) . . . 3_667
O61 Mo20 Mo29 O92 0.7(3) . . . .
O31 Mo20 Mo29 O92 121.6(3) . . . .
O97 Mo20 Mo29 O92 -119.9(3) . . . .
S17 Mo20 Mo29 O92 98.4(3) . . . .
S18 Mo20 Mo29 O92 -97.2(3) . . . .
O36 Mo20 Mo29 O92 -178.2(3) . . . .
O61 Mo20 Mo29 O46 -119.1(4) . . . .
O31 Mo20 Mo29 O46 1.8(4) . . . .
O97 Mo20 Mo29 O46 120.3(4) . . . .
S17 Mo20 Mo29 O46 -21.4(3) . . . .
S18 Mo20 Mo29 O46 143.0(3) . . . .
O36 Mo20 Mo29 O46 62.0(3) . . . .
O61 Mo20 Mo29 O49 119.7(4) . . . .
O31 Mo20 Mo29 O49 -119.4(4) . . . .
O97 Mo20 Mo29 O49 -0.9(4) . . . .
S17 Mo20 Mo29 O49 -142.6(3) . . . .
S18 Mo20 Mo29 O49 21.8(3) . . . .
O36 Mo20 Mo29 O49 -59.2(3) . . . .
O61 Mo20 Mo29 S17 -97.7(3) . . . .
O31 Mo20 Mo29 S17 23.2(3) . . . .
O97 Mo20 Mo29 S17 141.7(3) . . . .
S18 Mo20 Mo29 S17 164.39(12) . . . .
O36 Mo20 Mo29 S17 83.40(16) . . . .
O61 Mo20 Mo29 S18 97.9(3) . . . .
O31 Mo20 Mo29 S18 -141.2(3) . . . .
O97 Mo20 Mo29 S18 -22.7(3) . . . .
S17 Mo20 Mo29 S18 -164.39(12) . . . .
O36 Mo20 Mo29 S18 -80.99(16) . . . .
O61 Mo20 Mo29 O57 180.0(3) . . . .
O31 Mo20 Mo29 O57 -59.1(3) . . . .
O97 Mo20 Mo29 O57 59.4(3) . . . .
S17 Mo20 Mo29 O57 -82.28(17) . . . .
S18 Mo20 Mo29 O57 82.10(17) . . . .
O36 Mo20 Mo29 O57 1.1(2) . . . .
O61 Mo20 Mo29 K1 38.8(3) . . . .
O31 Mo20 Mo29 K1 159.7(3) . . . .
O97 Mo20 Mo29 K1 -81.8(3) . . . .
S17 Mo20 Mo29 K1 136.51(11) . . . .
S18 Mo20 Mo29 K1 -59.11(11) . . . .
O36 Mo20 Mo29 K1 -140.10(16) . . . .
O71 Mo25 S1 Mo19 91.3(2) . . . .
O73 Mo25 S1 Mo19 -114.5(4) . . . .
O26 Mo25 S1 Mo19 -174.88(18) . . . .
S13 Mo25 S1 Mo19 -14.30(9) . . . .
O8 Mo25 S1 Mo19 -100.80(15) . . . .
K14 Mo25 S1 Mo19 131.0(4) . . . .
O69 Mo19 S1 Mo25 -92.9(3) . . . .
O46 Mo19 S1 Mo25 122.0(4) . . . .
O49 Mo19 S1 Mo25 167.06(18) . . . .
O57 Mo19 S1 Mo25 97.98(16) . . . .
S13 Mo19 S1 Mo25 14.31(9) . . . .
O83 Mo27 S2 Mo24 93.2(2) . . . .
O30 Mo27 S2 Mo24 -165.97(17) . . . .
O37 Mo27 S2 Mo24 -123.4(4) . . . .
S16 Mo27 S2 Mo24 -12.29(9) . . . .
O19 Mo27 S2 Mo24 -97.64(15) . . . .
K9 Mo27 S2 Mo24 143.7(2) 3_667 . . .
O82 Mo24 S2 Mo27 -94.9(3) . . . .
O59 Mo24 S2 Mo27 124.8(4) . . . .
O44 Mo24 S2 Mo27 163.55(17) . . . .
S16 Mo24 S2 Mo27 12.27(9) . . . .
O17 Mo24 S2 Mo27 95.68(16) . . . .
O41 Mo1 S3 Mo7 94.4(2) . . . .
O9 Mo1 S3 Mo7 -167.8(2) . . . .
O25 Mo1 S3 Mo7 -126.7(4) . . . .
S6 Mo1 S3 Mo7 -11.90(8) . . . .
O23 Mo1 S3 Mo7 -96.86(14) . . . .
K3' Mo1 S3 Mo7 137.1(2) 3_667 . . .
O38 Mo7 S3 Mo1 -95.0(2) . . . .
O30 Mo7 S3 Mo1 164.83(18) . . . .
O37 Mo7 S3 Mo1 122.5(3) . . . .
O19 Mo7 S3 Mo1 95.68(15) . . . .
S6 Mo7 S3 Mo1 11.93(8) . . . .
K9 Mo7 S3 Mo1 -160.3(2) 3_667 . . .
O80 Mo14 S4 Mo16 93.7(2) . . . .
O24 Mo14 S4 Mo16 -128.7(6) . . . .
O66 Mo14 S4 Mo16 -167.07(17) . . . .
S10 Mo14 S4 Mo16 -14.67(9) . . . .
O6 Mo14 S4 Mo16 -98.98(14) . . . .
O80 Mo14 S4 K8 151.2(6) . . . .
O24 Mo14 S4 K8 -71.2(8) . . . .
O66 Mo14 S4 K8 -109.6(6) . . . .
S10 Mo14 S4 K8 42.8(6) . . . .
O6 Mo14 S4 K8 -41.5(6) . . . .
Mo16 Mo14 S4 K8 57.4(5) . . . .
O65 Mo16 S4 Mo14 -91.4(2) . . . .
O59 Mo16 S4 Mo14 165.98(18) . . . .
O44 Mo16 S4 Mo14 127.9(3) . . . .
O17 Mo16 S4 Mo14 95.92(16) . . . .
S10 Mo16 S4 Mo14 14.56(9) . . . .
K11 Mo16 S4 Mo14 -54.0(3) 3_567 . . .
O65 Mo16 S4 K8 102.1(3) . . . .
O59 Mo16 S4 K8 -0.5(2) . . . .
O44 Mo16 S4 K8 -38.6(4) . . . .
O17 Mo16 S4 K8 -70.6(2) . . . .
S10 Mo16 S4 K8 -151.92(14) . . . .
Mo14 Mo16 S4 K8 -166.48(15) . . . .
K11 Mo16 S4 K8 139.6(3) 3_567 . . .
O56 Mo11 S5 Mo9 94.2(2) . . . .
O33 Mo11 S5 Mo9 -167.36(16) . . . .
O51 Mo11 S5 Mo9 -128.8(3) . . . .
S9 Mo11 S5 Mo9 -12.75(9) . . . .
O10 Mo11 S5 Mo9 -97.33(15) . . . .
K3 Mo11 S5 Mo9 79.37(8) . . . .
O56 Mo11 S5 K11 -87.3(3) . . . .
O33 Mo11 S5 K11 11.2(3) . . . .
O51 Mo11 S5 K11 49.7(4) . . . .
S9 Mo11 S5 K11 165.8(3) . . . .
O10 Mo11 S5 K11 81.2(3) . . . .
Mo9 Mo11 S5 K11 178.5(3) . . . .
K3 Mo11 S5 K11 -102.1(3) . . . .
O56 Mo11 S5 K3 14.8(2) . . . .
O33 Mo11 S5 K3 113.27(17) . . . .
O51 Mo11 S5 K3 151.8(4) . . . .
S9 Mo11 S5 K3 -92.12(10) . . . .
O10 Mo11 S5 K3 -176.70(16) . . . .
Mo9 Mo11 S5 K3 -79.37(9) . . . .
O42 Mo9 S5 Mo11 -94.9(2) . . . .
O39 Mo9 S5 Mo11 166.91(17) . . . .
O60 Mo9 S5 Mo11 128.8(4) . . . .
S9 Mo9 S5 Mo11 12.73(9) . . . .
O15 Mo9 S5 Mo11 96.98(15) . . . .
K3 Mo9 S5 Mo11 -78.00(9) . . . .
K3' Mo9 S5 Mo11 -57.82(14) . . . .
O42 Mo9 S5 K11 -100.5(10) . . . .
O39 Mo9 S5 K11 161.3(10) . . . .
O60 Mo9 S5 K11 123.1(10) . . . .
S9 Mo9 S5 K11 7.1(10) . . . .
O15 Mo9 S5 K11 91.3(10) . . . .
Mo11 Mo9 S5 K11 -5.6(10) . . . .
K3 Mo9 S5 K11 -83.6(10) . . . .
K3' Mo9 S5 K11 -63.5(10) . . . .
O42 Mo9 S5 K3 -16.9(2) . . . .
O39 Mo9 S5 K3 -115.08(18) . . . .
O60 Mo9 S5 K3 -153.2(4) . . . .
S9 Mo9 S5 K3 90.73(10) . . . .
O15 Mo9 S5 K3 174.99(16) . . . .
Mo11 Mo9 S5 K3 78.00(9) . . . .
K3' Mo9 S5 K3 20.18(15) . . . .
O38 Mo7 S6 Mo1 95.5(2) . . . .
O30 Mo7 S6 Mo1 -121.6(4) . . . .
O37 Mo7 S6 Mo1 -162.03(17) . . . .
O19 Mo7 S6 Mo1 -93.21(15) . . . .
S3 Mo7 S6 Mo1 -11.83(8) . . . .
K9 Mo7 S6 Mo1 162.70(14) 3_667 . . .
O38 Mo7 S6 K16 -92.3(3) . . . .
O30 Mo7 S6 K16 50.6(4) . . . .
O37 Mo7 S6 K16 10.2(2) . . . .
O19 Mo7 S6 K16 79.0(2) . . . .
S3 Mo7 S6 K16 160.37(15) . . . .
Mo1 Mo7 S6 K16 172.20(16) . . . .
K9 Mo7 S6 K16 -25.1(2) 3_667 . . .
O41 Mo1 S6 Mo7 -94.1(2) . . . .
O9 Mo1 S6 Mo7 117.0(5) . . . .
O25 Mo1 S6 Mo7 170.69(16) . . . .
S3 Mo1 S6 Mo7 11.90(8) . . . .
O23 Mo1 S6 Mo7 104.60(13) . . . .
K3' Mo1 S6 Mo7 -146.01(18) 3_667 . . .
O41 Mo1 S6 K16 -123.3(6) . . . .
O9 Mo1 S6 K16 87.8(8) . . . .
O25 Mo1 S6 K16 141.5(6) . . . .
S3 Mo1 S6 K16 -17.3(6) . . . .
O23 Mo1 S6 K16 75.4(6) . . . .
Mo7 Mo1 S6 K16 -29.2(6) . . . .
K3' Mo1 S6 K16 -175.2(6) 3_667 . . .
O50 Mo17 S7 Mo5 92.3(2) . . . .
O33 Mo17 S7 Mo5 -126.6(4) . . . .
O51 Mo17 S7 Mo5 -166.56(16) . . . .
O10 Mo17 S7 Mo5 -96.79(15) . . . .
S8 Mo17 S7 Mo5 -14.53(9) . . . .
K16 Mo17 S7 Mo5 92.63(14) . . . .
O50 Mo17 S7 K15 -179.4(4) . . . 3_667
O33 Mo17 S7 K15 -38.4(6) . . . 3_667
O51 Mo17 S7 K15 -78.3(4) . . . 3_667
O10 Mo17 S7 K15 -8.5(4) . . . 3_667
S8 Mo17 S7 K15 73.7(4) . . . 3_667
Mo5 Mo17 S7 K15 88.3(4) . . . 3_667
K16 Mo17 S7 K15 -179.1(4) . . . 3_667
O50 Mo17 S7 K15 -92.9(3) . . . .
O33 Mo17 S7 K15 48.2(4) . . . .
O51 Mo17 S7 K15 8.2(2) . . . .
O10 Mo17 S7 K15 78.0(2) . . . .
S8 Mo17 S7 K15 160.27(19) . . . .
Mo5 Mo17 S7 K15 174.8(2) . . . .
K16 Mo17 S7 K15 -92.6(2) . . . .
O50 Mo17 S7 K16 -0.3(3) . . . .
O33 Mo17 S7 K16 140.8(4) . . . .
O51 Mo17 S7 K16 100.8(2) . . . .
O10 Mo17 S7 K16 170.6(2) . . . .
S8 Mo17 S7 K16 -107.16(15) . . . .
Mo5 Mo17 S7 K16 -92.63(14) . . . .
O45 Mo5 S7 Mo17 -89.5(2) . . . .
O27 Mo5 S7 Mo17 115.6(5) . . . .
O11 Mo5 S7 Mo17 174.32(16) . . . .
S8 Mo5 S7 Mo17 14.44(9) . . . .
O22 Mo5 S7 Mo17 101.26(14) . . . .
O45 Mo5 S7 K15 138.3(3) . . . 3_667
O27 Mo5 S7 K15 -16.6(6) . . . 3_667
O11 Mo5 S7 K15 42.1(3) . . . 3_667
S8 Mo5 S7 K15 -117.8(2) . . . 3_667
O22 Mo5 S7 K15 -31.0(3) . . . 3_667
Mo17 Mo5 S7 K15 -132.2(3) . . . 3_667
O45 Mo5 S7 K15 -106.8(7) . . . .
O27 Mo5 S7 K15 98.2(8) . . . .
O11 Mo5 S7 K15 156.9(7) . . . .
S8 Mo5 S7 K15 -3.0(7) . . . .
O22 Mo5 S7 K15 83.9(7) . . . .
Mo17 Mo5 S7 K15 -17.4(7) . . . .
O45 Mo5 S7 K16 -9.8(3) . . . .
O27 Mo5 S7 K16 -164.8(5) . . . .
O11 Mo5 S7 K16 -106.1(2) . . . .
S8 Mo5 S7 K16 94.06(14) . . . .
O22 Mo5 S7 K16 -179.12(18) . . . .
Mo17 Mo5 S7 K16 79.61(13) . . . .
O50 Mo17 S8 Mo5 -92.8(2) . . . .
O33 Mo17 S8 Mo5 169.79(16) . . . .
O51 Mo17 S8 Mo5 127.9(4) . . . .
O10 Mo17 S8 Mo5 98.34(16) . . . .
S7 Mo17 S8 Mo5 14.56(9) . . . .
K16 Mo17 S8 Mo5 -52.99(14) . . . .
O50 Mo17 S8 K8 14.5(3) . . . .
O33 Mo17 S8 K8 -82.9(2) . . . .
O51 Mo17 S8 K8 -124.8(4) . . . .
O10 Mo17 S8 K8 -154.33(19) . . . .
S7 Mo17 S8 K8 121.89(14) . . . .
Mo5 Mo17 S8 K8 107.33(14) . . . .
K16 Mo17 S8 K8 54.34(18) . . . .
O50 Mo17 S8 K11 85.6(3) . . . .
O33 Mo17 S8 K11 -11.8(3) . . . .
O51 Mo17 S8 K11 -53.7(4) . . . .
O10 Mo17 S8 K11 -83.2(3) . . . .
S7 Mo17 S8 K11 -167.0(2) . . . .
Mo5 Mo17 S8 K11 178.4(2) . . . .
K16 Mo17 S8 K11 125.4(3) . . . .
O45 Mo5 S8 Mo17 90.1(2) . . . .
O27 Mo5 S8 Mo17 -173.46(18) . . . .
O11 Mo5 S8 Mo17 -133.2(4) . . . .
S7 Mo5 S8 Mo17 -14.52(9) . . . .
O22 Mo5 S8 Mo17 -99.82(14) . . . .
O45 Mo5 S8 K8 -4.7(3) . . . .
O27 Mo5 S8 K8 91.8(2) . . . .
O11 Mo5 S8 K8 132.0(5) . . . .
S7 Mo5 S8 K8 -109.29(16) . . . .
O22 Mo5 S8 K8 165.4(2) . . . .
Mo17 Mo5 S8 K8 -94.78(16) . . . .
O45 Mo5 S8 K11 84.4(9) . . . .
O27 Mo5 S8 K11 -179(100) . . . .
O11 Mo5 S8 K11 -139.0(10) . . . .
S7 Mo5 S8 K11 -20.2(9) . . . .
O22 Mo5 S8 K11 -105.5(9) . . . .
Mo17 Mo5 S8 K11 -5.7(9) . . . .
O56 Mo11 S9 Mo9 -94.9(2) . . . .
O33 Mo11 S9 Mo9 124.0(4) . . . .
O51 Mo11 S9 Mo9 165.94(17) . . . .
S5 Mo11 S9 Mo9 12.74(8) . . . .
O10 Mo11 S9 Mo9 97.58(15) . . . .
K3 Mo11 S9 Mo9 -55.87(8) . . . .
O56 Mo11 S9 K15 92.3(3) . . . .
O33 Mo11 S9 K15 -48.8(5) . . . .
O51 Mo11 S9 K15 -6.9(3) . . . .
S5 Mo11 S9 K15 -160.1(2) . . . .
O10 Mo11 S9 K15 -75.2(3) . . . .
Mo9 Mo11 S9 K15 -172.8(2) . . . .
K3 Mo11 S9 K15 131.3(2) . . . .
O42 Mo9 S9 Mo11 93.1(2) . . . .
O39 Mo9 S9 Mo11 -123.8(4) . . . .
O60 Mo9 S9 Mo11 -166.36(16) . . . .
S5 Mo9 S9 Mo11 -12.70(8) . . . .
O15 Mo9 S9 Mo11 -97.68(15) . . . .
K3 Mo9 S9 Mo11 54.76(8) . . . .
K3' Mo9 S9 Mo11 86.32(16) . . . .
O42 Mo9 S9 K15 114.7(7) . . . .
O39 Mo9 S9 K15 -102.2(8) . . . .
O60 Mo9 S9 K15 -144.7(7) . . . .
S5 Mo9 S9 K15 8.9(7) . . . .
O15 Mo9 S9 K15 -76.1(7) . . . .
Mo11 Mo9 S9 K15 21.6(7) . . . .
K3 Mo9 S9 K15 76.4(7) . . . .
K3' Mo9 S9 K15 107.9(7) . . . .
O80 Mo14 S10 Mo16 -91.6(2) . . . .
O24 Mo14 S10 Mo16 176.66(19) . . . .
O66 Mo14 S10 Mo16 116.7(4) . . . .
S4 Mo14 S10 Mo16 14.59(9) . . . .
O6 Mo14 S10 Mo16 101.95(14) . . . .
O80 Mo14 S10 K12 54.5(3) . . . .
O24 Mo14 S10 K12 -37.2(2) . . . .
O66 Mo14 S10 K12 -97.2(4) . . . .
S4 Mo14 S10 K12 160.69(18) . . . .
O6 Mo14 S10 K12 -112.0(2) . . . .
Mo16 Mo14 S10 K12 146.10(18) . . . .
O80 Mo14 S10 K11 -17.8(4) . . . 3_567
O24 Mo14 S10 K11 -109.6(3) . . . 3_567
O66 Mo14 S10 K11 -169.5(4) . . . 3_567
S4 Mo14 S10 K11 88.4(3) . . . 3_567
O6 Mo14 S10 K11 175.7(3) . . . 3_567
Mo16 Mo14 S10 K11 73.8(3) . . . 3_567
O65 Mo16 S10 Mo14 93.4(2) . . . .
O59 Mo16 S10 Mo14 -120.6(3) . . . .
O44 Mo16 S10 Mo14 -166.94(17) . . . .
O17 Mo16 S10 Mo14 -98.81(15) . . . .
S4 Mo16 S10 Mo14 -14.51(9) . . . .
K11 Mo16 S10 Mo14 111.1(2) 3_567 . . .
O65 Mo16 S10 K12 28.3(4) . . . .
O59 Mo16 S10 K12 174.3(4) . . . .
O44 Mo16 S10 K12 128.0(4) . . . .
O17 Mo16 S10 K12 -163.9(3) . . . .
S4 Mo16 S10 K12 -79.6(3) . . . .
Mo14 Mo16 S10 K12 -65.1(3) . . . .
K11 Mo16 S10 K12 46.0(4) 3_567 . . .
O65 Mo16 S10 K11 -17.7(3) . . . 3_567
O59 Mo16 S10 K11 128.2(4) . . . 3_567
O44 Mo16 S10 K11 81.9(3) . . . 3_567
O17 Mo16 S10 K11 150.0(3) . . . 3_567
S4 Mo16 S10 K11 -125.7(2) . . . 3_567
Mo14 Mo16 S10 K11 -111.1(2) . . . 3_567
O84 Mo21 S11 Mo22 -92.0(3) . . . .
O18 Mo21 S11 Mo22 168.9(2) . . . .
O29 Mo21 S11 Mo22 123.3(4) . . . .
S14 Mo21 S11 Mo22 14.19(9) . . . .
O35 Mo21 S11 Mo22 97.71(14) . . . .
O87 Mo22 S11 Mo21 94.3(2) . . . .
O31 Mo22 S11 Mo21 -124.1(3) . . . .
O97 Mo22 S11 Mo21 -166.11(18) . . . .
O36 Mo22 S11 Mo21 -97.24(15) . . . .
S14 Mo22 S11 Mo21 -14.20(9) . . . .
O72 Mo10 S12 Mo13 91.5(2) . . . .
O39 Mo10 S12 Mo13 -170.82(16) . . . .
O60 Mo10 S12 Mo13 -131.2(3) . . . .
O15 Mo10 S12 Mo13 -99.69(15) . . . .
S15 Mo10 S12 Mo13 -15.12(9) . . . .
O58 Mo13 S12 Mo10 -88.7(2) . . . .
O55 Mo13 S12 Mo10 174.17(18) . . . .
O48 Mo13 S12 Mo10 134.3(4) . . . .
S15 Mo13 S12 Mo10 14.96(9) . . . .
O69 Mo19 S13 Mo25 92.1(2) . . . .
O46 Mo19 S13 Mo25 -165.97(18) . . . .
O49 Mo19 S13 Mo25 -128.3(4) . . . .
O57 Mo19 S13 Mo25 -95.92(16) . . . .
S1 Mo19 S13 Mo25 -14.35(9) . . . .
O71 Mo25 S13 Mo19 -92.5(3) . . . .
O73 Mo25 S13 Mo19 170.42(17) . . . .
O26 Mo25 S13 Mo19 129.0(5) . . . .
S1 Mo25 S13 Mo19 14.42(9) . . . .
O8 Mo25 S13 Mo19 100.87(14) . . . .
K14 Mo25 S13 Mo19 -150.84(18) . . . .
O87 Mo22 S14 Mo21 -93.7(3) . . . .
O31 Mo22 S14 Mo21 165.64(18) . . . .
O97 Mo22 S14 Mo21 123.3(4) . . . .
O36 Mo22 S14 Mo21 96.13(16) . . . .
S11 Mo22 S14 Mo21 14.15(9) . . . .
O87 Mo22 S14 K9 48.4(3) . . . .
O31 Mo22 S14 K9 -52.3(2) . . . .
O97 Mo22 S14 K9 -94.7(4) . . . .
O36 Mo22 S14 K9 -121.8(2) . . . .
S11 Mo22 S14 K9 156.22(16) . . . .
Mo21 Mo22 S14 K9 142.06(17) . . . .
O84 Mo21 S14 Mo22 93.1(2) . . . .
O18 Mo21 S14 Mo22 -118.3(5) . . . .
O29 Mo21 S14 Mo22 -170.47(17) . . . .
S11 Mo21 S14 Mo22 -14.21(9) . . . .
O35 Mo21 S14 Mo22 -104.11(14) . . . .
O84 Mo21 S14 K9 8.3(4) . . . .
O18 Mo21 S14 K9 156.9(6) . . . .
O29 Mo21 S14 K9 104.7(3) . . . .
S11 Mo21 S14 K9 -99.0(3) . . . .
O35 Mo21 S14 K9 171.1(3) . . . .
Mo22 Mo21 S14 K9 -84.8(3) . . . .
O72 Mo10 S15 Mo13 -91.4(2) . . . .
O39 Mo10 S15 Mo13 127.9(4) . . . .
O60 Mo10 S15 Mo13 167.65(16) . . . .
O15 Mo10 S15 Mo13 97.71(15) . . . .
S12 Mo10 S15 Mo13 15.03(8) . . . .
O72 Mo10 S15 K16 102.3(3) . . . 3_667
O39 Mo10 S15 K16 -38.5(5) . . . 3_667
O60 Mo10 S15 K16 1.3(3) . . . 3_667
O15 Mo10 S15 K16 -68.6(3) . . . 3_667
S12 Mo10 S15 K16 -151.3(2) . . . 3_667
Mo13 Mo10 S15 K16 -166.3(2) . . . 3_667
O58 Mo13 S15 Mo10 89.5(2) . . . .
O55 Mo13 S15 Mo10 -115.8(5) . . . .
O48 Mo13 S15 Mo10 -174.35(17) . . . .
S12 Mo13 S15 Mo10 -14.95(8) . . . .
O58 Mo13 S15 K16 -107.7(4) . . . 3_667
O55 Mo13 S15 K16 47.0(6) . . . 3_667
O48 Mo13 S15 K16 -11.5(3) . . . 3_667
S12 Mo13 S15 K16 147.9(3) . . . 3_667
Mo10 Mo13 S15 K16 162.8(3) . . . 3_667
O83 Mo27 S16 Mo24 -93.7(3) . . . .
O30 Mo27 S16 Mo24 127.9(4) . . . .
O37 Mo27 S16 Mo24 165.21(17) . . . .
S2 Mo27 S16 Mo24 12.32(9) . . . .
O19 Mo27 S16 Mo24 97.08(15) . . . .
K9 Mo27 S16 Mo24 -151.51(14) 3_667 . . .
O83 Mo27 S16 K8 -136.4(7) . . . .
O30 Mo27 S16 K8 85.3(8) . . . .
O37 Mo27 S16 K8 122.5(7) . . . .
S2 Mo27 S16 K8 -30.4(7) . . . .
O19 Mo27 S16 K8 54.4(7) . . . .
Mo24 Mo27 S16 K8 -42.7(7) . . . .
K9 Mo27 S16 K8 165.8(7) 3_667 . . .
O83 Mo27 S16 K16 95.7(3) . . . .
O30 Mo27 S16 K16 -42.7(4) . . . .
O37 Mo27 S16 K16 -5.4(2) . . . .
S2 Mo27 S16 K16 -158.31(15) . . . .
O19 Mo27 S16 K16 -73.56(19) . . . .
Mo24 Mo27 S16 K16 -170.63(15) . . . .
K9 Mo27 S16 K16 37.9(2) 3_667 . . .
O82 Mo24 S16 Mo27 94.1(3) . . . .
O59 Mo24 S16 Mo27 -167.20(17) . . . .
O44 Mo24 S16 Mo27 -123.8(3) . . . .
S2 Mo24 S16 Mo27 -12.30(9) . . . .
O17 Mo24 S16 Mo27 -98.39(15) . . . .
O82 Mo24 S16 K8 -94.7(3) . . . .
O59 Mo24 S16 K8 4.0(2) . . . .
O44 Mo24 S16 K8 47.4(4) . . . .
S2 Mo24 S16 K8 158.91(15) . . . .
O17 Mo24 S16 K8 72.8(2) . . . .
Mo27 Mo24 S16 K8 171.21(16) . . . .
O82 Mo24 S16 K16 126.1(6) . . . .
O59 Mo24 S16 K16 -135.2(5) . . . .
O44 Mo24 S16 K16 -91.8(6) . . . .
S2 Mo24 S16 K16 19.7(5) . . . .
O17 Mo24 S16 K16 -66.4(5) . . . .
Mo27 Mo24 S16 K16 32.0(5) . . . .
O92 Mo29 S17 Mo20 -95.0(3) . . . .
O46 Mo29 S17 Mo20 166.42(18) . . . .
O49 Mo29 S17 Mo20 125.2(4) . . . .
S18 Mo29 S17 Mo20 12.49(9) . . . .
O57 Mo29 S17 Mo20 97.05(16) . . . .
K1 Mo29 S17 Mo20 -118.86(13) . . . .
O92 Mo29 S17 K2' 50.1(3) . . . .
O46 Mo29 S17 K2' -48.5(2) . . . .
O49 Mo29 S17 K2' -89.7(4) . . . .
S18 Mo29 S17 K2' 157.59(13) . . . .
O57 Mo29 S17 K2' -117.85(19) . . . .
Mo20 Mo29 S17 K2' 145.10(15) . . . .
K1 Mo29 S17 K2' 26.2(2) . . . .
O61 Mo20 S17 Mo29 94.8(3) . . . .
O31 Mo20 S17 Mo29 -164.72(17) . . . .
O97 Mo20 S17 Mo29 -124.8(4) . . . .
S18 Mo20 S17 Mo29 -12.48(9) . . . .
O36 Mo20 S17 Mo29 -96.19(16) . . . .
O61 Mo20 S17 K2' -31.4(3) . . . .
O31 Mo20 S17 K2' 69.2(3) . . . .
O97 Mo20 S17 K2' 109.1(4) . . . .
S18 Mo20 S17 K2' -138.6(2) . . . .
O36 Mo20 S17 K2' 137.7(3) . . . .
Mo29 Mo20 S17 K2' -126.1(2) . . . .
O92 Mo29 S18 Mo20 95.8(3) . . . .
O46 Mo29 S18 Mo20 -126.3(4) . . . .
O49 Mo29 S18 Mo20 -166.04(18) . . . .
S17 Mo29 S18 Mo20 -12.49(9) . . . .
O57 Mo29 S18 Mo20 -97.17(16) . . . .
K1 Mo29 S18 Mo20 143.17(7) . . . .
O61 Mo20 S18 Mo29 -94.7(3) . . . .
O31 Mo20 S18 Mo29 121.8(4) . . . .
O97 Mo20 S18 Mo29 165.50(17) . . . .
S17 Mo20 S18 Mo29 12.46(9) . . . .
O36 Mo20 S18 Mo29 97.69(15) . . . .
O92 Mo29 K1 O77 93.8(4) . . . .
O46 Mo29 K1 O77 -156.4(3) . . . .
O49 Mo29 K1 O77 -87.3(3) . . . .
S17 Mo29 K1 O77 126.4(2) . . . .
S18 Mo29 K1 O77 -5.4(2) . . . .
O57 Mo29 K1 O77 -96.0(3) . . . .
Mo20 Mo29 K1 O77 37.7(2) . . . .
O92 Mo29 K1 O106 -97.7(4) . . . .
O46 Mo29 K1 O106 12.1(3) . . . .
O49 Mo29 K1 O106 81.3(3) . . . .
S17 Mo29 K1 O106 -65.1(3) . . . .
S18 Mo29 K1 O106 163.1(2) . . . .
O57 Mo29 K1 O106 72.5(3) . . . .
Mo20 Mo29 K1 O106 -153.7(2) . . . .
O92 Mo29 K1 O69 -47.7(13) . . . 3_566
O46 Mo29 K1 O69 62.2(13) . . . 3_566
O49 Mo29 K1 O69 131.3(13) . . . 3_566
S17 Mo29 K1 O69 -15.0(13) . . . 3_566
S18 Mo29 K1 O69 -146.9(12) . . . 3_566
O57 Mo29 K1 O69 122.5(13) . . . 3_566
Mo20 Mo29 K1 O69 -103.7(12) . . . 3_566
O92 Mo29 K1 O144 9.3(9) . . . .
O46 Mo29 K1 O144 119.1(8) . . . .
O49 Mo29 K1 O144 -171.7(8) . . . .
S17 Mo29 K1 O144 42.0(8) . . . .
S18 Mo29 K1 O144 -89.9(8) . . . .
O57 Mo29 K1 O144 179.5(8) . . . .
Mo20 Mo29 K1 O144 -46.7(8) . . . .
O92 Mo29 K1 O106 -176.4(4) . . . 3_566
O46 Mo29 K1 O106 -66.6(3) . . . 3_566
O49 Mo29 K1 O106 2.6(3) . . . 3_566
S17 Mo29 K1 O106 -143.7(2) . . . 3_566
S18 Mo29 K1 O106 84.4(2) . . . 3_566
O57 Mo29 K1 O106 -6.2(3) . . . 3_566
Mo20 Mo29 K1 O106 127.6(2) . . . 3_566
O46 Mo29 K1 O92 109.8(4) . . . .
O49 Mo29 K1 O92 179.0(4) . . . .
S17 Mo29 K1 O92 32.6(4) . . . .
S18 Mo29 K1 O92 -99.2(3) . . . .
O57 Mo29 K1 O92 170.2(4) . . . .
Mo20 Mo29 K1 O92 -56.0(3) . . . .
O92 Mo29 K1 O49 -179.0(4) . . . .
O46 Mo29 K1 O49 -69.1(3) . . . .
S17 Mo29 K1 O49 -146.3(3) . . . .
S18 Mo29 K1 O49 81.8(2) . . . .
O57 Mo29 K1 O49 -8.8(3) . . . .
Mo20 Mo29 K1 O49 125.0(2) . . . .
O92 Mo29 K1 O157 -14.6(12) . . . .
O46 Mo29 K1 O157 95.2(11) . . . .
O49 Mo29 K1 O157 164.4(11) . . . .
S17 Mo29 K1 O157 18.1(11) . . . .
S18 Mo29 K1 O157 -113.8(11) . . . .
O57 Mo29 K1 O157 155.6(11) . . . .
Mo20 Mo29 K1 O157 -70.6(11) . . . .
O92 Mo29 K1 Mo32 114.1(3) . . . .
O46 Mo29 K1 Mo32 -136.04(17) . . . .
O49 Mo29 K1 Mo32 -66.9(2) . . . .
S17 Mo29 K1 Mo32 146.77(13) . . . .
S18 Mo29 K1 Mo32 14.93(8) . . . .
O57 Mo29 K1 Mo32 -75.69(18) . . . .
Mo20 Mo29 K1 Mo32 58.09(9) . . . .
O92 Mo29 K1 K1 -135.5(3) . . . 3_566
O46 Mo29 K1 K1 -25.65(19) . . . 3_566
O49 Mo29 K1 K1 43.5(2) . . . 3_566
S17 Mo29 K1 K1 -102.84(17) . . . 3_566
S18 Mo29 K1 K1 125.32(11) . . . 3_566
O57 Mo29 K1 K1 34.7(2) . . . 3_566
Mo20 Mo29 K1 K1 168.48(6) . . . 3_566
O85 Mo32 K1 O77 157.8(7) . . . .
O93 Mo32 K1 O77 -100.1(6) . . . .
O96 Mo32 K1 O77 63.5(7) . . . .
O75 Mo32 K1 O77 -170.7(8) . . . .
O62 Mo32 K1 O77 -17.7(6) . . . .
O77 Mo32 K1 O106 -169.1(7) . . . .
O85 Mo32 K1 O106 -11.3(5) . . . .
O93 Mo32 K1 O106 90.8(5) . . . .
O96 Mo32 K1 O106 -105.5(5) . . . .
O75 Mo32 K1 O106 20.2(6) . . . .
O62 Mo32 K1 O106 173.3(4) . . . .
O77 Mo32 K1 O69 73.5(6) . . . 3_566
O85 Mo32 K1 O69 -128.7(3) . . . 3_566
O93 Mo32 K1 O69 -26.6(3) . . . 3_566
O96 Mo32 K1 O69 137.1(3) . . . 3_566
O75 Mo32 K1 O69 -97.2(5) . . . 3_566
O62 Mo32 K1 O69 55.9(3) . . . 3_566
O77 Mo32 K1 O144 -11.6(10) . . . .
O85 Mo32 K1 O144 146.2(9) . . . .
O93 Mo32 K1 O144 -111.7(9) . . . .
O96 Mo32 K1 O144 52.0(9) . . . .
O75 Mo32 K1 O144 177.7(9) . . . .
O62 Mo32 K1 O144 -29.2(9) . . . .
O77 Mo32 K1 O106 136.6(6) . . . 3_566
O85 Mo32 K1 O106 -65.6(3) . . . 3_566
O93 Mo32 K1 O106 36.5(3) . . . 3_566
O96 Mo32 K1 O106 -159.9(3) . . . 3_566
O75 Mo32 K1 O106 -34.1(5) . . . 3_566
O62 Mo32 K1 O106 118.9(3) . . . 3_566
O77 Mo32 K1 O92 -80.5(6) . . . .
O85 Mo32 K1 O92 77.3(3) . . . .
O93 Mo32 K1 O92 179.4(3) . . . .
O96 Mo32 K1 O92 -16.9(3) . . . .
O75 Mo32 K1 O92 108.8(5) . . . .
O62 Mo32 K1 O92 -98.1(2) . . . .
O77 Mo32 K1 O49 -137.5(6) . . . .
O85 Mo32 K1 O49 20.3(3) . . . .
O93 Mo32 K1 O49 122.4(3) . . . .
O96 Mo32 K1 O49 -74.0(3) . . . .
O75 Mo32 K1 O49 51.8(5) . . . .
O62 Mo32 K1 O49 -155.2(2) . . . .
O77 Mo32 K1 O157 2.7(15) . . . .
O85 Mo32 K1 O157 160.4(14) . . . .
O93 Mo32 K1 O157 -97.4(14) . . . .
O96 Mo32 K1 O157 66.2(14) . . . .
O75 Mo32 K1 O157 -168.1(15) . . . .
O62 Mo32 K1 O157 -15.0(14) . . . .
O77 Mo32 K1 Mo29 -103.6(6) . . . .
O85 Mo32 K1 Mo29 54.1(3) . . . .
O93 Mo32 K1 Mo29 156.3(2) . . . .
O96 Mo32 K1 Mo29 -40.1(3) . . . .
O75 Mo32 K1 Mo29 85.6(5) . . . .
O62 Mo32 K1 Mo29 -121.3(2) . . . .
O77 Mo32 K1 K1 155.9(6) . . . 3_566
O85 Mo32 K1 K1 -46.4(3) . . . 3_566
O93 Mo32 K1 K1 55.8(3) . . . 3_566
O96 Mo32 K1 K1 -140.6(3) . . . 3_566
O75 Mo32 K1 K1 -14.9(5) . . . 3_566
O62 Mo32 K1 K1 138.2(2) . . . 3_566
O108 K2 K2' O117 125.6(8) . . . .
O115 K2 K2' O117 -7.1(12) . . . .
O125 K2 K2' O117 -124.0(14) . . . .
O141 K2 K2' O117 -123.3(11) . . . .
O72 K2 K2' O117 91.2(9) . . . .
O156 K2 K2' O117 29.3(10) . . . .
K9 K2 K2' O117 109.8(9) . . . .
K18 K2 K2' O117 -97.5(10) 3_666 . . .
O108 K2 K2' O72 34.4(4) . . . .
O115 K2 K2' O72 -98.2(6) . . . .
O125 K2 K2' O72 144.8(12) . . . .
O141 K2 K2' O72 145.5(7) . . . .
O156 K2 K2' O72 -61.8(4) . . . .
K9 K2 K2' O72 18.7(5) . . . .
K18 K2 K2' O72 171.3(5) 3_666 . . .
O108 K2 K2' O102 -11.0(7) . . . .
O115 K2 K2' O102 -143.7(4) . . . .
O125 K2 K2' O102 99.4(12) . . . .
O141 K2 K2' O102 100.0(8) . . . .
O72 K2 K2' O102 -45.5(4) . . . .
O156 K2 K2' O102 -107.3(5) . . . .
K9 K2 K2' O102 -26.8(9) . . . .
K18 K2 K2' O102 125.8(4) 3_666 . . .
O108 K2 K2' O103 -106.0(6) . . . .
O115 K2 K2' O103 121.4(7) . . . .
O125 K2 K2' O103 4.4(13) . . . .
O141 K2 K2' O103 5.1(9) . . . .
O72 K2 K2' O103 -140.4(5) . . . .
O156 K2 K2' O103 157.8(6) . . . .
K9 K2 K2' O103 -121.8(7) . . . .
K18 K2 K2' O103 30.9(7) 3_666 . . .
O108 K2 K2' O155 100.5(7) . . . .
O115 K2 K2' O155 -32.1(8) . . . .
O125 K2 K2' O155 -149.1(12) . . . .
O141 K2 K2' O155 -148.4(9) . . . .
O72 K2 K2' O155 66.1(6) . . . .
O156 K2 K2' O155 4.3(7) . . . .
K9 K2 K2' O155 84.8(8) . . . .
K18 K2 K2' O155 -122.6(7) 3_666 . . .
O108 K2 K2' O156 96.3(6) . . . .
O115 K2 K2' O156 -36.4(6) . . . .
O125 K2 K2' O156 -153.3(12) . . . .
O141 K2 K2' O156 -152.7(8) . . . .
O72 K2 K2' O156 61.8(4) . . . .
K9 K2 K2' O156 80.5(7) . . . .
K18 K2 K2' O156 -126.9(6) 3_666 . . .
O108 K2 K2' S17 -44.5(4) . . . .
O115 K2 K2' S17 -177.1(6) . . . .
O125 K2 K2' S17 65.9(11) . . . .
O141 K2 K2' S17 66.6(7) . . . .
O72 K2 K2' S17 -78.93(18) . . . .
O156 K2 K2' S17 -140.8(4) . . . .
K9 K2 K2' S17 -60.3(5) . . . .
K18 K2 K2' S17 92.4(5) 3_666 . . .
Mo29 S17 K2' K2 -147.4(3) . . . .
Mo20 S17 K2' K2 -35.3(4) . . . .
Mo29 S17 K2' O117 40.0(6) . . . .
Mo20 S17 K2' O117 152.1(5) . . . .
Mo29 S17 K2' O72 137.36(18) . . . .
Mo20 S17 K2' O72 -110.5(2) . . . .
Mo29 S17 K2' O102 62.2(2) . . . .
Mo20 S17 K2' O102 174.3(2) . . . .
Mo29 S17 K2' O103 -21.8(4) . . . .
Mo20 S17 K2' O103 90.3(4) . . . .
Mo29 S17 K2' O155 122.3(10) . . . .
Mo20 S17 K2' O155 -125.6(10) . . . .
Mo29 S17 K2' O156 164.9(5) . . . .
Mo20 S17 K2' O156 -83.0(5) . . . .
Mo11 S5 K3 O111 -165.9(6) . . . .
Mo9 S5 K3 O111 115.5(6) . . . .
K11 S5 K3 O111 -79.9(7) . . . .
Mo11 S5 K3 O56 -37.4(3) . . . 4_575
Mo9 S5 K3 O56 -116.0(3) . . . 4_575
K11 S5 K3 O56 48.7(4) . . . 4_575
Mo11 S5 K3 O56 -10.66(17) . . . .
Mo9 S5 K3 O56 -89.28(18) . . . .
K11 S5 K3 O56 75.4(3) . . . .
Mo11 S5 K3 O42 90.76(19) . . . .
Mo9 S5 K3 O42 12.14(17) . . . .
K11 S5 K3 O42 176.8(3) . . . .
Mo11 S5 K3 O42 118.3(3) . . . 4_575
Mo9 S5 K3 O42 39.7(3) . . . 4_575
K11 S5 K3 O42 -155.6(4) . . . 4_575
Mo11 S5 K3 K3' 47.4(3) . . . .
Mo9 S5 K3 K3' -31.2(3) . . . .
K11 S5 K3 K3' 133.4(4) . . . .
Mo11 S5 K3 O139 -100.6(4) . . . 4_575
Mo9 S5 K3 O139 -179.2(4) . . . 4_575
K11 S5 K3 O139 -14.6(5) . . . 4_575
Mo11 S5 K3 O139 -96.2(5) . . . .
Mo9 S5 K3 O139 -174.9(5) . . . .
K11 S5 K3 O139 -10.2(5) . . . .
Mo11 S5 K3 O101 179.7(5) . . . .
Mo9 S5 K3 O101 101.0(5) . . . .
K11 S5 K3 O101 -94.3(6) . . . .
Mo11 S5 K3 O104 37.1(4) . . . .
Mo9 S5 K3 O104 -41.6(4) . . . .
K11 S5 K3 O104 123.1(5) . . . .
Mo11 S5 K3 S5 -143.8(2) . . . 4_575
Mo9 S5 K3 S5 137.6(2) . . . 4_575
K11 S5 K3 S5 -57.8(4) . . . 4_575
O111 K3 K3' O104 180.000(12) . . . .
O56 K3 K3' O104 43.74(15) 4_575 . . .
O56 K3 K3' O104 -43.74(15) . . . .
O42 K3 K3' O104 -133.72(17) . . . .
O42 K3 K3' O104 133.73(17) 4_575 . . .
O139 K3 K3' O104 17.4(7) 4_575 . . .
O139 K3 K3' O104 -17.4(7) . . . .
O101 K3 K3' O104 180.000(12) . . . .
S5 K3 K3' O104 -93.40(12) . . . .
S5 K3 K3' O104 93.39(12) 4_575 . . .
O111 K3 K3' O42 -46.28(17) . . . .
O56 K3 K3' O42 177.5(2) 4_575 . . .
O56 K3 K3' O42 90.0(2) . . . .
O42 K3 K3' O42 -92.6(3) 4_575 . . .
O139 K3 K3' O42 151.2(7) 4_575 . . .
O139 K3 K3' O42 116.3(7) . . . .
O101 K3 K3' O42 -46.28(17) . . . .
O104 K3 K3' O42 133.72(17) . . . .
S5 K3 K3' O42 40.3(2) . . . .
S5 K3 K3' O42 -132.9(2) 4_575 . . .
O111 K3 K3' O42 46.27(17) . . . 4_575
O56 K3 K3' O42 -90.0(2) 4_575 . . 4_575
O56 K3 K3' O42 -177.5(2) . . . 4_575
O42 K3 K3' O42 92.6(3) . . . 4_575
O139 K3 K3' O42 -116.3(7) 4_575 . . 4_575
O139 K3 K3' O42 -151.2(7) . . . 4_575
O101 K3 K3' O42 46.27(17) . . . 4_575
O104 K3 K3' O42 -133.73(17) . . . 4_575
S5 K3 K3' O42 132.9(2) . . . 4_575
S5 K3 K3' O42 -40.3(2) 4_575 . . 4_575
O111 K3 K3' O25 91.5(7) . . . 2_657
O56 K3 K3' O25 -44.7(7) 4_575 . . 2_657
O56 K3 K3' O25 -132.2(7) . . . 2_657
O42 K3 K3' O25 137.8(8) . . . 2_657
O42 K3 K3' O25 45.3(6) 4_575 . . 2_657
O139 K3 K3' O25 -71.0(10) 4_575 . . 2_657
O139 K3 K3' O25 -105.9(9) . . . 2_657
O101 K3 K3' O25 91.5(7) . . . 2_657
O104 K3 K3' O25 -88.5(7) . . . 2_657
S5 K3 K3' O25 178.1(6) . . . 2_657
S5 K3 K3' O25 4.9(8) 4_575 . . 2_657
O111 K3 K3' O25 -91.5(7) . . . 3_667
O56 K3 K3' O25 132.2(7) 4_575 . . 3_667
O56 K3 K3' O25 44.7(7) . . . 3_667
O42 K3 K3' O25 -45.3(6) . . . 3_667
O42 K3 K3' O25 -137.8(8) 4_575 . . 3_667
O139 K3 K3' O25 105.9(9) 4_575 . . 3_667
O139 K3 K3' O25 71.0(10) . . . 3_667
O101 K3 K3' O25 -91.5(7) . . . 3_667
O104 K3 K3' O25 88.5(7) . . . 3_667
S5 K3 K3' O25 -4.9(8) . . . 3_667
S5 K3 K3' O25 -178.1(6) 4_575 . . 3_667
O111 K3 K3' K4 180.000(4) . . . .
O56 K3 K3' K4 43.74(15) 4_575 . . .
O56 K3 K3' K4 -43.74(15) . . . .
O42 K3 K3' K4 -133.72(17) . . . .
O42 K3 K3' K4 133.73(17) 4_575 . . .
O139 K3 K3' K4 17.4(7) 4_575 . . .
O139 K3 K3' K4 -17.4(7) . . . .
O101 K3 K3' K4 180.000(2) . . . .
O104 K3 K3' K4 0.000(12) . . . .
S5 K3 K3' K4 -93.40(12) . . . .
S5 K3 K3' K4 93.39(12) 4_575 . . .
O111 K3 K3' O41 -31.7(2) . . . 3_667
O56 K3 K3' O41 -168.0(3) 4_575 . . 3_667
O56 K3 K3' O41 104.5(2) . . . 3_667
O42 K3 K3' O41 14.5(2) . . . 3_667
O42 K3 K3' O41 -78.0(3) 4_575 . . 3_667
O139 K3 K3' O41 165.7(7) 4_575 . . 3_667
O139 K3 K3' O41 130.8(7) . . . 3_667
O101 K3 K3' O41 -31.7(2) . . . 3_667
O104 K3 K3' O41 148.3(2) . . . 3_667
S5 K3 K3' O41 54.9(3) . . . 3_667
S5 K3 K3' O41 -118.36(17) 4_575 . . 3_667
O111 K3 K3' O41 31.75(19) . . . 2_657
O56 K3 K3' O41 -104.5(2) 4_575 . . 2_657
O56 K3 K3' O41 168.0(3) . . . 2_657
O42 K3 K3' O41 78.0(3) . . . 2_657
O42 K3 K3' O41 -14.5(2) 4_575 . . 2_657
O139 K3 K3' O41 -130.8(7) 4_575 . . 2_657
O139 K3 K3' O41 -165.7(7) . . . 2_657
O101 K3 K3' O41 31.75(19) . . . 2_657
O104 K3 K3' O41 -148.3(2) . . . 2_657
S5 K3 K3' O41 118.35(17) . . . 2_657
S5 K3 K3' O41 -54.9(3) 4_575 . . 2_657
O111 K3 K3' O56 -136.26(15) . . . .
O56 K3 K3' O56 87.5(3) 4_575 . . .
O42 K3 K3' O56 -90.0(2) . . . .
O42 K3 K3' O56 177.5(2) 4_575 . . .
O139 K3 K3' O56 61.2(7) 4_575 . . .
O139 K3 K3' O56 26.3(7) . . . .
O101 K3 K3' O56 -136.26(15) . . . .
O104 K3 K3' O56 43.74(15) . . . .
S5 K3 K3' O56 -49.65(19) . . . .
S5 K3 K3' O56 137.1(2) 4_575 . . .
O111 K3 K3' O56 136.26(15) . . . 4_575
O56 K3 K3' O56 -87.5(3) . . . 4_575
O42 K3 K3' O56 -177.5(2) . . . 4_575
O42 K3 K3' O56 90.0(2) 4_575 . . 4_575
O139 K3 K3' O56 -26.3(7) 4_575 . . 4_575
O139 K3 K3' O56 -61.2(7) . . . 4_575
O101 K3 K3' O56 136.26(15) . . . 4_575
O104 K3 K3' O56 -43.74(15) . . . 4_575
S5 K3 K3' O56 -137.1(2) . . . 4_575
S5 K3 K3' O56 49.65(19) 4_575 . . 4_575
O111 K3 K3' K5 0.000(3) . . . .
O56 K3 K3' K5 -136.26(15) 4_575 . . .
O56 K3 K3' K5 136.26(15) . . . .
O42 K3 K3' K5 46.28(17) . . . .
O42 K3 K3' K5 -46.27(17) 4_575 . . .
O139 K3 K3' K5 -162.6(7) 4_575 . . .
O139 K3 K3' K5 162.6(7) . . . .
O101 K3 K3' K5 0.000(2) . . . .
O104 K3 K3' K5 180.000(9) . . . .
S5 K3 K3' K5 86.60(12) . . . .
S5 K3 K3' K5 -86.61(12) 4_575 . . .
K3 K3' K4 O104 180.00(7) . . . .
O42 K3' K4 O104 132.1(4) . . . .
O42 K3' K4 O104 -132.1(3) 4_575 . . .
O25 K3' K4 O104 -36.31(14) 2_657 . . .
O25 K3' K4 O104 36.31(18) 3_667 . . .
O41 K3' K4 O104 51.5(5) 3_667 . . .
O41 K3' K4 O104 -51.5(4) 2_657 . . .
O56 K3' K4 O104 140.04(18) . . . .
O56 K3' K4 O104 -140.04(17) 4_575 . . .
K5 K3' K4 O104 180.00(7) . . . .
O104 K3' K4 O134 118.3(5) . . . 4_575
K3 K3' K4 O134 -61.7(5) . . . 4_575
O42 K3' K4 O134 -109.6(5) . . . 4_575
O42 K3' K4 O134 -13.9(7) 4_575 . . 4_575
O25 K3' K4 O134 82.0(6) 2_657 . . 4_575
O25 K3' K4 O134 154.6(5) 3_667 . . 4_575
O41 K3' K4 O134 169.8(6) 3_667 . . 4_575
O41 K3' K4 O134 66.7(8) 2_657 . . 4_575
O56 K3' K4 O134 -101.7(6) . . . 4_575
O56 K3' K4 O134 -21.8(5) 4_575 . . 4_575
K5 K3' K4 O134 -61.7(5) . . . 4_575
O104 K3' K4 O134 -118.3(5) . . . .
K3 K3' K4 O134 61.7(5) . . . .
O42 K3' K4 O134 13.9(7) . . . .
O42 K3' K4 O134 109.6(5) 4_575 . . .
O25 K3' K4 O134 -154.6(5) 2_657 . . .
O25 K3' K4 O134 -82.0(6) 3_667 . . .
O41 K3' K4 O134 -66.7(8) 3_667 . . .
O41 K3' K4 O134 -169.8(6) 2_657 . . .
O56 K3' K4 O134 21.8(5) . . . .
O56 K3' K4 O134 101.7(6) 4_575 . . .
K5 K3' K4 O134 61.7(5) . . . .
O104 K3' K4 O109 0.00(4) . . . .
K3 K3' K4 O109 180.000(5) . . . .
O42 K3' K4 O109 132.1(3) . . . .
O42 K3' K4 O109 -132.1(3) 4_575 . . .
O25 K3' K4 O109 -36.31(15) 2_657 . . .
O25 K3' K4 O109 36.31(15) 3_667 . . .
O41 K3' K4 O109 51.5(5) 3_667 . . .
O41 K3' K4 O109 -51.5(5) 2_657 . . .
O56 K3' K4 O109 140.04(16) . . . .
O56 K3' K4 O109 -140.04(16) 4_575 . . .
K5 K3' K4 O109 180.000(7) . . . .
O104 K3' K4 O56 -140.04(17) . . . .
K3 K3' K4 O56 39.96(16) . . . .
O42 K3' K4 O56 -7.9(3) . . . .
O42 K3' K4 O56 87.8(4) 4_575 . . .
O25 K3' K4 O56 -176.3(2) 2_657 . . .
O25 K3' K4 O56 -103.73(19) 3_667 . . .
O41 K3' K4 O56 -88.5(4) 3_667 . . .
O41 K3' K4 O56 168.4(5) 2_657 . . .
O56 K3' K4 O56 79.9(3) 4_575 . . .
K5 K3' K4 O56 39.96(16) . . . .
O104 K3' K4 O56 140.04(17) . . . 4_575
K3 K3' K4 O56 -39.96(16) . . . 4_575
O42 K3' K4 O56 -87.8(4) . . . 4_575
O42 K3' K4 O56 7.9(3) 4_575 . . 4_575
O25 K3' K4 O56 103.73(19) 2_657 . . 4_575
O25 K3' K4 O56 176.3(2) 3_667 . . 4_575
O41 K3' K4 O56 -168.4(5) 3_667 . . 4_575
O41 K3' K4 O56 88.5(4) 2_657 . . 4_575
O56 K3' K4 O56 -79.9(3) . . . 4_575
K5 K3' K4 O56 -39.96(16) . . . 4_575
O104 K3' K4 O67 35.08(14) . . . 2_657
K3 K3' K4 O67 -144.92(13) . . . 2_657
O42 K3' K4 O67 167.2(3) . . . 2_657
O42 K3' K4 O67 -97.0(4) 4_575 . . 2_657
O25 K3' K4 O67 -1.23(19) 2_657 . . 2_657
O25 K3' K4 O67 71.4(2) 3_667 . . 2_657
O41 K3' K4 O67 86.6(5) 3_667 . . 2_657
O41 K3' K4 O67 -16.4(5) 2_657 . . 2_657
O56 K3' K4 O67 175.1(2) . . . 2_657
O56 K3' K4 O67 -104.96(19) 4_575 . . 2_657
K5 K3' K4 O67 -144.92(13) . . . 2_657
O104 K3' K4 O67 -35.08(14) . . . 3_667
K3 K3' K4 O67 144.92(13) . . . 3_667
O42 K3' K4 O67 97.0(4) . . . 3_667
O42 K3' K4 O67 -167.2(3) 4_575 . . 3_667
O25 K3' K4 O67 -71.4(2) 2_657 . . 3_667
O25 K3' K4 O67 1.23(19) 3_667 . . 3_667
O41 K3' K4 O67 16.4(5) 3_667 . . 3_667
O41 K3' K4 O67 -86.6(5) 2_657 . . 3_667
O56 K3' K4 O67 104.96(19) . . . 3_667
O56 K3' K4 O67 -175.1(2) 4_575 . . 3_667
K5 K3' K4 O67 144.92(13) . . . 3_667
O104 K3' K4 K3 180.00(4) . . . .
O42 K3' K4 K3 -47.9(3) . . . .
O42 K3' K4 K3 47.9(3) 4_575 . . .
O25 K3' K4 K3 143.69(15) 2_657 . . .
O25 K3' K4 K3 -143.69(15) 3_667 . . .
O41 K3' K4 K3 -128.5(5) 3_667 . . .
O41 K3' K4 K3 128.5(5) 2_657 . . .
O56 K3' K4 K3 -39.96(16) . . . .
O56 K3' K4 K3 39.96(16) 4_575 . . .
K5 K3' K4 K3 -0.000(5) . . . .
O104 K3' K4 K15 77.85(15) . . . 4_575
K3 K3' K4 K15 -102.15(15) . . . 4_575
O42 K3' K4 K15 -150.0(3) . . . 4_575
O42 K3' K4 K15 -54.3(4) 4_575 . . 4_575
O25 K3' K4 K15 41.5(2) 2_657 . . 4_575
O25 K3' K4 K15 114.2(2) 3_667 . . 4_575
O41 K3' K4 K15 129.4(4) 3_667 . . 4_575
O41 K3' K4 K15 26.3(5) 2_657 . . 4_575
O56 K3' K4 K15 -142.1(2) . . . 4_575
O56 K3' K4 K15 -62.2(2) 4_575 . . 4_575
K5 K3' K4 K15 -102.15(15) . . . 4_575
O104 K3' K4 K15 -77.85(16) . . . .
K3 K3' K4 K15 102.15(15) . . . .
O42 K3' K4 K15 54.3(4) . . . .
O42 K3' K4 K15 150.0(3) 4_575 . . .
O25 K3' K4 K15 -114.2(2) 2_657 . . .
O25 K3' K4 K15 -41.5(2) 3_667 . . .
O41 K3' K4 K15 -26.3(5) 3_667 . . .
O41 K3' K4 K15 -129.4(4) 2_657 . . .
O56 K3' K4 K15 62.2(2) . . . .
O56 K3' K4 K15 142.1(2) 4_575 . . .
K5 K3' K4 K15 102.15(15) . . . .
O111 K3 K4 O104 180.000(6) . . . .
O56 K3 K4 O104 -111.5(2) 4_575 . . .
O56 K3 K4 O104 111.5(2) . . . .
O42 K3 K4 O104 41.37(14) . . . .
O42 K3 K4 O104 -41.37(14) 4_575 . . .
K3' K3 K4 O104 0.000(5) . . . .
O139 K3 K4 O104 -170.1(4) 4_575 . . .
O139 K3 K4 O104 170.1(4) . . . .
O101 K3 K4 O104 180.00(3) . . . .
S5 K3 K4 O104 100.80(10) . . . .
S5 K3 K4 O104 -100.80(10) 4_575 . . .
O111 K3 K4 O134 -46.1(4) . . . 4_575
O56 K3 K4 O134 22.4(4) 4_575 . . 4_575
O56 K3 K4 O134 -114.6(5) . . . 4_575
O42 K3 K4 O134 175.3(4) . . . 4_575
O42 K3 K4 O134 92.5(4) 4_575 . . 4_575
K3' K3 K4 O134 133.9(4) . . . 4_575
O139 K3 K4 O134 -36.2(6) 4_575 . . 4_575
O139 K3 K4 O134 -56.0(6) . . . 4_575
O101 K3 K4 O134 -46.1(4) . . . 4_575
O104 K3 K4 O134 133.9(4) . . . 4_575
S5 K3 K4 O134 -125.3(4) . . . 4_575
S5 K3 K4 O134 33.1(4) 4_575 . . 4_575
O111 K3 K4 O134 46.1(4) . . . .
O56 K3 K4 O134 114.6(5) 4_575 . . .
O56 K3 K4 O134 -22.4(4) . . . .
O42 K3 K4 O134 -92.5(4) . . . .
O42 K3 K4 O134 -175.3(4) 4_575 . . .
K3' K3 K4 O134 -133.9(4) . . . .
O139 K3 K4 O134 56.0(5) 4_575 . . .
O139 K3 K4 O134 36.2(6) . . . .
O101 K3 K4 O134 46.1(4) . . . .
O104 K3 K4 O134 -133.9(4) . . . .
S5 K3 K4 O134 -33.1(4) . . . .
S5 K3 K4 O134 125.3(4) 4_575 . . .
O111 K3 K4 O109 180.00(4) . . . .
O56 K3 K4 O109 -111.5(2) 4_575 . . .
O56 K3 K4 O109 111.5(2) . . . .
O42 K3 K4 O109 41.37(15) . . . .
O42 K3 K4 O109 -41.37(15) 4_575 . . .
K3' K3 K4 O109 0.00(4) . . . .
O139 K3 K4 O109 -170.1(4) 4_575 . . .
O139 K3 K4 O109 170.1(4) . . . .
O101 K3 K4 O109 180.00(5) . . . .
O104 K3 K4 O109 0.00(4) . . . .
S5 K3 K4 O109 100.80(10) . . . .
S5 K3 K4 O109 -100.80(10) 4_575 . . .
O111 K3 K4 O56 68.5(2) . . . .
O56 K3 K4 O56 137.0(4) 4_575 . . .
O42 K3 K4 O56 -70.1(2) . . . .
O42 K3 K4 O56 -152.9(3) 4_575 . . .
K3' K3 K4 O56 -111.5(2) . . . .
O139 K3 K4 O56 78.4(5) 4_575 . . .
O139 K3 K4 O56 58.6(4) . . . .
O101 K3 K4 O56 68.5(2) . . . .
O104 K3 K4 O56 -111.5(2) . . . .
S5 K3 K4 O56 -10.7(2) . . . .
S5 K3 K4 O56 147.7(3) 4_575 . . .
O111 K3 K4 O56 -68.5(2) . . . 4_575
O56 K3 K4 O56 -137.0(4) . . . 4_575
O42 K3 K4 O56 152.9(3) . . . 4_575
O42 K3 K4 O56 70.1(2) 4_575 . . 4_575
K3' K3 K4 O56 111.5(2) . . . 4_575
O139 K3 K4 O56 -58.6(4) 4_575 . . 4_575
O139 K3 K4 O56 -78.4(5) . . . 4_575
O101 K3 K4 O56 -68.5(2) . . . 4_575
O104 K3 K4 O56 111.5(2) . . . 4_575
S5 K3 K4 O56 -147.7(3) . . . 4_575
S5 K3 K4 O56 10.7(2) 4_575 . . 4_575
O111 K3 K4 K3' 180.000(5) . . . .
O56 K3 K4 K3' -111.5(2) 4_575 . . .
O56 K3 K4 K3' 111.5(2) . . . .
O42 K3 K4 K3' 41.37(14) . . . .
O42 K3 K4 K3' -41.37(14) 4_575 . . .
O139 K3 K4 K3' -170.1(4) 4_575 . . .
O139 K3 K4 K3' 170.1(4) . . . .
O101 K3 K4 K3' 180.00(3) . . . .
O104 K3 K4 K3' 0.000(3) . . . .
S5 K3 K4 K3' 100.80(10) . . . .
S5 K3 K4 K3' -100.80(10) 4_575 . . .
O111 K3 K4 O67 -139.40(17) . . . 2_657
O56 K3 K4 O67 -70.9(2) 4_575 . . 2_657
O56 K3 K4 O67 152.1(3) . . . 2_657
O42 K3 K4 O67 82.0(2) . . . 2_657
O42 K3 K4 O67 -0.8(2) 4_575 . . 2_657
K3' K3 K4 O67 40.60(17) . . . 2_657
O139 K3 K4 O67 -129.5(4) 4_575 . . 2_657
O139 K3 K4 O67 -149.3(4) . . . 2_657
O101 K3 K4 O67 -139.40(19) . . . 2_657
O104 K3 K4 O67 40.60(17) . . . 2_657
S5 K3 K4 O67 141.40(17) . . . 2_657
S5 K3 K4 O67 -60.2(2) 4_575 . . 2_657
O111 K3 K4 O67 139.40(17) . . . 3_667
O56 K3 K4 O67 -152.1(3) 4_575 . . 3_667
O56 K3 K4 O67 70.9(2) . . . 3_667
O42 K3 K4 O67 0.8(2) . . . 3_667
O42 K3 K4 O67 -82.0(2) 4_575 . . 3_667
K3' K3 K4 O67 -40.60(17) . . . 3_667
O139 K3 K4 O67 149.3(4) 4_575 . . 3_667
O139 K3 K4 O67 129.5(4) . . . 3_667
O101 K3 K4 O67 139.39(19) . . . 3_667
O104 K3 K4 O67 -40.60(17) . . . 3_667
S5 K3 K4 O67 60.2(2) . . . 3_667
S5 K3 K4 O67 -141.40(17) 4_575 . . 3_667
O111 K3 K4 K15 -95.54(16) . . . 4_575
O56 K3 K4 K15 -27.0(2) 4_575 . . 4_575
O56 K3 K4 K15 -164.0(3) . . . 4_575
O42 K3 K4 K15 125.8(2) . . . 4_575
O42 K3 K4 K15 43.1(2) 4_575 . . 4_575
K3' K3 K4 K15 84.46(16) . . . 4_575
O139 K3 K4 K15 -85.6(4) 4_575 . . 4_575
O139 K3 K4 K15 -105.4(4) . . . 4_575
O101 K3 K4 K15 -95.54(18) . . . 4_575
O104 K3 K4 K15 84.46(16) . . . 4_575
S5 K3 K4 K15 -174.74(17) . . . 4_575
S5 K3 K4 K15 -16.3(2) 4_575 . . 4_575
O111 K3 K4 K15 95.54(16) . . . .
O56 K3 K4 K15 164.0(3) 4_575 . . .
O56 K3 K4 K15 27.0(2) . . . .
O42 K3 K4 K15 -43.1(2) . . . .
O42 K3 K4 K15 -125.8(2) 4_575 . . .
K3' K3 K4 K15 -84.46(16) . . . .
O139 K3 K4 K15 105.4(4) 4_575 . . .
O139 K3 K4 K15 85.6(4) . . . .
O101 K3 K4 K15 95.54(18) . . . .
O104 K3 K4 K15 -84.46(16) . . . .
S5 K3 K4 K15 16.3(2) . . . .
S5 K3 K4 K15 174.74(17) 4_575 . . .
O70 Mo8 K6 O105 133.5(6) . . . .
O27 Mo8 K6 O105 25.6(4) . . . .
O66 Mo8 K6 O105 144.8(4) . . . .
O16 Mo8 K6 O105 -125.8(4) . . . .
O13 Mo8 K6 O105 -59.6(4) . . . .
O6 Mo8 K6 O105 -58.3(5) . . . .
O27 Mo8 K6 O70 -107.9(5) . . . .
O66 Mo8 K6 O70 11.3(6) . . . .
O16 Mo8 K6 O70 100.7(5) . . . .
O13 Mo8 K6 O70 166.9(5) . . . .
O6 Mo8 K6 O70 168.2(5) . . . .
O70 Mo8 K6 O52 -6.9(4) . . . .
O27 Mo8 K6 O52 -114.8(3) . . . .
O66 Mo8 K6 O52 4.4(4) . . . .
O16 Mo8 K6 O52 93.8(2) . . . .
O13 Mo8 K6 O52 160.0(3) . . . .
O6 Mo8 K6 O52 161.3(3) . . . .
O70 Mo8 K6 O34 -113.4(5) . . . .
O27 Mo8 K6 O34 138.7(3) . . . .
O66 Mo8 K6 O34 -102.1(4) . . . .
O16 Mo8 K6 O34 -12.6(3) . . . .
O13 Mo8 K6 O34 53.6(3) . . . .
O6 Mo8 K6 O34 54.9(4) . . . .
O70 Mo8 K6 O109 -147.3(6) . . . 3_667
O27 Mo8 K6 O109 104.8(4) . . . 3_667
O66 Mo8 K6 O109 -136.0(5) . . . 3_667
O16 Mo8 K6 O109 -46.5(4) . . . 3_667
O13 Mo8 K6 O109 19.7(4) . . . 3_667
O6 Mo8 K6 O109 21.0(6) . . . 3_667
O70 Mo8 K6 O74 -50(11) . . . .
O27 Mo8 K6 O74 -158(11) . . . .
O66 Mo8 K6 O74 -39(11) . . . .
O16 Mo8 K6 O74 50(11) . . . .
O13 Mo8 K6 O74 117(11) . . . .
O6 Mo8 K6 O74 118(11) . . . .
O70 Mo8 K6 O68 -67.2(5) . . . .
O27 Mo8 K6 O68 -175.2(3) . . . .
O66 Mo8 K6 O68 -55.9(4) . . . .
O16 Mo8 K6 O68 33.5(3) . . . .
O13 Mo8 K6 O68 99.7(3) . . . .
O6 Mo8 K6 O68 101.0(4) . . . .
O70 Mo8 K6 O67 172.5(5) . . . .
O27 Mo8 K6 O67 64.6(3) . . . .
O66 Mo8 K6 O67 -176.1(3) . . . .
O16 Mo8 K6 O67 -86.7(2) . . . .
O13 Mo8 K6 O67 -20.5(2) . . . .
O6 Mo8 K6 O67 -19.2(4) . . . .
O70 Mo8 K6 O28 55.2(4) . . . .
O27 Mo8 K6 O28 -52.7(3) . . . .
O66 Mo8 K6 O28 66.5(4) . . . .
O16 Mo8 K6 O28 155.9(3) . . . .
O13 Mo8 K6 O28 -137.9(3) . . . .
O6 Mo8 K6 O28 -136.6(3) . . . .
O70 Mo8 K6 O22 95.8(5) . . . .
O27 Mo8 K6 O22 -12.1(2) . . . .
O66 Mo8 K6 O22 107.1(3) . . . .
O16 Mo8 K6 O22 -163.5(2) . . . .
O13 Mo8 K6 O22 -97.2(2) . . . .
O6 Mo8 K6 O22 -95.9(3) . . . .
O70 Mo8 K6 Mo6 -2.8(6) . . . .
O27 Mo8 K6 Mo6 -110.8(6) . . . .
O66 Mo8 K6 Mo6 8.5(8) . . . .
O16 Mo8 K6 Mo6 97.9(6) . . . .
O13 Mo8 K6 Mo6 164.1(6) . . . .
O6 Mo8 K6 Mo6 165.4(5) . . . .
O74 Mo6 K6 O105 40.0(4) . . . .
O48 Mo6 K6 O105 -77.3(3) . . . .
O29 Mo6 K6 O105 26.7(5) . . . .
O5 Mo6 K6 O105 -168.6(3) . . . .
O7 Mo6 K6 O105 126.4(3) . . . .
O35 Mo6 K6 O105 -152.3(3) . . . .
O74 Mo6 K6 O70 -178.5(6) . . . .
O48 Mo6 K6 O70 64.2(5) . . . .
O29 Mo6 K6 O70 168.2(5) . . . .
O5 Mo6 K6 O70 -27.1(4) . . . .
O7 Mo6 K6 O70 -92.1(5) . . . .
O35 Mo6 K6 O70 -10.8(6) . . . .
O74 Mo6 K6 O52 -172.9(5) . . . .
O48 Mo6 K6 O52 69.8(3) . . . .
O29 Mo6 K6 O52 173.8(4) . . . .
O5 Mo6 K6 O52 -21.6(2) . . . .
O7 Mo6 K6 O52 -86.5(3) . . . .
O35 Mo6 K6 O52 -5.2(4) . . . .
O74 Mo6 K6 O34 -80.1(5) . . . .
O48 Mo6 K6 O34 162.6(4) . . . .
O29 Mo6 K6 O34 -93.4(5) . . . .
O5 Mo6 K6 O34 71.3(4) . . . .
O7 Mo6 K6 O34 6.3(4) . . . .
O35 Mo6 K6 O34 87.7(4) . . . .
O74 Mo6 K6 O109 -27.6(4) . . . 3_667
O48 Mo6 K6 O109 -144.9(4) . . . 3_667
O29 Mo6 K6 O109 -40.9(5) . . . 3_667
O5 Mo6 K6 O109 123.7(4) . . . 3_667
O7 Mo6 K6 O109 58.8(4) . . . 3_667
O35 Mo6 K6 O109 140.1(4) . . . 3_667
O48 Mo6 K6 O74 -117.3(4) . . . .
O29 Mo6 K6 O74 -13.3(6) . . . .
O5 Mo6 K6 O74 151.4(4) . . . .
O7 Mo6 K6 O74 86.4(4) . . . .
O35 Mo6 K6 O74 167.7(4) . . . .
O74 Mo6 K6 O68 -103.1(4) . . . .
O48 Mo6 K6 O68 139.6(3) . . . .
O29 Mo6 K6 O68 -116.5(4) . . . .
O5 Mo6 K6 O68 48.2(2) . . . .
O7 Mo6 K6 O68 -16.7(3) . . . .
O35 Mo6 K6 O68 64.6(3) . . . .
O74 Mo6 K6 O67 8.4(4) . . . .
O48 Mo6 K6 O67 -108.9(4) . . . .
O29 Mo6 K6 O67 -4.9(5) . . . .
O5 Mo6 K6 O67 159.8(4) . . . .
O7 Mo6 K6 O67 94.8(4) . . . .
O35 Mo6 K6 O67 176.1(3) . . . .
O74 Mo6 K6 O28 117.6(4) . . . .
O48 Mo6 K6 O28 0.4(3) . . . .
O29 Mo6 K6 O28 104.3(4) . . . .
O5 Mo6 K6 O28 -91.0(2) . . . .
O7 Mo6 K6 O28 -155.9(3) . . . .
O35 Mo6 K6 O28 -74.6(3) . . . .
O74 Mo6 K6 O22 98.8(5) . . . .
O48 Mo6 K6 O22 -18.5(3) . . . .
O29 Mo6 K6 O22 85.5(4) . . . .
O5 Mo6 K6 O22 -109.8(3) . . . .
O7 Mo6 K6 O22 -174.8(3) . . . .
O35 Mo6 K6 O22 -93.5(4) . . . .
O74 Mo6 K6 Mo8 -177.1(8) . . . .
O48 Mo6 K6 Mo8 65.7(6) . . . .
O29 Mo6 K6 Mo8 169.6(5) . . . .
O5 Mo6 K6 Mo8 -25.7(6) . . . .
O7 Mo6 K6 Mo8 -90.6(6) . . . .
O35 Mo6 K6 Mo8 -9.3(8) . . . .
Mo27 S16 K8 O113 167.9(7) . . . .
Mo24 S16 K8 O113 126.6(3) . . . .
K16 S16 K8 O113 -65.1(3) . . . .
Mo27 S16 K8 O59 37.8(8) . . . .
Mo24 S16 K8 O59 -3.49(18) . . . .
K16 S16 K8 O59 164.8(2) . . . .
Mo27 S16 K8 O80 107.5(7) . . . 3_567
Mo24 S16 K8 O80 66.2(3) . . . 3_567
K16 S16 K8 O80 -125.6(3) . . . 3_567
Mo27 S16 K8 O65 -21.7(14) . . . 3_567
Mo24 S16 K8 O65 -63.1(8) . . . 3_567
K16 S16 K8 O65 105.2(8) . . . 3_567
Mo27 S16 K8 S4 -12.1(8) . . . .
Mo24 S16 K8 S4 -53.45(16) . . . .
K16 S16 K8 S4 114.82(19) . . . .
Mo27 S16 K8 S8 -86.9(7) . . . .
Mo24 S16 K8 S8 -128.26(17) . . . .
K16 S16 K8 S8 40.0(2) . . . .
Mo27 S16 K8 K11 -135.9(7) . . . .
Mo24 S16 K8 K11 -177.2(5) . . . .
K16 S16 K8 K11 -9.0(6) . . . .
Mo14 S4 K8 O113 -3(2) . . . .
Mo16 S4 K8 O113 52(2) . . . .
Mo14 S4 K8 O59 -54.8(6) . . . .
Mo16 S4 K8 O59 0.43(19) . . . .
Mo14 S4 K8 O80 -133.3(5) . . . 3_567
Mo16 S4 K8 O80 -78.1(2) . . . 3_567
Mo14 S4 K8 O65 172.5(5) . . . 3_567
Mo16 S4 K8 O65 -132.26(17) . . . 3_567
Mo14 S4 K8 S16 -3.8(7) . . . .
Mo16 S4 K8 S16 51.44(16) . . . .
Mo14 S4 K8 S8 98.4(5) . . . .
Mo16 S4 K8 S8 153.65(11) . . . .
Mo14 S4 K8 K11 148.0(5) . . . .
Mo16 S4 K8 K11 -156.8(3) . . . .
Mo17 S8 K8 O113 11.8(3) . . . .
Mo5 S8 K8 O113 89.9(3) . . . .
K11 S8 K8 O113 -73.2(4) . . . .
Mo17 S8 K8 O59 -128.9(3) . . . .
Mo5 S8 K8 O59 -50.8(4) . . . .
K11 S8 K8 O59 146.1(4) . . . .
Mo17 S8 K8 O80 99.2(4) . . . 3_567
Mo5 S8 K8 O80 177.3(3) . . . 3_567
K11 S8 K8 O80 14.2(4) . . . 3_567
Mo17 S8 K8 O65 134.77(17) . . . 3_567
Mo5 S8 K8 O65 -147.13(17) . . . 3_567
K11 S8 K8 O65 49.8(3) . . . 3_567
Mo17 S8 K8 S16 -64.91(18) . . . .
Mo5 S8 K8 S16 13.2(2) . . . .
K11 S8 K8 S16 -149.9(3) . . . .
Mo17 S8 K8 S4 -157.97(11) . . . .
Mo5 S8 K8 S4 -79.87(14) . . . .
K11 S8 K8 S4 117.1(3) . . . .
Mo17 S8 K8 K11 85.0(3) . . . .
Mo5 S8 K8 K11 163.1(3) . . . .
Mo22 S14 K9 O108 81.7(2) . . . .
Mo21 S14 K9 O108 159.1(2) . . . .
Mo22 S14 K9 O118 -3.8(4) . . . .
Mo21 S14 K9 O118 73.6(5) . . . .
Mo22 S14 K9 O37 -171.0(3) . . . 3_667
Mo21 S14 K9 O37 -93.6(4) . . . 3_667
Mo22 S14 K9 O119 -76.7(4) . . . .
Mo21 S14 K9 O119 0.8(5) . . . .
Mo22 S14 K9 O83 -91.3(4) . . . 3_667
Mo21 S14 K9 O83 -13.8(5) . . . 3_667
Mo22 S14 K9 O30 160.1(13) . . . 3_667
Mo21 S14 K9 O30 -122.5(12) . . . 3_667
Mo22 S14 K9 Mo27 -127.8(4) . . . 3_667
Mo21 S14 K9 Mo27 -50.3(5) . . . 3_667
Mo22 S14 K9 Mo7 149.4(3) . . . 3_667
Mo21 S14 K9 Mo7 -133.2(3) . . . 3_667
Mo22 S14 K9 K17 -46.9(3) . . . .
Mo21 S14 K9 K17 30.6(4) . . . .
Mo22 S14 K9 K16 -168.16(16) . . . 3_667
Mo21 S14 K9 K16 -90.7(3) . . . 3_667
Mo22 S14 K9 K2 74.5(2) . . . .
Mo21 S14 K9 K2 152.0(2) . . . .
K2' K2 K9 O108 29.1(5) . . . .
O115 K2 K9 O108 155.4(7) . . . .
O125 K2 K9 O108 -101.1(12) . . . .
O141 K2 K9 O108 -90.6(9) . . . .
O72 K2 K9 O108 44.8(4) . . . .
O156 K2 K9 O108 93.3(6) . . . .
K18 K2 K9 O108 -127.4(6) 3_666 . . .
K2' K2 K9 O118 166.6(7) . . . .
O108 K2 K9 O118 137.5(5) . . . .
O115 K2 K9 O118 -67.1(4) . . . .
O125 K2 K9 O118 36.3(11) . . . .
O141 K2 K9 O118 46.9(9) . . . .
O72 K2 K9 O118 -177.8(4) . . . .
O156 K2 K9 O118 -129.3(5) . . . .
K18 K2 K9 O118 10.1(4) 3_666 . . .
K2' K2 K9 O37 -88.5(7) . . . 3_667
O108 K2 K9 O37 -117.6(5) . . . 3_667
O115 K2 K9 O37 37.9(5) . . . 3_667
O125 K2 K9 O37 141.3(11) . . . 3_667
O141 K2 K9 O37 151.9(8) . . . 3_667
O72 K2 K9 O37 -72.8(3) . . . 3_667
O156 K2 K9 O37 -24.3(6) . . . 3_667
K18 K2 K9 O37 115.0(4) 3_666 . . 3_667
K2' K2 K9 O119 95.8(11) . . . .
O108 K2 K9 O119 66.6(10) . . . .
O115 K2 K9 O119 -137.9(9) . . . .
O125 K2 K9 O119 -34.5(15) . . . .
O141 K2 K9 O119 -23.9(13) . . . .
O72 K2 K9 O119 111.4(9) . . . .
O156 K2 K9 O119 159.9(9) . . . .
K18 K2 K9 O119 -60.8(10) 3_666 . . .
K2' K2 K9 O83 -152.7(5) . . . 3_667
O108 K2 K9 O83 178.2(5) . . . 3_667
O115 K2 K9 O83 -26.3(6) . . . 3_667
O125 K2 K9 O83 77.1(12) . . . 3_667
O141 K2 K9 O83 87.7(9) . . . 3_667
O72 K2 K9 O83 -137.0(4) . . . 3_667
O156 K2 K9 O83 -88.5(6) . . . 3_667
K18 K2 K9 O83 50.8(5) 3_666 . . 3_667
K2' K2 K9 O30 -125.9(6) . . . 3_667
O108 K2 K9 O30 -155.0(5) . . . 3_667
O115 K2 K9 O30 0.4(4) . . . 3_667
O125 K2 K9 O30 103.8(11) . . . 3_667
O141 K2 K9 O30 114.4(8) . . . 3_667
O72 K2 K9 O30 -110.3(3) . . . 3_667
O156 K2 K9 O30 -61.8(5) . . . 3_667
K18 K2 K9 O30 77.5(3) 3_666 . . 3_667
K2' K2 K9 S14 41.2(7) . . . .
O108 K2 K9 S14 12.1(4) . . . .
O115 K2 K9 S14 167.5(4) . . . .
O125 K2 K9 S14 -89.1(11) . . . .
O141 K2 K9 S14 -78.5(8) . . . .
O72 K2 K9 S14 56.9(3) . . . .
O156 K2 K9 S14 105.4(5) . . . .
K18 K2 K9 S14 -115.3(3) 3_666 . . .
K2' K2 K9 Mo27 -124.2(6) . . . 3_667
O108 K2 K9 Mo27 -153.3(5) . . . 3_667
O115 K2 K9 Mo27 2.1(5) . . . 3_667
O125 K2 K9 Mo27 105.6(11) . . . 3_667
O141 K2 K9 Mo27 116.1(8) . . . 3_667
O72 K2 K9 Mo27 -108.5(3) . . . 3_667
O156 K2 K9 Mo27 -60.0(6) . . . 3_667
K18 K2 K9 Mo27 79.3(4) 3_666 . . 3_667
K2' K2 K9 Mo7 -93.9(6) . . . 3_667
O108 K2 K9 Mo7 -123.0(5) . . . 3_667
O115 K2 K9 Mo7 32.5(4) . . . 3_667
O125 K2 K9 Mo7 135.9(11) . . . 3_667
O141 K2 K9 Mo7 146.5(9) . . . 3_667
O72 K2 K9 Mo7 -78.2(3) . . . 3_667
O156 K2 K9 Mo7 -29.7(5) . . . 3_667
K18 K2 K9 Mo7 109.6(3) 3_666 . . 3_667
K2' K2 K9 K17 156.9(6) . . . .
O108 K2 K9 K17 127.8(5) . . . .
O115 K2 K9 K17 -76.8(5) . . . .
O125 K2 K9 K17 26.7(12) . . . .
O141 K2 K9 K17 37.2(9) . . . .
O72 K2 K9 K17 172.6(4) . . . .
O156 K2 K9 K17 -138.9(6) . . . .
K18 K2 K9 K17 0.4(5) 3_666 . . .
K2' K2 K9 K16 -50.4(7) . . . 3_667
O108 K2 K9 K16 -79.5(5) . . . 3_667
O115 K2 K9 K16 76.0(5) . . . 3_667
O125 K2 K9 K16 179.4(11) . . . 3_667
O141 K2 K9 K16 -170.1(8) . . . 3_667
O72 K2 K9 K16 -34.7(4) . . . 3_667
O156 K2 K9 K16 13.8(6) . . . 3_667
K18 K2 K9 K16 153.1(3) 3_666 . . 3_667
O3 Mo31 K10 O116 -98.3(5) . . . .
O2 Mo31 K10 O116 78.1(5) . . . .
O96 Mo31 K10 O116 167.9(4) . . . .
O4 Mo31 K10 O116 -11.6(4) . . . .
O32 Mo31 K10 O116 71.4(4) . . . .
O62 Mo31 K10 O116 -113.6(4) . . . .
O3 Mo31 K10 O145 -53.5(18) . . . 3_666
O2 Mo31 K10 O145 122.9(18) . . . 3_666
O96 Mo31 K10 O145 -147.3(17) . . . 3_666
O4 Mo31 K10 O145 33.2(18) . . . 3_666
O32 Mo31 K10 O145 116.2(17) . . . 3_666
O62 Mo31 K10 O145 -68.8(18) . . . 3_666
O3 Mo31 K10 O110 37.6(5) . . . .
O2 Mo31 K10 O110 -146.0(5) . . . .
O96 Mo31 K10 O110 -56.2(4) . . . .
O4 Mo31 K10 O110 124.3(3) . . . .
O32 Mo31 K10 O110 -152.7(4) . . . .
O62 Mo31 K10 O110 22.3(4) . . . .
O3 Mo31 K10 O121 173.0(6) . . . .
O2 Mo31 K10 O121 -10.5(6) . . . .
O96 Mo31 K10 O121 79.2(5) . . . .
O4 Mo31 K10 O121 -100.3(5) . . . .
O32 Mo31 K10 O121 -17.3(6) . . . .
O62 Mo31 K10 O121 157.8(5) . . . .
O3 Mo31 K10 O61 96.5(5) . . . .
O2 Mo31 K10 O61 -87.1(4) . . . .
O96 Mo31 K10 O61 2.7(4) . . . .
O4 Mo31 K10 O61 -176.8(3) . . . .
O32 Mo31 K10 O61 -93.8(3) . . . .
O62 Mo31 K10 O61 81.2(4) . . . .
O3 Mo31 K10 O128 -30.0(8) . . . .
O2 Mo31 K10 O128 146.5(7) . . . .
O96 Mo31 K10 O128 -123.7(7) . . . .
O4 Mo31 K10 O128 56.8(7) . . . .
O32 Mo31 K10 O128 139.8(7) . . . .
O62 Mo31 K10 O128 -45.2(7) . . . .
O3 Mo31 K10 O2 -176.5(6) . . . .
O96 Mo31 K10 O2 89.8(4) . . . .
O4 Mo31 K10 O2 -89.7(4) . . . .
O32 Mo31 K10 O2 -6.7(5) . . . .
O62 Mo31 K10 O2 168.3(5) . . . .
O2 Mo31 K10 O3 176.5(6) . . . .
O96 Mo31 K10 O3 -93.8(5) . . . .
O4 Mo31 K10 O3 86.7(5) . . . .
O32 Mo31 K10 O3 169.7(5) . . . .
O62 Mo31 K10 O3 -15.2(5) . . . .
O3 Mo31 K10 O121 -73(3) . . . 3_666
O2 Mo31 K10 O121 104(3) . . . 3_666
O96 Mo31 K10 O121 -166(3) . . . 3_666
O4 Mo31 K10 O121 14(3) . . . 3_666
O32 Mo31 K10 O121 97(3) . . . 3_666
O62 Mo31 K10 O121 -88(3) . . . 3_666
O3 Mo31 K10 O145 170.4(6) . . . .
O2 Mo31 K10 O145 -13.2(6) . . . .
O96 Mo31 K10 O145 76.6(5) . . . .
O4 Mo31 K10 O145 -102.9(5) . . . .
O32 Mo31 K10 O145 -19.9(6) . . . .
O62 Mo31 K10 O145 155.1(5) . . . .
O3 Mo31 K10 K18 -159.0(5) . . . .
O2 Mo31 K10 K18 17.5(5) . . . .
O96 Mo31 K10 K18 107.2(4) . . . .
O4 Mo31 K10 K18 -72.3(4) . . . .
O32 Mo31 K10 K18 10.7(4) . . . .
O62 Mo31 K10 K18 -174.2(4) . . . .
Mo11 S5 K11 O138 110.7(6) . . . .
Mo9 S5 K11 O138 116.2(10) . . . .
K3 S5 K11 O138 35.9(6) . . . .
Mo11 S5 K11 O33 -10.5(3) . . . .
Mo9 S5 K11 O33 -5.0(12) . . . .
K3 S5 K11 O33 -85.3(3) . . . .
Mo11 S5 K11 O142 40.1(8) . . . .
Mo9 S5 K11 O142 45.5(15) . . . .
K3 S5 K11 O142 -34.8(9) . . . .
Mo11 S5 K11 O65 -115.5(7) . . . 3_567
Mo9 S5 K11 O65 -110.0(10) . . . 3_567
K3 S5 K11 O65 169.7(6) . . . 3_567
Mo11 S5 K11 O139 83.6(4) . . . .
Mo9 S5 K11 O139 89.1(11) . . . .
K3 S5 K11 O139 8.8(5) . . . .
Mo11 S5 K11 S8 -62.8(2) . . . .
Mo9 S5 K11 S8 -57.4(11) . . . .
K3 S5 K11 S8 -137.6(2) . . . .
Mo11 S5 K11 S10 157.3(7) . . . 3_567
Mo9 S5 K11 S10 162.8(4) . . . 3_567
K3 S5 K11 S10 82.5(7) . . . 3_567
Mo11 S5 K11 Mo16 -146.5(6) . . . 3_567
Mo9 S5 K11 Mo16 -141.0(7) . . . 3_567
K3 S5 K11 Mo16 138.7(6) . . . 3_567
Mo11 S5 K11 K8 -45.1(6) . . . .
Mo9 S5 K11 K8 -39.6(14) . . . .
K3 S5 K11 K8 -119.9(5) . . . .
Mo11 S5 K11 K12 85.0(5) . . . 3_567
Mo9 S5 K11 K12 90.5(11) . . . 3_567
K3 S5 K11 K12 10.2(5) . . . 3_567
Mo17 S8 K11 O138 -54(6) . . . .
Mo5 S8 K11 O138 -48(6) . . . .
K8 S8 K11 O138 46(6) . . . .
Mo17 S8 K11 O33 11.1(3) . . . .
Mo5 S8 K11 O33 16.6(11) . . . .
K8 S8 K11 O33 111.1(3) . . . .
Mo17 S8 K11 O142 -61.3(6) . . . .
Mo5 S8 K11 O142 -55.7(12) . . . .
K8 S8 K11 O142 38.8(6) . . . .
Mo17 S8 K11 O65 -154.6(3) . . . 3_567
Mo5 S8 K11 O65 -149.1(7) . . . 3_567
K8 S8 K11 O65 -54.6(3) . . . 3_567
Mo17 S8 K11 O139 20.6(7) . . . .
Mo5 S8 K11 O139 26.1(15) . . . .
K8 S8 K11 O139 120.6(8) . . . .
Mo17 S8 K11 S5 63.9(2) . . . .
Mo5 S8 K11 S5 69.5(10) . . . .
K8 S8 K11 S5 164.0(3) . . . .
Mo17 S8 K11 S10 -143.1(4) . . . 3_567
Mo5 S8 K11 S10 -137.5(7) . . . 3_567
K8 S8 K11 S10 -43.0(4) . . . 3_567
Mo17 S8 K11 Mo16 -157.1(2) . . . 3_567
Mo5 S8 K11 Mo16 -151.6(7) . . . 3_567
K8 S8 K11 Mo16 -57.1(2) . . . 3_567
Mo17 S8 K11 K8 -100.04(17) . . . .
Mo5 S8 K11 K8 -94.5(9) . . . .
Mo17 S8 K11 K12 -76.8(6) . . . 3_567
Mo5 S8 K11 K12 -71.3(12) . . . 3_567
K8 S8 K11 K12 23.2(5) . . . 3_567
O113 K8 K11 O138 -59.5(8) . . . .
O59 K8 K11 O138 79.4(11) . . . .
O80 K8 K11 O138 17.3(7) 3_567 . . .
O65 K8 K11 O138 93.9(8) 3_567 . . .
S16 K8 K11 O138 -112.4(8) . . . .
S4 K8 K11 O138 125.2(7) . . . .
S8 K8 K11 O138 -173.8(9) . . . .
O113 K8 K11 O33 62.9(4) . . . .
O59 K8 K11 O33 -158.2(6) . . . .
O80 K8 K11 O33 139.7(4) 3_567 . . .
O65 K8 K11 O33 -143.7(5) 3_567 . . .
S16 K8 K11 O33 10.0(7) . . . .
S4 K8 K11 O33 -112.4(3) . . . .
S8 K8 K11 O33 -51.4(3) . . . .
O113 K8 K11 O142 -22.5(7) . . . .
O59 K8 K11 O142 116.4(9) . . . .
O80 K8 K11 O142 54.3(6) 3_567 . . .
O65 K8 K11 O142 130.9(7) 3_567 . . .
S16 K8 K11 O142 -75.4(8) . . . .
S4 K8 K11 O142 162.2(6) . . . .
S8 K8 K11 O142 -136.8(7) . . . .
O113 K8 K11 O65 -153.4(4) . . . 3_567
O59 K8 K11 O65 -14.4(8) . . . 3_567
O80 K8 K11 O65 -76.6(3) 3_567 . . 3_567
S16 K8 K11 O65 153.7(5) . . . 3_567
S4 K8 K11 O65 31.4(3) . . . 3_567
S8 K8 K11 O65 92.4(3) . . . 3_567
O113 K8 K11 O139 -3.5(9) . . . .
O59 K8 K11 O139 135.4(8) . . . .
O80 K8 K11 O139 73.3(8) 3_567 . . .
O65 K8 K11 O139 149.8(9) 3_567 . . .
S16 K8 K11 O139 -56.4(11) . . . .
S4 K8 K11 O139 -178.8(8) . . . .
S8 K8 K11 O139 -117.8(9) . . . .
O113 K8 K11 S5 91.5(6) . . . .
O59 K8 K11 S5 -129.6(7) . . . .
O80 K8 K11 S5 168.3(6) 3_567 . . .
O65 K8 K11 S5 -115.1(7) 3_567 . . .
S16 K8 K11 S5 38.6(9) . . . .
S4 K8 K11 S5 -83.8(6) . . . .
S8 K8 K11 S5 -22.8(5) . . . .
O113 K8 K11 S8 114.2(4) . . . .
O59 K8 K11 S8 -106.8(7) . . . .
O80 K8 K11 S8 -168.9(3) 3_567 . . .
O65 K8 K11 S8 -92.4(3) 3_567 . . .
S16 K8 K11 S8 61.4(5) . . . .
S4 K8 K11 S8 -61.0(2) . . . .
O113 K8 K11 S10 -102.0(4) . . . 3_567
O59 K8 K11 S10 37.0(8) . . . 3_567
O80 K8 K11 S10 -25.1(2) 3_567 . . 3_567
O65 K8 K11 S10 51.4(3) 3_567 . . 3_567
S16 K8 K11 S10 -154.8(4) . . . 3_567
S4 K8 K11 S10 82.8(3) . . . 3_567
S8 K8 K11 S10 143.8(3) . . . 3_567
O113 K8 K11 Mo16 -134.5(3) . . . 3_567
O59 K8 K11 Mo16 4.4(7) . . . 3_567
O80 K8 K11 Mo16 -57.7(2) 3_567 . . 3_567
O65 K8 K11 Mo16 18.85(19) 3_567 . . 3_567
S16 K8 K11 Mo16 172.6(5) . . . 3_567
S4 K8 K11 Mo16 50.2(2) . . . 3_567
S8 K8 K11 Mo16 111.2(3) . . . 3_567
O113 K8 K11 K12 -50.1(4) . . . 3_567
O59 K8 K11 K12 88.8(7) . . . 3_567
O80 K8 K11 K12 26.7(3) 3_567 . . 3_567
O65 K8 K11 K12 103.3(4) 3_567 . . 3_567
S16 K8 K11 K12 -103.0(5) . . . 3_567
S4 K8 K11 K12 134.6(3) . . . 3_567
S8 K8 K11 K12 -164.4(4) . . . 3_567
Mo14 S10 K12 O142 -162(2) . . . 2_547
Mo16 S10 K12 O142 -100.1(19) . . . 2_547
K11 S10 K12 O142 -53(2) 3_567 . . 2_547
Mo14 S10 K12 O142 -78.1(5) . . . 3_567
Mo16 S10 K12 O142 -16.5(7) . . . 3_567
K11 S10 K12 O142 30.9(6) 3_567 . . 3_567
Mo14 S10 K12 O138 -148.1(5) . . . 3_567
Mo16 S10 K12 O138 -86.5(5) . . . 3_567
K11 S10 K12 O138 -39.2(5) 3_567 . . 3_567
Mo14 S10 K12 O138 179.6(5) . . . 2_547
Mo16 S10 K12 O138 -118.8(5) . . . 2_547
K11 S10 K12 O138 -71.5(5) 3_567 . . 2_547
Mo14 S10 K12 O154 -24.9(8) . . . .
Mo16 S10 K12 O154 36.7(9) . . . .
K11 S10 K12 O154 84.1(8) 3_567 . . .
Mo14 S10 K12 O154 1.5(12) . . . 4_565
Mo16 S10 K12 O154 63.1(13) . . . 4_565
K11 S10 K12 O154 110.5(13) 3_567 . . 4_565
Mo14 S10 K12 O24 67.5(2) . . . 4_565
Mo16 S10 K12 O24 129.1(3) . . . 4_565
K11 S10 K12 O24 176.5(4) 3_567 . . 4_565
Mo14 S10 K12 O24 31.36(19) . . . .
Mo16 S10 K12 O24 93.0(3) . . . .
K11 S10 K12 O24 140.3(3) 3_567 . . .
Mo14 S10 K12 S10 120.4(2) . . . 4_565
Mo16 S10 K12 S10 -178.01(10) . . . 4_565
K11 S10 K12 S10 -130.6(3) 3_567 . . 4_565
Mo14 S10 K12 Mo12 44.59(12) . . . .
Mo16 S10 K12 Mo12 106.2(3) . . . .
K11 S10 K12 Mo12 153.5(3) 3_567 . . .
Mo14 S10 K12 K11 -109.0(3) . . . 3_567
Mo16 S10 K12 K11 -47.4(4) . . . 3_567
O94 Mo12 K12 O142 59.7(7) . . . 2_547
O24 Mo12 K12 O142 -47.0(7) 4_565 . . 2_547
O24 Mo12 K12 O142 166.3(8) . . . 2_547
O16 Mo12 K12 O142 -62.7(8) 4_565 . . 2_547
O16 Mo12 K12 O142 -177.9(6) . . . 2_547
Mo2 Mo12 K12 O142 -120.3(7) . . . 2_547
O94 Mo12 K12 O142 -59.7(7) . . . 3_567
O24 Mo12 K12 O142 -166.3(8) 4_565 . . 3_567
O24 Mo12 K12 O142 47.0(7) . . . 3_567
O16 Mo12 K12 O142 177.9(6) 4_565 . . 3_567
O16 Mo12 K12 O142 62.7(8) . . . 3_567
Mo2 Mo12 K12 O142 120.3(7) . . . 3_567
O94 Mo12 K12 O138 -145.0(6) . . . 3_567
O24 Mo12 K12 O138 108.4(7) 4_565 . . 3_567
O24 Mo12 K12 O138 -38.4(6) . . . 3_567
O16 Mo12 K12 O138 92.6(6) 4_565 . . 3_567
O16 Mo12 K12 O138 -22.6(8) . . . 3_567
Mo2 Mo12 K12 O138 35.0(6) . . . 3_567
O94 Mo12 K12 O138 145.0(6) . . . 2_547
O24 Mo12 K12 O138 38.4(6) 4_565 . . 2_547
O24 Mo12 K12 O138 -108.4(8) . . . 2_547
O16 Mo12 K12 O138 22.6(8) 4_565 . . 2_547
O16 Mo12 K12 O138 -92.6(6) . . . 2_547
Mo2 Mo12 K12 O138 -35.0(6) . . . 2_547
O94 Mo12 K12 O154 -23.3(7) . . . .
O24 Mo12 K12 O154 -130.0(8) 4_565 . . .
O24 Mo12 K12 O154 83.3(8) . . . .
O16 Mo12 K12 O154 -145.7(8) 4_565 . . .
O16 Mo12 K12 O154 99.1(8) . . . .
Mo2 Mo12 K12 O154 156.7(7) . . . .
O94 Mo12 K12 O154 23.3(7) . . . 4_565
O24 Mo12 K12 O154 -83.3(8) 4_565 . . 4_565
O24 Mo12 K12 O154 130.0(8) . . . 4_565
O16 Mo12 K12 O154 -99.0(8) 4_565 . . 4_565
O16 Mo12 K12 O154 145.7(8) . . . 4_565
Mo2 Mo12 K12 O154 -156.7(7) . . . 4_565
O94 Mo12 K12 O24 106.6(3) . . . 4_565
O24 Mo12 K12 O24 -146.7(6) . . . 4_565
O16 Mo12 K12 O24 -15.8(5) 4_565 . . 4_565
O16 Mo12 K12 O24 -131.0(4) . . . 4_565
Mo2 Mo12 K12 O24 -73.4(3) . . . 4_565
O94 Mo12 K12 O24 -106.6(3) . . . .
O24 Mo12 K12 O24 146.7(6) 4_565 . . .
O16 Mo12 K12 O24 131.0(4) 4_565 . . .
O16 Mo12 K12 O24 15.8(5) . . . .
Mo2 Mo12 K12 O24 73.4(3) . . . .
O94 Mo12 K12 S10 129.56(13) . . . 4_565
O24 Mo12 K12 S10 22.9(3) 4_565 . . 4_565
O24 Mo12 K12 S10 -123.8(4) . . . 4_565
O16 Mo12 K12 S10 7.2(4) 4_565 . . 4_565
O16 Mo12 K12 S10 -108.1(3) . . . 4_565
Mo2 Mo12 K12 S10 -50.44(13) . . . 4_565
O94 Mo12 K12 S10 -129.56(13) . . . .
O24 Mo12 K12 S10 123.8(4) 4_565 . . .
O24 Mo12 K12 S10 -22.9(3) . . . .
O16 Mo12 K12 S10 108.1(3) 4_565 . . .
O16 Mo12 K12 S10 -7.2(4) . . . .
Mo2 Mo12 K12 S10 50.44(13) . . . .
O94 Mo12 K12 K11 -103.2(4) . . . 3_567
O24 Mo12 K12 K11 150.1(6) 4_565 . . 3_567
O24 Mo12 K12 K11 3.4(4) . . . 3_567
O16 Mo12 K12 K11 134.4(4) 4_565 . . 3_567
O16 Mo12 K12 K11 19.1(6) . . . 3_567
Mo2 Mo12 K12 K11 76.8(4) . . . 3_567
O161 K7 K14 O161 -65.6(14) 4_565 . . .
O94 K7 K14 O161 26.5(7) . . . .
O90 K7 K14 O161 -122.0(8) . . . .
O114 K7 K14 O161 -43.7(6) . . . .
O159 K7 K14 O161 34.2(10) . . . .
O159 K7 K14 O161 -55(6) 4_565 . . .
K14 K7 K14 O161 -135.3(11) 4_565 . . .
O161 K7 K14 O73 17.6(15) 4_565 . . .
O161 K7 K14 O73 83.2(7) . . . .
O94 K7 K14 O73 109.7(7) . . . .
O90 K7 K14 O73 -38.8(6) . . . .
O114 K7 K14 O73 39.4(6) . . . .
O159 K7 K14 O73 117.4(11) . . . .
O159 K7 K14 O73 28(7) 4_565 . . .
K14 K7 K14 O73 -52.1(10) 4_565 . . .
O161 K7 K14 O147 127.4(17) 4_565 . . 1_455
O161 K7 K14 O147 -167.1(12) . . . 1_455
O94 K7 K14 O147 -140.6(12) . . . 1_455
O90 K7 K14 O147 70.9(10) . . . 1_455
O114 K7 K14 O147 149.2(11) . . . 1_455
O159 K7 K14 O147 -132.9(14) . . . 1_455
O159 K7 K14 O147 138(7) 4_565 . . 1_455
K14 K7 K14 O147 57.6(12) 4_565 . . 1_455
O161 K7 K14 O143 170.5(12) 4_565 . . 3_566
O161 K7 K14 O143 -123.9(11) . . . 3_566
O94 K7 K14 O143 -97.4(11) . . . 3_566
O90 K7 K14 O143 114.1(10) . . . 3_566
O114 K7 K14 O143 -167.7(9) . . . 3_566
O159 K7 K14 O143 -89.7(13) . . . 3_566
O159 K7 K14 O143 -179(100) 4_565 . . 3_566
K14 K7 K14 O143 100.8(10) 4_565 . . 3_566
O161 K7 K14 O159 -99.7(17) 4_565 . . .
O161 K7 K14 O159 -34.2(10) . . . .
O94 K7 K14 O159 -7.6(11) . . . .
O90 K7 K14 O159 -156.2(11) . . . .
O114 K7 K14 O159 -77.9(11) . . . .
O159 K7 K14 O159 -89(7) 4_565 . . .
K14 K7 K14 O159 -169.5(13) 4_565 . . .
O161 K7 K14 O71 79.1(14) 4_565 . . .
O161 K7 K14 O71 144.7(7) . . . .
O94 K7 K14 O71 171.2(5) . . . .
O90 K7 K14 O71 22.7(6) . . . .
O114 K7 K14 O71 100.9(6) . . . .
O159 K7 K14 O71 178.9(11) . . . .
O159 K7 K14 O71 90(7) 4_565 . . .
K14 K7 K14 O71 9.4(11) 4_565 . . .
O161 K7 K14 Mo25 50.6(15) 4_565 . . .
O161 K7 K14 Mo25 116.1(7) . . . .
O94 K7 K14 Mo25 142.6(6) . . . .
O90 K7 K14 Mo25 -5.9(6) . . . .
O114 K7 K14 Mo25 72.4(6) . . . .
O159 K7 K14 Mo25 150.3(11) . . . .
O159 K7 K14 Mo25 61(7) 4_565 . . .
K14 K7 K14 Mo25 -19.2(11) 4_565 . . .
O161 K7 K14 Mo18 1.3(14) 4_565 . . .
O161 K7 K14 Mo18 66.8(6) . . . .
O94 K7 K14 Mo18 93.4(7) . . . .
O90 K7 K14 Mo18 -55.2(4) . . . .
O114 K7 K14 Mo18 23.1(5) . . . .
O159 K7 K14 Mo18 101.0(10) . . . .
O159 K7 K14 Mo18 12(7) 4_565 . . .
K14 K7 K14 Mo18 -68.5(9) 4_565 . . .
O71 Mo25 K14 O161 166.3(9) . . . .
O73 Mo25 K14 O161 -27.4(6) . . . .
O26 Mo25 K14 O161 62.7(7) . . . .
S13 Mo25 K14 O161 -95.6(7) . . . .
S1 Mo25 K14 O161 118.7(7) . . . .
O8 Mo25 K14 O161 -5.4(8) . . . .
Mo19 Mo25 K14 O161 -133.1(6) . . . .
O71 Mo25 K14 O73 -166.4(5) . . . .
O26 Mo25 K14 O73 90.1(4) . . . .
S13 Mo25 K14 O73 -68.2(4) . . . .
S1 Mo25 K14 O73 146.0(4) . . . .
O8 Mo25 K14 O73 21.9(4) . . . .
Mo19 Mo25 K14 O73 -105.8(3) . . . .
O71 Mo25 K14 O147 47.8(9) . . . 1_455
O73 Mo25 K14 O147 -145.9(10) . . . 1_455
O26 Mo25 K14 O147 -55.7(9) . . . 1_455
S13 Mo25 K14 O147 145.9(9) . . . 1_455
S1 Mo25 K14 O147 0.2(11) . . . 1_455
O8 Mo25 K14 O147 -123.9(9) . . . 1_455
Mo19 Mo25 K14 O147 108.4(9) . . . 1_455
O71 Mo25 K14 O143 -35.0(5) . . . 3_566
O73 Mo25 K14 O143 131.4(7) . . . 3_566
O26 Mo25 K14 O143 -138.5(5) . . . 3_566
S13 Mo25 K14 O143 63.1(5) . . . 3_566
S1 Mo25 K14 O143 -82.6(7) . . . 3_566
O8 Mo25 K14 O143 153.3(5) . . . 3_566
Mo19 Mo25 K14 O143 25.6(6) . . . 3_566
O71 Mo25 K14 O159 -177(2) . . . .
O73 Mo25 K14 O159 -11(2) . . . .
O26 Mo25 K14 O159 80(2) . . . .
S13 Mo25 K14 O159 -79(2) . . . .
S1 Mo25 K14 O159 135(2) . . . .
O8 Mo25 K14 O159 11(2) . . . .
Mo19 Mo25 K14 O159 -116(2) . . . .
O73 Mo25 K14 O71 166.4(5) . . . .
O26 Mo25 K14 O71 -103.5(4) . . . .
S13 Mo25 K14 O71 98.1(3) . . . .
S1 Mo25 K14 O71 -47.6(6) . . . .
O8 Mo25 K14 O71 -171.7(3) . . . .
Mo19 Mo25 K14 O71 60.6(4) . . . .
O71 Mo25 K14 K7 108.9(6) . . . .
O73 Mo25 K14 K7 -84.7(6) . . . .
O26 Mo25 K14 K7 5.4(5) . . . .
S13 Mo25 K14 K7 -153.0(5) . . . .
S1 Mo25 K14 K7 61.3(7) . . . .
O8 Mo25 K14 K7 -62.8(5) . . . .
Mo19 Mo25 K14 K7 169.5(4) . . . .
O71 Mo25 K14 Mo18 -176.2(4) . . . .
O73 Mo25 K14 Mo18 -9.9(3) . . . .
O26 Mo25 K14 Mo18 80.27(19) . . . .
S13 Mo25 K14 Mo18 -78.12(12) . . . .
S1 Mo25 K14 Mo18 136.2(3) . . . .
O8 Mo25 K14 Mo18 12.1(2) . . . .
Mo19 Mo25 K14 Mo18 -115.6(2) . . . .
O52 Mo18 K14 O161 -19.8(5) . . . .
O55 Mo18 K14 O161 -114.2(5) . . . .
O73 Mo18 K14 O161 179.4(8) . . . .
O21 Mo18 K14 O161 81.9(5) . . . .
O5 Mo18 K14 O161 60.1(7) . . . .
O8 Mo18 K14 O161 154.2(5) . . . .
O52 Mo18 K14 O73 160.8(6) . . . .
O55 Mo18 K14 O73 66.4(5) . . . .
O21 Mo18 K14 O73 -97.5(5) . . . .
O5 Mo18 K14 O73 -119.4(5) . . . .
O8 Mo18 K14 O73 -25.3(5) . . . .
O52 Mo18 K14 O147 -127.3(12) . . . 1_455
O55 Mo18 K14 O147 138.3(11) . . . 1_455
O73 Mo18 K14 O147 71.9(12) . . . 1_455
O21 Mo18 K14 O147 -25.6(11) . . . 1_455
O5 Mo18 K14 O147 -47.4(12) . . . 1_455
O8 Mo18 K14 O147 46.7(11) . . . 1_455
O52 Mo18 K14 O143 124.6(7) . . . 3_566
O55 Mo18 K14 O143 30.2(8) . . . 3_566
O73 Mo18 K14 O143 -36.2(6) . . . 3_566
O21 Mo18 K14 O143 -133.7(7) . . . 3_566
O5 Mo18 K14 O143 -155.6(6) . . . 3_566
O8 Mo18 K14 O143 -61.5(7) . . . 3_566
O52 Mo18 K14 O159 -6.0(9) . . . .
O55 Mo18 K14 O159 -100.3(9) . . . .
O73 Mo18 K14 O159 -166.7(11) . . . .
O21 Mo18 K14 O159 95.8(9) . . . .
O5 Mo18 K14 O159 73.9(10) . . . .
O8 Mo18 K14 O159 168.0(9) . . . .
O52 Mo18 K14 O71 172.7(4) . . . .
O55 Mo18 K14 O71 78.4(4) . . . .
O73 Mo18 K14 O71 12.0(4) . . . .
O21 Mo18 K14 O71 -85.5(3) . . . .
O5 Mo18 K14 O71 -107.4(4) . . . .
O8 Mo18 K14 O71 -13.3(3) . . . .
O52 Mo18 K14 K7 -64.3(4) . . . .
O55 Mo18 K14 K7 -158.7(4) . . . .
O73 Mo18 K14 K7 134.9(7) . . . .
O21 Mo18 K14 K7 37.4(4) . . . .
O5 Mo18 K14 K7 15.5(6) . . . .
O8 Mo18 K14 K7 109.6(4) . . . .
O52 Mo18 K14 Mo25 174.4(3) . . . .
O55 Mo18 K14 Mo25 80.0(3) . . . .
O73 Mo18 K14 Mo25 13.6(4) . . . .
O21 Mo18 K14 Mo25 -83.9(2) . . . .
O5 Mo18 K14 Mo25 -105.7(4) . . . .
O8 Mo18 K14 Mo25 -11.6(2) . . . .
Mo17 S7 K15 O105 70.0(5) . . . 3_667
Mo5 S7 K15 O105 86.9(9) . . . 3_667
K15 S7 K15 O105 -157.0(7) 3_667 . . 3_667
K16 S7 K15 O105 -9.8(6) . . . 3_667
Mo17 S7 K15 O51 -7.6(2) . . . .
Mo5 S7 K15 O51 9.2(8) . . . .
K15 S7 K15 O51 125.4(4) 3_667 . . .
K16 S7 K15 O51 -87.5(3) . . . .
Mo17 S7 K15 O22 174.0(4) . . . 3_667
Mo5 S7 K15 O22 -169.1(4) . . . 3_667
K15 S7 K15 O22 -52.9(4) 3_667 . . 3_667
K16 S7 K15 O22 94.2(5) . . . 3_667
Mo17 S7 K15 O151 83.5(5) . . . .
Mo5 S7 K15 O151 100.4(8) . . . .
K15 S7 K15 O151 -143.5(6) 3_667 . . .
K16 S7 K15 O151 3.7(5) . . . .
Mo17 S7 K15 C15 161.0(3) . . . 3_667
Mo5 S7 K15 C15 177.8(5) . . . 3_667
K15 S7 K15 C15 -66.0(3) 3_667 . . 3_667
K16 S7 K15 C15 81.2(3) . . . 3_667
Mo17 S7 K15 S7 -133.0(2) . . . 3_667
Mo5 S7 K15 S7 -116.2(6) . . . 3_667
K15 S7 K15 S7 0.002(1) 3_667 . . 3_667
K16 S7 K15 S7 147.1(2) . . . 3_667
Mo17 S7 K15 S9 -57.82(18) . . . .
Mo5 S7 K15 S9 -41.0(8) . . . .
K15 S7 K15 S9 75.2(2) 3_667 . . .
K16 S7 K15 S9 -137.7(2) . . . .
Mo17 S7 K15 K6 101.0(6) . . . 3_667
Mo5 S7 K15 K6 117.8(7) . . . 3_667
K15 S7 K15 K6 -126.0(7) 3_667 . . 3_667
K16 S7 K15 K6 21.1(6) . . . 3_667
Mo17 S7 K15 K15 -133.0(2) . . . 3_667
Mo5 S7 K15 K15 -116.2(6) . . . 3_667
K16 S7 K15 K15 147.1(2) . . . 3_667
Mo17 S7 K15 K4 3.0(3) . . . .
Mo5 S7 K15 K4 19.9(9) . . . .
K15 S7 K15 K4 136.0(4) 3_667 . . .
K16 S7 K15 K4 -76.8(3) . . . .
Mo11 S9 K15 O105 -76.2(4) . . . 3_667
Mo9 S9 K15 O105 -97.2(8) . . . 3_667
Mo11 S9 K15 O51 6.5(3) . . . .
Mo9 S9 K15 O51 -14.4(9) . . . .
Mo11 S9 K15 O22 -163.8(4) . . . 3_667
Mo9 S9 K15 O22 175.2(3) . . . 3_667
Mo11 S9 K15 O151 -13.8(10) . . . .
Mo9 S9 K15 O151 -34.7(15) . . . .
Mo11 S9 K15 C15 -179.2(7) . . . 3_667
Mo9 S9 K15 C15 159.9(4) . . . 3_667
Mo11 S9 K15 S7 149.5(2) . . . 3_667
Mo9 S9 K15 S7 128.5(5) . . . 3_667
Mo11 S9 K15 S7 58.73(18) . . . .
Mo9 S9 K15 S7 37.8(8) . . . .
Mo11 S9 K15 K6 -108.1(3) . . . 3_667
Mo9 S9 K15 K6 -129.0(6) . . . 3_667
Mo11 S9 K15 K15 101.0(2) . . . 3_667
Mo9 S9 K15 K15 80.0(7) . . . 3_667
Mo11 S9 K15 K4 -66.17(11) . . . .
Mo9 S9 K15 K4 -87.1(7) . . . .
O104 K4 K15 O105 148.0(5) . . . 3_667
O134 K4 K15 O105 -48.1(7) 4_575 . . 3_667
O134 K4 K15 O105 -73.8(6) . . . 3_667
O109 K4 K15 O105 14.8(4) . . . 3_667
O56 K4 K15 O105 -151.1(4) . . . 3_667
O56 K4 K15 O105 -153.9(4) 4_575 . . 3_667
K3' K4 K15 O105 150.3(4) . . . 3_667
O67 K4 K15 O105 62.9(4) 2_657 . . 3_667
O67 K4 K15 O105 72.8(3) 3_667 . . 3_667
K3 K4 K15 O105 -168.7(3) . . . 3_667
K15 K4 K15 O105 36.0(8) 4_575 . . 3_667
O104 K4 K15 O51 -85.2(5) . . . .
O134 K4 K15 O51 78.7(7) 4_575 . . .
O134 K4 K15 O51 53.0(6) . . . .
O109 K4 K15 O51 141.6(4) . . . .
O56 K4 K15 O51 -24.3(3) . . . .
O56 K4 K15 O51 -27.1(5) 4_575 . . .
K3' K4 K15 O51 -82.9(3) . . . .
O67 K4 K15 O51 -170.3(3) 2_657 . . .
O67 K4 K15 O51 -160.4(4) 3_667 . . .
K3 K4 K15 O51 -41.9(3) . . . .
K15 K4 K15 O51 162.8(5) 4_575 . . .
O104 K4 K15 O22 91.7(5) . . . 3_667
O134 K4 K15 O22 -104.4(6) 4_575 . . 3_667
O134 K4 K15 O22 -130.1(6) . . . 3_667
O109 K4 K15 O22 -41.6(4) . . . 3_667
O56 K4 K15 O22 152.6(4) . . . 3_667
O56 K4 K15 O22 149.7(3) 4_575 . . 3_667
K3' K4 K15 O22 93.9(3) . . . 3_667
O67 K4 K15 O22 6.6(4) 2_657 . . 3_667
O67 K4 K15 O22 16.5(3) 3_667 . . 3_667
K3 K4 K15 O22 134.9(3) . . . 3_667
K15 K4 K15 O22 -20.4(9) 4_575 . . 3_667
O104 K4 K15 O151 -170.5(6) . . . .
O134 K4 K15 O151 -6.6(8) 4_575 . . .
O134 K4 K15 O151 -32.3(7) . . . .
O109 K4 K15 O151 56.3(6) . . . .
O56 K4 K15 O151 -109.6(5) . . . .
O56 K4 K15 O151 -112.4(6) 4_575 . . .
K3' K4 K15 O151 -168.2(6) . . . .
O67 K4 K15 O151 104.4(5) 2_657 . . .
O67 K4 K15 O151 114.3(6) 3_667 . . .
K3 K4 K15 O151 -127.2(5) . . . .
K15 K4 K15 O151 77.5(8) 4_575 . . .
O104 K4 K15 C15 109.3(5) . . . 3_667
O134 K4 K15 C15 -86.8(7) 4_575 . . 3_667
O134 K4 K15 C15 -112.5(7) . . . 3_667
O109 K4 K15 C15 -23.9(5) . . . 3_667
O56 K4 K15 C15 170.2(4) . . . 3_667
O56 K4 K15 C15 167.4(4) 4_575 . . 3_667
K3' K4 K15 C15 111.5(4) . . . 3_667
O67 K4 K15 C15 24.2(5) 2_657 . . 3_667
O67 K4 K15 C15 34.1(3) 3_667 . . 3_667
K3 K4 K15 C15 152.6(4) . . . 3_667
K15 K4 K15 C15 -2.7(9) 4_575 . . 3_667
O104 K4 K15 S7 23.9(5) . . . 3_667
O134 K4 K15 S7 -172.1(6) 4_575 . . 3_667
O134 K4 K15 S7 162.1(7) . . . 3_667
O109 K4 K15 S7 -109.3(4) . . . 3_667
O56 K4 K15 S7 84.8(4) . . . 3_667
O56 K4 K15 S7 82.0(5) 4_575 . . 3_667
K3' K4 K15 S7 26.2(4) . . . 3_667
O67 K4 K15 S7 -61.2(4) 2_657 . . 3_667
O67 K4 K15 S7 -51.2(3) 3_667 . . 3_667
K3 K4 K15 S7 67.2(4) . . . 3_667
K15 K4 K15 S7 -88.1(7) 4_575 . . 3_667
O104 K4 K15 S7 -95.5(5) . . . .
O134 K4 K15 S7 68.4(7) 4_575 . . .
O134 K4 K15 S7 42.7(6) . . . .
O109 K4 K15 S7 131.3(4) . . . .
O56 K4 K15 S7 -34.6(3) . . . .
O56 K4 K15 S7 -37.4(5) 4_575 . . .
K3' K4 K15 S7 -93.3(4) . . . .
O67 K4 K15 S7 179.4(3) 2_657 . . .
O67 K4 K15 S7 -170.7(5) 3_667 . . .
K3 K4 K15 S7 -52.3(3) . . . .
K15 K4 K15 S7 152.5(4) 4_575 . . .
O104 K4 K15 S9 -21.1(4) . . . .
O134 K4 K15 S9 142.9(6) 4_575 . . .
O134 K4 K15 S9 117.1(6) . . . .
O109 K4 K15 S9 -154.3(3) . . . .
O56 K4 K15 S9 39.84(17) . . . .
O56 K4 K15 S9 37.0(4) 4_575 . . .
K3' K4 K15 S9 -18.8(2) . . . .
O67 K4 K15 S9 -106.2(2) 2_657 . . .
O67 K4 K15 S9 -96.2(3) 3_667 . . .
K3 K4 K15 S9 22.21(18) . . . .
K15 K4 K15 S9 -133.1(6) 4_575 . . .
O104 K4 K15 K6 120.3(4) . . . 3_667
O134 K4 K15 K6 -75.8(6) 4_575 . . 3_667
O134 K4 K15 K6 -101.5(5) . . . 3_667
O109 K4 K15 K6 -13.0(3) . . . 3_667
O56 K4 K15 K6 -178.8(3) . . . 3_667
O56 K4 K15 K6 178.4(3) 4_575 . . 3_667
K3' K4 K15 K6 122.5(3) . . . 3_667
O67 K4 K15 K6 35.2(2) 2_657 . . 3_667
O67 K4 K15 K6 45.1(2) 3_667 . . 3_667
K3 K4 K15 K6 163.55(18) . . . 3_667
K15 K4 K15 K6 8.3(7) 4_575 . . 3_667
O104 K4 K15 K15 -42.6(8) . . . 3_667
O134 K4 K15 K15 121.3(8) 4_575 . . 3_667
O134 K4 K15 K15 95.6(8) . . . 3_667
O109 K4 K15 K15 -175.8(7) . . . 3_667
O56 K4 K15 K15 18.3(6) . . . 3_667
O56 K4 K15 K15 15.5(9) 4_575 . . 3_667
K3' K4 K15 K15 -40.3(7) . . . 3_667
O67 K4 K15 K15 -127.7(6) 2_657 . . 3_667
O67 K4 K15 K15 -117.8(7) 3_667 . . 3_667
K3 K4 K15 K15 0.7(7) . . . 3_667
K15 K4 K15 K15 -154.6(3) 4_575 . . 3_667
Mo7 S6 K16 O37 -9.2(2) . . . .
Mo1 S6 K16 O37 19.1(7) . . . .
Mo7 S6 K16 O137 -34.1(15) . . . .
Mo1 S6 K16 O137 -5.8(18) . . . .
Mo7 S6 K16 O50 -134.4(3) . . . .
Mo1 S6 K16 O50 -106.1(6) . . . .
Mo7 S6 K16 O151 127.8(6) . . . .
Mo1 S6 K16 O151 156.1(7) . . . .
Mo7 S6 K16 O45 -108.85(16) . . . .
Mo1 S6 K16 O45 -80.5(6) . . . .
Mo7 S6 K16 S7 -166.79(12) . . . .
Mo1 S6 K16 S7 -138.5(5) . . . .
Mo7 S6 K16 S16 -57.45(14) . . . .
Mo1 S6 K16 S16 -29.1(7) . . . .
Mo7 S6 K16 S15 84.13(12) . . . 3_667
Mo1 S6 K16 S15 112.4(6) . . . 3_667
Mo7 S6 K16 Mo17 -147.48(16) . . . .
Mo1 S6 K16 Mo17 -119.2(5) . . . .
Mo7 S6 K16 K9 20.10(16) . . . 3_667
Mo1 S6 K16 K9 48.4(6) . . . 3_667
Mo17 S7 K16 O37 121.5(4) . . . .
Mo5 S7 K16 O37 46.3(4) . . . .
K15 S7 K16 O37 -59.7(7) 3_667 . . .
K15 S7 K16 O37 -151.2(4) . . . .
Mo17 S7 K16 O137 -13.4(7) . . . .
Mo5 S7 K16 O137 -88.7(7) . . . .
K15 S7 K16 O137 165.4(8) 3_667 . . .
K15 S7 K16 O137 73.8(7) . . . .
Mo17 S7 K16 O50 0.20(19) . . . .
Mo5 S7 K16 O50 -75.0(2) . . . .
K15 S7 K16 O50 179.0(5) 3_667 . . .
K15 S7 K16 O50 87.5(3) . . . .
Mo17 S7 K16 O151 -91.1(5) . . . .
Mo5 S7 K16 O151 -166.4(5) . . . .
K15 S7 K16 O151 87.7(7) 3_667 . . .
K15 S7 K16 O151 -3.9(6) . . . .
Mo17 S7 K16 O45 81.17(16) . . . .
Mo5 S7 K16 O45 5.95(16) . . . .
K15 S7 K16 O45 -100.0(5) 3_667 . . .
K15 S7 K16 O45 168.4(2) . . . .
Mo17 S7 K16 S6 145.62(14) . . . .
Mo5 S7 K16 S6 70.40(12) . . . .
K15 S7 K16 S6 -35.6(5) 3_667 . . .
K15 S7 K16 S6 -127.1(2) . . . .
Mo17 S7 K16 S16 61.04(17) . . . .
Mo5 S7 K16 S16 -14.18(18) . . . .
K15 S7 K16 S16 -120.2(5) 3_667 . . .
K15 S7 K16 S16 148.3(2) . . . .
Mo17 S7 K16 S15 -142.37(18) . . . 3_667
Mo5 S7 K16 S15 142.41(16) . . . 3_667
K15 S7 K16 S15 36.4(6) 3_667 . . 3_667
K15 S7 K16 S15 -55.1(2) . . . 3_667
Mo5 S7 K16 Mo17 -75.22(8) . . . .
K15 S7 K16 Mo17 178.8(5) 3_667 . . .
K15 S7 K16 Mo17 87.3(2) . . . .
Mo17 S7 K16 K9 162.6(6) . . . 3_667
Mo5 S7 K16 K9 87.4(6) . . . 3_667
K15 S7 K16 K9 -18.6(9) 3_667 . . 3_667
K15 S7 K16 K9 -110.1(6) . . . 3_667
Mo27 S16 K16 O37 5.2(2) . . . .
Mo24 S16 K16 O37 -25.8(6) . . . .
K8 S16 K16 O37 -164.5(2) . . . .
Mo27 S16 K16 O137 -113.0(6) . . . .
Mo24 S16 K16 O137 -144.0(7) . . . .
K8 S16 K16 O137 77.4(6) . . . .
Mo27 S16 K16 O50 174.8(2) . . . .
Mo24 S16 K16 O50 143.7(4) . . . .
K8 S16 K16 O50 5.1(2) . . . .
Mo27 S16 K16 O151 -133.1(12) . . . .
Mo24 S16 K16 O151 -164.1(11) . . . .
K8 S16 K16 O151 57.3(12) . . . .
Mo27 S16 K16 O45 107.63(16) . . . .
Mo24 S16 K16 O45 76.6(5) . . . .
K8 S16 K16 O45 -62.0(2) . . . .
Mo27 S16 K16 S6 57.14(15) . . . .
Mo24 S16 K16 S6 26.1(6) . . . .
K8 S16 K16 S6 -112.51(19) . . . .
Mo27 S16 K16 S7 126.25(18) . . . .
Mo24 S16 K16 S7 95.2(5) . . . .
K8 S16 K16 S7 -43.4(2) . . . .
Mo27 S16 K16 S15 -16.2(4) . . . 3_667
Mo24 S16 K16 S15 -47.3(8) . . . 3_667
K8 S16 K16 S15 174.1(4) . . . 3_667
Mo27 S16 K16 Mo17 156.61(13) . . . .
Mo24 S16 K16 Mo17 125.6(5) . . . .
K8 S16 K16 Mo17 -13.04(19) . . . .
Mo27 S16 K16 K9 -29.46(15) . . . 3_667
Mo24 S16 K16 K9 -60.5(6) . . . 3_667
K8 S16 K16 K9 160.89(19) . . . 3_667
O50 Mo17 K16 O37 90.3(6) . . . .
O33 Mo17 K16 O37 114.2(5) . . . .
O51 Mo17 K16 O37 -175.0(4) . . . .
O10 Mo17 K16 O37 -107.6(5) . . . .
S8 Mo17 K16 O37 5.4(5) . . . .
S7 Mo17 K16 O37 -89.2(4) . . . .
Mo5 Mo17 K16 O37 -35.0(4) . . . .
O50 Mo17 K16 O137 -11.5(7) . . . .
O33 Mo17 K16 O137 12.5(6) . . . .
O51 Mo17 K16 O137 83.2(6) . . . .
O10 Mo17 K16 O137 150.7(6) . . . .
S8 Mo17 K16 O137 -96.3(6) . . . .
S7 Mo17 K16 O137 169.0(6) . . . .
Mo5 Mo17 K16 O137 -136.7(6) . . . .
O33 Mo17 K16 O50 24.0(5) . . . .
O51 Mo17 K16 O50 94.7(4) . . . .
O10 Mo17 K16 O50 162.1(5) . . . .
S8 Mo17 K16 O50 -84.9(4) . . . .
S7 Mo17 K16 O50 -179.5(4) . . . .
Mo5 Mo17 K16 O50 -125.2(4) . . . .
O50 Mo17 K16 O151 -98.2(7) . . . .
O33 Mo17 K16 O151 -74.2(6) . . . .
O51 Mo17 K16 O151 -3.5(5) . . . .
O10 Mo17 K16 O151 64.0(6) . . . .
S8 Mo17 K16 O151 177.0(5) . . . .
S7 Mo17 K16 O151 82.3(5) . . . .
Mo5 Mo17 K16 O151 136.6(5) . . . .
O50 Mo17 K16 O45 107.2(4) . . . .
O33 Mo17 K16 O45 131.1(3) . . . .
O51 Mo17 K16 O45 -158.1(2) . . . .
O10 Mo17 K16 O45 -90.7(4) . . . .
S8 Mo17 K16 O45 22.3(2) . . . .
S7 Mo17 K16 O45 -72.35(17) . . . .
Mo5 Mo17 K16 O45 -18.06(15) . . . .
O50 Mo17 K16 S6 147.1(5) . . . .
O33 Mo17 K16 S6 171.0(2) . . . .
O51 Mo17 K16 S6 -118.3(2) . . . .
O10 Mo17 K16 S6 -50.8(4) . . . .
S8 Mo17 K16 S6 62.2(2) . . . .
S7 Mo17 K16 S6 -32.49(14) . . . .
Mo5 Mo17 K16 S6 21.80(14) . . . .
O50 Mo17 K16 S7 179.5(4) . . . .
O33 Mo17 K16 S7 -156.5(2) . . . .
O51 Mo17 K16 S7 -85.8(2) . . . .
O10 Mo17 K16 S7 -18.3(4) . . . .
S8 Mo17 K16 S7 94.67(12) . . . .
Mo5 Mo17 K16 S7 54.29(8) . . . .
O50 Mo17 K16 S16 55.5(4) . . . .
O33 Mo17 K16 S16 79.5(3) . . . .
O51 Mo17 K16 S16 150.2(2) . . . .
O10 Mo17 K16 S16 -142.3(3) . . . .
S8 Mo17 K16 S16 -29.33(18) . . . .
S7 Mo17 K16 S16 -124.00(18) . . . .
Mo5 Mo17 K16 S16 -69.71(12) . . . .
O50 Mo17 K16 S15 -130.3(5) . . . 3_667
O33 Mo17 K16 S15 -106.4(3) . . . 3_667
O51 Mo17 K16 S15 -35.7(3) . . . 3_667
O10 Mo17 K16 S15 31.8(5) . . . 3_667
S8 Mo17 K16 S15 144.8(2) . . . 3_667
S7 Mo17 K16 S15 50.1(2) . . . 3_667
Mo5 Mo17 K16 S15 104.4(3) . . . 3_667
O50 Mo17 K16 K9 30.1(10) . . . 3_667
O33 Mo17 K16 K9 54.1(11) . . . 3_667
O51 Mo17 K16 K9 124.8(10) . . . 3_667
O10 Mo17 K16 K9 -167.7(9) . . . 3_667
S8 Mo17 K16 K9 -54.7(10) . . . 3_667
S7 Mo17 K16 K9 -149.4(11) . . . 3_667
Mo5 Mo17 K16 K9 -95.1(10) . . . 3_667
O108 K9 K17 O128 -23.7(12) . . . 3_666
O118 K9 K17 O128 -73.2(10) . . . 3_666
O37 K9 K17 O128 -174.6(10) 3_667 . . 3_666
O119 K9 K17 O128 84.4(11) . . . 3_666
O83 K9 K17 O128 -179.9(11) 3_667 . . 3_666
O30 K9 K17 O128 -136.5(10) 3_667 . . 3_666
S14 K9 K17 O128 49.3(10) . . . 3_666
Mo27 K9 K17 O128 -169.4(10) 3_667 . . 3_666
Mo7 K9 K17 O128 -143.1(9) 3_667 . . 3_666
K16 K9 K17 O128 149.2(9) 3_667 . . 3_666
K2 K9 K17 O128 -58.8(10) . . . 3_666
O108 K9 K17 O153 126.9(11) . . . 3_666
O118 K9 K17 O153 77.4(12) . . . 3_666
O37 K9 K17 O153 -24.0(12) 3_667 . . 3_666
O119 K9 K17 O153 -125.0(13) . . . 3_666
O83 K9 K17 O153 -29.3(10) 3_667 . . 3_666
O30 K9 K17 O153 14.1(11) 3_667 . . 3_666
S14 K9 K17 O153 -160.1(11) . . . 3_666
Mo27 K9 K17 O153 -18.8(11) 3_667 . . 3_666
Mo7 K9 K17 O153 7.5(12) 3_667 . . 3_666
K16 K9 K17 O153 -60.2(12) 3_667 . . 3_666
K2 K9 K17 O153 91.8(12) . . . 3_666
O108 K9 K17 O118 49.6(7) . . . .
O37 K9 K17 O118 -101.3(5) 3_667 . . .
O119 K9 K17 O118 157.6(8) . . . .
O83 K9 K17 O118 -106.7(6) 3_667 . . .
O30 K9 K17 O118 -63.3(4) 3_667 . . .
S14 K9 K17 O118 122.5(5) . . . .
Mo27 K9 K17 O118 -96.2(5) 3_667 . . .
Mo7 K9 K17 O118 -69.9(5) 3_667 . . .
K16 K9 K17 O118 -137.5(5) 3_667 . . .
K2 K9 K17 O118 14.4(5) . . . .
O108 K9 K17 O83 156.2(5) . . . 3_667
O118 K9 K17 O83 106.7(6) . . . 3_667
O37 K9 K17 O83 5.3(4) 3_667 . . 3_667
O119 K9 K17 O83 -95.7(6) . . . 3_667
O30 K9 K17 O83 43.4(3) 3_667 . . 3_667
S14 K9 K17 O83 -130.8(4) . . . 3_667
Mo27 K9 K17 O83 10.5(3) 3_667 . . 3_667
Mo7 K9 K17 O83 36.8(4) 3_667 . . 3_667
K16 K9 K17 O83 -30.9(5) 3_667 . . 3_667
K2 K9 K17 O83 121.1(4) . . . 3_667
O108 K9 K17 O158 150.9(11) . . . 3_666
O118 K9 K17 O158 101.3(14) . . . 3_666
O37 K9 K17 O158 -0.0(14) 3_667 . . 3_666
O119 K9 K17 O158 -101.1(14) . . . 3_666
O83 K9 K17 O158 -5.3(11) 3_667 . . 3_666
O30 K9 K17 O158 38.0(13) 3_667 . . 3_666
S14 K9 K17 O158 -136.1(12) . . . 3_666
Mo27 K9 K17 O158 5.1(12) 3_667 . . 3_666
Mo7 K9 K17 O158 31.4(14) 3_667 . . 3_666
K16 K9 K17 O158 -36.2(14) 3_667 . . 3_666
K2 K9 K17 O158 115.7(12) . . . 3_666
O108 K9 K17 O119 -108.1(7) . . . .
O118 K9 K17 O119 -157.6(8) . . . .
O37 K9 K17 O119 101.0(6) 3_667 . . .
O83 K9 K17 O119 95.7(6) 3_667 . . .
O30 K9 K17 O119 139.1(6) 3_667 . . .
S14 K9 K17 O119 -35.1(6) . . . .
Mo27 K9 K17 O119 106.2(6) 3_667 . . .
Mo7 K9 K17 O119 132.5(6) 3_667 . . .
K16 K9 K17 O119 64.8(6) 3_667 . . .
K2 K9 K17 O119 -143.2(6) . . . .
O108 K9 K17 O3 42.3(8) . . . 3_666
O118 K9 K17 O3 -7.2(4) . . . 3_666
O37 K9 K17 O3 -108.6(5) 3_667 . . 3_666
O119 K9 K17 O3 150.4(8) . . . 3_666
O83 K9 K17 O3 -113.9(6) 3_667 . . 3_666
O30 K9 K17 O3 -70.5(5) 3_667 . . 3_666
S14 K9 K17 O3 115.3(5) . . . 3_666
Mo27 K9 K17 O3 -103.4(5) 3_667 . . 3_666
Mo7 K9 K17 O3 -77.1(5) 3_667 . . 3_666
K16 K9 K17 O3 -144.8(4) 3_667 . . 3_666
K2 K9 K17 O3 7.2(6) . . . 3_666
O108 K9 K17 K10 5.2(6) . . . 3_666
O118 K9 K17 K10 -44.3(4) . . . 3_666
O37 K9 K17 K10 -145.7(3) 3_667 . . 3_666
O119 K9 K17 K10 113.3(6) . . . 3_666
O83 K9 K17 K10 -151.0(5) 3_667 . . 3_666
O30 K9 K17 K10 -107.6(3) 3_667 . . 3_666
S14 K9 K17 K10 78.2(3) . . . 3_666
Mo27 K9 K17 K10 -140.5(3) 3_667 . . 3_666
Mo7 K9 K17 K10 -114.2(3) 3_667 . . 3_666
K16 K9 K17 K10 178.1(2) 3_667 . . 3_666
K2 K9 K17 K10 -29.9(4) . . . 3_666
O116 K10 K18 O125 28.2(14) . . . 3_666
O145 K10 K18 O125 -26.8(16) 3_666 . . 3_666
O110 K10 K18 O125 153.5(14) . . . 3_666
O121 K10 K18 O125 -89.2(15) . . . 3_666
O61 K10 K18 O125 -129.5(14) . . . 3_666
O128 K10 K18 O125 67.0(16) . . . 3_666
O2 K10 K18 O125 142.5(15) . . . 3_666
O3 K10 K18 O125 122.3(14) . . . 3_666
O121 K10 K18 O125 -38.0(15) 3_666 . . 3_666
O145 K10 K18 O125 -84.3(15) . . . 3_666
Mo31 K10 K18 O125 131.0(14) . . . 3_666
O116 K10 K18 O2 -114.3(6) . . . .
O145 K10 K18 O2 -169.3(8) 3_666 . . .
O110 K10 K18 O2 10.9(7) . . . .
O121 K10 K18 O2 128.2(8) . . . .
O61 K10 K18 O2 88.0(5) . . . .
O128 K10 K18 O2 -75.5(9) . . . .
O3 K10 K18 O2 -20.3(4) . . . .
O121 K10 K18 O2 179.5(6) 3_666 . . .
O145 K10 K18 O2 133.1(7) . . . .
Mo31 K10 K18 O2 -11.6(3) . . . .
O116 K10 K18 O150 148.7(10) . . . .
O145 K10 K18 O150 93.7(11) 3_666 . . .
O110 K10 K18 O150 -86.1(10) . . . .
O121 K10 K18 O150 31.2(10) . . . .
O61 K10 K18 O150 -9.0(10) . . . .
O128 K10 K18 O150 -172.5(11) . . . .
O2 K10 K18 O150 -97.0(10) . . . .
O3 K10 K18 O150 -117.3(9) . . . .
O121 K10 K18 O150 82.5(10) 3_666 . . .
O145 K10 K18 O150 36.1(10) . . . .
Mo31 K10 K18 O150 -108.6(9) . . . .
O116 K10 K18 O141 40.7(9) . . . 3_666
O145 K10 K18 O141 -14.3(11) 3_666 . . 3_666
O110 K10 K18 O141 165.9(8) . . . 3_666
O121 K10 K18 O141 -76.8(10) . . . 3_666
O61 K10 K18 O141 -117.0(8) . . . 3_666
O128 K10 K18 O141 79.5(11) . . . 3_666
O2 K10 K18 O141 155.0(10) . . . 3_666
O3 K10 K18 O141 134.7(8) . . . 3_666
O121 K10 K18 O141 -25.5(10) 3_666 . . 3_666
O145 K10 K18 O141 -71.9(10) . . . 3_666
Mo31 K10 K18 O141 143.4(9) . . . 3_666
O116 K10 K18 O76 -71.6(6) . . . .
O145 K10 K18 O76 -126.6(8) 3_666 . . .
O110 K10 K18 O76 53.7(8) . . . .
O121 K10 K18 O76 171.0(10) . . . .
O61 K10 K18 O76 130.7(5) . . . .
O128 K10 K18 O76 -32.8(10) . . . .
O2 K10 K18 O76 42.7(4) . . . .
O3 K10 K18 O76 22.5(5) . . . .
O121 K10 K18 O76 -137.8(6) 3_666 . . .
O145 K10 K18 O76 175.9(8) . . . .
Mo31 K10 K18 O76 31.2(4) . . . .
O116 K10 K18 O129 -131.0(15) . . . .
O145 K10 K18 O129 174.0(15) 3_666 . . .
O110 K10 K18 O129 -5.7(16) . . . .
O121 K10 K18 O129 111.6(16) . . . .
O61 K10 K18 O129 71.3(14) . . . .
O128 K10 K18 O129 -92.2(16) . . . .
O2 K10 K18 O129 -16.7(13) . . . .
O3 K10 K18 O129 -36.9(14) . . . .
O121 K10 K18 O129 162.8(14) 3_666 . . .
O145 K10 K18 O129 116.5(15) . . . .
Mo31 K10 K18 O129 -28.2(13) . . . .
O116 K10 K18 O121 117.4(8) . . . .
O145 K10 K18 O121 62.4(9) 3_666 . . .
O110 K10 K18 O121 -117.3(8) . . . .
O61 K10 K18 O121 -40.2(7) . . . .
O128 K10 K18 O121 156.2(10) . . . .
O2 K10 K18 O121 -128.2(8) . . . .
O3 K10 K18 O121 -148.5(7) . . . .
O121 K10 K18 O121 51.2(10) 3_666 . . .
O145 K10 K18 O121 4.9(9) . . . .
Mo31 K10 K18 O121 -139.8(7) . . . .
O116 K10 K18 O112 -170.8(6) . . . .
O145 K10 K18 O112 134.2(7) 3_666 . . .
O110 K10 K18 O112 -45.5(6) . . . .
O121 K10 K18 O112 71.8(7) . . . .
O61 K10 K18 O112 31.5(5) . . . .
O128 K10 K18 O112 -132.0(8) . . . .
O2 K10 K18 O112 -56.4(4) . . . .
O3 K10 K18 O112 -76.7(4) . . . .
O121 K10 K18 O112 123.0(5) 3_666 . . .
O145 K10 K18 O112 76.7(6) . . . .
Mo31 K10 K18 O112 -68.0(3) . . . .
O116 K10 K18 K2 1.9(4) . . . 3_666
O145 K10 K18 K2 -53.1(8) 3_666 . . 3_666
O110 K10 K18 K2 127.1(5) . . . 3_666
O121 K10 K18 K2 -115.6(8) . . . 3_666
O61 K10 K18 K2 -155.8(3) . . . 3_666
O128 K10 K18 K2 40.7(9) . . . 3_666
O2 K10 K18 K2 116.2(6) . . . 3_666
O3 K10 K18 K2 95.9(4) . . . 3_666
O121 K10 K18 K2 -64.3(6) 3_666 . . 3_666
O145 K10 K18 K2 -110.7(7) . . . 3_666
Mo31 K10 K18 K2 104.6(4) . . . 3_666
O3 Mo31 O2 K18 -118.9(13) . . . .
O96 Mo31 O2 K18 135.7(13) . . . .
O4 Mo31 O2 K18 -17.2(13) . . . .
O32 Mo31 O2 K18 54.0(13) . . . .
O62 Mo31 O2 K18 89.1(18) . . . .
K10 Mo31 O2 K18 -121.8(14) . . . .
O3 Mo31 O2 K10 2.9(5) . . . .
O96 Mo31 O2 K10 -102.5(3) . . . .
O4 Mo31 O2 K10 104.6(3) . . . .
O32 Mo31 O2 K10 175.8(3) . . . .
O62 Mo31 O2 K10 -149.1(11) . . . .
O125 K18 O2 Mo31 84(2) 3_666 . . .
O150 K18 O2 Mo31 -132.2(13) . . . .
O141 K18 O2 Mo31 90.4(17) 3_666 . . .
O76 K18 O2 Mo31 -10.7(13) . . . .
O129 K18 O2 Mo31 -66.7(15) . . . .
O121 K18 O2 Mo31 156.0(12) . . . .
O112 K18 O2 Mo31 -133.5(13) . . . .
K10 K18 O2 Mo31 124.2(13) . . . .
K2 K18 O2 Mo31 48.9(15) 3_666 . . .
O125 K18 O2 K10 -40.6(15) 3_666 . . .
O150 K18 O2 K10 103.6(9) . . . .
O141 K18 O2 K10 -33.8(13) 3_666 . . .
O76 K18 O2 K10 -134.9(4) . . . .
O129 K18 O2 K10 169.1(8) . . . .
O121 K18 O2 K10 31.8(5) . . . .
O112 K18 O2 K10 102.3(3) . . . .
K2 K18 O2 K10 -75.3(5) 3_666 . . .
O116 K10 O2 Mo31 -100.1(5) . . . .
O145 K10 O2 Mo31 -129.3(17) 3_666 . . .
O110 K10 O2 Mo31 32.8(4) . . . .
O121 K10 O2 Mo31 169.3(6) . . . .
O61 K10 O2 Mo31 100.1(4) . . . .
O128 K10 O2 Mo31 -34.6(8) . . . .
O3 K10 O2 Mo31 -1.9(3) . . . .
O121 K10 O2 Mo31 -156.3(10) 3_666 . . .
O145 K10 O2 Mo31 167.6(5) . . . .
K18 K10 O2 Mo31 -155.1(6) . . . .
O116 K10 O2 K18 55.0(6) . . . .
O145 K10 O2 K18 25.7(18) 3_666 . . .
O110 K10 O2 K18 -172.1(5) . . . .
O121 K10 O2 K18 -35.6(6) . . . .
O61 K10 O2 K18 -104.8(5) . . . .
O128 K10 O2 K18 120.5(8) . . . .
O3 K10 O2 K18 153.1(6) . . . .
O121 K10 O2 K18 -1.2(12) 3_666 . . .
O145 K10 O2 K18 -37.3(6) . . . .
Mo31 K10 O2 K18 155.1(6) . . . .
O2 Mo31 O3 K10 -2.9(4) . . . .
O96 Mo31 O3 K10 100.5(3) . . . .
O4 Mo31 O3 K10 -106.7(3) . . . .
O32 Mo31 O3 K10 -157.1(10) . . . .
O62 Mo31 O3 K10 170.4(3) . . . .
O2 Mo31 O3 K17 106.4(7) . . . 3_666
O96 Mo31 O3 K17 -150.2(7) . . . 3_666
O4 Mo31 O3 K17 2.6(7) . . . 3_666
O32 Mo31 O3 K17 -47.8(16) . . . 3_666
O62 Mo31 O3 K17 -80.4(7) . . . 3_666
K10 Mo31 O3 K17 109.2(8) . . . 3_666
O116 K10 O3 Mo31 81.7(5) . . . .
O145 K10 O3 Mo31 154.9(9) 3_666 . . .
O110 K10 O3 Mo31 -134.6(6) . . . .
O121 K10 O3 Mo31 -8.3(8) . . . .
O61 K10 O3 Mo31 -91.7(4) . . . .
O128 K10 O3 Mo31 146.1(8) . . . .
O2 K10 O3 Mo31 2.0(3) . . . .
O121 K10 O3 Mo31 160.4(9) 3_666 . . .
O145 K10 O3 Mo31 -12.7(8) . . . .
K18 K10 O3 Mo31 18.6(4) . . . .
O116 K10 O3 K17 -55.3(5) . . . 3_666
O145 K10 O3 K17 17.8(10) 3_666 . . 3_666
O110 K10 O3 K17 88.4(5) . . . 3_666
O121 K10 O3 K17 -145.4(7) . . . 3_666
O61 K10 O3 K17 131.3(4) . . . 3_666
O128 K10 O3 K17 9.0(8) . . . 3_666
O2 K10 O3 K17 -135.1(5) . . . 3_666
O121 K10 O3 K17 23.4(10) 3_666 . . 3_666
O145 K10 O3 K17 -149.8(7) . . . 3_666
Mo31 K10 O3 K17 -137.0(6) . . . 3_666
K18 K10 O3 K17 -118.4(4) . . . 3_666
O3 Mo31 O4 Mo26 171.4(5) . . . .
O2 Mo31 O4 Mo26 64.8(5) . . . .
O96 Mo31 O4 Mo26 -61.6(8) . . . .
O32 Mo31 O4 Mo26 -21.9(4) . . . .
O62 Mo31 O4 Mo26 -101.1(4) . . . .
K10 Mo31 O4 Mo26 117.6(4) . . . .
O88 Mo26 O4 Mo31 -169.7(4) . . . .
O76 Mo26 O4 Mo31 -64.1(5) . . . .
O14 Mo26 O4 Mo31 56.0(8) . . . .
O53 Mo26 O4 Mo31 105.5(4) . . . .
O32 Mo26 O4 Mo31 21.7(4) . . . .
O40 Mo4 O5 Mo6 -90.6(4) . . . .
O7 Mo4 O5 Mo6 2.1(3) . . . .
O5 Mo4 O5 Mo6 36.8(6) 4_565 . . .
O21 Mo4 O5 Mo6 178.7(3) . . . .
O21 Mo4 O5 Mo6 159.1(3) 4_565 . . .
O68 Mo4 O5 Mo6 93.4(3) . . . .
Mo15 Mo4 O5 Mo6 -169.32(18) . . . .
O40 Mo4 O5 Mo18 89.7(4) . . . .
O7 Mo4 O5 Mo18 -177.6(4) . . . .
O5 Mo4 O5 Mo18 -142.9(3) 4_565 . . .
O21 Mo4 O5 Mo18 -1.0(2) . . . .
O21 Mo4 O5 Mo18 -20.6(5) 4_565 . . .
O68 Mo4 O5 Mo18 -86.3(3) . . . .
Mo15 Mo4 O5 Mo18 11.0(3) . . . .
O74 Mo6 O5 Mo4 -88.4(3) . . . .
O48 Mo6 O5 Mo4 168.4(3) . . . .
O29 Mo6 O5 Mo4 56.8(6) . . . .
O7 Mo6 O5 Mo4 -2.0(3) . . . .
O35 Mo6 O5 Mo4 82.2(3) . . . .
K6 Mo6 O5 Mo4 -107.6(3) . . . .
O74 Mo6 O5 Mo18 91.1(5) . . . .
O48 Mo6 O5 Mo18 -12.0(5) . . . .
O29 Mo6 O5 Mo18 -123.7(5) . . . .
O7 Mo6 O5 Mo18 177.6(5) . . . .
O35 Mo6 O5 Mo18 -98.2(5) . . . .
K6 Mo6 O5 Mo18 72.0(4) . . . .
O52 Mo18 O5 Mo4 95.5(3) . . . .
O55 Mo18 O5 Mo4 -160.6(3) . . . .
O73 Mo18 O5 Mo4 -45.0(6) . . . .
O21 Mo18 O5 Mo4 1.0(2) . . . .
O8 Mo18 O5 Mo4 -76.8(3) . . . .
K14 Mo18 O5 Mo4 24.2(6) . . . .
O52 Mo18 O5 Mo6 -84.1(5) . . . .
O55 Mo18 O5 Mo6 19.8(5) . . . .
O73 Mo18 O5 Mo6 135.4(5) . . . .
O21 Mo18 O5 Mo6 -178.6(5) . . . .
O8 Mo18 O5 Mo6 103.6(5) . . . .
K14 Mo18 O5 Mo6 -155.4(4) . . . .
O70 Mo8 O6 C19 157(2) . . . .
O27 Mo8 O6 C19 -31.7(6) . . . .
O66 Mo8 O6 C19 -139.7(7) . . . .
O16 Mo8 O6 C19 127.9(7) . . . .
O13 Mo8 O6 C19 57.3(6) . . . .
K6 Mo8 O6 C19 56.1(8) . . . .
O70 Mo8 O6 Mo14 -63(2) . . . .
O27 Mo8 O6 Mo14 108.6(2) . . . .
O66 Mo8 O6 Mo14 0.6(2) . . . .
O16 Mo8 O6 Mo14 -91.8(2) . . . .
O13 Mo8 O6 Mo14 -162.4(2) . . . .
K6 Mo8 O6 Mo14 -163.6(2) . . . .
O80 Mo14 O6 C19 -176.2(10) . . . .
O24 Mo14 O6 C19 -136.5(7) . . . .
O66 Mo14 O6 C19 138.1(7) . . . .
S4 Mo14 O6 C19 53.4(6) . . . .
S10 Mo14 O6 C19 -49.4(6) . . . .
Mo16 Mo14 O6 C19 1.9(6) . . . .
O80 Mo14 O6 Mo8 45.2(10) . . . .
O24 Mo14 O6 Mo8 84.9(2) . . . .
O66 Mo14 O6 Mo8 -0.5(2) . . . .
S4 Mo14 O6 Mo8 -85.14(16) . . . .
S10 Mo14 O6 Mo8 172.04(17) . . . .
Mo16 Mo14 O6 Mo8 -136.70(14) . . . .
O40 Mo4 O7 Mo6 -99.1(3) . . . 4_565
O5 Mo4 O7 Mo6 159.8(4) . . . 4_565
O5 Mo4 O7 Mo6 1.9(3) 4_565 . . 4_565
O21 Mo4 O7 Mo6 154.3(3) . . . 4_565
O21 Mo4 O7 Mo6 7.4(7) 4_565 . . 4_565
O68 Mo4 O7 Mo6 80.9(3) . . . 4_565
Mo15 Mo4 O7 Mo6 -99.1(3) . . . 4_565
O40 Mo4 O7 Mo6 99.1(3) . . . .
O5 Mo4 O7 Mo6 -1.9(3) . . . .
O5 Mo4 O7 Mo6 -159.8(4) 4_565 . . .
O21 Mo4 O7 Mo6 -7.4(7) . . . .
O21 Mo4 O7 Mo6 -154.3(3) 4_565 . . .
O68 Mo4 O7 Mo6 -80.9(3) . . . .
Mo15 Mo4 O7 Mo6 99.1(3) . . . .
O74 Mo6 O7 Mo4 106.4(4) . . . .
O48 Mo6 O7 Mo4 -22.7(9) . . . .
O29 Mo6 O7 Mo4 -149.4(3) . . . .
O5 Mo6 O7 Mo4 1.9(3) . . . .
O35 Mo6 O7 Mo4 -78.8(3) . . . .
K6 Mo6 O7 Mo4 64.9(3) . . . .
O74 Mo6 O7 Mo6 -43.9(7) . . . 4_565
O48 Mo6 O7 Mo6 -173.1(5) . . . 4_565
O29 Mo6 O7 Mo6 60.2(7) . . . 4_565
O5 Mo6 O7 Mo6 -148.4(7) . . . 4_565
O35 Mo6 O7 Mo6 130.8(7) . . . 4_565
K6 Mo6 O7 Mo6 -85.5(6) . . . 4_565
O71 Mo25 O8 C12 179(40) . . . .
O73 Mo25 O8 C12 -139.1(7) . . . .
O26 Mo25 O8 C12 134.7(7) . . . .
S13 Mo25 O8 C12 -55.6(6) . . . .
S1 Mo25 O8 C12 46.8(6) . . . .
Mo19 Mo25 O8 C12 -4.7(6) . . . .
K14 Mo25 O8 C12 -154.6(6) . . . .
O71 Mo25 O8 Mo18 -42.0(11) . . . .
O73 Mo25 O8 Mo18 -0.5(2) . . . .
O26 Mo25 O8 Mo18 -86.6(2) . . . .
S13 Mo25 O8 Mo18 83.10(15) . . . .
S1 Mo25 O8 Mo18 -174.49(16) . . . .
Mo19 Mo25 O8 Mo18 134.01(13) . . . .
K14 Mo25 O8 Mo18 -16.0(3) . . . .
O52 Mo18 O8 C12 -156.7(19) . . . .
O55 Mo18 O8 C12 32.8(6) . . . .
O73 Mo18 O8 C12 141.1(7) . . . .
O21 Mo18 O8 C12 -127.0(7) . . . .
O5 Mo18 O8 C12 -55.9(6) . . . .
K14 Mo18 O8 C12 155.7(6) . . . .
O52 Mo18 O8 Mo25 63(2) . . . .
O55 Mo18 O8 Mo25 -107.7(3) . . . .
O73 Mo18 O8 Mo25 0.5(2) . . . .
O21 Mo18 O8 Mo25 92.5(2) . . . .
O5 Mo18 O8 Mo25 163.6(2) . . . .
K14 Mo18 O8 Mo25 15.2(3) . . . .
O41 Mo1 O9 Mo1 15.1(5) . . . 4_565
O25 Mo1 O9 Mo1 108.7(5) . . . 4_565
S3 Mo1 O9 Mo1 -86.8(5) . . . 4_565
S6 Mo1 O9 Mo1 164.41(18) . . . 4_565
O23 Mo1 O9 Mo1 177.5(6) . . . 4_565
Mo7 Mo1 O9 Mo1 -100.5(5) . . . 4_565
K3' Mo1 O9 Mo1 57.8(5) 3_667 . . 4_565
O50 Mo17 O10 C14 -173.0(12) . . . .
O33 Mo17 O10 C14 -142.3(8) . . . .
O51 Mo17 O10 C14 143.7(8) . . . .
S8 Mo17 O10 C14 -51.9(8) . . . .
S7 Mo17 O10 C14 51.5(8) . . . .
Mo5 Mo17 O10 C14 -0.4(8) . . . .
K16 Mo17 O10 C14 68.1(9) . . . .
O50 Mo17 O10 Mo11 5.0(14) . . . .
O33 Mo17 O10 Mo11 35.7(2) . . . .
O51 Mo17 O10 Mo11 -38.3(2) . . . .
S8 Mo17 O10 Mo11 126.08(17) . . . .
S7 Mo17 O10 Mo11 -130.56(17) . . . .
Mo5 Mo17 O10 Mo11 177.56(15) . . . .
K16 Mo17 O10 Mo11 -114.0(3) . . . .
O56 Mo11 O10 C14 -175.8(10) . . . .
O33 Mo11 O10 C14 142.1(8) . . . .
O51 Mo11 O10 C14 -143.4(8) . . . .
S5 Mo11 O10 C14 53.0(7) . . . .
S9 Mo11 O10 C14 -50.5(7) . . . .
Mo9 Mo11 O10 C14 1.3(8) . . . .
K3 Mo11 O10 C14 46.1(9) . . . .
O56 Mo11 O10 Mo17 6.2(12) . . . .
O33 Mo11 O10 Mo17 -35.9(2) . . . .
O51 Mo11 O10 Mo17 38.6(2) . . . .
S5 Mo11 O10 Mo17 -125.04(17) . . . .
S9 Mo11 O10 Mo17 131.52(17) . . . .
Mo9 Mo11 O10 Mo17 -176.73(15) . . . .
K3 Mo11 O10 Mo17 -131.9(3) . . . .
O67 Mo3 O11 Mo5 122.6(9) . . . .
O25 Mo3 O11 Mo5 -129.3(9) . . . .
O13 Mo3 O11 Mo5 16.9(9) . . . .
O20 Mo3 O11 Mo5 -6.4(14) . . . .
O23 Mo3 O11 Mo5 -60.9(9) . . . .
O45 Mo5 O11 Mo3 78.7(9) . . . .
O27 Mo5 O11 Mo3 -18.0(9) . . . .
S8 Mo5 O11 Mo3 -58.6(12) . . . .
S7 Mo5 O11 Mo3 -180(100) . . . .
O22 Mo5 O11 Mo3 -93.8(9) . . . .
Mo17 Mo5 O11 Mo3 -172.5(7) . . . .
O43 Mo2 O13 Mo3 91.6(4) . . . .
O20 Mo2 O13 Mo3 -2.3(3) . . . .
O13 Mo2 O13 Mo3 -33.5(7) 4_565 . . .
O16 Mo2 O13 Mo3 -177.1(3) . . . .
O16 Mo2 O13 Mo3 -159.8(3) 4_565 . . .
O34 Mo2 O13 Mo3 -93.3(3) . . . .
Mo12 Mo2 O13 Mo3 171.10(18) . . . .
O43 Mo2 O13 Mo8 -88.1(4) . . . .
O20 Mo2 O13 Mo8 178.0(3) . . . .
O13 Mo2 O13 Mo8 146.8(3) 4_565 . . .
O16 Mo2 O13 Mo8 3.2(2) . . . .
O16 Mo2 O13 Mo8 20.5(4) 4_565 . . .
O34 Mo2 O13 Mo8 87.1(3) . . . .
Mo12 Mo2 O13 Mo8 -8.6(3) . . . .
O67 Mo3 O13 Mo2 89.1(3) . . . .
O11 Mo3 O13 Mo2 -167.7(3) . . . .
O25 Mo3 O13 Mo2 -57.0(5) . . . .
O20 Mo3 O13 Mo2 2.1(3) . . . .
O23 Mo3 O13 Mo2 -83.2(3) . . . .
O67 Mo3 O13 Mo8 -91.3(5) . . . .
O11 Mo3 O13 Mo8 11.8(5) . . . .
O25 Mo3 O13 Mo8 122.5(5) . . . .
O20 Mo3 O13 Mo8 -178.4(5) . . . .
O23 Mo3 O13 Mo8 96.3(5) . . . .
O70 Mo8 O13 Mo2 -97.3(3) . . . .
O27 Mo8 O13 Mo2 158.3(3) . . . .
O66 Mo8 O13 Mo2 42.9(6) . . . .
O16 Mo8 O13 Mo2 -3.2(2) . . . .
O6 Mo8 O13 Mo2 75.8(3) . . . .
K6 Mo8 O13 Mo2 -105.0(3) . . . .
O70 Mo8 O13 Mo3 83.2(5) . . . .
O27 Mo8 O13 Mo3 -21.2(5) . . . .
O66 Mo8 O13 Mo3 -136.6(5) . . . .
O16 Mo8 O13 Mo3 177.3(5) . . . .
O6 Mo8 O13 Mo3 -103.7(5) . . . .
K6 Mo8 O13 Mo3 75.5(4) . . . .
O88 Mo26 O14 Mo26 83.3(12) . . . 4_565
O76 Mo26 O14 Mo26 -23.2(12) . . . 4_565
O4 Mo26 O14 Mo26 -143.0(10) . . . 4_565
O53 Mo26 O14 Mo26 166.9(12) . . . 4_565
O32 Mo26 O14 Mo26 -110.5(12) . . . 4_565
O72 Mo10 O15 C13 172.8(12) . . . .
O39 Mo10 O15 C13 141.9(8) . . . .
O60 Mo10 O15 C13 -144.7(8) . . . .
S12 Mo10 O15 C13 51.9(7) . . . .
S15 Mo10 O15 C13 -51.8(7) . . . .
Mo13 Mo10 O15 C13 0.5(7) . . . .
O72 Mo10 O15 Mo9 -5.0(13) . . . .
O39 Mo10 O15 Mo9 -35.8(2) . . . .
O60 Mo10 O15 Mo9 37.6(2) . . . .
S12 Mo10 O15 Mo9 -125.85(17) . . . .
S15 Mo10 O15 Mo9 130.49(17) . . . .
Mo13 Mo10 O15 Mo9 -177.28(14) . . . .
O42 Mo9 O15 C13 -176.6(11) . . . .
O39 Mo9 O15 C13 -141.4(8) . . . .
O60 Mo9 O15 C13 144.2(8) . . . .
S5 Mo9 O15 C13 -52.0(8) . . . .
S9 Mo9 O15 C13 51.3(8) . . . .
Mo11 Mo9 O15 C13 -0.4(8) . . . .
K3 Mo9 O15 C13 -41.9(9) . . . .
K3' Mo9 O15 C13 59.6(9) . . . .
O42 Mo9 O15 Mo10 1.0(12) . . . .
O39 Mo9 O15 Mo10 36.3(2) . . . .
O60 Mo9 O15 Mo10 -38.1(2) . . . .
S5 Mo9 O15 Mo10 125.72(17) . . . .
S9 Mo9 O15 Mo10 -131.05(17) . . . .
Mo11 Mo9 O15 Mo10 177.31(15) . . . .
K3 Mo9 O15 Mo10 135.8(2) . . . .
K3' Mo9 O15 Mo10 -122.7(4) . . . .
O70 Mo8 O16 Mo2 101.9(3) . . . .
O27 Mo8 O16 Mo2 -36.9(6) . . . .
O66 Mo8 O16 Mo2 -154.9(3) . . . .
O13 Mo8 O16 Mo2 3.2(2) . . . .
O6 Mo8 O16 Mo2 -81.5(3) . . . .
K6 Mo8 O16 Mo2 66.8(3) . . . .
O70 Mo8 O16 Mo12 -111.0(5) . . . .
O27 Mo8 O16 Mo12 110.2(6) . . . .
O66 Mo8 O16 Mo12 -7.8(4) . . . .
O13 Mo8 O16 Mo12 150.4(5) . . . .
O6 Mo8 O16 Mo12 65.6(4) . . . .
K6 Mo8 O16 Mo12 -146.0(4) . . . .
O43 Mo2 O16 Mo8 96.5(3) . . . .
O20 Mo2 O16 Mo8 -11.8(6) . . . .
O13 Mo2 O16 Mo8 -152.7(3) 4_565 . . .
O13 Mo2 O16 Mo8 -3.3(2) . . . .
O16 Mo2 O16 Mo8 -170.37(13) 4_565 . . .
O34 Mo2 O16 Mo8 -86.3(3) . . . .
Mo12 Mo2 O16 Mo8 158.2(4) . . . .
O43 Mo2 O16 Mo12 -61.7(3) . . . .
O20 Mo2 O16 Mo12 -170.0(4) . . . .
O13 Mo2 O16 Mo12 49.2(4) 4_565 . . .
O13 Mo2 O16 Mo12 -161.5(3) . . . .
O16 Mo2 O16 Mo12 31.4(3) 4_565 . . .
O34 Mo2 O16 Mo12 115.5(3) . . . .
O94 Mo12 O16 Mo8 79.5(5) . . . .
O24 Mo12 O16 Mo8 -130.6(5) 4_565 . . .
O24 Mo12 O16 Mo8 -27.1(5) . . . .
O16 Mo12 O16 Mo8 -179.8(3) 4_565 . . .
Mo2 Mo12 O16 Mo8 -148.5(6) . . . .
K12 Mo12 O16 Mo8 -39.6(6) . . . .
O94 Mo12 O16 Mo2 -132.0(3) . . . .
O24 Mo12 O16 Mo2 17.9(5) 4_565 . . .
O24 Mo12 O16 Mo2 121.4(3) . . . .
O16 Mo12 O16 Mo2 -31.3(3) 4_565 . . .
K12 Mo12 O16 Mo2 108.8(3) . . . .
O65 Mo16 O17 C18 160.5(11) . . . .
O59 Mo16 O17 C18 -142.1(8) . . . .
O44 Mo16 O17 C18 143.3(8) . . . .
S4 Mo16 O17 C18 -53.4(7) . . . .
S10 Mo16 O17 C18 49.3(7) . . . .
Mo14 Mo16 O17 C18 -1.9(7) . . . .
K11 Mo16 O17 C18 90.9(8) 3_567 . . .
O65 Mo16 O17 Mo24 -21.7(13) . . . .
O59 Mo16 O17 Mo24 35.8(2) . . . .
O44 Mo16 O17 Mo24 -38.9(2) . . . .
S4 Mo16 O17 Mo24 124.42(17) . . . .
S10 Mo16 O17 Mo24 -132.90(17) . . . .
Mo14 Mo16 O17 Mo24 175.89(15) . . . .
K11 Mo16 O17 Mo24 -91.2(4) 3_567 . . .
O82 Mo24 O17 C18 173.9(11) . . . .
O59 Mo24 O17 C18 142.1(8) . . . .
O44 Mo24 O17 C18 -142.9(8) . . . .
S16 Mo24 O17 C18 51.0(7) . . . .
S2 Mo24 O17 C18 -51.8(7) . . . .
Mo27 Mo24 O17 C18 -0.1(8) . . . .
O82 Mo24 O17 Mo16 -3.9(12) . . . .
O59 Mo24 O17 Mo16 -35.7(2) . . . .
O44 Mo24 O17 Mo16 39.4(2) . . . .
S16 Mo24 O17 Mo16 -126.78(17) . . . .
S2 Mo24 O17 Mo16 130.48(17) . . . .
Mo27 Mo24 O17 Mo16 -177.88(15) . . . .
O84 Mo21 O18 Mo21 -14.7(6) . . . 4_565
O29 Mo21 O18 Mo21 -109.6(5) . . . 4_565
S11 Mo21 O18 Mo21 88.5(5) . . . 4_565
S14 Mo21 O18 Mo21 -163.65(19) . . . 4_565
O35 Mo21 O18 Mo21 -178.5(6) . . . 4_565
Mo22 Mo21 O18 Mo21 101.1(5) . . . 4_565
O38 Mo7 O19 C17 179(51) . . . .
O30 Mo7 O19 C17 -150.9(8) . . . .
O37 Mo7 O19 C17 135.4(8) . . . .
S3 Mo7 O19 C17 -59.5(7) . . . .
S6 Mo7 O19 C17 43.3(7) . . . .
Mo1 Mo7 O19 C17 -8.5(7) . . . .
K9 Mo7 O19 C17 159.8(7) 3_667 . . .
O38 Mo7 O19 Mo27 6.4(13) . . . .
O30 Mo7 O19 Mo27 36.1(2) . . . .
O37 Mo7 O19 Mo27 -37.5(2) . . . .
S3 Mo7 O19 Mo27 127.59(16) . . . .
S6 Mo7 O19 Mo27 -129.64(16) . . . .
Mo1 Mo7 O19 Mo27 178.55(14) . . . .
K9 Mo7 O19 Mo27 -13.1(2) 3_667 . . .
O83 Mo27 O19 C17 -173.8(12) . . . .
O30 Mo27 O19 C17 150.4(8) . . . .
O37 Mo27 O19 C17 -135.7(8) . . . .
S16 Mo27 O19 C17 -45.3(7) . . . .
S2 Mo27 O19 C17 57.6(7) . . . .
Mo24 Mo27 O19 C17 6.1(7) . . . .
K9 Mo27 O19 C17 -158.7(7) 3_667 . . .
O83 Mo27 O19 Mo7 -0.6(13) . . . .
O30 Mo27 O19 Mo7 -36.3(2) . . . .
O37 Mo27 O19 Mo7 37.6(2) . . . .
S16 Mo27 O19 Mo7 127.95(16) . . . .
S2 Mo27 O19 Mo7 -129.17(16) . . . .
Mo24 Mo27 O19 Mo7 179.34(14) . . . .
K9 Mo27 O19 Mo7 14.5(2) 3_667 . . .
O43 Mo2 O20 Mo3 -97.3(3) . . . .
O13 Mo2 O20 Mo3 163.3(4) 4_565 . . .
O13 Mo2 O20 Mo3 2.1(3) . . . .
O16 Mo2 O20 Mo3 10.5(6) . . . .
O16 Mo2 O20 Mo3 155.0(3) 4_565 . . .
O34 Mo2 O20 Mo3 82.7(3) . . . .
Mo12 Mo2 O20 Mo3 -97.3(3) . . . .
O43 Mo2 O20 Mo3 97.3(3) . . . 4_565
O13 Mo2 O20 Mo3 -2.1(3) 4_565 . . 4_565
O13 Mo2 O20 Mo3 -163.3(4) . . . 4_565
O16 Mo2 O20 Mo3 -155.0(3) . . . 4_565
O16 Mo2 O20 Mo3 -10.5(6) 4_565 . . 4_565
O34 Mo2 O20 Mo3 -82.7(3) . . . 4_565
Mo12 Mo2 O20 Mo3 97.3(3) . . . 4_565
O67 Mo3 O20 Mo2 -107.9(4) . . . .
O11 Mo3 O20 Mo2 22.9(8) . . . .
O25 Mo3 O20 Mo2 148.1(3) . . . .
O13 Mo3 O20 Mo2 -2.1(3) . . . .
O23 Mo3 O20 Mo2 77.9(3) . . . .
O67 Mo3 O20 Mo3 48.0(7) . . . 4_565
O11 Mo3 O20 Mo3 178.7(5) . . . 4_565
O25 Mo3 O20 Mo3 -56.0(6) . . . 4_565
O13 Mo3 O20 Mo3 153.7(7) . . . 4_565
O23 Mo3 O20 Mo3 -126.3(7) . . . 4_565
O52 Mo18 O21 Mo4 -100.4(3) . . . .
O55 Mo18 O21 Mo4 39.0(7) . . . .
O73 Mo18 O21 Mo4 156.6(3) . . . .
O5 Mo18 O21 Mo4 -1.0(2) . . . .
O8 Mo18 O21 Mo4 83.5(3) . . . .
K14 Mo18 O21 Mo4 -169.2(3) . . . .
O52 Mo18 O21 Mo15 110.0(5) . . . .
O55 Mo18 O21 Mo15 -110.6(6) . . . .
O73 Mo18 O21 Mo15 7.0(5) . . . .
O5 Mo18 O21 Mo15 -150.6(5) . . . .
O8 Mo18 O21 Mo15 -66.1(4) . . . .
K14 Mo18 O21 Mo15 41.3(5) . . . .
O40 Mo4 O21 Mo18 -100.3(3) . . . .
O7 Mo4 O21 Mo18 6.6(6) . . . .
O5 Mo4 O21 Mo18 1.1(3) . . . .
O5 Mo4 O21 Mo18 146.5(3) 4_565 . . .
O21 Mo4 O21 Mo18 166.57(14) 4_565 . . .
O68 Mo4 O21 Mo18 82.0(3) . . . .
Mo15 Mo4 O21 Mo18 -160.5(4) . . . .
O40 Mo4 O21 Mo15 60.2(3) . . . .
O7 Mo4 O21 Mo15 167.1(4) . . . .
O5 Mo4 O21 Mo15 161.5(3) . . . .
O5 Mo4 O21 Mo15 -53.0(4) 4_565 . . .
O21 Mo4 O21 Mo15 -32.9(3) 4_565 . . .
O68 Mo4 O21 Mo15 -117.5(3) . . . .
O90 Mo15 O21 Mo18 -76.8(5) . . . .
O26 Mo15 O21 Mo18 29.5(5) . . . .
O26 Mo15 O21 Mo18 137.0(5) 4_565 . . .
O21 Mo15 O21 Mo18 -176.5(3) 4_565 . . .
Mo4 Mo15 O21 Mo18 150.9(6) . . . .
O90 Mo15 O21 Mo4 132.3(3) . . . .
O26 Mo15 O21 Mo4 -121.4(3) . . . .
O26 Mo15 O21 Mo4 -13.9(5) 4_565 . . .
O21 Mo15 O21 Mo4 32.6(3) 4_565 . . .
O45 Mo5 O22 C15 176.8(12) . . . .
O27 Mo5 O22 C15 128.2(7) . . . .
O11 Mo5 O22 C15 -147.7(7) . . . .
S8 Mo5 O22 C15 45.3(6) . . . .
S7 Mo5 O22 C15 -57.2(6) . . . .
Mo17 Mo5 O22 C15 -5.9(6) . . . .
O45 Mo5 O22 K15 -93.6(12) . . . 3_667
O27 Mo5 O22 K15 -142.2(4) . . . 3_667
O11 Mo5 O22 K15 -58.1(3) . . . 3_667
S8 Mo5 O22 K15 135.0(3) . . . 3_667
S7 Mo5 O22 K15 32.5(3) . . . 3_667
Mo17 Mo5 O22 K15 83.7(3) . . . 3_667
O45 Mo5 O22 K6 -0.3(14) . . . .
O27 Mo5 O22 K6 -48.8(4) . . . .
O11 Mo5 O22 K6 35.2(3) . . . .
S8 Mo5 O22 K6 -131.7(3) . . . .
S7 Mo5 O22 K6 125.8(3) . . . .
Mo17 Mo5 O22 K6 177.1(3) . . . .
O105 K6 O22 C15 75.6(5) . . . .
O70 K6 O22 C15 -114.2(5) . . . .
O52 K6 O22 C15 -61.1(5) . . . .
O34 K6 O22 C15 -164.5(5) . . . .
O109 K6 O22 C15 116.0(6) 3_667 . . .
O74 K6 O22 C15 42.2(6) . . . .
O68 K6 O22 C15 -81.2(10) . . . .
O67 K6 O22 C15 136.7(5) . . . .
O28 K6 O22 C15 -3.0(5) . . . .
Mo8 K6 O22 C15 -136.8(5) . . . .
Mo6 K6 O22 C15 16.5(6) . . . .
O105 K6 O22 Mo5 -106.9(4) . . . .
O70 K6 O22 Mo5 63.3(3) . . . .
O52 K6 O22 Mo5 116.4(3) . . . .
O34 K6 O22 Mo5 13.0(5) . . . .
O109 K6 O22 Mo5 -66.4(5) 3_667 . . .
O74 K6 O22 Mo5 -140.2(3) . . . .
O68 K6 O22 Mo5 96.3(9) . . . .
O67 K6 O22 Mo5 -45.8(4) . . . .
O28 K6 O22 Mo5 174.5(4) . . . .
Mo8 K6 O22 Mo5 40.7(3) . . . .
Mo6 K6 O22 Mo5 -165.9(2) . . . .
O105 K6 O22 K15 -8.5(3) . . . 3_667
O70 K6 O22 K15 161.7(3) . . . 3_667
O52 K6 O22 K15 -145.1(3) . . . 3_667
O34 K6 O22 K15 111.5(4) . . . 3_667
O109 K6 O22 K15 32.0(5) 3_667 . . 3_667
O74 K6 O22 K15 -41.8(4) . . . 3_667
O68 K6 O22 K15 -165.3(9) . . . 3_667
O67 K6 O22 K15 52.6(3) . . . 3_667
O28 K6 O22 K15 -87.1(3) . . . 3_667
Mo8 K6 O22 K15 139.2(3) . . . 3_667
Mo6 K6 O22 K15 -67.5(3) . . . 3_667
O41 Mo1 O23 C20 -171.9(8) . . . .
O9 Mo1 O23 C20 126.0(7) . . . .
O25 Mo1 O23 C20 -150.2(7) . . . .
S3 Mo1 O23 C20 42.4(6) . . . .
S6 Mo1 O23 C20 -59.5(6) . . . .
Mo7 Mo1 O23 C20 -9.5(6) . . . .
K3' Mo1 O23 C20 -172.8(6) 3_667 . . .
O41 Mo1 O23 Mo3 -26.5(8) . . . .
O9 Mo1 O23 Mo3 -88.6(3) . . . .
O25 Mo1 O23 Mo3 -4.75(18) . . . .
S3 Mo1 O23 Mo3 -172.21(14) . . . .
S6 Mo1 O23 Mo3 85.93(15) . . . .
Mo7 Mo1 O23 Mo3 135.96(13) . . . .
K3' Mo1 O23 Mo3 -27.4(2) 3_667 . . .
O67 Mo3 O23 C20 -161.9(17) . . . .
O11 Mo3 O23 C20 42.7(7) . . . .
O25 Mo3 O23 C20 148.9(7) . . . .
O13 Mo3 O23 C20 -46.8(7) . . . .
O20 Mo3 O23 C20 -117.3(7) . . . .
O67 Mo3 O23 Mo1 54.7(19) . . . .
O11 Mo3 O23 Mo1 -100.7(2) . . . .
O25 Mo3 O23 Mo1 5.5(2) . . . .
O13 Mo3 O23 Mo1 169.8(2) . . . .
O20 Mo3 O23 Mo1 99.3(3) . . . .
O94 Mo12 O24 Mo14 -77.9(9) . . . .
O24 Mo12 O24 Mo14 171.0(6) 4_565 . . .
O16 Mo12 O24 Mo14 71.8(10) 4_565 . . .
O16 Mo12 O24 Mo14 27.7(8) . . . .
Mo2 Mo12 O24 Mo14 60.6(8) . . . .
K12 Mo12 O24 Mo14 -162.4(10) . . . .
O94 Mo12 O24 K12 84.5(4) . . . .
O24 Mo12 O24 K12 -26.5(5) 4_565 . . .
O16 Mo12 O24 K12 -125.8(4) 4_565 . . .
O16 Mo12 O24 K12 -169.8(3) . . . .
Mo2 Mo12 O24 K12 -137.0(3) . . . .
O80 Mo14 O24 Mo12 106.0(8) . . . .
O66 Mo14 O24 Mo12 6.2(8) . . . .
S4 Mo14 O24 Mo12 -32.7(13) . . . .
S10 Mo14 O24 Mo12 -149.3(8) . . . .
O6 Mo14 O24 Mo12 -63.6(8) . . . .
Mo16 Mo14 O24 Mo12 -145.4(7) . . . .
O80 Mo14 O24 K12 -55.8(4) . . . .
O66 Mo14 O24 K12 -155.6(4) . . . .
S4 Mo14 O24 K12 165.5(5) . . . .
S10 Mo14 O24 K12 48.9(3) . . . .
O6 Mo14 O24 K12 134.6(4) . . . .
Mo16 Mo14 O24 K12 52.9(4) . . . .
O142 K12 O24 Mo12 -21.4(12) 2_547 . . .
O142 K12 O24 Mo12 -139.5(6) 3_567 . . .
O138 K12 O24 Mo12 151.9(5) 3_567 . . .
O138 K12 O24 Mo12 101.3(7) 2_547 . . .
O154 K12 O24 Mo12 -87.7(8) . . . .
O154 K12 O24 Mo12 -47.1(8) 4_565 . . .
O24 K12 O24 Mo12 18.7(3) 4_565 . . .
S10 K12 O24 Mo12 54.5(3) 4_565 . . .
S10 K12 O24 Mo12 151.4(3) . . . .
K11 K12 O24 Mo12 -177.2(3) 3_567 . . .
O142 K12 O24 Mo14 150.1(11) 2_547 . . .
O142 K12 O24 Mo14 31.9(7) 3_567 . . .
O138 K12 O24 Mo14 -36.7(6) 3_567 . . .
O138 K12 O24 Mo14 -87.3(7) 2_547 . . .
O154 K12 O24 Mo14 83.8(8) . . . .
O154 K12 O24 Mo14 124.3(7) 4_565 . . .
O24 K12 O24 Mo14 -169.89(18) 4_565 . . .
S10 K12 O24 Mo14 -134.0(3) 4_565 . . .
S10 K12 O24 Mo14 -37.2(2) . . . .
Mo12 K12 O24 Mo14 171.4(5) . . . .
K11 K12 O24 Mo14 -5.8(4) 3_567 . . .
O67 Mo3 O25 Mo1 178.1(4) . . . .
O11 Mo3 O25 Mo1 70.7(4) . . . .
O13 Mo3 O25 Mo1 -35.4(6) . . . .
O20 Mo3 O25 Mo1 -88.8(4) . . . .
O23 Mo3 O25 Mo1 -8.2(3) . . . .
O67 Mo3 O25 K3' -27.4(4) . . . 3_667
O11 Mo3 O25 K3' -134.8(3) . . . 3_667
O13 Mo3 O25 K3' 119.0(4) . . . 3_667
O20 Mo3 O25 K3' 65.6(4) . . . 3_667
O23 Mo3 O25 K3' 146.2(4) . . . 3_667
O41 Mo1 O25 Mo3 -178.7(4) . . . .
O9 Mo1 O25 Mo3 83.7(4) . . . .
S3 Mo1 O25 Mo3 41.5(7) . . . .
S6 Mo1 O25 Mo3 -75.9(4) . . . .
O23 Mo1 O25 Mo3 8.5(3) . . . .
Mo7 Mo1 O25 Mo3 -64.8(5) . . . .
K3' Mo1 O25 Mo3 160.0(5) 3_667 . . .
O41 Mo1 O25 K3' 21.3(3) . . . 3_667
O9 Mo1 O25 K3' -76.3(3) . . . 3_667
S3 Mo1 O25 K3' -118.6(4) . . . 3_667
S6 Mo1 O25 K3' 124.01(18) . . . 3_667
O23 Mo1 O25 K3' -151.5(3) . . . 3_667
Mo7 Mo1 O25 K3' 135.18(17) . . . 3_667
O90 Mo15 O26 Mo25 75.0(8) . . . .
O26 Mo15 O26 Mo25 -173.0(4) 4_565 . . .
O21 Mo15 O26 Mo25 -70.8(9) 4_565 . . .
O21 Mo15 O26 Mo25 -29.3(7) . . . .
Mo4 Mo15 O26 Mo25 -62.1(7) . . . .
O71 Mo25 O26 Mo15 -102.7(7) . . . .
O73 Mo25 O26 Mo15 -5.0(7) . . . .
S13 Mo25 O26 Mo15 36.8(11) . . . .
S1 Mo25 O26 Mo15 153.9(7) . . . .
O8 Mo25 O26 Mo15 66.0(7) . . . .
Mo19 Mo25 O26 Mo15 147.7(5) . . . .
K14 Mo25 O26 Mo15 -47.6(7) . . . .
O70 Mo8 O27 Mo5 -69.0(10) . . . .
O66 Mo8 O27 Mo5 -177.4(9) . . . .
O16 Mo8 O27 Mo5 68.5(12) . . . .
O13 Mo8 O27 Mo5 31.4(10) . . . .
O6 Mo8 O27 Mo5 112.1(10) . . . .
K6 Mo8 O27 Mo5 -34.3(10) . . . .
O45 Mo5 O27 Mo8 -116.3(10) . . . .
O11 Mo5 O27 Mo8 -21.3(10) . . . .
S8 Mo5 O27 Mo8 143.8(10) . . . .
S7 Mo5 O27 Mo8 38.9(13) . . . .
O22 Mo5 O27 Mo8 53.9(10) . . . .
Mo17 Mo5 O27 Mo8 136.6(9) . . . .
O105 K6 O28 C16 -77.6(6) . . . .
O70 K6 O28 C16 58.9(6) . . . .
O52 K6 O28 C16 115.8(5) . . . .
O34 K6 O28 C16 77.4(12) . . . .
O109 K6 O28 C16 -112.4(6) 3_667 . . .
O74 K6 O28 C16 -138.8(5) . . . .
O68 K6 O28 C16 162.7(5) . . . .
O67 K6 O28 C16 -41.4(6) . . . .
O22 K6 O28 C16 3.5(5) . . . .
Mo8 K6 O28 C16 42.7(6) . . . .
Mo6 K6 O28 C16 -158.3(5) . . . .
O74 Mo6 O29 Mo21 177.6(4) . . . .
O48 Mo6 O29 Mo21 -75.2(4) . . . .
O5 Mo6 O29 Mo21 32.4(7) . . . .
O7 Mo6 O29 Mo21 85.6(4) . . . .
O35 Mo6 O29 Mo21 6.0(3) . . . .
K6 Mo6 O29 Mo21 -173.3(2) . . . .
O74 Mo6 O29 K13 22.9(4) . . . .
O48 Mo6 O29 K13 130.1(4) . . . .
O5 Mo6 O29 K13 -122.3(4) . . . .
O7 Mo6 O29 K13 -69.1(4) . . . .
O35 Mo6 O29 K13 -148.7(4) . . . .
K6 Mo6 O29 K13 32.0(6) . . . .
O84 Mo21 O29 Mo6 -179.9(4) . . . .
O18 Mo21 O29 Mo6 -81.3(4) . . . .
S11 Mo21 O29 Mo6 -34.3(7) . . . .
S14 Mo21 O29 Mo6 78.0(4) . . . .
O35 Mo21 O29 Mo6 -6.2(4) . . . .
Mo22 Mo21 O29 Mo6 66.8(5) . . . .
O84 Mo21 O29 K13 -23.5(4) . . . .
O18 Mo21 O29 K13 75.2(3) . . . .
S11 Mo21 O29 K13 122.2(4) . . . .
S14 Mo21 O29 K13 -125.6(3) . . . .
O35 Mo21 O29 K13 150.3(3) . . . .
Mo22 Mo21 O29 K13 -136.8(2) . . . .
O126 K13 O29 Mo6 -177.9(8) . . . .
O127 K13 O29 Mo6 -73.9(7) . . . .
O127 K13 O29 Mo6 34.6(13) 4_565 . . .
O29 K13 O29 Mo6 79.1(4) 4_565 . . .
O126 K13 O29 Mo21 22.4(9) . . . .
O127 K13 O29 Mo21 126.4(7) . . . .
O127 K13 O29 Mo21 -125.1(12) 4_565 . . .
O29 K13 O29 Mo21 -80.6(4) 4_565 . . .
O83 Mo27 O30 Mo7 -129.8(3) . . . .
O37 Mo27 O30 Mo7 -32.0(2) . . . .
S16 Mo27 O30 Mo7 8.8(5) . . . .
S2 Mo27 O30 Mo7 127.1(2) . . . .
O19 Mo27 O30 Mo7 42.2(2) . . . .
Mo24 Mo27 O30 Mo7 109.5(2) . . . .
K9 Mo27 O30 Mo7 -85.1(3) 3_667 . . .
O83 Mo27 O30 K9 -44.7(3) . . . 3_667
O37 Mo27 O30 K9 53.1(2) . . . 3_667
S16 Mo27 O30 K9 93.9(4) . . . 3_667
S2 Mo27 O30 K9 -147.81(17) . . . 3_667
O19 Mo27 O30 K9 127.3(2) . . . 3_667
Mo24 Mo27 O30 K9 -165.4(2) . . . 3_667
O38 Mo7 O30 Mo27 131.2(3) . . . .
O37 Mo7 O30 Mo27 32.1(2) . . . .
O19 Mo7 O30 Mo27 -42.7(2) . . . .
S3 Mo7 O30 Mo27 -125.2(2) . . . .
S6 Mo7 O30 Mo27 -12.3(5) . . . .
Mo1 Mo7 O30 Mo27 -107.6(2) . . . .
K9 Mo7 O30 Mo27 79.4(3) 3_667 . . .
O38 Mo7 O30 K9 51.8(3) . . . 3_667
O37 Mo7 O30 K9 -47.3(2) . . . 3_667
O19 Mo7 O30 K9 -122.1(2) . . . 3_667
S3 Mo7 O30 K9 155.38(18) . . . 3_667
S6 Mo7 O30 K9 -91.7(4) . . . 3_667
Mo1 Mo7 O30 K9 173.03(17) . . . 3_667
O61 Mo20 O31 Mo22 -127.9(3) . . . .
O97 Mo20 O31 Mo22 -31.6(2) . . . .
S17 Mo20 O31 Mo22 128.8(2) . . . .
S18 Mo20 O31 Mo22 16.2(5) . . . .
O36 Mo20 O31 Mo22 42.1(2) . . . .
Mo29 Mo20 O31 Mo22 110.8(2) . . . .
O87 Mo22 O31 Mo20 127.8(3) . . . .
O97 Mo22 O31 Mo20 31.5(2) . . . .
O36 Mo22 O31 Mo20 -43.0(2) . . . .
S14 Mo22 O31 Mo20 -127.4(2) . . . .
S11 Mo22 O31 Mo20 -14.4(5) . . . .
Mo21 Mo22 O31 Mo20 -110.0(2) . . . .
O3 Mo31 O32 C8 -91.0(15) . . . .
O2 Mo31 O32 C8 113.9(9) . . . .
O96 Mo31 O32 C8 14.3(8) . . . .
O4 Mo31 O32 C8 -144.5(9) . . . .
O62 Mo31 O32 C8 -57.6(8) . . . .
K10 Mo31 O32 C8 119.2(8) . . . .
O3 Mo31 O32 Mo26 68.7(13) . . . .
O2 Mo31 O32 Mo26 -86.4(3) . . . .
O96 Mo31 O32 Mo26 174.0(3) . . . .
O4 Mo31 O32 Mo26 15.2(3) . . . .
O62 Mo31 O32 Mo26 102.1(2) . . . .
K10 Mo31 O32 Mo26 -81.1(3) . . . .
O88 Mo26 O32 C8 91.4(14) . . . .
O76 Mo26 O32 C8 -116.2(9) . . . .
O14 Mo26 O32 C8 -16.5(9) . . . .
O4 Mo26 O32 C8 144.4(9) . . . .
O53 Mo26 O32 C8 62.1(9) . . . .
O88 Mo26 O32 Mo31 -68.1(12) . . . .
O76 Mo26 O32 Mo31 84.2(3) . . . .
O14 Mo26 O32 Mo31 -176.0(3) . . . .
O4 Mo26 O32 Mo31 -15.1(3) . . . .
O53 Mo26 O32 Mo31 -97.5(3) . . . .
O50 Mo17 O33 Mo11 132.0(3) . . . .
O51 Mo17 O33 Mo11 33.4(2) . . . .
O10 Mo17 O33 Mo11 -41.5(2) . . . .
S8 Mo17 O33 Mo11 -125.2(2) . . . .
S7 Mo17 O33 Mo11 -9.9(6) . . . .
Mo5 Mo17 O33 Mo11 -112.8(2) . . . .
K16 Mo17 O33 Mo11 117.1(2) . . . .
O50 Mo17 O33 K11 -83.4(5) . . . .
O51 Mo17 O33 K11 178.0(5) . . . .
O10 Mo17 O33 K11 103.1(5) . . . .
S8 Mo17 O33 K11 19.4(5) . . . .
S7 Mo17 O33 K11 134.7(5) . . . .
Mo5 Mo17 O33 K11 31.8(6) . . . .
K16 Mo17 O33 K11 -98.3(5) . . . .
O56 Mo11 O33 Mo17 -129.4(3) . . . .
O51 Mo11 O33 Mo17 -33.4(2) . . . .
S5 Mo11 O33 Mo17 127.0(2) . . . .
S9 Mo11 O33 Mo17 12.3(6) . . . .
O10 Mo11 O33 Mo17 40.5(2) . . . .
Mo9 Mo11 O33 Mo17 112.0(2) . . . .
K3 Mo11 O33 Mo17 -167.79(16) . . . .
O56 Mo11 O33 K11 85.6(5) . . . .
O51 Mo11 O33 K11 -178.4(5) . . . .
S5 Mo11 O33 K11 -17.9(5) . . . .
S9 Mo11 O33 K11 -132.6(5) . . . .
O10 Mo11 O33 K11 -104.4(5) . . . .
Mo9 Mo11 O33 K11 -33.0(6) . . . .
K3 Mo11 O33 K11 47.2(5) . . . .
O138 K11 O33 Mo17 157.6(6) . . . .
O142 K11 O33 Mo17 95.9(7) . . . .
O65 K11 O33 Mo17 0.7(8) 3_567 . . .
O139 K11 O33 Mo17 172.0(5) . . . .
S5 K11 O33 Mo17 -123.5(4) . . . .
S8 K11 O33 Mo17 -14.9(3) . . . .
S10 K11 O33 Mo17 76.6(16) 3_567 . . .
Mo16 K11 O33 Mo17 5.4(11) 3_567 . . .
K8 K11 O33 Mo17 32.5(5) . . . .
K12 K11 O33 Mo17 117.5(4) 3_567 . . .
O138 K11 O33 Mo11 -65.1(9) . . . .
O142 K11 O33 Mo11 -126.8(6) . . . .
O65 K11 O33 Mo11 138.1(5) 3_567 . . .
O139 K11 O33 Mo11 -50.7(6) . . . .
S5 K11 O33 Mo11 13.8(4) . . . .
S8 K11 O33 Mo11 122.5(4) . . . .
S10 K11 O33 Mo11 -146.1(13) 3_567 . . .
Mo16 K11 O33 Mo11 142.7(7) 3_567 . . .
K8 K11 O33 Mo11 169.8(3) . . . .
K12 K11 O33 Mo11 -105.2(5) 3_567 . . .
O43 Mo2 O34 K6 -108.2(4) . . . 4_565
O20 Mo2 O34 K6 71.8(4) . . . 4_565
O13 Mo2 O34 K6 -2.4(4) 4_565 . . 4_565
O13 Mo2 O34 K6 146.1(5) . . . 4_565
O16 Mo2 O34 K6 -142.2(5) . . . 4_565
O16 Mo2 O34 K6 -74.1(4) 4_565 . . 4_565
Mo12 Mo2 O34 K6 -108.2(4) . . . 4_565
O43 Mo2 O34 K6 108.2(4) . . . .
O20 Mo2 O34 K6 -71.8(4) . . . .
O13 Mo2 O34 K6 -146.1(5) 4_565 . . .
O13 Mo2 O34 K6 2.4(4) . . . .
O16 Mo2 O34 K6 74.1(4) . . . .
O16 Mo2 O34 K6 142.2(5) 4_565 . . .
Mo12 Mo2 O34 K6 108.2(4) . . . .
O105 K6 O34 Mo2 76.9(6) . . . .
O70 K6 O34 Mo2 -54.6(4) . . . .
O52 K6 O34 Mo2 -109.4(5) . . . .
O109 K6 O34 Mo2 113.9(5) 3_667 . . .
O74 K6 O34 Mo2 146.2(4) . . . .
O68 K6 O34 Mo2 -167.4(5) . . . .
O67 K6 O34 Mo2 51.4(4) . . . .
O28 K6 O34 Mo2 -74.2(12) . . . .
O22 K6 O34 Mo2 -8.6(6) . . . .
Mo8 K6 O34 Mo2 -35.2(4) . . . .
Mo6 K6 O34 Mo2 170.4(3) . . . .
O105 K6 O34 K6 -73.9(5) . . . 4_565
O70 K6 O34 K6 154.6(3) . . . 4_565
O52 K6 O34 K6 99.8(3) . . . 4_565
O109 K6 O34 K6 -36.9(4) 3_667 . . 4_565
O74 K6 O34 K6 -4.6(5) . . . 4_565
O68 K6 O34 K6 41.8(3) . . . 4_565
O67 K6 O34 K6 -99.4(3) . . . 4_565
O28 K6 O34 K6 135.0(9) . . . 4_565
O22 K6 O34 K6 -159.39(19) . . . 4_565
Mo8 K6 O34 K6 174.0(3) . . . 4_565
Mo6 K6 O34 K6 19.6(5) . . . 4_565
O74 Mo6 O35 C11 153.8(16) . . . .
O48 Mo6 O35 C11 -40.7(7) . . . .
O29 Mo6 O35 C11 -145.7(7) . . . .
O5 Mo6 O35 C11 49.0(7) . . . .
O7 Mo6 O35 C11 119.8(7) . . . .
K6 Mo6 O35 C11 33.6(8) . . . .
O74 Mo6 O35 Mo21 -64.5(17) . . . .
O48 Mo6 O35 Mo21 101.0(2) . . . .
O29 Mo6 O35 Mo21 -4.0(2) . . . .
O5 Mo6 O35 Mo21 -169.2(2) . . . .
O7 Mo6 O35 Mo21 -98.4(3) . . . .
K6 Mo6 O35 Mo21 175.4(2) . . . .
O84 Mo21 O35 C11 169.1(9) . . . .
O18 Mo21 O35 C11 -127.5(7) . . . .
O29 Mo21 O35 C11 148.5(7) . . . .
S11 Mo21 O35 C11 -43.1(6) . . . .
S14 Mo21 O35 C11 58.9(6) . . . .
Mo22 Mo21 O35 C11 8.8(6) . . . .
O84 Mo21 O35 Mo6 24.1(10) . . . .
O18 Mo21 O35 Mo6 87.5(3) . . . .
O29 Mo21 O35 Mo6 3.5(2) . . . .
S11 Mo21 O35 Mo6 171.94(15) . . . .
S14 Mo21 O35 Mo6 -86.05(15) . . . .
Mo22 Mo21 O35 Mo6 -136.24(13) . . . .
O87 Mo22 O36 C10 178.4(12) . . . .
O31 Mo22 O36 C10 -138.4(8) . . . .
O97 Mo22 O36 C10 147.2(8) . . . .
S14 Mo22 O36 C10 -46.9(7) . . . .
S11 Mo22 O36 C10 55.7(7) . . . .
Mo21 Mo22 O36 C10 4.6(7) . . . .
O87 Mo22 O36 Mo20 -6.8(13) . . . .
O31 Mo22 O36 Mo20 36.4(2) . . . .
O97 Mo22 O36 Mo20 -38.0(2) . . . .
S14 Mo22 O36 Mo20 127.86(16) . . . .
S11 Mo22 O36 Mo20 -129.46(17) . . . .
Mo21 Mo22 O36 Mo20 179.40(14) . . . .
O61 Mo20 O36 C10 -179(37) . . . .
O31 Mo20 O36 C10 138.1(8) . . . .
O97 Mo20 O36 C10 -146.7(8) . . . .
S17 Mo20 O36 C10 48.0(7) . . . .
S18 Mo20 O36 C10 -54.4(7) . . . .
Mo29 Mo20 O36 C10 -3.3(7) . . . .
O61 Mo20 O36 Mo22 6.2(12) . . . .
O31 Mo20 O36 Mo22 -36.8(2) . . . .
O97 Mo20 O36 Mo22 38.5(2) . . . .
S17 Mo20 O36 Mo22 -126.82(17) . . . .
S18 Mo20 O36 Mo22 130.74(17) . . . .
Mo29 Mo20 O36 Mo22 -178.10(14) . . . .
O38 Mo7 O37 Mo27 -127.8(3) . . . .
O30 Mo7 O37 Mo27 -31.5(2) . . . .
O19 Mo7 O37 Mo27 43.6(2) . . . .
S3 Mo7 O37 Mo27 15.0(5) . . . .
S6 Mo7 O37 Mo27 128.7(2) . . . .
Mo1 Mo7 O37 Mo27 107.0(2) . . . .
K9 Mo7 O37 Mo27 -100.5(3) 3_667 . . .
O38 Mo7 O37 K16 88.8(4) . . . .
O30 Mo7 O37 K16 -174.9(4) . . . .
O19 Mo7 O37 K16 -99.8(4) . . . .
S3 Mo7 O37 K16 -128.4(3) . . . .
S6 Mo7 O37 K16 -14.7(3) . . . .
Mo1 Mo7 O37 K16 -36.4(5) . . . .
K9 Mo7 O37 K16 116.1(4) 3_667 . . .
O38 Mo7 O37 K9 -27.3(4) . . . 3_667
O30 Mo7 O37 K9 68.9(3) . . . 3_667
O19 Mo7 O37 K9 144.1(3) . . . 3_667
S3 Mo7 O37 K9 115.5(3) . . . 3_667
S6 Mo7 O37 K9 -130.9(3) . . . 3_667
Mo1 Mo7 O37 K9 -152.5(2) . . . 3_667
O83 Mo27 O37 Mo7 128.4(3) . . . .
O30 Mo27 O37 Mo7 31.6(2) . . . .
S16 Mo27 O37 Mo7 -129.7(2) . . . .
S2 Mo27 O37 Mo7 -15.3(5) . . . .
O19 Mo27 O37 Mo7 -43.1(2) . . . .
Mo24 Mo27 O37 Mo7 -112.1(2) . . . .
K9 Mo27 O37 Mo7 107.7(3) 3_667 . . .
O83 Mo27 O37 K16 -92.6(4) . . . .
O30 Mo27 O37 K16 170.6(4) . . . .
S16 Mo27 O37 K16 9.3(4) . . . .
S2 Mo27 O37 K16 123.7(4) . . . .
O19 Mo27 O37 K16 95.8(4) . . . .
Mo24 Mo27 O37 K16 26.9(5) . . . .
K9 Mo27 O37 K16 -113.4(4) 3_667 . . .
O83 Mo27 O37 K9 20.7(3) . . . 3_667
O30 Mo27 O37 K9 -76.1(3) . . . 3_667
S16 Mo27 O37 K9 122.7(2) . . . 3_667
S2 Mo27 O37 K9 -123.0(3) . . . 3_667
O19 Mo27 O37 K9 -150.8(3) . . . 3_667
Mo24 Mo27 O37 K9 140.3(2) . . . 3_667
O137 K16 O37 Mo7 -178.4(6) . . . .
O50 K16 O37 Mo7 112.8(5) . . . .
O151 K16 O37 Mo7 -83.5(10) . . . .
O45 K16 O37 Mo7 68.9(3) . . . .
S6 K16 O37 Mo7 11.4(2) . . . .
S7 K16 O37 Mo7 37.5(5) . . . .
S16 K16 O37 Mo7 126.6(3) . . . .
S15 K16 O37 Mo7 -66.8(3) 3_667 . . .
Mo17 K16 O37 Mo7 82.9(5) . . . .
K9 K16 O37 Mo7 -116.8(4) 3_667 . . .
O137 K16 O37 Mo27 48.0(7) . . . .
O50 K16 O37 Mo27 -20.8(7) . . . .
O151 K16 O37 Mo27 142.8(9) . . . .
O45 K16 O37 Mo27 -64.8(4) . . . .
S6 K16 O37 Mo27 -122.2(4) . . . .
S7 K16 O37 Mo27 -96.1(4) . . . .
S16 K16 O37 Mo27 -7.0(3) . . . .
S15 K16 O37 Mo27 159.5(3) 3_667 . . .
Mo17 K16 O37 Mo27 -50.8(6) . . . .
K9 K16 O37 Mo27 109.6(4) 3_667 . . .
O137 K16 O37 K9 -61.6(6) . . . 3_667
O50 K16 O37 K9 -130.4(5) . . . 3_667
O151 K16 O37 K9 33.2(10) . . . 3_667
O45 K16 O37 K9 -174.4(3) . . . 3_667
S6 K16 O37 K9 128.2(3) . . . 3_667
S7 K16 O37 K9 154.3(3) . . . 3_667
S16 K16 O37 K9 -116.6(3) . . . 3_667
S15 K16 O37 K9 49.9(3) 3_667 . . 3_667
Mo17 K16 O37 K9 -160.4(4) . . . 3_667
O42 Mo9 O39 Mo10 131.6(3) . . . .
O60 Mo9 O39 Mo10 34.1(2) . . . .
S5 Mo9 O39 Mo10 -126.8(2) . . . .
S9 Mo9 O39 Mo10 -12.3(5) . . . .
O15 Mo9 O39 Mo10 -40.2(2) . . . .
Mo11 Mo9 O39 Mo10 -111.2(2) . . . .
K3 Mo9 O39 Mo10 169.23(15) . . . .
K3' Mo9 O39 Mo10 126.9(2) . . . .
O72 Mo10 O39 Mo9 -132.2(3) . . . .
O60 Mo10 O39 Mo9 -34.1(2) . . . .
O15 Mo10 O39 Mo9 41.3(2) . . . .
S12 Mo10 O39 Mo9 125.4(2) . . . .
S15 Mo10 O39 Mo9 9.3(5) . . . .
Mo13 Mo10 O39 Mo9 114.2(2) . . . .
O9 Mo1 O41 K5 -43.2(8) . . . 3_667
O25 Mo1 O41 K5 -120.9(8) . . . 3_667
S3 Mo1 O41 K5 43.8(8) . . . 3_667
S6 Mo1 O41 K5 149.6(7) . . . 3_667
O23 Mo1 O41 K5 -101.1(10) . . . 3_667
Mo7 Mo1 O41 K5 96.7(8) . . . 3_667
K3' Mo1 O41 K5 -100.0(8) 3_667 . . 3_667
O9 Mo1 O41 K3' 56.8(3) . . . 3_667
O25 Mo1 O41 K3' -20.9(3) . . . 3_667
S3 Mo1 O41 K3' 143.80(18) . . . 3_667
S6 Mo1 O41 K3' -110.42(19) . . . 3_667
O23 Mo1 O41 K3' -1.1(8) . . . 3_667
Mo7 Mo1 O41 K3' -163.33(16) . . . 3_667
O39 Mo9 O42 K3 115.1(3) . . . .
O60 Mo9 O42 K3 -174.9(3) . . . .
S5 Mo9 O42 K3 25.3(3) . . . .
S9 Mo9 O42 K3 -81.3(3) . . . .
O15 Mo9 O42 K3 148.4(9) . . . .
Mo11 Mo9 O42 K3 -27.8(3) . . . .
K3' Mo9 O42 K3 -70.6(4) . . . .
O39 Mo9 O42 K5 -46.8(5) . . . .
O60 Mo9 O42 K5 23.1(6) . . . .
S5 Mo9 O42 K5 -136.7(5) . . . .
S9 Mo9 O42 K5 116.7(5) . . . .
O15 Mo9 O42 K5 -13.6(15) . . . .
Mo11 Mo9 O42 K5 170.2(5) . . . .
K3 Mo9 O42 K5 -162.0(8) . . . .
K3' Mo9 O42 K5 127.5(8) . . . .
O39 Mo9 O42 K3' -174.3(4) . . . .
O60 Mo9 O42 K3' -104.4(4) . . . .
S5 Mo9 O42 K3' 95.9(4) . . . .
S9 Mo9 O42 K3' -10.8(4) . . . .
O15 Mo9 O42 K3' -141.1(10) . . . .
Mo11 Mo9 O42 K3' 42.7(4) . . . .
K3 Mo9 O42 K3' 70.6(4) . . . .
O111 K3 O42 Mo9 -87.8(5) . . . .
O56 K3 O42 Mo9 111.0(4) 4_575 . . .
O56 K3 O42 Mo9 39.6(4) . . . .
O42 K3 O42 Mo9 -179.6(2) 4_575 . . .
K3' K3 O42 Mo9 114.7(4) . . . .
O139 K3 O42 Mo9 -38.1(9) 4_575 . . .
O139 K3 O42 Mo9 -26.7(7) . . . .
O101 K3 O42 Mo9 -97.0(5) . . . .
O104 K3 O42 Mo9 107.2(4) . . . .
S5 K3 O42 Mo9 -18.7(3) . . . .
S5 K3 O42 Mo9 -156.2(3) 4_575 . . .
O111 K3 O42 K5 80.6(4) . . . .
O56 K3 O42 K5 -80.6(4) 4_575 . . .
O56 K3 O42 K5 -152.0(2) . . . .
O42 K3 O42 K5 -11.2(3) 4_575 . . .
K3' K3 O42 K5 -76.9(3) . . . .
O139 K3 O42 K5 130.3(7) 4_575 . . .
O139 K3 O42 K5 141.7(6) . . . .
O101 K3 O42 K5 71.4(4) . . . .
O104 K3 O42 K5 -84.4(3) . . . .
S5 K3 O42 K5 149.7(3) . . . .
S5 K3 O42 K5 12.2(4) 4_575 . . .
O111 K3 O42 K3' 157.6(4) . . . .
O56 K3 O42 K3' -3.6(4) 4_575 . . .
O56 K3 O42 K3' -75.1(3) . . . .
O42 K3 O42 K3' 65.7(2) 4_575 . . .
O139 K3 O42 K3' -152.7(8) 4_575 . . .
O139 K3 O42 K3' -141.4(6) . . . .
O101 K3 O42 K3' 148.4(4) . . . .
O104 K3 O42 K3' -7.5(3) . . . .
S5 K3 O42 K3' -133.4(2) . . . .
S5 K3 O42 K3' 89.1(3) 4_575 . . .
O160 K5 O42 Mo9 -9.0(7) . . . .
O160 K5 O42 Mo9 -173.4(15) 4_575 . . .
O156 K5 O42 Mo9 6.1(7) . . . .
O156 K5 O42 Mo9 146.2(12) 4_575 . . .
O132 K5 O42 Mo9 -46.0(10) . . . .
O42 K5 O42 Mo9 174.8(4) 4_575 . . .
O41 K5 O42 Mo9 -128.1(5) 2_657 . . .
O41 K5 O42 Mo9 -73.7(5) 3_667 . . .
O120 K5 O42 Mo9 90.2(6) . . . .
O155 K5 O42 Mo9 43.9(8) . . . .
O155 K5 O42 Mo9 111.7(8) 4_575 . . .
O160 K5 O42 K3 -172.9(5) . . . .
O160 K5 O42 K3 22.7(16) 4_575 . . .
O156 K5 O42 K3 -157.8(5) . . . .
O156 K5 O42 K3 -17.8(12) 4_575 . . .
O132 K5 O42 K3 150.1(8) . . . .
O42 K5 O42 K3 10.8(3) 4_575 . . .
O41 K5 O42 K3 67.9(3) 2_657 . . .
O41 K5 O42 K3 122.4(3) 3_667 . . .
O120 K5 O42 K3 -73.7(4) . . . .
O155 K5 O42 K3 -120.1(6) . . . .
O155 K5 O42 K3 -52.2(7) 4_575 . . .
O160 K5 O42 K3' 129.5(5) . . . .
O160 K5 O42 K3' -34.9(16) 4_575 . . .
O156 K5 O42 K3' 144.6(5) . . . .
O156 K5 O42 K3' -75.3(12) 4_575 . . .
O132 K5 O42 K3' 92.5(9) . . . .
O42 K5 O42 K3' -46.7(3) 4_575 . . .
O41 K5 O42 K3' 10.3(3) 2_657 . . .
O41 K5 O42 K3' 64.8(2) 3_667 . . .
O120 K5 O42 K3' -131.3(4) . . . .
O155 K5 O42 K3' -177.6(6) . . . .
O155 K5 O42 K3' -109.8(7) 4_575 . . .
O104 K3' O42 Mo9 -30(3) . . . .
K3 K3' O42 Mo9 -105.4(4) . . . .
O42 K3' O42 Mo9 -165.1(3) 4_575 . . .
O25 K3' O42 Mo9 117.7(5) 2_657 . . .
O25 K3' O42 Mo9 49.6(5) 3_667 . . .
K4 K3' O42 Mo9 -42.1(6) . . . .
O41 K3' O42 Mo9 90.7(4) 3_667 . . .
O41 K3' O42 Mo9 140.2(4) 2_657 . . .
O56 K3' O42 Mo9 -49.1(4) . . . .
O56 K3' O42 Mo9 -103.4(4) 4_575 . . .
K5 K3' O42 Mo9 149.3(5) . . . .
O104 K3' O42 K3 75(3) . . . .
O42 K3' O42 K3 -59.72(19) 4_575 . . .
O25 K3' O42 K3 -136.8(5) 2_657 . . .
O25 K3' O42 K3 155.0(3) 3_667 . . .
K4 K3' O42 K3 63.4(3) . . . .
O41 K3' O42 K3 -163.9(3) 3_667 . . .
O41 K3' O42 K3 -114.4(2) 2_657 . . .
O56 K3' O42 K3 56.28(19) . . . .
O56 K3' O42 K3 2.1(2) 4_575 . . .
K5 K3' O42 K3 -105.3(2) . . . .
O104 K3' O42 K5 -179(3) . . . .
K3 K3' O42 K5 105.3(2) . . . .
O42 K3' O42 K5 45.6(2) 4_575 . . .
O25 K3' O42 K5 -31.5(5) 2_657 . . .
O25 K3' O42 K5 -99.7(3) 3_667 . . .
K4 K3' O42 K5 168.7(3) . . . .
O41 K3' O42 K5 -58.59(18) 3_667 . . .
O41 K3' O42 K5 -9.1(2) 2_657 . . .
O56 K3' O42 K5 161.6(2) . . . .
O56 K3' O42 K5 107.4(3) 4_575 . . .
O82 Mo24 O44 Mo16 126.3(3) . . . .
O59 Mo24 O44 Mo16 31.2(2) . . . .
S16 Mo24 O44 Mo16 -16.2(5) . . . .
S2 Mo24 O44 Mo16 -130.9(2) . . . .
O17 Mo24 O44 Mo16 -43.7(2) . . . .
Mo27 Mo24 O44 Mo16 -111.0(2) . . . .
O65 Mo16 O44 Mo24 -131.8(3) . . . .
O59 Mo16 O44 Mo24 -31.5(2) . . . .
O17 Mo16 O44 Mo24 44.4(2) . . . .
S4 Mo16 O44 Mo24 9.8(5) . . . .
S10 Mo16 O44 Mo24 125.9(2) . . . .
Mo14 Mo16 O44 Mo24 109.4(2) . . . .
K11 Mo16 O44 Mo24 -168.7(3) 3_567 . . .
O27 Mo5 O45 K16 -177.2(3) . . . .
O11 Mo5 O45 K16 102.3(3) . . . .
S8 Mo5 O45 K16 -93.4(3) . . . .
S7 Mo5 O45 K16 11.7(3) . . . .
O22 Mo5 O45 K16 136.3(11) . . . .
Mo17 Mo5 O45 K16 -41.0(3) . . . .
O37 K16 O45 Mo5 -157.1(3) . . . .
O137 K16 O45 Mo5 107.7(7) . . . .
O50 K16 O45 Mo5 57.7(3) . . . .
O151 K16 O45 Mo5 0.8(8) . . . .
S6 K16 O45 Mo5 -97.1(3) . . . .
S7 K16 O45 Mo5 -9.2(2) . . . .
S16 K16 O45 Mo5 148.5(3) . . . .
S15 K16 O45 Mo5 -79.2(4) 3_667 . . .
Mo17 K16 O45 Mo5 34.6(3) . . . .
K9 K16 O45 Mo5 -161.2(3) 3_667 . . .
O92 Mo29 O46 Mo19 128.9(3) . . . .
O49 Mo29 O46 Mo19 33.5(2) . . . .
S17 Mo29 O46 Mo19 -126.5(2) . . . .
S18 Mo29 O46 Mo19 -10.0(6) . . . .
O57 Mo29 O46 Mo19 -41.1(2) . . . .
Mo20 Mo29 O46 Mo19 -109.8(2) . . . .
K1 Mo29 O46 Mo19 85.3(2) . . . .
O69 Mo19 O46 Mo29 -129.1(3) . . . .
O49 Mo19 O46 Mo29 -33.5(2) . . . .
O57 Mo19 O46 Mo29 41.6(2) . . . .
S13 Mo19 O46 Mo29 127.3(2) . . . .
S1 Mo19 O46 Mo29 16.1(5) . . . .
Mo25 Mo19 O46 Mo29 110.8(2) . . . .
O12 Mo23 O47 Mo23 11.7(14) . . . 4_565
O89 Mo23 O47 Mo23 -94.7(14) . . . 4_565
O79 Mo23 O47 Mo23 133.0(12) . . . 4_565
O81 Mo23 O47 Mo23 -180(100) . . . 4_565
O63 Mo23 O47 Mo23 98.8(14) . . . 4_565
O74 Mo6 O48 Mo13 -122.8(9) . . . .
O29 Mo6 O48 Mo13 129.2(9) . . . .
O5 Mo6 O48 Mo13 -18.5(9) . . . .
O7 Mo6 O48 Mo13 4.5(14) . . . .
O35 Mo6 O48 Mo13 59.6(9) . . . .
K6 Mo6 O48 Mo13 -85.5(9) . . . .
O58 Mo13 O48 Mo6 -75.9(9) . . . .
O55 Mo13 O48 Mo6 21.6(9) . . . .
S12 Mo13 O48 Mo6 61.9(11) . . . .
S15 Mo13 O48 Mo6 -176.5(9) . . . .
Mo10 Mo13 O48 Mo6 176.3(7) . . . .
O92 Mo29 O49 Mo19 -128.8(3) . . . .
O46 Mo29 O49 Mo19 -33.1(2) . . . .
S17 Mo29 O49 Mo19 12.0(5) . . . .
S18 Mo29 O49 Mo19 127.6(2) . . . .
O57 Mo29 O49 Mo19 42.3(2) . . . .
Mo20 Mo29 O49 Mo19 110.6(2) . . . .
K1 Mo29 O49 Mo19 -129.6(3) . . . .
O92 Mo29 O49 K1 0.8(3) . . . .
O46 Mo29 O49 K1 96.5(2) . . . .
S17 Mo29 O49 K1 141.6(3) . . . .
S18 Mo29 O49 K1 -102.80(16) . . . .
O57 Mo29 O49 K1 171.9(3) . . . .
Mo20 Mo29 O49 K1 -119.77(19) . . . .
O69 Mo19 O49 Mo29 132.3(3) . . . .
O46 Mo19 O49 Mo29 33.1(2) . . . .
O57 Mo19 O49 Mo29 -42.7(2) . . . .
S13 Mo19 O49 Mo29 -7.9(5) . . . .
S1 Mo19 O49 Mo29 -124.6(2) . . . .
Mo25 Mo19 O49 Mo29 -108.2(3) . . . .
O69 Mo19 O49 K1 28.6(4) . . . .
O46 Mo19 O49 K1 -70.6(3) . . . .
O57 Mo19 O49 K1 -146.4(4) . . . .
S13 Mo19 O49 K1 -111.6(4) . . . .
S1 Mo19 O49 K1 131.7(3) . . . .
Mo25 Mo19 O49 K1 148.08(18) . . . .
O77 K1 O49 Mo29 90.7(3) . . . .
O106 K1 O49 Mo29 -93.1(3) . . . .
O69 K1 O49 Mo29 -166.7(3) 3_566 . . .
O144 K1 O49 Mo29 10.6(11) . . . .
O106 K1 O49 Mo29 -177.7(3) 3_566 . . .
O92 K1 O49 Mo29 -0.5(2) . . . .
O157 K1 O49 Mo29 -23.9(17) . . . .
Mo32 K1 O49 Mo29 104.7(2) . . . .
K1 K1 O49 Mo29 -136.4(2) 3_566 . . .
O77 K1 O49 Mo19 -162.0(4) . . . .
O106 K1 O49 Mo19 14.2(4) . . . .
O69 K1 O49 Mo19 -59.5(6) 3_566 . . .
O144 K1 O49 Mo19 117.9(11) . . . .
O106 K1 O49 Mo19 -70.4(4) 3_566 . . .
O92 K1 O49 Mo19 106.8(4) . . . .
O157 K1 O49 Mo19 83.4(18) . . . .
Mo29 K1 O49 Mo19 107.3(4) . . . .
Mo32 K1 O49 Mo19 -148.0(4) . . . .
K1 K1 O49 Mo19 -29.2(3) 3_566 . . .
O33 Mo17 O50 K16 -162.9(4) . . . .
O51 Mo17 O50 K16 -92.7(4) . . . .
O10 Mo17 O50 K16 -133.6(11) . . . .
S8 Mo17 O50 K16 107.1(3) . . . .
S7 Mo17 O50 K16 0.4(4) . . . .
Mo5 Mo17 O50 K16 53.9(4) . . . .
O37 K16 O50 Mo17 -110.8(5) . . . .
O137 K16 O50 Mo17 167.7(7) . . . .
O151 K16 O50 Mo17 79.2(6) . . . .
O45 K16 O50 Mo17 -61.1(4) . . . .
S6 K16 O50 Mo17 -37.1(5) . . . .
S7 K16 O50 Mo17 -0.3(3) . . . .
S16 K16 O50 Mo17 -122.5(4) . . . .
S15 K16 O50 Mo17 68.6(6) 3_667 . . .
K9 K16 O50 Mo17 -167.6(4) 3_667 . . .
O50 Mo17 O51 Mo11 -127.1(3) . . . .
O33 Mo17 O51 Mo11 -33.0(2) . . . .
O10 Mo17 O51 Mo11 44.0(2) . . . .
S8 Mo17 O51 Mo11 12.6(5) . . . .
S7 Mo17 O51 Mo11 129.0(2) . . . .
Mo5 Mo17 O51 Mo11 112.0(2) . . . .
K16 Mo17 O51 Mo11 -166.6(2) . . . .
O50 Mo17 O51 K15 91.1(4) . . . .
O33 Mo17 O51 K15 -174.7(4) . . . .
O10 Mo17 O51 K15 -97.7(4) . . . .
S8 Mo17 O51 K15 -129.2(4) . . . .
S7 Mo17 O51 K15 -12.8(4) . . . .
Mo5 Mo17 O51 K15 -29.7(5) . . . .
K16 Mo17 O51 K15 51.6(4) . . . .
O56 Mo11 O51 Mo17 129.0(3) . . . .
O33 Mo11 O51 Mo17 32.9(2) . . . .
S5 Mo11 O51 Mo17 -9.0(5) . . . .
S9 Mo11 O51 Mo17 -127.9(2) . . . .
O10 Mo11 O51 Mo17 -43.0(2) . . . .
Mo9 Mo11 O51 Mo17 -110.1(2) . . . .
K3 Mo11 O51 Mo17 130.7(2) . . . .
O56 Mo11 O51 K15 -91.4(5) . . . .
O33 Mo11 O51 K15 172.5(5) . . . .
S5 Mo11 O51 K15 130.6(5) . . . .
S9 Mo11 O51 K15 11.7(5) . . . .
O10 Mo11 O51 K15 96.6(5) . . . .
Mo9 Mo11 O51 K15 29.6(6) . . . .
K3 Mo11 O51 K15 -89.7(5) . . . .
O105 K15 O51 Mo17 -118.9(5) 3_667 . . .
O22 K15 O51 Mo17 -178(3) 3_667 . . .
O151 K15 O51 Mo17 -69.4(6) . . . .
C15 K15 O51 Mo17 -40(2) 3_667 . . .
S7 K15 O51 Mo17 80.9(6) 3_667 . . .
S7 K15 O51 Mo17 9.8(3) . . . .
S9 K15 O51 Mo17 123.5(3) . . . .
K6 K15 O51 Mo17 -130.9(4) 3_667 . . .
K15 K15 O51 Mo17 43.8(5) 3_667 . . .
K4 K15 O51 Mo17 -160.0(3) . . . .
O105 K15 O51 Mo11 109.0(4) 3_667 . . .
O22 K15 O51 Mo11 50(3) 3_667 . . .
O151 K15 O51 Mo11 158.4(6) . . . .
C15 K15 O51 Mo11 -172(2) 3_667 . . .
S7 K15 O51 Mo11 -51.3(8) 3_667 . . .
S7 K15 O51 Mo11 -122.4(4) . . . .
S9 K15 O51 Mo11 -8.7(3) . . . .
K6 K15 O51 Mo11 96.9(5) 3_667 . . .
K15 K15 O51 Mo11 -88.4(5) 3_667 . . .
K4 K15 O51 Mo11 67.8(4) . . . .
O55 Mo18 O52 K6 -71.8(4) . . . .
O73 Mo18 O52 K6 178.4(4) . . . .
O21 Mo18 O52 K6 89.0(4) . . . .
O5 Mo18 O52 K6 18.6(4) . . . .
O8 Mo18 O52 K6 118.0(19) . . . .
K14 Mo18 O52 K6 167.3(5) . . . .
O105 K6 O52 Mo18 50.1(7) . . . .
O70 K6 O52 Mo18 176.5(4) . . . .
O34 K6 O52 Mo18 -122.3(4) . . . .
O109 K6 O52 Mo18 -53.6(7) 3_667 . . .
O74 K6 O52 Mo18 -1.8(5) . . . .
O68 K6 O52 Mo18 -64.1(4) . . . .
O67 K6 O52 Mo18 177.7(8) . . . .
O28 K6 O52 Mo18 68.8(4) . . . .
O22 K6 O52 Mo18 123.1(4) . . . .
Mo8 K6 O52 Mo18 179.2(4) . . . .
Mo6 K6 O52 Mo18 0.8(4) . . . .
O88 Mo26 O53 C2 -131.8(9) . . . .
O76 Mo26 O53 C2 51(2) . . . .
O14 Mo26 O53 C2 123.5(9) . . . .
O4 Mo26 O53 C2 -29.9(9) . . . .
O32 Mo26 O53 C2 41.4(9) . . . .
O1 Mo28 O54 C4 -113.0(8) . . . .
O91 Mo28 O54 C4 97.7(12) . . . .
O79 Mo28 O54 C4 -13.1(8) . . . .
O78 Mo28 O54 C4 146.6(8) . . . .
O63 Mo28 O54 C4 58.9(8) . . . .
O1 Mo28 O54 Mo30 85.3(3) . . . .
O91 Mo28 O54 Mo30 -63.9(10) . . . .
O79 Mo28 O54 Mo30 -174.8(3) . . . .
O78 Mo28 O54 Mo30 -15.0(2) . . . .
O63 Mo28 O54 Mo30 -102.8(2) . . . .
O64 Mo30 O54 C4 114.4(8) . . . .
O95 Mo30 O54 C4 -99.4(14) . . . .
O93 Mo30 O54 C4 15.8(8) . . . .
O78 Mo30 O54 C4 -146.5(9) . . . .
O86 Mo30 O54 C4 -62.8(8) . . . .
O64 Mo30 O54 Mo28 -84.1(3) . . . .
O95 Mo30 O54 Mo28 62.1(12) . . . .
O93 Mo30 O54 Mo28 177.3(3) . . . .
O78 Mo30 O54 Mo28 15.0(2) . . . .
O86 Mo30 O54 Mo28 98.6(3) . . . .
O52 Mo18 O55 Mo13 79.8(11) . . . .
O73 Mo18 O55 Mo13 -171.9(11) . . . .
O21 Mo18 O55 Mo13 -58.6(14) . . . .
O5 Mo18 O55 Mo13 -21.5(11) . . . .
O8 Mo18 O55 Mo13 -101.5(11) . . . .
K14 Mo18 O55 Mo13 155.5(10) . . . .
O58 Mo13 O55 Mo18 105.6(11) . . . .
O48 Mo13 O55 Mo18 10.9(11) . . . .
S12 Mo13 O55 Mo18 -153.8(11) . . . .
S15 Mo13 O55 Mo18 -49.2(14) . . . .
Mo10 Mo13 O55 Mo18 -147.4(10) . . . .
O33 Mo11 O56 K3 -112.0(3) . . . .
O51 Mo11 O56 K3 178.1(3) . . . .
S5 Mo11 O56 K3 -22.1(3) . . . .
S9 Mo11 O56 K3 85.0(3) . . . .
O10 Mo11 O56 K3 -151.6(9) . . . .
Mo9 Mo11 O56 K3 31.4(3) . . . .
O33 Mo11 O56 K4 111.0(4) . . . .
O51 Mo11 O56 K4 41.2(5) . . . .
S5 Mo11 O56 K4 -159.1(4) . . . .
S9 Mo11 O56 K4 -52.0(5) . . . .
O10 Mo11 O56 K4 71.4(12) . . . .
Mo9 Mo11 O56 K4 -105.6(4) . . . .
K3 Mo11 O56 K4 -137.0(6) . . . .
O33 Mo11 O56 K3' -175.1(4) . . . .
O51 Mo11 O56 K3' 115.0(4) . . . .
S5 Mo11 O56 K3' -85.3(4) . . . .
S9 Mo11 O56 K3' 21.8(4) . . . .
O10 Mo11 O56 K3' 145.2(9) . . . .
Mo9 Mo11 O56 K3' -31.7(4) . . . .
K3 Mo11 O56 K3' -63.1(4) . . . .
O111 K3 O56 Mo11 46.3(8) . . . .
O56 K3 O56 Mo11 178.8(2) 4_575 . . .
O42 K3 O56 Mo11 -41.0(4) . . . .
O42 K3 O56 Mo11 -109.8(4) 4_575 . . .
K3' K3 O56 Mo11 -106.4(4) . . . .
O139 K3 O56 Mo11 103.4(5) 4_575 . . .
O139 K3 O56 Mo11 88.7(5) . . . .
O101 K3 O56 Mo11 30.0(8) . . . .
O104 K3 O56 Mo11 -113.8(4) . . . .
S5 K3 O56 Mo11 16.0(3) . . . .
S5 K3 O56 Mo11 155.8(3) 4_575 . . .
O111 K3 O56 K4 -161.8(6) . . . .
O56 K3 O56 K4 -29.3(3) 4_575 . . .
O42 K3 O56 K4 110.9(2) . . . .
O42 K3 O56 K4 42.1(4) 4_575 . . .
K3' K3 O56 K4 45.5(2) . . . .
O139 K3 O56 K4 -104.7(4) 4_575 . . .
O139 K3 O56 K4 -119.4(5) . . . .
O101 K3 O56 K4 -178.1(6) . . . .
O104 K3 O56 K4 38.1(3) . . . .
S5 K3 O56 K4 167.9(2) . . . .
S5 K3 O56 K4 -52.3(4) 4_575 . . .
O111 K3 O56 K3' 152.7(7) . . . .
O56 K3 O56 K3' -74.8(2) 4_575 . . .
O42 K3 O56 K3' 65.3(2) . . . .
O42 K3 O56 K3' -3.4(3) 4_575 . . .
O139 K3 O56 K3' -150.3(4) 4_575 . . .
O139 K3 O56 K3' -165.0(5) . . . .
O101 K3 O56 K3' 136.4(7) . . . .
O104 K3 O56 K3' -7.4(3) . . . .
S5 K3 O56 K3' 122.4(2) . . . .
S5 K3 O56 K3' -97.8(3) 4_575 . . .
O104 K4 O56 Mo11 97.8(5) . . . .
O134 K4 O56 Mo11 -139.9(6) 4_575 . . .
O134 K4 O56 Mo11 -61.6(6) . . . .
O109 K4 O56 Mo11 -32.3(8) . . . .
O56 K4 O56 Mo11 169.0(4) 4_575 . . .
K3' K4 O56 Mo11 99.5(5) . . . .
O67 K4 O56 Mo11 90.1(6) 2_657 . . .
O67 K4 O56 Mo11 20.4(5) 3_667 . . .
K3 K4 O56 Mo11 142.4(6) . . . .
K15 K4 O56 Mo11 166.3(4) 4_575 . . .
K15 K4 O56 Mo11 -9.0(4) . . . .
O104 K4 O56 K3 -44.6(3) . . . .
O134 K4 O56 K3 77.6(5) 4_575 . . .
O134 K4 O56 K3 156.0(5) . . . .
O109 K4 O56 K3 -174.7(5) . . . .
O56 K4 O56 K3 26.6(3) 4_575 . . .
K3' K4 O56 K3 -43.0(2) . . . .
O67 K4 O56 K3 -52.4(5) 2_657 . . .
O67 K4 O56 K3 -122.0(2) 3_667 . . .
K15 K4 O56 K3 23.8(4) 4_575 . . .
K15 K4 O56 K3 -151.4(3) . . . .
O104 K4 O56 K3' -1.6(3) . . . .
O134 K4 O56 K3' 120.6(4) 4_575 . . .
O134 K4 O56 K3' -161.1(5) . . . .
O109 K4 O56 K3' -131.7(6) . . . .
O56 K4 O56 K3' 69.58(18) 4_575 . . .
O67 K4 O56 K3' -9.4(4) 2_657 . . .
O67 K4 O56 K3' -79.0(2) 3_667 . . .
K3 K4 O56 K3' 43.0(2) . . . .
K15 K4 O56 K3' 66.8(3) 4_575 . . .
K15 K4 O56 K3' -108.4(2) . . . .
O104 K3' O56 Mo11 -121.9(16) . . . .
K3 K3' O56 Mo11 105.4(4) . . . .
O42 K3' O56 Mo11 43.1(4) . . . .
O42 K3' O56 Mo11 107.6(4) 4_575 . . .
O25 K3' O56 Mo11 -123.8(4) 2_657 . . .
O25 K3' O56 Mo11 -49.5(5) 3_667 . . .
K4 K3' O56 Mo11 -130.1(4) . . . .
O41 K3' O56 Mo11 6.6(6) 3_667 . . .
O41 K3' O56 Mo11 71.3(8) 2_657 . . .
O56 K3' O56 Mo11 164.5(3) 4_575 . . .
K5 K3' O56 Mo11 57.8(4) . . . .
O104 K3' O56 K3 132.7(16) . . . .
O42 K3' O56 K3 -62.3(2) . . . .
O42 K3' O56 K3 2.2(2) 4_575 . . .
O25 K3' O56 K3 130.8(4) 2_657 . . .
O25 K3' O56 K3 -155.0(3) 3_667 . . .
K4 K3' O56 K3 124.5(2) . . . .
O41 K3' O56 K3 -98.8(4) 3_667 . . .
O41 K3' O56 K3 -34.2(7) 2_657 . . .
O56 K3' O56 K3 59.03(18) 4_575 . . .
K5 K3' O56 K3 -47.7(2) . . . .
O104 K3' O56 K4 8.2(16) . . . .
K3 K3' O56 K4 -124.5(2) . . . .
O42 K3' O56 K4 173.2(3) . . . .
O42 K3' O56 K4 -122.3(3) 4_575 . . .
O25 K3' O56 K4 6.3(4) 2_657 . . .
O25 K3' O56 K4 80.5(3) 3_667 . . .
O41 K3' O56 K4 136.7(4) 3_667 . . .
O41 K3' O56 K4 -158.7(7) 2_657 . . .
O56 K3' O56 K4 -65.46(18) 4_575 . . .
K5 K3' O56 K4 -172.2(2) . . . .
O69 Mo19 O57 C9 -167.1(12) . . . .
O46 Mo19 O57 C9 143.4(8) . . . .
O49 Mo19 O57 C9 -142.9(8) . . . .
S13 Mo19 O57 C9 53.8(7) . . . .
S1 Mo19 O57 C9 -49.0(7) . . . .
Mo25 Mo19 O57 C9 2.3(8) . . . .
O69 Mo19 O57 Mo29 13.3(14) . . . .
O46 Mo19 O57 Mo29 -36.2(2) . . . .
O49 Mo19 O57 Mo29 37.5(2) . . . .
S13 Mo19 O57 Mo29 -125.81(17) . . . .
S1 Mo19 O57 Mo29 131.38(17) . . . .
Mo25 Mo19 O57 Mo29 -177.28(15) . . . .
O92 Mo29 O57 C9 177.3(10) . . . .
O46 Mo29 O57 C9 -143.3(8) . . . .
O49 Mo29 O57 C9 142.7(8) . . . .
S17 Mo29 O57 C9 -51.4(8) . . . .
S18 Mo29 O57 C9 51.2(8) . . . .
Mo20 Mo29 O57 C9 -0.1(8) . . . .
K1 Mo29 O57 C9 150.1(7) . . . .
O92 Mo29 O57 Mo19 -3.1(11) . . . .
O46 Mo29 O57 Mo19 36.3(2) . . . .
O49 Mo29 O57 Mo19 -37.7(2) . . . .
S17 Mo29 O57 Mo19 128.17(17) . . . .
S18 Mo29 O57 Mo19 -129.25(17) . . . .
Mo20 Mo29 O57 Mo19 179.48(15) . . . .
K1 Mo29 O57 Mo19 -30.4(2) . . . .
O65 Mo16 O59 Mo24 127.3(3) . . . .
O44 Mo16 O59 Mo24 32.2(2) . . . .
O17 Mo16 O59 Mo24 -41.6(2) . . . .
S4 Mo16 O59 Mo24 -128.4(2) . . . .
S10 Mo16 O59 Mo24 -18.6(5) . . . .
Mo14 Mo16 O59 Mo24 -112.1(2) . . . .
K11 Mo16 O59 Mo24 93.1(4) 3_567 . . .
O65 Mo16 O59 K8 -103.7(4) . . . .
O44 Mo16 O59 K8 161.2(4) . . . .
O17 Mo16 O59 K8 87.4(3) . . . .
S4 Mo16 O59 K8 0.7(3) . . . .
S10 Mo16 O59 K8 110.5(4) . . . .
Mo14 Mo16 O59 K8 16.9(4) . . . .
K11 Mo16 O59 K8 -137.8(4) 3_567 . . .
O82 Mo24 O59 Mo16 -131.2(3) . . . .
O44 Mo24 O59 Mo16 -32.4(2) . . . .
S16 Mo24 O59 Mo16 125.2(2) . . . .
S2 Mo24 O59 Mo16 9.7(5) . . . .
O17 Mo24 O59 Mo16 41.1(2) . . . .
Mo27 Mo24 O59 Mo16 109.9(2) . . . .
O82 Mo24 O59 K8 98.3(4) . . . .
O44 Mo24 O59 K8 -162.9(4) . . . .
S16 Mo24 O59 K8 -5.3(3) . . . .
S2 Mo24 O59 K8 -120.8(4) . . . .
O17 Mo24 O59 K8 -89.4(3) . . . .
Mo27 Mo24 O59 K8 -20.6(4) . . . .
O113 K8 O59 Mo16 -172.0(4) . . . .
O80 K8 O59 Mo16 112.5(3) 3_567 . . .
O65 K8 O59 Mo16 43.0(4) 3_567 . . .
S16 K8 O59 Mo16 -118.8(3) . . . .
S4 K8 O59 Mo16 -0.5(2) . . . .
S8 K8 O59 Mo16 -33.2(5) . . . .
K11 K8 O59 Mo16 53.7(8) . . . .
O113 K8 O59 Mo24 -49.0(5) . . . .
O80 K8 O59 Mo24 -124.4(3) 3_567 . . .
O65 K8 O59 Mo24 166.0(3) 3_567 . . .
S16 K8 O59 Mo24 4.3(2) . . . .
S4 K8 O59 Mo24 122.5(3) . . . .
S8 K8 O59 Mo24 89.8(4) . . . .
K11 K8 O59 Mo24 176.8(6) . . . .
O42 Mo9 O60 Mo10 -129.1(3) . . . .
O39 Mo9 O60 Mo10 -33.8(2) . . . .
S5 Mo9 O60 Mo10 7.6(5) . . . .
S9 Mo9 O60 Mo10 126.4(2) . . . .
O15 Mo9 O60 Mo10 41.9(2) . . . .
Mo11 Mo9 O60 Mo10 109.1(2) . . . .
K3 Mo9 O60 Mo10 -133.87(18) . . . .
K3' Mo9 O60 Mo10 -165.7(2) . . . .
O72 Mo10 O60 Mo9 128.3(3) . . . .
O39 Mo10 O60 Mo9 33.7(2) . . . .
O15 Mo10 O60 Mo9 -43.0(2) . . . .
S12 Mo10 O60 Mo9 -9.5(5) . . . .
S15 Mo10 O60 Mo9 -128.4(2) . . . .
Mo13 Mo10 O60 Mo9 -112.2(2) . . . .
O31 Mo20 O61 K10 116.9(5) . . . .
O97 Mo20 O61 K10 46.6(5) . . . .
S17 Mo20 O61 K10 -151.9(4) . . . .
S18 Mo20 O61 K10 -45.8(5) . . . .
O36 Mo20 O61 K10 76.7(13) . . . .
Mo29 Mo20 O61 K10 -98.9(5) . . . .
O116 K10 O61 Mo20 -102.2(12) . . . .
O145 K10 O61 Mo20 -156.4(7) 3_666 . . .
O110 K10 O61 Mo20 97.1(6) . . . .
O121 K10 O61 Mo20 -62.2(7) . . . .
O128 K10 O61 Mo20 128.9(9) . . . .
O2 K10 O61 Mo20 7.4(6) . . . .
O3 K10 O61 Mo20 59.5(6) . . . .
O121 K10 O61 Mo20 -148.6(6) 3_666 . . .
O145 K10 O61 Mo20 -72.3(7) . . . .
Mo31 K10 O61 Mo20 33.3(6) . . . .
K18 K10 O61 Mo20 -33.4(6) . . . .
O3 Mo31 O62 C3 116.3(9) . . . .
O2 Mo31 O62 C3 -90.7(15) . . . .
O96 Mo31 O62 C3 -140.1(9) . . . .
O4 Mo31 O62 C3 17.7(9) . . . .
O32 Mo31 O62 C3 -54.7(9) . . . .
K10 Mo31 O62 C3 128.4(8) . . . .
O3 Mo31 O62 Mo32 -87.2(4) . . . .
O2 Mo31 O62 Mo32 65.8(13) . . . .
O96 Mo31 O62 Mo32 16.4(3) . . . .
O4 Mo31 O62 Mo32 174.2(3) . . . .
O32 Mo31 O62 Mo32 101.8(2) . . . .
K10 Mo31 O62 Mo32 -75.1(3) . . . .
O77 Mo32 O62 C3 -118.9(9) . . . .
O85 Mo32 O62 C3 89.8(16) . . . .
O93 Mo32 O62 C3 -18.4(9) . . . .
O96 Mo32 O62 C3 140.4(9) . . . .
O75 Mo32 O62 C3 59.9(9) . . . .
K1 Mo32 O62 C3 -109.2(8) . . . .
O77 Mo32 O62 Mo31 84.4(4) . . . .
O85 Mo32 O62 Mo31 -66.9(14) . . . .
O93 Mo32 O62 Mo31 -175.1(3) . . . .
O96 Mo32 O62 Mo31 -16.4(3) . . . .
O75 Mo32 O62 Mo31 -96.8(3) . . . .
K1 Mo32 O62 Mo31 94.1(2) . . . .
O1 Mo28 O63 C5 84.8(14) . . . .
O91 Mo28 O63 C5 -117.3(8) . . . .
O79 Mo28 O63 C5 139.7(9) . . . .
O78 Mo28 O63 C5 -18.6(8) . . . .
O54 Mo28 O63 C5 52.5(8) . . . .
O1 Mo28 O63 Mo23 -69.9(12) . . . .
O91 Mo28 O63 Mo23 88.0(3) . . . .
O79 Mo28 O63 Mo23 -15.0(2) . . . .
O78 Mo28 O63 Mo23 -173.3(3) . . . .
O54 Mo28 O63 Mo23 -102.2(2) . . . .
O12 Mo23 O63 C5 119.7(9) . . . .
O89 Mo23 O63 C5 -96.7(14) . . . .
O47 Mo23 O63 C5 20.6(9) . . . .
O79 Mo23 O63 C5 -139.9(9) . . . .
O81 Mo23 O63 C5 -57.4(8) . . . .
O12 Mo23 O63 Mo28 -85.6(3) . . . .
O89 Mo23 O63 Mo28 58.0(12) . . . .
O47 Mo23 O63 Mo28 175.3(3) . . . .
O79 Mo23 O63 Mo28 14.8(2) . . . .
O81 Mo23 O63 Mo28 97.3(2) . . . .
O59 Mo16 O65 K11 -138.0(4) . . . 3_567
O44 Mo16 O65 K11 -67.5(5) . . . 3_567
O17 Mo16 O65 K11 -83.7(13) . . . 3_567
S4 Mo16 O65 K11 131.4(4) . . . 3_567
S10 Mo16 O65 K11 25.5(5) . . . 3_567
Mo14 Mo16 O65 K11 78.5(4) . . . 3_567
O59 Mo16 O65 K8 116.0(4) . . . 3_567
O44 Mo16 O65 K8 -173.5(4) . . . 3_567
O17 Mo16 O65 K8 170.3(10) . . . 3_567
S4 Mo16 O65 K8 25.4(4) . . . 3_567
S10 Mo16 O65 K8 -80.6(4) . . . 3_567
Mo14 Mo16 O65 K8 -27.6(4) . . . 3_567
K11 Mo16 O65 K8 -106.1(6) 3_567 . . 3_567
O70 Mo8 O66 Mo14 172.9(4) . . . .
O27 Mo8 O66 Mo14 -77.8(4) . . . .
O16 Mo8 O66 Mo14 75.5(4) . . . .
O13 Mo8 O66 Mo14 33.1(7) . . . .
O6 Mo8 O66 Mo14 -0.8(3) . . . .
K6 Mo8 O66 Mo14 166.2(2) . . . .
O80 Mo14 O66 Mo8 -167.3(4) . . . .
O24 Mo14 O66 Mo8 -76.2(4) . . . .
S4 Mo14 O66 Mo8 91.5(4) . . . .
S10 Mo14 O66 Mo8 -15.1(7) . . . .
O6 Mo14 O66 Mo8 0.8(3) . . . .
Mo16 Mo14 O66 Mo8 77.1(4) . . . .
O11 Mo3 O67 K4 133.1(4) . . . 3_667
O25 Mo3 O67 K4 25.7(4) . . . 3_667
O13 Mo3 O67 K4 -135.0(3) . . . 3_667
O20 Mo3 O67 K4 -65.7(4) . . . 3_667
O23 Mo3 O67 K4 -22(2) . . . 3_667
O11 Mo3 O67 K6 -70.1(3) . . . .
O25 Mo3 O67 K6 -177.5(3) . . . .
O13 Mo3 O67 K6 21.8(4) . . . .
O20 Mo3 O67 K6 91.1(3) . . . .
O23 Mo3 O67 K6 135.1(17) . . . .
O105 K6 O67 Mo3 140.1(4) . . . .
O70 K6 O67 Mo3 1.2(4) . . . .
O52 K6 O67 Mo3 0.2(11) . . . .
O34 K6 O67 Mo3 -64.8(3) . . . .
O109 K6 O67 Mo3 -140.9(4) 3_667 . . .
O74 K6 O67 Mo3 179.7(3) . . . .
O68 K6 O67 Mo3 -107.6(4) . . . .
O28 K6 O67 Mo3 98.7(4) . . . .
O22 K6 O67 Mo3 58.4(3) . . . .
Mo8 K6 O67 Mo3 -1.3(3) . . . .
Mo6 K6 O67 Mo3 176.5(3) . . . .
O105 K6 O67 K4 -59.5(3) . . . 3_667
O70 K6 O67 K4 161.5(2) . . . 3_667
O52 K6 O67 K4 160.5(8) . . . 3_667
O34 K6 O67 K4 95.5(3) . . . 3_667
O109 K6 O67 K4 19.4(4) 3_667 . . 3_667
O74 K6 O67 K4 -20.0(3) . . . 3_667
O68 K6 O67 K4 52.7(4) . . . 3_667
O28 K6 O67 K4 -101.0(3) . . . 3_667
O22 K6 O67 K4 -141.3(2) . . . 3_667
Mo8 K6 O67 K4 159.0(2) . . . 3_667
Mo6 K6 O67 K4 -23.2(4) . . . 3_667
O40 Mo4 O68 K6 111.4(4) . . . 4_565
O7 Mo4 O68 K6 -68.6(4) . . . 4_565
O5 Mo4 O68 K6 -142.3(5) . . . 4_565
O5 Mo4 O68 K6 5.1(4) 4_565 . . 4_565
O21 Mo4 O68 K6 145.6(4) . . . 4_565
O21 Mo4 O68 K6 77.2(4) 4_565 . . 4_565
Mo15 Mo4 O68 K6 111.4(4) . . . 4_565
O40 Mo4 O68 K6 -111.4(4) . . . .
O7 Mo4 O68 K6 68.6(4) . . . .
O5 Mo4 O68 K6 -5.1(4) . . . .
O5 Mo4 O68 K6 142.3(5) 4_565 . . .
O21 Mo4 O68 K6 -77.2(4) . . . .
O21 Mo4 O68 K6 -145.6(4) 4_565 . . .
Mo15 Mo4 O68 K6 -111.4(4) . . . .
O105 K6 O68 Mo4 -71.2(6) . . . .
O70 K6 O68 Mo4 111.0(4) . . . .
O52 K6 O68 Mo4 59.7(4) . . . .
O34 K6 O68 Mo4 173.5(5) . . . .
O109 K6 O68 Mo4 -112.7(5) 3_667 . . .
O74 K6 O68 Mo4 -49.8(4) . . . .
O67 K6 O68 Mo4 -142.2(4) . . . .
O28 K6 O68 Mo4 12.9(5) . . . .
O22 K6 O68 Mo4 81.7(10) . . . .
Mo8 K6 O68 Mo4 129.7(4) . . . .
Mo6 K6 O68 Mo4 -27.3(3) . . . .
O105 K6 O68 K6 75.5(5) . . . 4_565
O70 K6 O68 K6 -102.2(3) . . . 4_565
O52 K6 O68 K6 -153.6(3) . . . 4_565
O34 K6 O68 K6 -39.8(3) . . . 4_565
O109 K6 O68 K6 34.0(4) 3_667 . . 4_565
O74 K6 O68 K6 96.9(3) . . . 4_565
O67 K6 O68 K6 4.5(5) . . . 4_565
O28 K6 O68 K6 159.58(18) . . . 4_565
O22 K6 O68 K6 -131.6(7) . . . 4_565
Mo8 K6 O68 K6 -83.6(3) . . . 4_565
Mo6 K6 O68 K6 119.4(3) . . . 4_565
O46 Mo19 O69 K1 66.4(8) . . . 3_566
O49 Mo19 O69 K1 -3.4(8) . . . 3_566
O57 Mo19 O69 K1 19.5(19) . . . 3_566
S13 Mo19 O69 K1 157.3(7) . . . 3_566
S1 Mo19 O69 K1 -96.7(7) . . . 3_566
Mo25 Mo19 O69 K1 -149.8(7) . . . 3_566
O27 Mo8 O70 K6 78.3(4) . . . .
O66 Mo8 O70 K6 -172.3(4) . . . .
O16 Mo8 O70 K6 -82.2(4) . . . .
O13 Mo8 O70 K6 -12.1(5) . . . .
O6 Mo8 O70 K6 -111(2) . . . .
O105 K6 O70 Mo8 -59.4(7) . . . .
O52 K6 O70 Mo8 172.2(5) . . . .
O34 K6 O70 Mo8 58.6(4) . . . .
O109 K6 O70 Mo8 42.8(8) 3_667 . . .
O74 K6 O70 Mo8 176.8(8) . . . .
O68 K6 O70 Mo8 117.9(4) . . . .
O67 K6 O70 Mo8 -7.4(5) . . . .
O28 K6 O70 Mo8 -127.3(4) . . . .
O22 K6 O70 Mo8 -72.7(4) . . . .
Mo6 K6 O70 Mo8 178.4(3) . . . .
O73 Mo25 O71 K14 -9.2(4) . . . .
O26 Mo25 O71 K14 72.3(3) . . . .
S13 Mo25 O71 K14 -93.7(3) . . . .
S1 Mo25 O71 K14 160.4(3) . . . .
O8 Mo25 O71 K14 29.6(11) . . . .
Mo19 Mo25 O71 K14 -146.3(3) . . . .
O161 K14 O71 Mo25 -23.0(14) . . . .
O73 K14 O71 Mo25 8.4(3) . . . .
O147 K14 O71 Mo25 -130.0(9) 1_455 . . .
O143 K14 O71 Mo25 141.5(6) 3_566 . . .
O159 K14 O71 Mo25 56(35) . . . .
K7 K14 O71 Mo25 -86.0(6) . . . .
Mo18 K14 O71 Mo25 3.0(3) . . . .
O39 Mo10 O72 K2' -20.6(7) . . . .
O60 Mo10 O72 K2' -90.2(7) . . . .
O15 Mo10 O72 K2' -49.9(17) . . . .
S12 Mo10 O72 K2' 69.2(7) . . . .
S15 Mo10 O72 K2' 176.0(6) . . . .
Mo13 Mo10 O72 K2' 122.3(6) . . . .
O39 Mo10 O72 K2 101.9(9) . . . .
O60 Mo10 O72 K2 32.3(9) . . . .
O15 Mo10 O72 K2 72.6(16) . . . .
S12 Mo10 O72 K2 -168.4(8) . . . .
S15 Mo10 O72 K2 -61.6(9) . . . .
Mo13 Mo10 O72 K2 -115.2(8) . . . .
K2 K2' O72 Mo10 151.2(7) . . . .
O117 K2' O72 Mo10 4.0(8) . . . .
O102 K2' O72 Mo10 -65.3(7) . . . .
O103 K2' O72 Mo10 -95.9(9) . . . .
O155 K2' O72 Mo10 41.6(8) . . . .
O156 K2' O72 Mo10 76.1(8) . . . .
S17 K2' O72 Mo10 -129.6(7) . . . .
O117 K2' O72 K2 -147.2(4) . . . .
O102 K2' O72 K2 143.5(4) . . . .
O103 K2' O72 K2 112.9(7) . . . .
O155 K2' O72 K2 -109.7(6) . . . .
O156 K2' O72 K2 -75.2(5) . . . .
S17 K2' O72 K2 79.1(3) . . . .
K2' K2 O72 Mo10 -144.3(9) . . . .
O108 K2 O72 Mo10 75.5(9) . . . .
O115 K2 O72 Mo10 -36.6(11) . . . .
O125 K2 O72 Mo10 139(2) . . . .
O141 K2 O72 Mo10 162.0(12) . . . .
O156 K2 O72 Mo10 -64.7(10) . . . .
K9 K2 O72 Mo10 49.0(9) . . . .
K18 K2 O72 Mo10 141(3) 3_666 . . .
O108 K2 O72 K2' -140.2(4) . . . .
O115 K2 O72 K2' 107.7(5) . . . .
O125 K2 O72 K2' -76(2) . . . .
O141 K2 O72 K2' -53.6(11) . . . .
O156 K2 O72 K2' 79.7(5) . . . .
K9 K2 O72 K2' -166.6(4) . . . .
K18 K2 O72 K2' -75(3) 3_666 . . .
O52 Mo18 O73 Mo25 -173.7(4) . . . .
O55 Mo18 O73 Mo25 77.3(4) . . . .
O21 Mo18 O73 Mo25 -75.9(4) . . . .
O5 Mo18 O73 Mo25 -33.5(7) . . . .
O8 Mo18 O73 Mo25 -0.7(3) . . . .
K14 Mo18 O73 Mo25 -155.1(7) . . . .
O52 Mo18 O73 K14 -18.6(5) . . . .
O55 Mo18 O73 K14 -127.5(5) . . . .
O21 Mo18 O73 K14 79.2(5) . . . .
O5 Mo18 O73 K14 121.6(6) . . . .
O8 Mo18 O73 K14 154.4(5) . . . .
O71 Mo25 O73 Mo18 170.1(4) . . . .
O26 Mo25 O73 Mo18 77.0(4) . . . .
S13 Mo25 O73 Mo18 -88.9(4) . . . .
S1 Mo25 O73 Mo18 15.4(7) . . . .
O8 Mo25 O73 Mo18 0.8(3) . . . .
Mo19 Mo25 O73 Mo18 -78.4(4) . . . .
K14 Mo25 O73 Mo18 158.5(6) . . . .
O71 Mo25 O73 K14 11.6(4) . . . .
O26 Mo25 O73 K14 -81.5(4) . . . .
S13 Mo25 O73 K14 112.6(4) . . . .
S1 Mo25 O73 K14 -143.1(4) . . . .
O8 Mo25 O73 K14 -157.7(4) . . . .
Mo19 Mo25 O73 K14 123.1(4) . . . .
O161 K14 O73 Mo18 -0.5(8) . . . .
O147 K14 O73 Mo18 -120.0(10) 1_455 . . .
O143 K14 O73 Mo18 149.7(5) 3_566 . . .
O159 K14 O73 Mo18 15.7(12) . . . .
O71 K14 O73 Mo18 -165.7(4) . . . .
K7 K14 O73 Mo18 -49.2(7) . . . .
Mo25 K14 O73 Mo18 -158.8(6) . . . .
O161 K14 O73 Mo25 158.2(5) . . . .
O147 K14 O73 Mo25 38.7(11) 1_455 . . .
O143 K14 O73 Mo25 -51.6(7) 3_566 . . .
O159 K14 O73 Mo25 174.4(10) . . . .
O71 K14 O73 Mo25 -7.0(3) . . . .
K7 K14 O73 Mo25 109.6(5) . . . .
Mo18 K14 O73 Mo25 158.8(6) . . . .
O48 Mo6 O74 K6 65.1(4) . . . .
O29 Mo6 O74 K6 172.2(3) . . . .
O5 Mo6 O74 K6 -27.1(4) . . . .
O7 Mo6 O74 K6 -96.3(4) . . . .
O35 Mo6 O74 K6 -129.7(15) . . . .
O105 K6 O74 Mo6 -133.6(5) . . . .
O70 K6 O74 Mo6 2.9(12) . . . .
O52 K6 O74 Mo6 6.9(4) . . . .
O34 K6 O74 Mo6 112.6(4) . . . .
O109 K6 O74 Mo6 148.0(5) 3_667 . . .
O68 K6 O74 Mo6 67.3(4) . . . .
O67 K6 O74 Mo6 -172.9(3) . . . .
O28 K6 O74 Mo6 -55.7(4) . . . .
O22 K6 O74 Mo6 -95.4(4) . . . .
Mo8 K6 O74 Mo6 50(11) . . . .
O77 Mo32 O75 C7 50(2) . . . .
O85 Mo32 O75 C7 -130.2(9) . . . .
O93 Mo32 O75 C7 125.6(9) . . . .
O96 Mo32 O75 C7 -27.4(9) . . . .
O62 Mo32 O75 C7 43.2(9) . . . .
K1 Mo32 O75 C7 -160.0(7) . . . .
O88 Mo26 O76 K18 123.0(10) . . . .
O14 Mo26 O76 K18 -130.4(10) . . . .
O4 Mo26 O76 K18 19.4(10) . . . .
O53 Mo26 O76 K18 -60(2) . . . .
O32 Mo26 O76 K18 -50.3(10) . . . .
O125 K18 O76 Mo26 -102.9(17) 3_666 . . .
O2 K18 O76 Mo26 8.8(11) . . . .
O150 K18 O76 Mo26 109.2(13) . . . .
O141 K18 O76 Mo26 -117.7(12) 3_666 . . .
O129 K18 O76 Mo26 115.0(12) . . . .
O121 K18 O76 Mo26 -14(2) . . . .
O112 K18 O76 Mo26 54.0(12) . . . .
K10 K18 O76 Mo26 -23.9(12) . . . .
K2 K18 O76 Mo26 -114.6(9) 3_666 . . .
O85 Mo32 O77 K1 -21.7(6) . . . .
O93 Mo32 O77 K1 84.6(5) . . . .
O96 Mo32 O77 K1 -126.4(5) . . . .
O75 Mo32 O77 K1 158.5(17) . . . .
O62 Mo32 O77 K1 164.9(5) . . . .
O106 K1 O77 Mo32 24.9(16) . . . .
O69 K1 O77 Mo32 -111.0(6) 3_566 . . .
O144 K1 O77 Mo32 168.8(10) . . . .
O106 K1 O77 Mo32 -41.7(6) 3_566 . . .
O92 K1 O77 Mo32 99.9(6) . . . .
O49 K1 O77 Mo32 39.6(6) . . . .
O157 K1 O77 Mo32 -177.8(12) . . . .
Mo29 K1 O77 Mo32 74.4(6) . . . .
K1 K1 O77 Mo32 -29.9(7) 3_566 . . .
O1 Mo28 O78 Mo30 -64.2(5) . . . .
O91 Mo28 O78 Mo30 -170.8(4) . . . .
O79 Mo28 O78 Mo30 60.8(7) . . . .
O54 Mo28 O78 Mo30 21.6(3) . . . .
O63 Mo28 O78 Mo30 100.7(4) . . . .
O64 Mo30 O78 Mo28 64.9(5) . . . .
O95 Mo30 O78 Mo28 170.2(4) . . . .
O93 Mo30 O78 Mo28 -56.0(7) . . . .
O86 Mo30 O78 Mo28 -103.4(4) . . . .
O54 Mo30 O78 Mo28 -21.6(3) . . . .
O1 Mo28 O79 Mo23 -170.2(4) . . . .
O91 Mo28 O79 Mo23 -62.8(5) . . . .
O78 Mo28 O79 Mo23 64.8(7) . . . .
O54 Mo28 O79 Mo23 101.5(4) . . . .
O63 Mo28 O79 Mo23 22.4(4) . . . .
O12 Mo23 O79 Mo28 62.6(5) . . . .
O89 Mo23 O79 Mo28 167.9(4) . . . .
O47 Mo23 O79 Mo28 -58.7(8) . . . .
O81 Mo23 O79 Mo28 -105.4(4) . . . .
O63 Mo23 O79 Mo28 -22.2(4) . . . .
O24 Mo14 O80 K8 165.5(5) . . . 3_567
O66 Mo14 O80 K8 -114.0(5) . . . 3_567
S4 Mo14 O80 K8 -27.6(5) . . . 3_567
S10 Mo14 O80 K8 79.1(5) . . . 3_567
O6 Mo14 O80 K8 -156.4(7) . . . 3_567
Mo16 Mo14 O80 K8 25.5(5) . . . 3_567
O12 Mo23 O81 C1 -62.3(19) . . . .
O89 Mo23 O81 C1 122.6(9) . . . .
O47 Mo23 O81 C1 -132.6(9) . . . .
O79 Mo23 O81 C1 22.9(9) . . . .
O63 Mo23 O81 C1 -48.1(9) . . . .
O30 Mo27 O83 K17 -52.4(14) . . . 3_667
O37 Mo27 O83 K17 -121.7(14) . . . 3_667
S16 Mo27 O83 K17 147.0(13) . . . 3_667
S2 Mo27 O83 K17 41.1(14) . . . 3_667
O19 Mo27 O83 K17 -85.9(19) . . . 3_667
Mo24 Mo27 O83 K17 94.2(14) . . . 3_667
K9 Mo27 O83 K17 -103.0(14) 3_667 . . 3_667
O30 Mo27 O83 K9 50.6(3) . . . 3_667
O37 Mo27 O83 K9 -18.7(3) . . . 3_667
S16 Mo27 O83 K9 -110.0(2) . . . 3_667
S2 Mo27 O83 K9 144.1(2) . . . 3_667
O19 Mo27 O83 K9 17.1(13) . . . 3_667
Mo24 Mo27 O83 K9 -162.8(2) . . . 3_667
O64 Mo30 O86 C6 -59(2) . . . .
O95 Mo30 O86 C6 125.6(10) . . . .
O93 Mo30 O86 C6 -129.7(10) . . . .
O78 Mo30 O86 C6 26.5(10) . . . .
O54 Mo30 O86 C6 -44.9(10) . . . .
O26 Mo15 O90 K7 -125.2(2) . . . .
O26 Mo15 O90 K7 125.2(2) 4_565 . . .
O21 Mo15 O90 K7 34.24(18) 4_565 . . .
O21 Mo15 O90 K7 -34.24(18) . . . .
Mo4 Mo15 O90 K7 0.000(9) . . . .
O161 K7 O90 Mo15 -56.4(5) 4_565 . . .
O161 K7 O90 Mo15 56.4(5) . . . .
O94 K7 O90 Mo15 -0.000(9) . . . .
O114 K7 O90 Mo15 -0.000(4) . . . .
O159 K7 O90 Mo15 76.1(10) . . . .
O159 K7 O90 Mo15 -76.1(10) 4_565 . . .
K14 K7 O90 Mo15 -95.8(3) 4_565 . . .
K14 K7 O90 Mo15 95.7(3) . . . .
O46 Mo29 O92 K1 -70.1(3) . . . .
O49 Mo29 O92 K1 -0.8(3) . . . .
S17 Mo29 O92 K1 -162.47(18) . . . .
S18 Mo29 O92 K1 90.9(2) . . . .
O57 Mo29 O92 K1 -33.2(12) . . . .
Mo20 Mo29 O92 K1 144.18(19) . . . .
O77 K1 O92 Mo29 -85.4(4) . . . .
O106 K1 O92 Mo29 80.0(4) . . . .
O69 K1 O92 Mo29 167.8(3) 3_566 . . .
O144 K1 O92 Mo29 -170.0(9) . . . .
O106 K1 O92 Mo29 5.2(6) 3_566 . . .
O49 K1 O92 Mo29 0.7(3) . . . .
O157 K1 O92 Mo29 166.0(11) . . . .
Mo32 K1 O92 Mo29 -64.8(3) . . . .
K1 K1 O92 Mo29 52.1(4) 3_566 . . .
O77 Mo32 O93 Mo30 -16.4(12) . . . .
O85 Mo32 O93 Mo30 90.3(11) . . . .
O96 Mo32 O93 Mo30 -137.6(10) . . . .
O75 Mo32 O93 Mo30 173.9(12) . . . .
O62 Mo32 O93 Mo30 -102.8(11) . . . .
K1 Mo32 O93 Mo30 17.5(11) . . . .
O64 Mo30 O93 Mo32 16.0(12) . . . .
O95 Mo30 O93 Mo32 -90.3(11) . . . .
O78 Mo30 O93 Mo32 136.9(9) . . . .
O86 Mo30 O93 Mo32 -175.1(11) . . . .
O54 Mo30 O93 Mo32 104.6(11) . . . .
O24 Mo12 O94 K7 -126.7(2) 4_565 . . .
O24 Mo12 O94 K7 126.7(2) . . . .
O16 Mo12 O94 K7 -34.79(18) 4_565 . . .
O16 Mo12 O94 K7 34.79(18) . . . .
Mo2 Mo12 O94 K7 0.000(12) . . . .
K12 Mo12 O94 K7 180.000(10) . . . .
O161 K7 O94 Mo12 61.6(5) 4_565 . . .
O161 K7 O94 Mo12 -61.6(5) . . . .
O90 K7 O94 Mo12 0.000(8) . . . .
O114 K7 O94 Mo12 0.000(4) . . . .
O159 K7 O94 Mo12 -88.8(9) . . . .
O159 K7 O94 Mo12 88.8(9) 4_565 . . .
K14 K7 O94 Mo12 82.2(6) 4_565 . . .
K14 K7 O94 Mo12 -82.2(6) . . . .
O3 Mo31 O96 Mo32 59.1(5) . . . .
O2 Mo31 O96 Mo32 166.3(5) . . . .
O4 Mo31 O96 Mo32 -67.0(8) . . . .
O32 Mo31 O96 Mo32 -104.6(5) . . . .
O62 Mo31 O96 Mo32 -24.8(4) . . . .
K10 Mo31 O96 Mo32 113.9(4) . . . .
O77 Mo32 O96 Mo31 -59.8(5) . . . .
O85 Mo32 O96 Mo31 -166.0(5) . . . .
O93 Mo32 O96 Mo31 61.6(8) . . . .
O75 Mo32 O96 Mo31 109.8(5) . . . .
O62 Mo32 O96 Mo31 24.6(4) . . . .
K1 Mo32 O96 Mo31 -90.2(4) . . . .
O61 Mo20 O97 Mo22 128.8(3) . . . .
O31 Mo20 O97 Mo22 31.1(2) . . . .
S17 Mo20 O97 Mo22 -12.3(6) . . . .
S18 Mo20 O97 Mo22 -127.5(2) . . . .
O36 Mo20 O97 Mo22 -43.4(2) . . . .
Mo29 Mo20 O97 Mo22 -109.9(3) . . . .
O87 Mo22 O97 Mo20 -128.7(3) . . . .
O31 Mo22 O97 Mo20 -31.0(2) . . . .
O36 Mo22 O97 Mo20 44.3(2) . . . .
S14 Mo22 O97 Mo20 15.2(6) . . . .
S11 Mo22 O97 Mo20 127.6(2) . . . .
Mo21 Mo22 O97 Mo20 111.1(2) . . . .
O56 K3 O101 O111 -67.2(5) 4_575 . . .
O56 K3 O101 O111 67.2(5) . . . .
O42 K3 O101 O111 138.78(15) . . . .
O42 K3 O101 O111 -138.79(15) 4_575 . . .
K3' K3 O101 O111 180.000(16) . . . .
O139 K3 O101 O111 -9.9(4) 4_575 . . .
O139 K3 O101 O111 9.9(4) . . . .
O104 K3 O101 O111 180.000(16) . . . .
S5 K3 O101 O111 79.57(15) . . . .
S5 K3 O101 O111 -79.57(15) 4_575 . . .
K3 K3' O104 K4 0.00(5) . . . .
O42 K3' O104 K4 -56(2) . . . .
O42 K3' O104 K4 56(2) 4_575 . . .
O25 K3' O104 K4 142.8(3) 2_657 . . .
O25 K3' O104 K4 -142.8(3) 3_667 . . .
O41 K3' O104 K4 -137.8(18) 3_667 . . .
O41 K3' O104 K4 137.8(18) 2_657 . . .
O56 K3' O104 K4 -36.1(6) . . . .
O56 K3' O104 K4 36.1(6) 4_575 . . .
K5 K3' O104 K4 180(100) . . . .
O42 K3' O104 K3 -56(2) . . . .
O42 K3' O104 K3 56(2) 4_575 . . .
O25 K3' O104 K3 142.8(3) 2_657 . . .
O25 K3' O104 K3 -142.8(3) 3_667 . . .
K4 K3' O104 K3 0.00(7) . . . .
O41 K3' O104 K3 -137.8(18) 3_667 . . .
O41 K3' O104 K3 137.8(18) 2_657 . . .
O56 K3' O104 K3 -36.1(6) . . . .
O56 K3' O104 K3 36.1(6) 4_575 . . .
K5 K3' O104 K3 180(100) . . . .
O134 K4 O104 K3' -63.3(6) 4_575 . . .
O134 K4 O104 K3' 63.3(6) . . . .
O109 K4 O104 K3' 180.00(3) . . . .
O56 K4 O104 K3' 39.3(2) . . . .
O56 K4 O104 K3' -39.26(18) 4_575 . . .
O67 K4 O104 K3' -144.79(13) 2_657 . . .
O67 K4 O104 K3' 144.79(14) 3_667 . . .
K3 K4 O104 K3' 0.00(3) . . . .
K15 K4 O104 K3' -102.36(16) 4_575 . . .
K15 K4 O104 K3' 102.36(15) . . . .
O134 K4 O104 K3 -63.3(6) 4_575 . . .
O134 K4 O104 K3 63.3(6) . . . .
O109 K4 O104 K3 180.000(3) . . . .
O56 K4 O104 K3 39.26(18) . . . .
O56 K4 O104 K3 -39.26(18) 4_575 . . .
K3' K4 O104 K3 0.00(7) . . . .
O67 K4 O104 K3 -144.79(13) 2_657 . . .
O67 K4 O104 K3 144.79(13) 3_667 . . .
K15 K4 O104 K3 -102.36(15) 4_575 . . .
K15 K4 O104 K3 102.36(15) . . . .
O111 K3 O104 K3' 0.000(8) . . . .
O56 K3 O104 K3' -133.73(19) 4_575 . . .
O56 K3 O104 K3' 133.73(19) . . . .
O42 K3 O104 K3' 43.45(16) . . . .
O42 K3 O104 K3' -43.44(16) 4_575 . . .
O139 K3 O104 K3' -165.8(6) 4_575 . . .
O139 K3 O104 K3' 165.9(6) . . . .
O101 K3 O104 K3' 0.000(11) . . . .
S5 K3 O104 K3' 89.73(16) . . . .
S5 K3 O104 K3' -89.73(15) 4_575 . . .
O111 K3 O104 K4 180.000(6) . . . .
O56 K3 O104 K4 46.27(19) 4_575 . . .
O56 K3 O104 K4 -46.27(19) . . . .
O42 K3 O104 K4 -136.55(16) . . . .
O42 K3 O104 K4 136.56(16) 4_575 . . .
K3' K3 O104 K4 180.000(13) . . . .
O139 K3 O104 K4 14.2(6) 4_575 . . .
O139 K3 O104 K4 -14.1(6) . . . .
O101 K3 O104 K4 180.000(4) . . . .
S5 K3 O104 K4 -90.27(15) . . . .
S5 K3 O104 K4 90.27(15) 4_575 . . .
O70 K6 O105 K15 -0.1(8) . . . 3_667
O52 K6 O105 K15 93.7(6) . . . 3_667
O34 K6 O105 K15 -95.3(6) . . . 3_667
O109 K6 O105 K15 -133.2(6) 3_667 . . 3_667
O74 K6 O105 K15 159.6(6) . . . 3_667
O68 K6 O105 K15 -176.9(5) . . . 3_667
O67 K6 O105 K15 -66.8(5) . . . 3_667
O28 K6 O105 K15 75.8(5) . . . 3_667
O22 K6 O105 K15 12.1(5) . . . 3_667
Mo8 K6 O105 K15 -20.5(7) . . . 3_667
Mo6 K6 O105 K15 143.7(5) . . . 3_667
O77 K1 O106 K1 -67.6(12) . . . 3_566
O69 K1 O106 K1 69.1(3) 3_566 . . 3_566
O144 K1 O106 K1 150.3(9) . . . 3_566
O106 K1 O106 K1 -0.0 3_566 . . 3_566
O92 K1 O106 K1 -142.9(3) . . . 3_566
O49 K1 O106 K1 -82.5(3) . . . 3_566
O157 K1 O106 K1 134.0(11) . . . 3_566
Mo29 K1 O106 K1 -117.6(2) . . . 3_566
Mo32 K1 O106 K1 -52.4(5) . . . 3_566
K2' K2 O108 K9 -159.0(4) . . . .
O115 K2 O108 K9 -28.3(8) . . . .
O125 K2 O108 K9 85.1(13) . . . .
O141 K2 O108 K9 102.5(9) . . . .
O72 K2 O108 K9 -125.6(4) . . . .
O156 K2 O108 K9 -94.0(6) . . . .
K18 K2 O108 K9 62.3(6) 3_666 . . .
O118 K9 O108 K2 -42.2(5) . . . .
O37 K9 O108 K2 74.9(5) 3_667 . . .
O119 K9 O108 K2 -141.9(7) . . . .
O83 K9 O108 K2 -4.5(14) 3_667 . . .
O30 K9 O108 K2 26.9(5) 3_667 . . .
S14 K9 O108 K2 -166.7(4) . . . .
Mo27 K9 O108 K2 43.2(7) 3_667 . . .
Mo7 K9 O108 K2 54.2(4) 3_667 . . .
K17 K9 O108 K2 -72.8(7) . . . .
K16 K9 O108 K2 113.7(4) 3_667 . . .
O104 K4 O109 K6 64.1(4) . . . 2_657
O134 K4 O109 K6 -70.2(6) 4_575 . . 2_657
O134 K4 O109 K6 -161.5(6) . . . 2_657
O56 K4 O109 K6 171.4(4) . . . 2_657
O56 K4 O109 K6 -43.2(9) 4_575 . . 2_657
K3' K4 O109 K6 64.1(4) . . . 2_657
O67 K4 O109 K6 22.2(4) 2_657 . . 2_657
O67 K4 O109 K6 106.0(5) 3_667 . . 2_657
K3 K4 O109 K6 64.1(5) . . . 2_657
K15 K4 O109 K6 -21.1(4) 4_575 . . 2_657
K15 K4 O109 K6 149.3(5) . . . 2_657
O104 K4 O109 K6 -64.1(4) . . . 3_667
O134 K4 O109 K6 161.5(6) 4_575 . . 3_667
O134 K4 O109 K6 70.2(6) . . . 3_667
O56 K4 O109 K6 43.2(9) . . . 3_667
O56 K4 O109 K6 -171.4(4) 4_575 . . 3_667
K3' K4 O109 K6 -64.1(4) . . . 3_667
O67 K4 O109 K6 -106.0(5) 2_657 . . 3_667
O67 K4 O109 K6 -22.2(4) 3_667 . . 3_667
K3 K4 O109 K6 -64.1(5) . . . 3_667
K15 K4 O109 K6 -149.3(5) 4_575 . . 3_667
K15 K4 O109 K6 21.1(4) . . . 3_667
O56 K3 O111 O101 123.5(4) 4_575 . . .
O56 K3 O111 O101 -123.5(4) . . . .
O42 K3 O111 O101 -40.71(14) . . . .
O42 K3 O111 O101 40.71(14) 4_575 . . .
K3' K3 O111 O101 0.00(2) . . . .
O139 K3 O111 O101 169.2(4) 4_575 . . .
O139 K3 O111 O101 -169.3(4) . . . .
O104 K3 O111 O101 0.00(3) . . . .
S5 K3 O111 O101 -96.57(18) . . . .
S5 K3 O111 O101 96.57(18) 4_575 . . .
O128 K17 O118 K9 99.0(10) 3_666 . . .
O153 K17 O118 K9 -119.1(10) 3_666 . . .
O83 K17 O118 K9 -49.9(4) 3_667 . . .
O158 K17 O118 K9 -131.7(10) 3_666 . . .
O119 K17 O118 K9 15.0(5) . . . .
O3 K17 O118 K9 172.6(4) 3_666 . . .
K10 K17 O118 K9 126.4(3) 3_666 . . .
O108 K9 O118 K17 -145.0(5) . . . .
O37 K9 O118 K17 90.6(5) 3_667 . . .
O119 K9 O118 K17 -17.5(6) . . . .
O83 K9 O118 K17 46.6(5) 3_667 . . .
O30 K9 O118 K17 105.4(5) 3_667 . . .
S14 K9 O118 K17 -78.4(6) . . . .
Mo27 K9 O118 K17 71.5(5) 3_667 . . .
Mo7 K9 O118 K17 120.2(5) 3_667 . . .
K16 K9 O118 K17 75.1(7) 3_667 . . .
K2 K9 O118 K17 -166.8(5) . . . .
O108 K9 O119 K17 119.2(6) . . . .
O118 K9 O119 K17 14.5(5) . . . .
O37 K9 O119 K17 -94.4(5) 3_667 . . .
O83 K9 O119 K17 -48.1(4) 3_667 . . .
O30 K9 O119 K17 -48.7(6) 3_667 . . .
S14 K9 O119 K17 143.7(6) . . . .
Mo27 K9 O119 K17 -63.7(5) 3_667 . . .
Mo7 K9 O119 K17 -84.9(7) 3_667 . . .
K16 K9 O119 K17 -128.3(5) 3_667 . . .
K2 K9 O119 K17 81.4(10) . . . .
O128 K17 O119 K9 -90.4(10) 3_666 . . .
O153 K17 O119 K9 87.4(16) 3_666 . . .
O118 K17 O119 K9 -14.8(5) . . . .
O83 K17 O119 K9 55.8(4) 3_667 . . .
O158 K17 O119 K9 132.4(10) 3_666 . . .
O3 K17 O119 K9 -50.2(12) 3_666 . . .
K10 K17 O119 K9 -71.2(5) 3_666 . . .
O116 K10 O121 O145 105(4) . . . .
O145 K10 O121 O145 28(4) 3_666 . . .
O110 K10 O121 O145 -89(4) . . . .
O61 K10 O121 O145 -61(4) . . . .
O128 K10 O121 O145 96(4) . . . .
O2 K10 O121 O145 -171(4) . . . .
O3 K10 O121 O145 -163(3) . . . .
O121 K10 O121 O145 22(3) 3_666 . . .
Mo31 K10 O121 O145 -167(4) . . . .
K18 K10 O121 O145 158(4) . . . .
O116 K10 O121 K18 -52.5(7) . . . .
O145 K10 O121 K18 -130.2(7) 3_666 . . .
O110 K10 O121 K18 113.0(8) . . . .
O61 K10 O121 K18 141.1(7) . . . .
O128 K10 O121 K18 -62(2) . . . .
O2 K10 O121 K18 31.0(5) . . . .
O3 K10 O121 K18 39.2(8) . . . .
O121 K10 O121 K18 -135.3(9) 3_666 . . .
O145 K10 O121 K18 -158(4) . . . .
Mo31 K10 O121 K18 35.6(6) . . . .
O116 K10 O121 K10 82.9(5) . . . 3_666
O145 K10 O121 K10 5.2(8) 3_666 . . 3_666
O110 K10 O121 K10 -111.6(7) . . . 3_666
O61 K10 O121 K10 -83.6(5) . . . 3_666
O128 K10 O121 K10 73(2) . . . 3_666
O2 K10 O121 K10 166.4(6) . . . 3_666
O3 K10 O121 K10 174.5(4) . . . 3_666
O121 K10 O121 K10 -0.0 3_666 . . 3_666
O145 K10 O121 K10 -22(3) . . . 3_666
Mo31 K10 O121 K10 170.9(4) . . . 3_666
K18 K10 O121 K10 135.3(9) . . . 3_666
O125 K18 O121 O145 -74(4) 3_666 . . .
O2 K18 O121 O145 168(4) . . . .
O150 K18 O121 O145 53(4) . . . .
O141 K18 O121 O145 -57(4) 3_666 . . .
O76 K18 O121 O145 -171(4) . . . .
O129 K18 O121 O145 87(4) . . . .
O112 K18 O121 O145 110(4) . . . .
K10 K18 O121 O145 -156(4) . . . .
K2 K18 O121 O145 -83(4) 3_666 . . .
O125 K18 O121 K10 81.6(15) 3_666 . . .
O2 K18 O121 K10 -36.5(6) . . . .
O150 K18 O121 K10 -150.9(9) . . . .
O141 K18 O121 K10 98.9(10) 3_666 . . .
O76 K18 O121 K10 -15.0(16) . . . .
O129 K18 O121 K10 -116.9(15) . . . .
O112 K18 O121 K10 -94.1(6) . . . .
K2 K18 O121 K10 73.2(7) 3_666 . . .
O125 K18 O121 K10 -19.3(18) 3_666 . . 3_666
O2 K18 O121 K10 -137.5(11) . . . 3_666
O150 K18 O121 K10 108.2(13) . . . 3_666
O141 K18 O121 K10 -2.0(14) 3_666 . . 3_666
O76 K18 O121 K10 -116.0(14) . . . 3_666
O129 K18 O121 K10 142.1(14) . . . 3_666
O112 K18 O121 K10 165.0(12) . . . 3_666
K10 K18 O121 K10 -101.0(12) . . . 3_666
K2 K18 O121 K10 -27.7(14) 3_666 . . 3_666
K2' K2 O125 O141 2(5) . . . .
O108 K2 O125 O141 114(4) . . . .
O115 K2 O125 O141 -122(4) . . . .
O72 K2 O125 O141 62(5) . . . .
O156 K2 O125 O141 -68(6) . . . .
K9 K2 O125 O141 147(4) . . . .
K18 K2 O125 O141 -118(6) 3_666 . . .
K2' K2 O125 K18 120(2) . . . 3_666
O108 K2 O125 K18 -129(2) . . . 3_666
O115 K2 O125 K18 -4(3) . . . 3_666
O141 K2 O125 K18 118(6) . . . 3_666
O72 K2 O125 K18 179.6(11) . . . 3_666
O156 K2 O125 K18 49(5) . . . 3_666
K9 K2 O125 K18 -96(2) . . . 3_666
O116 K10 O128 K17 86.7(18) . . . 3_666
O145 K10 O128 K17 168(2) 3_666 . . 3_666
O110 K10 O128 K17 -79.2(18) . . . 3_666
O121 K10 O128 K17 97(3) . . . 3_666
O61 K10 O128 K17 -111.0(17) . . . 3_666
O2 K10 O128 K17 10.2(19) . . . 3_666
O3 K10 O128 K17 -17.4(15) . . . 3_666
O121 K10 O128 K17 169.6(18) 3_666 . . 3_666
O145 K10 O128 K17 124(2) . . . 3_666
Mo31 K10 O128 K17 -3.8(17) . . . 3_666
K18 K10 O128 K17 50(2) . . . 3_666
O125 K18 O129 K18 49(4) 3_666 . . 4_565
O2 K18 O129 K18 -177(2) . . . 4_565
O150 K18 O129 K18 -65(3) . . . 4_565
O141 K18 O129 K18 27(4) 3_666 . . 4_565
O76 K18 O129 K18 120(3) . . . 4_565
O121 K18 O129 K18 -102(3) . . . 4_565
O112 K18 O129 K18 -124(3) . . . 4_565
K10 K18 O129 K18 -164.5(16) . . . 4_565
K2 K18 O129 K18 68(3) 3_666 . . 4_565
O33 K11 O138 K12 -87.5(9) . . . 3_567
O142 K11 O138 K12 -18.9(8) . . . 3_567
O65 K11 O138 K12 71.1(9) 3_567 . . 3_567
O139 K11 O138 K12 -108.2(10) . . . 3_567
S5 K11 O138 K12 -143.7(6) . . . 3_567
S8 K11 O138 K12 -27(6) . . . 3_567
S10 K11 O138 K12 67.0(6) 3_567 . . 3_567
Mo16 K11 O138 K12 76.5(7) 3_567 . . 3_567
K8 K11 O138 K12 15.9(11) . . . 3_567
O111 K3 O139 O139 -85.5(2) . . . 4_575
O56 K3 O139 O139 47.32(17) 4_575 . . 4_575
O56 K3 O139 O139 130.59(17) . . . 4_575
O42 K3 O139 O139 -159.5(5) . . . 4_575
O42 K3 O139 O139 -28.6(6) 4_575 . . 4_575
K3' K3 O139 O139 104.5(6) . . . 4_575
O101 K3 O139 O139 -88.12(14) . . . 4_575
O104 K3 O139 O139 100.3(4) . . . 4_575
S5 K3 O139 O139 -166.82(12) . . . 4_575
S5 K3 O139 O139 -12.20(12) 4_575 . . 4_575
O111 K3 O139 K11 94.4(9) . . . .
O56 K3 O139 K11 -132.8(8) 4_575 . . .
O56 K3 O139 K11 -49.5(8) . . . .
O42 K3 O139 K11 20.4(11) . . . .
O42 K3 O139 K11 151.3(6) 4_575 . . .
K3' K3 O139 K11 -75.6(11) . . . .
O139 K3 O139 K11 179.9(7) 4_575 . . .
O101 K3 O139 K11 91.8(8) . . . .
O104 K3 O139 K11 -79.8(10) . . . .
S5 K3 O139 K11 13.1(7) . . . .
S5 K3 O139 K11 167.7(8) 4_575 . . .
O138 K11 O139 O139 26.6(10) . . . 4_575
O33 K11 O139 O139 -135.3(9) . . . 4_575
O142 K11 O139 O139 -49.5(11) . . . 4_575
O65 K11 O139 O139 25(2) 3_567 . . 4_575
S5 K11 O139 O139 166.1(10) . . . 4_575
S8 K11 O139 O139 -143.4(6) . . . 4_575
S10 K11 O139 O139 22.4(11) 3_567 . . 4_575
Mo16 K11 O139 O139 33.3(15) 3_567 . . 4_575
K8 K11 O139 O139 -67.0(13) . . . 4_575
K12 K11 O139 O139 -12.6(8) 3_567 . . 4_575
O138 K11 O139 K3 -153.2(13) . . . .
O33 K11 O139 K3 44.9(9) . . . .
O142 K11 O139 K3 130.7(10) . . . .
O65 K11 O139 K3 -154.9(13) 3_567 . . .
S5 K11 O139 K3 -13.7(7) . . . .
S8 K11 O139 K3 36.9(13) . . . .
S10 K11 O139 K3 -157.4(7) 3_567 . . .
Mo16 K11 O139 K3 -146.5(7) 3_567 . . .
K8 K11 O139 K3 113.3(9) . . . .
K12 K11 O139 K3 167.6(10) 3_567 . . .
K2 O125 O141 K18 125(4) . . . 3_666
K18 O125 O141 K2 -125(4) 3_666 . . .
K2' K2 O141 O125 -178(4) . . . .
O108 K2 O141 O125 -71(4) . . . .
O115 K2 O141 O125 63(4) . . . .
O72 K2 O141 O125 -136(4) . . . .
O156 K2 O141 O125 137(4) . . . .
K9 K2 O141 O125 -36(5) . . . .
K18 K2 O141 O125 40(4) 3_666 . . .
K2' K2 O141 K18 142.5(10) . . . 3_666
O108 K2 O141 K18 -110.7(10) . . . 3_666
O115 K2 O141 K18 23.5(14) . . . 3_666
O125 K2 O141 K18 -40(4) . . . 3_666
O72 K2 O141 K18 -175.4(7) . . . 3_666
O156 K2 O141 K18 97.8(17) . . . 3_666
K9 K2 O141 K18 -75.8(11) . . . 3_666
O138 K11 O142 K12 19.0(8) . . . 3_567
O33 K11 O142 K12 145.0(8) . . . 3_567
O65 K11 O142 K12 -93.3(8) 3_567 . . 3_567
O139 K11 O142 K12 65.1(8) . . . 3_567
S5 K11 O142 K12 104.3(9) . . . 3_567
S8 K11 O142 K12 -161.9(6) . . . 3_567
S10 K11 O142 K12 -42.3(7) 3_567 . . 3_567
Mo16 K11 O142 K12 -71.4(8) 3_567 . . 3_567
K8 K11 O142 K12 -128.5(9) . . . 3_567
O77 K1 O144 O157 151(3) . . . .
O106 K1 O144 O157 -38(3) . . . .
O69 K1 O144 O157 51(3) 3_566 . . .
O106 K1 O144 O157 68(3) 3_566 . . .
O92 K1 O144 O157 -118(3) . . . .
O49 K1 O144 O157 -128(3) . . . .
Mo29 K1 O144 O157 -122(3) . . . .
Mo32 K1 O144 O157 155(3) . . . .
K1 K1 O144 O157 -6(4) 3_566 . . .
K10 O121 O145 K10 -37(5) . . . 3_666
K18 O121 O145 K10 111(3) . . . 3_666
K18 O121 O145 K10 149(5) . . . .
K10 O121 O145 K10 37(5) 3_666 . . .
O116 K10 O145 O121 -75(4) . . . .
O145 K10 O145 O121 -152(4) 3_666 . . .
O110 K10 O145 O121 102(4) . . . .
O61 K10 O145 O121 116(4) . . . .
O128 K10 O145 O121 -109(4) . . . .
O2 K10 O145 O121 9(4) . . . .
O3 K10 O145 O121 20(4) . . . .
O121 K10 O145 O121 -157(3) 3_666 . . .
Mo31 K10 O145 O121 14(4) . . . .
K18 K10 O145 O121 -19(3) . . . .
O116 K10 O145 K10 77.6(7) . . . 3_666
O145 K10 O145 K10 0.0 3_666 . . 3_666
O110 K10 O145 K10 -105.9(8) . . . 3_666
O121 K10 O145 K10 152(4) . . . 3_666
O61 K10 O145 K10 -92.0(6) . . . 3_666
O128 K10 O145 K10 43(2) . . . 3_666
O2 K10 O145 K10 160.8(7) . . . 3_666
O3 K10 O145 K10 172.1(5) . . . 3_666
O121 K10 O145 K10 -4.5(7) 3_666 . . 3_666
Mo31 K10 O145 K10 166.4(5) . . . 3_666
K18 K10 O145 K10 133.2(9) . . . 3_666
O37 K16 O151 K15 139.3(7) . . . .
O137 K16 O151 K15 -122.0(9) . . . .
O50 K16 O151 K15 -52.8(7) . . . .
O45 K16 O151 K15 -3.5(12) . . . .
S6 K16 O151 K15 65.1(9) . . . .
S7 K16 O151 K15 4.5(6) . . . .
S16 K16 O151 K15 -103.6(12) . . . .
S15 K16 O151 K15 119.2(9) 3_667 . . .
Mo17 K16 O151 K15 -31.2(7) . . . .
K9 K16 O151 K15 160.2(6) 3_667 . . .
O105 K15 O151 K16 161.7(11) 3_667 . . .
O51 K15 O151 K16 55.3(8) . . . .
O22 K15 O151 K16 -134.3(7) 3_667 . . .
C15 K15 O151 K16 -117.9(8) 3_667 . . .
S7 K15 O151 K16 -80.7(12) 3_667 . . .
S7 K15 O151 K16 -4.7(7) . . . .
S9 K15 O151 K16 72.2(13) . . . .
K6 K15 O151 K16 -174.6(9) 3_667 . . .
K15 K15 O151 K16 -31.0(10) 3_667 . . .
K4 K15 O151 K16 118.2(7) . . . .
O160 K5 O155 O156 -0.6(10) . . . .
O160 K5 O155 O156 97.8(10) 4_575 . . .
O156 K5 O155 O156 109.8(12) 4_575 . . .
O132 K5 O155 O156 38.3(11) . . . .
O42 K5 O155 O156 -157.8(8) 4_575 . . .
O42 K5 O155 O156 -94.8(10) . . . .
O41 K5 O155 O156 -15(5) 2_657 . . .
O41 K5 O155 O156 -39.9(11) 3_667 . . .
O120 K5 O155 O156 171.8(16) . . . .
O155 K5 O155 O156 136.0(8) 4_575 . . .
O160 K5 O155 K2' -38.5(12) . . . .
O160 K5 O155 K2' 59.9(17) 4_575 . . .
O156 K5 O155 K2' -37.9(12) . . . .
O156 K5 O155 K2' 71.9(16) 4_575 . . .
O132 K5 O155 K2' 0.4(16) . . . .
O42 K5 O155 K2' 164.3(11) 4_575 . . .
O42 K5 O155 K2' -132.7(15) . . . .
O41 K5 O155 K2' -53(5) 2_657 . . .
O41 K5 O155 K2' -77.8(15) 3_667 . . .
O120 K5 O155 K2' 133.9(19) . . . .
O155 K5 O155 K2' 98.1(14) 4_575 . . .
K2 K2' O155 O156 -7.2(11) . . . .
O117 K2' O155 O156 -170.4(14) . . . .
O72 K2' O155 O156 59.5(10) . . . .
O102 K2' O155 O156 125.2(10) . . . .
O103 K2' O155 O156 -154.7(9) . . . .
S17 K2' O155 O156 74.9(14) . . . .
K2 K2' O155 K5 28.8(15) . . . .
O117 K2' O155 K5 -134.5(18) . . . .
O72 K2' O155 K5 95.5(15) . . . .
O102 K2' O155 K5 161.1(13) . . . .
O103 K2' O155 K5 -118.7(14) . . . .
O156 K2' O155 K5 35.9(11) . . . .
S17 K2' O155 K5 110.8(14) . . . .
K5 O155 O156 O160 2(4) . . . .
K2' O155 O156 O160 158(4) . . . .
K2' O155 O156 K5 155.4(7) . . . .
K5 O155 O156 K2' -155.4(7) . . . .
K5 O155 O156 K2 -149.1(10) . . . .
K2' O155 O156 K2 6.3(10) . . . .
O160 K5 O156 O160 80(3) 4_575 . . .
O156 K5 O156 O160 97(2) 4_575 . . .
O132 K5 O156 O160 42(2) . . . .
O42 K5 O156 O160 -128(2) 4_575 . . .
O42 K5 O156 O160 -100(2) . . . .
O41 K5 O156 O160 -1(3) 2_657 . . .
O41 K5 O156 O160 -37(2) 3_667 . . .
O120 K5 O156 O160 176(3) . . . .
O155 K5 O156 O160 -178(3) . . . .
O155 K5 O156 O160 136(2) 4_575 . . .
O160 K5 O156 O155 178(3) . . . .
O160 K5 O156 O155 -102.2(12) 4_575 . . .
O156 K5 O156 O155 -85.2(13) 4_575 . . .
O132 K5 O156 O155 -139.3(13) . . . .
O42 K5 O156 O155 50.0(17) 4_575 . . .
O42 K5 O156 O155 78.0(10) . . . .
O41 K5 O156 O155 177.2(9) 2_657 . . .
O41 K5 O156 O155 141.0(11) 3_667 . . .
O120 K5 O156 O155 -5.9(11) . . . .
O155 K5 O156 O155 -45.7(11) 4_575 . . .
O160 K5 O156 K2' -148(3) . . . .
O160 K5 O156 K2' -68.8(13) 4_575 . . .
O156 K5 O156 K2' -51.8(16) 4_575 . . .
O132 K5 O156 K2' -105.9(12) . . . .
O42 K5 O156 K2' 83.4(15) 4_575 . . .
O42 K5 O156 K2' 111.4(10) . . . .
O41 K5 O156 K2' -149.4(7) 2_657 . . .
O41 K5 O156 K2' 174.4(11) 3_667 . . .
O120 K5 O156 K2' 27.5(10) . . . .
O155 K5 O156 K2' 33.4(11) . . . .
O155 K5 O156 K2' -12.3(13) 4_575 . . .
O160 K5 O156 K2 -67(3) . . . .
O160 K5 O156 K2 13(2) 4_575 . . .
O156 K5 O156 K2 30(2) 4_575 . . .
O132 K5 O156 K2 -24.2(16) . . . .
O42 K5 O156 K2 165.1(9) 4_575 . . .
O42 K5 O156 K2 -166.9(17) . . . .
O41 K5 O156 K2 -67.8(18) 2_657 . . .
O41 K5 O156 K2 -104.0(17) 3_667 . . .
O120 K5 O156 K2 109.1(17) . . . .
O155 K5 O156 K2 115(2) . . . .
O155 K5 O156 K2 69.3(18) 4_575 . . .
K2 K2' O156 O160 21(5) . . . .
O117 K2' O156 O160 -144(5) . . . .
O72 K2' O156 O160 103(5) . . . .
O102 K2' O156 O160 144(5) . . . .
O103 K2' O156 O160 -90(5) . . . .
O155 K2' O156 O160 -151(6) . . . .
S17 K2' O156 O160 72(5) . . . .
K2 K2' O156 O155 172.5(12) . . . .
O117 K2' O156 O155 7.4(11) . . . .
O72 K2' O156 O155 -105.3(11) . . . .
O102 K2' O156 O155 -64.3(11) . . . .
O103 K2' O156 O155 61(2) . . . .
S17 K2' O156 O155 -137.1(10) . . . .
K2 K2' O156 K5 138.0(11) . . . .
O117 K2' O156 K5 -27.1(10) . . . .
O72 K2' O156 K5 -139.9(12) . . . .
O102 K2' O156 K5 -98.9(10) . . . .
O103 K2' O156 K5 26(2) . . . .
O155 K2' O156 K5 -34.5(11) . . . .
S17 K2' O156 K5 -171.7(7) . . . .
O117 K2' O156 K2 -165.1(4) . . . .
O72 K2' O156 K2 82.2(4) . . . .
O102 K2' O156 K2 123.2(4) . . . .
O103 K2' O156 K2 -111.6(15) . . . .
O155 K2' O156 K2 -172.5(12) . . . .
S17 K2' O156 K2 50.4(5) . . . .
K2' K2 O156 O160 -169(3) . . . .
O108 K2 O156 O160 91(3) . . . .
O115 K2 O156 O160 -26(2) . . . .
O125 K2 O156 O160 -87(4) . . . .
O141 K2 O156 O160 -117(3) . . . .
O72 K2 O156 O160 125(3) . . . .
K9 K2 O156 O160 57(3) . . . .
K18 K2 O156 O160 -60(3) 3_666 . . .
K2' K2 O156 O155 -7.8(12) . . . .
O108 K2 O156 O155 -108.5(14) . . . .
O115 K2 O156 O155 135.2(14) . . . .
O125 K2 O156 O155 73(3) . . . .
O141 K2 O156 O155 44(2) . . . .
O72 K2 O156 O155 -74.5(13) . . . .
K9 K2 O156 O155 -142.0(13) . . . .
K18 K2 O156 O155 101.0(15) 3_666 . . .
K2' K2 O156 K5 -111.3(17) . . . .
O108 K2 O156 K5 148.1(15) . . . .
O115 K2 O156 K5 31.8(16) . . . .
O125 K2 O156 K5 -30(4) . . . .
O141 K2 O156 K5 -59(3) . . . .
O72 K2 O156 K5 -177.9(19) . . . .
K9 K2 O156 K5 114.6(16) . . . .
K18 K2 O156 K5 -2(2) 3_666 . . .
O108 K2 O156 K2' -100.6(5) . . . .
O115 K2 O156 K2' 143.0(5) . . . .
O125 K2 O156 K2' 81(3) . . . .
O141 K2 O156 K2' 51.9(15) . . . .
O72 K2 O156 K2' -66.6(4) . . . .
K9 K2 O156 K2' -134.1(4) . . . .
K18 K2 O156 K2' 108.8(7) 3_666 . . .
O77 K1 O157 O144 -30(3) . . . .
O106 K1 O157 O144 144(3) . . . .
O69 K1 O157 O144 -123(3) 3_566 . . .
O106 K1 O157 O144 -140(2) 3_566 . . .
O92 K1 O157 O144 56(3) . . . .
O49 K1 O157 O144 77(3) . . . .
Mo29 K1 O157 O144 63(3) . . . .
Mo32 K1 O157 O144 -31(3) . . . .
K1 K1 O157 O144 176(2) 3_566 . . .
K17 O153 O158 O143 89.9(17) 3_666 . . .
K14 O143 O158 O153 163(2) 3_566 . . .
K14 O143 O158 K17 -141(2) 3_566 . . 3_666
O161 K14 O159 O148 -145(4) . . . .
O73 K14 O159 O148 -180(2) . . . .
O147 K14 O159 O148 -40(3) 1_455 . . .
O143 K14 O159 O148 49(3) 3_566 . . .
O71 K14 O159 O148 133(34) . . . .
K7 K14 O159 O148 -84(3) . . . .
Mo25 K14 O159 O148 -173(2) . . . .
Mo18 K14 O159 O148 -174(3) . . . .
O73 K14 O159 O161 -35(2) . . . .
O147 K14 O159 O161 104.2(19) 1_455 . . .
O143 K14 O159 O161 -166.7(16) 3_566 . . .
O71 K14 O159 O161 -82(35) . . . .
K7 K14 O159 O161 60.8(16) . . . .
Mo25 K14 O159 O161 -29(3) . . . .
Mo18 K14 O159 O161 -29.2(18) . . . .
O161 K14 O159 K7 -60.8(16) . . . .
O73 K14 O159 K7 -95.8(10) . . . .
O147 K14 O159 K7 43.4(12) 1_455 . . .
O143 K14 O159 K7 132.5(8) 3_566 . . .
O71 K14 O159 K7 -143(35) . . . .
Mo25 K14 O159 K7 -89(2) . . . .
Mo18 K14 O159 K7 -90.0(7) . . . .
O161 K7 O159 O148 -107(2) 4_565 . . .
O161 K7 O159 O148 -170(4) . . . .
O94 K7 O159 O148 -71(2) . . . .
O90 K7 O159 O148 139(2) . . . .
O114 K7 O159 O148 -145(2) . . . .
O159 K7 O159 O148 -74(3) 4_565 . . .
K14 K7 O159 O148 -157(6) 4_565 . . .
K14 K7 O159 O148 116(3) . . . .
O161 K7 O159 O161 63(2) 4_565 . . .
O94 K7 O159 O161 98.9(18) . . . .
O90 K7 O159 O161 -50.2(19) . . . .
O114 K7 O159 O161 24.9(16) . . . .
O159 K7 O159 O161 96(2) 4_565 . . .
K14 K7 O159 O161 13(8) 4_565 . . .
K14 K7 O159 O161 -73.4(17) . . . .
O161 K7 O159 K14 136.6(11) 4_565 . . .
O161 K7 O159 K14 73.4(17) . . . .
O94 K7 O159 K14 172.3(11) . . . .
O90 K7 O159 K14 23.2(11) . . . .
O114 K7 O159 K14 98.3(8) . . . .
O159 K7 O159 K14 169.4(13) 4_565 . . .
K14 K7 O159 K14 87(7) 4_565 . . .
O155 O156 O160 K5 -2(4) . . . .
K2' O156 O160 K5 136(4) . . . .
K2 O156 O160 K5 151.7(6) . . . .
O160 K5 O160 O156 -107(2) 4_575 . . .
O156 K5 O160 O156 -91(3) 4_575 . . .
O132 K5 O160 O156 -132(3) . . . .
O42 K5 O160 O156 90(3) 4_575 . . .
O42 K5 O160 O156 78(2) . . . .
O41 K5 O160 O156 179(2) 2_657 . . .
O41 K5 O160 O156 139(3) 3_667 . . .
O120 K5 O160 O156 -4(3) . . . .
O155 K5 O160 O156 1(2) . . . .
O155 K5 O160 O156 -49(3) 4_575 . . .
O148 O159 O161 K14 101(7) . . . .
K7 O159 O161 K14 82.8(8) . . . .
O148 O159 O161 K7 18(7) . . . .
K14 O159 O161 K7 -82.8(8) . . . .
O73 K14 O161 O159 151.1(18) . . . .
O147 K14 O161 O159 -86(2) 1_455 . . .
O143 K14 O161 O159 19(2) 3_566 . . .
O71 K14 O161 O159 177(2) . . . .
K7 K14 O161 O159 -98.2(19) . . . .
Mo25 K14 O161 O159 164.8(18) . . . .
Mo18 K14 O161 O159 150.9(18) . . . .
O73 K14 O161 K7 -110.7(6) . . . .
O147 K14 O161 K7 12.4(12) 1_455 . . .
O143 K14 O161 K7 117.6(12) 3_566 . . .
O159 K14 O161 K7 98.2(19) . . . .
O71 K14 O161 K7 -85.1(14) . . . .
Mo25 K14 O161 K7 -97.0(8) . . . .
Mo18 K14 O161 K7 -110.9(6) . . . .
O161 K7 O161 O159 -129.4(18) 4_565 . . .
O94 K7 O161 O159 -70.6(18) . . . .
O90 K7 O161 O159 134.3(18) . . . .
O114 K7 O161 O159 -150.6(19) . . . .
O159 K7 O161 O159 -104(2) 4_565 . . .
K14 K7 O161 O159 -176.6(19) 4_565 . . .
K14 K7 O161 O159 84.0(18) . . . .
O161 K7 O161 K14 146.6(8) 4_565 . . .
O94 K7 O161 K14 -154.6(6) . . . .
O90 K7 O161 K14 50.3(6) . . . .
O114 K7 O161 K14 125.4(7) . . . .
O159 K7 O161 K14 -84.0(18) . . . .
O159 K7 O161 K14 171.6(12) 4_565 . . .
K14 K7 O161 K14 99.4(13) 4_565 . . .
Mo23 O81 C1 C4 12.5(18) . . . .
Mo23 O81 C1 C2 -170.7(7) . . . .
Mo26 O53 C2 C3 -3.2(19) . . . .
Mo26 O53 C2 C1 176.7(7) . . . .
O81 C1 C2 O53 2.0(18) . . . .
C4 C1 C2 O53 179.8(11) . . . .
O81 C1 C2 C3 -178.1(10) . . . .
C4 C1 C2 C3 -0.2(7) . . . .
Mo31 O62 C3 C4 -169.4(9) . . . .
Mo32 O62 C3 C4 43.2(17) . . . .
Mo31 O62 C3 C2 10.6(17) . . . .
Mo32 O62 C3 C2 -136.8(10) . . . .
O53 C2 C3 O62 0(2) . . . .
C1 C2 C3 O62 -179.8(11) . . . .
O53 C2 C3 C4 -179.8(12) . . . .
C1 C2 C3 C4 0.2(7) . . . .
Mo28 O54 C4 C3 163.8(8) . . . .
Mo30 O54 C4 C3 -41.5(16) . . . .
Mo28 O54 C4 C1 -15.6(16) . . . .
Mo30 O54 C4 C1 139.2(9) . . . .
O62 C3 C4 O54 0(2) . . . .
C2 C3 C4 O54 -179.8(11) . . . .
O62 C3 C4 C1 179.8(12) . . . .
C2 C3 C4 C1 -0.2(7) . . . .
O81 C1 C4 O54 -3(2) . . . .
C2 C1 C4 O54 179.8(11) . . . .
O81 C1 C4 C3 177.9(12) . . . .
C2 C1 C4 C3 0.2(7) . . . .
Mo28 O63 C5 C5 169.0(2) . . . 4_565
Mo23 O63 C5 C5 -46.1(11) . . . 4_565
Mo28 O63 C5 C6 -10.0(16) . . . .
Mo23 O63 C5 C6 135.0(10) . . . .
Mo30 O86 C6 C5 7(2) . . . .
Mo30 O86 C6 C6 -174.0(3) . . . 4_565
O63 C5 C6 O86 -2(2) . . . .
C5 C5 C6 O86 178.9(14) 4_565 . . .
O63 C5 C6 C6 179.3(11) . . . 4_565
C5 C5 C6 C6 -0.002(3) 4_565 . . 4_565
Mo32 O75 C7 C8 -5.3(18) . . . .
Mo32 O75 C7 C7 174.8(3) . . . 4_565
Mo31 O32 C8 C7 13.0(17) . . . .
Mo26 O32 C8 C7 -138.9(9) . . . .
Mo31 O32 C8 C8 -166.4(2) . . . 4_565
Mo26 O32 C8 C8 41.7(11) . . . 4_565
O75 C7 C8 O32 1(2) . . . .
C7 C7 C8 O32 -179.6(11) 4_565 . . .
O75 C7 C8 C8 -179.9(13) . . . 4_565
C7 C7 C8 C8 -0.003(2) 4_565 . . 4_565
Mo19 O57 C9 C10 -179.9(6) . . . .
Mo29 O57 C9 C10 -0.5(15) . . . .
Mo19 O57 C9 C12 -6.3(15) . . . .
Mo29 O57 C9 C12 173.1(7) . . . .
Mo22 O36 C10 C9 176.5(6) . . . .
Mo20 O36 C10 C9 3.8(14) . . . .
Mo22 O36 C10 C11 -0.0(15) . . . .
Mo20 O36 C10 C11 -172.7(7) . . . .
O57 C9 C10 O36 -1.3(16) . . . .
C12 C9 C10 O36 -176.9(9) . . . .
O57 C9 C10 C11 176.3(10) . . . .
C12 C9 C10 C11 0.7(6) . . . .
Mo6 O35 C11 C10 125.1(9) . . . .
Mo21 O35 C11 C10 -6.2(13) . . . .
Mo6 O35 C11 C12 -50.3(13) . . . .
Mo21 O35 C11 C12 178.4(7) . . . .
O36 C10 C11 O35 -0.2(17) . . . .
C9 C10 C11 O35 -177.6(10) . . . .
O36 C10 C11 C12 176.7(10) . . . .
C9 C10 C11 C12 -0.7(6) . . . .
Mo25 O8 C12 C9 3.7(13) . . . .
Mo18 O8 C12 C9 -123.2(9) . . . .
Mo25 O8 C12 C11 -177.8(7) . . . .
Mo18 O8 C12 C11 55.3(12) . . . .
O57 C9 C12 O8 3.0(18) . . . .
C10 C9 C12 O8 178.3(9) . . . .
O57 C9 C12 C11 -176.0(11) . . . .
C10 C9 C12 C11 -0.7(6) . . . .
O35 C11 C12 O8 -1.5(18) . . . .
C10 C11 C12 O8 -178.2(10) . . . .
O35 C11 C12 C9 177.4(10) . . . .
C10 C11 C12 C9 0.7(6) . . . .
Mo10 O15 C13 C14 -175.9(6) . . . .
Mo9 O15 C13 C14 0.9(14) . . . .
Mo10 O15 C13 C16 1.7(15) . . . .
Mo9 O15 C13 C16 178.5(7) . . . .
Mo17 O10 C14 C13 175.8(7) . . . .
Mo11 O10 C14 C13 -1.3(14) . . . .
Mo17 O10 C14 C15 -0.9(15) . . . .
Mo11 O10 C14 C15 -178.1(7) . . . .
O15 C13 C14 O10 -0.0(16) . . . .
C16 C13 C14 O10 -178.4(9) . . . .
O15 C13 C14 C15 177.7(9) . . . .
C16 C13 C14 C15 -0.6(7) . . . .
Mo5 O22 C15 C14 7.0(14) . . . .
K15 O22 C15 C14 -89.9(10) 3_667 . . .
K6 O22 C15 C14 -175.2(9) . . . .
Mo5 O22 C15 C16 -174.7(8) . . . .
K15 O22 C15 C16 88.5(11) 3_667 . . .
K6 O22 C15 C16 3.2(12) . . . .
Mo5 O22 C15 K15 96.8(5) . . . 3_667
K6 O22 C15 K15 -85.3(3) . . . 3_667
O10 C14 C15 O22 -2.9(18) . . . .
C13 C14 C15 O22 179.5(10) . . . .
O10 C14 C15 C16 178.2(10) . . . .
C13 C14 C15 C16 0.6(7) . . . .
O10 C14 C15 K15 -80.5(11) . . . 3_667
C13 C14 C15 K15 101.9(6) . . . 3_667
K6 O28 C16 C13 176.3(9) . . . .
K6 O28 C16 C15 -5.1(12) . . . .
O15 C13 C16 O28 1.5(19) . . . .
C14 C13 C16 O28 179.7(10) . . . .
O15 C13 C16 C15 -177.6(10) . . . .
C14 C13 C16 C15 0.6(7) . . . .
O22 C15 C16 O28 1.5(18) . . . .
C14 C15 C16 O28 -179.6(10) . . . .
K15 C15 C16 O28 78.5(11) 3_667 . . .
O22 C15 C16 C13 -179.4(10) . . . .
C14 C15 C16 C13 -0.6(6) . . . .
K15 C15 C16 C13 -102.5(6) 3_667 . . .
Mo7 O19 C17 C18 -175.6(6) . . . .
Mo27 O19 C17 C18 -5.3(14) . . . .
Mo7 O19 C17 C20 2.5(15) . . . .
Mo27 O19 C17 C20 172.8(7) . . . .
Mo16 O17 C18 C19 2.4(15) . . . .
Mo24 O17 C18 C19 -174.5(7) . . . .
Mo16 O17 C18 C17 180.0(6) . . . .
Mo24 O17 C18 C17 3.1(14) . . . .
O19 C17 C18 O17 -0.7(16) . . . .
C20 C17 C18 O17 -179.4(9) . . . .
O19 C17 C18 C19 177.7(9) . . . .
C20 C17 C18 C19 -1.1(6) . . . .
Mo8 O6 C19 C18 123.7(9) . . . .
Mo14 O6 C19 C18 -2.9(13) . . . .
Mo8 O6 C19 C20 -54.2(13) . . . .
Mo14 O6 C19 C20 179.2(7) . . . .
O17 C18 C19 O6 0.7(17) . . . .
C17 C18 C19 O6 -177.5(9) . . . .
O17 C18 C19 C20 179.2(10) . . . .
C17 C18 C19 C20 1.1(6) . . . .
Mo1 O23 C20 C17 4.0(12) . . . .
Mo3 O23 C20 C17 -128.6(8) . . . .
Mo1 O23 C20 C19 -176.3(8) . . . .
Mo3 O23 C20 C19 51.0(13) . . . .
O19 C17 C20 O23 2.2(17) . . . .
C18 C17 C20 O23 -179.2(9) . . . .
O19 C17 C20 C19 -177.6(10) . . . .
C18 C17 C20 C19 1.0(6) . . . .
O6 C19 C20 O23 -2.3(18) . . . .
C18 C19 C20 O23 179.2(10) . . . .
O6 C19 C20 C17 177.4(10) . . . .
C18 C19 C20 C17 -1.0(6) . . . .
C27 N2 C25 C26' 111.9(13) . . . .
C26 N2 C25 C26' -126.8(14) 4_565 . . .
C26 N2 C25 C26' -133.2(14) . . . .
C26' N2 C25 C26' -6.1(6) 4_565 . . .
C25 N2 C25 C26' -60(5) 4_565 . . .
C27 N2 C25 C26 -114.9(13) . . . .
C26 N2 C25 C26 6.3(6) 4_565 . . .
C26' N2 C25 C26 133.2(14) . . . .
C26' N2 C25 C26 127.1(13) 4_565 . . .
C25 N2 C25 C26 73(5) 4_565 . . .
C27 N2 C26 C26 -100.1(7) . . . 4_565
C26' N2 C26 C26 124.2(11) . . . 4_565
C26' N2 C26 C26 78.9(12) 4_565 . . 4_565
C25 N2 C26 C26 170.2(8) . . . 4_565
C25 N2 C26 C26 9.4(8) 4_565 . . 4_565
C27 N2 C26 C25 89.7(10) . . . .
C26 N2 C26 C25 -170.2(8) 4_565 . . .
C26' N2 C26 C25 -46.0(13) . . . .
C26' N2 C26 C25 -91.3(15) 4_565 . . .
C25 N2 C26 C25 -160.8(16) 4_565 . . .
N2 C25 C26 C26 -11.9(10) . . . 4_565
C26' C25 C26 C26 25.0(15) . . . 4_565
C26' C25 C26 N2 36.9(11) . . . .
C27 N2 C26' C26' 99.5(6) . . . 4_565
C26 N2 C26' C26' -81.4(13) 4_565 . . 4_565
C26 N2 C26' C26' -123.6(11) . . . 4_565
C25 N2 C26' C26' -171.1(8) . . . 4_565
C25 N2 C26' C26' -8.3(8) 4_565 . . 4_565
C27 N2 C26' C25 -89.4(10) . . . .
C26 N2 C26' C25 89.7(16) 4_565 . . .
C26 N2 C26' C25 47.5(13) . . . .
C26' N2 C26' C25 171.1(8) 4_565 . . .
C25 N2 C26' C25 162.8(16) 4_565 . . .
N2 C25 C26' C26' 10.8(10) . . . 4_565
C26 C25 C26' C26' -25.2(15) . . . 4_565
C26 C25 C26' N2 -36.0(11) . . . .
